data_7128042
loop_
_publ_author_name
'Liang, Zhijie'
'Qiao, Yuanyuan'
'Li, Xue'
'Ma, Pengtao'
'Niu, Jingyang'
'Wang, Jingping'

_publ_section_title
;
 A large copper-niobate cluster with the pagoda-shaped subunit
 {Nb<sub>20</sub>O<sub>59</sub>}.
;
_journal_issue 33
_journal_name_full 'Chemical communications (Cambridge, England)'
_journal_page_first 3999
_journal_page_last 4002
_journal_paper_doi 10.1039/d1cc00758k
_journal_volume 57
_journal_year 2021
_chemical_formula_moiety 'C16 H64 Cu8 K20 N16 Na19 Nb144 O442, 36(O)'
_chemical_formula_sum 'C16 H64 Cu8 K20 N16 Na19 Nb144 O478'
_chemical_formula_weight 23235.00
_space_group_crystal_system monoclinic
_space_group_IT_number 14
_space_group_name_Hall '-P 2yn'
_space_group_name_H-M_alt 'P 1 21/n 1'
_atom_sites_solution_hydrogens geom
_atom_sites_solution_primary dual
_audit_creation_date 2021-03-02
_audit_creation_method
;
Olex2 1.2
(compiled 2018.05.29 svn.r3508 for OlexSys, GUI svn.r5506)
;
_audit_update_record
;
2021-03-15 deposited with the CCDC.	2021-03-16 downloaded from the CCDC.
;
_cell_angle_alpha 90
_cell_angle_beta 92.7110(10)
_cell_angle_gamma 90
_cell_formula_units_Z 4
_cell_length_a 39.8703(2)
_cell_length_b 28.15080(10)
_cell_length_c 63.1542(3)
_cell_measurement_reflns_used 103828
_cell_measurement_temperature 200.00(10)
_cell_measurement_theta_max 73.4750
_cell_measurement_theta_min 2.7840
_cell_volume 70803.7(6)
_computing_cell_refinement 'CrysAlisPro 1.171.39.27b (Rigaku OD, 2015)'
_computing_data_collection 'CrysAlisPro 1.171.39.27b (Rigaku OD, 2015)'
_computing_data_reduction 'CrysAlisPro 1.171.39.27b (Rigaku OD, 2015)'
_computing_molecular_graphics 'Olex2 (Dolomanov et al., 2009)'
_computing_publication_material 'Olex2 (Dolomanov et al., 2009)'
_computing_structure_refinement 'ShelXL (Sheldrick, 2015)'
_computing_structure_solution 'ShelXT (Sheldrick, 2015)'
_diffrn_ambient_temperature 200.15
_diffrn_measured_fraction_theta_full 0.984
_diffrn_measured_fraction_theta_max 0.947
_diffrn_measurement_device 'four-circle diffractometer'
_diffrn_measurement_device_type 'XtaLAB AFC12 (RINC): Kappa single'
_diffrn_measurement_method '\f and \w scans'
_diffrn_radiation_monochromator graphite
_diffrn_radiation_type CuK\a
_diffrn_radiation_wavelength 1.54178
_diffrn_reflns_av_R_equivalents 0.0578
_diffrn_reflns_av_unetI/netI 0.0855
_diffrn_reflns_Laue_measured_fraction_full 0.984
_diffrn_reflns_Laue_measured_fraction_max 0.947
_diffrn_reflns_limit_h_max 39
_diffrn_reflns_limit_h_min -49
_diffrn_reflns_limit_k_max 34
_diffrn_reflns_limit_k_min -19
_diffrn_reflns_limit_l_max 78
_diffrn_reflns_limit_l_min -70
_diffrn_reflns_number 286571
_diffrn_reflns_point_group_measured_fraction_full 0.984
_diffrn_reflns_point_group_measured_fraction_max 0.947
_diffrn_reflns_theta_full 67.679
_diffrn_reflns_theta_max 73.672
_diffrn_reflns_theta_min 2.219
_diffrn_standards_number 0
_exptl_absorpt_coefficient_mu 20.418
_exptl_absorpt_correction_T_max 1.00000
_exptl_absorpt_correction_T_min 0.51793
_exptl_absorpt_correction_type multi-scan
_exptl_absorpt_process_details
;
CrysAlisPro 1.171.39.27b (Rigaku Oxford Diffraction, 2015)
Empirical absorption correction using spherical harmonics,
 implemented in SCALE3 ABSPACK scaling algorithm.
;
_exptl_crystal_colour blue
_exptl_crystal_colour_primary blue
_exptl_crystal_density_diffrn 2.180
_exptl_crystal_description block
_exptl_crystal_F_000 43284
_exptl_crystal_size_max 0.16
_exptl_crystal_size_mid 0.11
_exptl_crystal_size_min 0.08
_refine_diff_density_max 3.949
_refine_diff_density_min -2.242
_refine_diff_density_rms 0.304
_refine_ls_extinction_method none
_refine_ls_goodness_of_fit_ref 1.023
_refine_ls_hydrogen_treatment constr
_refine_ls_matrix_type full
_refine_ls_number_parameters 6227
_refine_ls_number_reflns 135419
_refine_ls_number_restraints 67
_refine_ls_restrained_S_all 1.024
_refine_ls_R_factor_all 0.0958
_refine_ls_R_factor_gt 0.0769
_refine_ls_shift/su_max 0.002
_refine_ls_shift/su_mean 0.000
_refine_ls_structure_factor_coef Fsqd
_refine_ls_weighting_details 'w=1/[\s^2^(Fo^2^)+(0.0835P)^2^+2179.8616P] where P=(Fo^2^+2Fc^2^)/3'
_refine_ls_weighting_scheme calc
_refine_ls_wR_factor_gt 0.1942
_refine_ls_wR_factor_ref 0.2077
_reflns_Friedel_coverage 0.000
_reflns_number_gt 102810
_reflns_number_total 135419
_reflns_threshold_expression 'I > 2\s(I)'
_cod_data_source_file d1cc00758k2.cif
_cod_data_source_block njy1
_cod_depositor_comments 'Adding full bibliography for 7128042.cif.'
_cod_database_code 7128042
_shelx_shelxl_version_number 2018/3
_shelx_space_group_comment
;
The symmetry employed for this shelxl refinement is uniquely defined
by the following loop, which should always be used as a source of
symmetry information in preference to the above space-group names.
They are only intended as comments.
;
_shelx_estimated_absorpt_t_max 0.292
_shelx_estimated_absorpt_t_min 0.139
_olex2_refinement_description
;
1. Fixed Uiso
 At 1.2 times of:
  All C(H,H) groups, All N(H,H) groups
2. Restrained distances
 O70W-O34W
 2.65 with sigma of 0.04
3. Uiso/Uaniso restraints and constraints
Uanis(O1W) \\sim Ueq, Uanis(O17W) \\sim Ueq, Uanis(O20W) \\sim Ueq, Uanis(O35W)
\\sim Ueq, Uanis(O38W) \\sim Ueq, Uanis(O43W) \\sim Ueq, Uanis(O44W) \\sim Ueq:
with sigma of 0.01 and sigma for terminal atoms of 0.02
Uanis(Na3) \\sim Ueq, Uanis(O12W) \\sim Ueq: with sigma of 0.002 and sigma for
terminal atoms of 0.004
Uanis(Na19) \\sim Ueq, Uanis(Na14) \\sim Ueq: with sigma of 0.008 and sigma for
terminal atoms of 0.016
4. Others
 Fixed Sof: Na19(0.5) Na20(0.5) O48W(0.5) O62W(0.5) O63W(0.5) O64W(0.5)
 O65W(0.5) O66W(0.5) O67W(0.5) O68W(0.5) O69W(0.5) O71W(0.5) O72W(0.5)
 O73W(0.5) O74W(0.5) O75W(0.5)
5.a Secondary CH2 refined with riding coordinates:
 N1(H1A,H1B), N2(H2A,H2B), N3(H3A,H3B), N4(H4A,H4B), N5(H5A,H5B), N6(H6A,H6B),
 N7(H7A,H7B), N8(H8A,H8B), N9(H9A,H9B), N10(H10A,H10B), N11(H11A,H11B),
 N12(H12A,H12B), N13(H13A,H13B), N14(H14A,H14B), N15(H15A,H15B), N16(H16A,H16B),
  C1(H1C,H1D), C2(H2C,H2D), C3(H3C,H3D), C4(H4C,H4D), C5(H5C,H5D), C6(H6C,H6D),
 C7(H7C,H7D), C8(H8C,H8D), C9(H9C,H9D), C10(H10C,H10D), C11(H11C,H11D),
 C12(H12C,H12D), C13(H13C,H13D), C14(H14C,H14D), C15(H15C,H15D), C16(H16C,H16D)
;
_olex2_submission_special_instructions 'No special instructions were received'

loop_
_space_group_symop_operation_xyz
'x, y, z'
'-x+1/2, y+1/2, -z+1/2'
'-x, -y, -z'
'x-1/2, -y-1/2, z-1/2'

loop_
_atom_site_label
_atom_site_type_symbol
_atom_site_fract_x
_atom_site_fract_y
_atom_site_fract_z
_atom_site_U_iso_or_equiv
_atom_site_adp_type
_atom_site_occupancy
_atom_site_site_symmetry_order
_atom_site_calc_flag
_atom_site_refinement_flags_posn
_atom_site_refinement_flags_adp
_atom_site_refinement_flags_occupancy
_atom_site_disorder_assembly
_atom_site_disorder_group
Nb1E Nb 0.72813(3) 1.00831(4) -0.12303(2) 0.0207(2) Uani 1 1 d . . . . .
Nb1D Nb 0.89900(3) 1.05647(4) -0.11472(2) 0.0235(2) Uani 1 1 d . . . . .
Nb1C Nb 0.75765(3) 1.26667(4) 0.00389(2) 0.0279(2) Uani 1 1 d . . . . .
Nb1B Nb 0.70289(3) 1.21618(4) -0.12725(2) 0.0233(2) Uani 1 1 d . . . . .
Nb1A Nb 1.00951(3) 0.99562(4) -0.09048(2) 0.0281(2) Uani 1 1 d . . . . .
Nb2E Nb 0.74049(3) 1.02396(4) -0.26569(2) 0.0219(2) Uani 1 1 d . . . . .
Nb2D Nb 0.69993(3) 1.31949(4) -0.10467(2) 0.0266(2) Uani 1 1 d . . . . .
Nb2C Nb 0.85091(3) 0.79436(4) -0.10143(2) 0.0239(2) Uani 1 1 d . . . . .
Nb2B Nb 0.86374(3) 0.77746(4) -0.15255(2) 0.0232(2) Uani 1 1 d . . . . .
Nb2A Nb 0.83142(3) 1.17587(4) -0.05428(2) 0.0250(2) Uani 1 1 d . . . . .
Nb3E Nb 0.84299(3) 1.06692(3) -0.20341(2) 0.01554(19) Uani 1 1 d . . . . .
Nb3D Nb 0.87907(3) 0.91385(4) -0.15687(2) 0.0221(2) Uani 1 1 d . . . . .
Nb3C Nb 0.79037(3) 1.34076(4) -0.09070(2) 0.0278(2) Uani 1 1 d . . . . .
Nb3B Nb 0.78096(3) 1.07367(4) -0.31161(2) 0.0272(2) Uani 1 1 d . . . . .
Nb3A Nb 0.96334(3) 0.93846(4) -0.18299(2) 0.0263(2) Uani 1 1 d . . . . .
Nb4E Nb 0.78870(3) 0.98737(4) -0.09091(2) 0.0215(2) Uani 1 1 d . . . . .
Nb4D Nb 0.75342(3) 1.16066(4) -0.04217(2) 0.0216(2) Uani 1 1 d . . . . .
Nb4C Nb 0.98948(3) 0.86237(4) -0.14360(2) 0.0244(2) Uani 1 1 d . . . . .
Nb4B Nb 0.84276(3) 1.08012(4) -0.26196(2) 0.0252(2) Uani 1 1 d . . . . .
Nb4A Nb 0.69907(3) 1.02448(4) -0.32846(2) 0.0267(2) Uani 1 1 d . . . . .
Nb5E Nb 0.81210(3) 1.16913(4) -0.22164(2) 0.0234(2) Uani 1 1 d . . . . .
Nb5D Nb 0.66946(3) 1.24933(4) -0.01610(2) 0.0255(2) Uani 1 1 d . . . . .
Nb5C Nb 0.66651(3) 1.10805(4) -0.12089(2) 0.0232(2) Uani 1 1 d . . . . .
Nb5B Nb 0.86488(3) 0.93193(4) -0.11023(2) 0.0219(2) Uani 1 1 d . . . . .
Nb5A Nb 0.90087(3) 0.86532(4) -0.07185(2) 0.0236(2) Uani 1 1 d . . . . .
Nb6E Nb 0.77073(3) 1.10572(3) -0.18675(2) 0.0178(2) Uani 1 1 d . . . . .
Nb6D Nb 0.91055(3) 1.03773(4) -0.16291(2) 0.0234(2) Uani 1 1 d . . . . .
Nb6C Nb 0.67044(3) 1.13739(4) -0.02985(2) 0.0229(2) Uani 1 1 d . . . . .
Nb6B Nb 0.84104(3) 1.24771(4) -0.09564(2) 0.0261(2) Uani 1 1 d . . . . .
Nb6A Nb 0.97572(3) 0.88090(4) -0.08998(2) 0.0240(2) Uani 1 1 d . . . . .
Nb7E Nb 0.76036(3) 1.13104(4) -0.12966(2) 0.0209(2) Uani 1 1 d . . . . .
Nb7D Nb 0.73851(3) 0.87723(4) -0.20519(2) 0.0218(2) Uani 1 1 d . . . . .
Nb7C Nb 0.71190(3) 0.96559(4) -0.07740(2) 0.0230(2) Uani 1 1 d . . . . .
Nb7B Nb 0.60961(3) 1.19342(4) -0.05931(2) 0.0248(2) Uani 1 1 d . . . . .
Nb7A Nb 0.71363(3) 0.90702(4) -0.25495(2) 0.0227(2) Uani 1 1 d . . . . .
Nb8E Nb 0.73696(2) 0.97892(3) -0.17954(2) 0.01408(18) Uani 1 1 d . . . . .
Nb8D Nb 0.82056(3) 1.11217(4) -0.09865(2) 0.0216(2) Uani 1 1 d . . . . .
Nb8C Nb 0.65263(3) 1.06851(4) -0.07234(2) 0.0222(2) Uani 1 1 d . . . . .
Nb8B Nb 0.92748(3) 0.82958(4) -0.17628(2) 0.0245(2) Uani 1 1 d . . . . .
Nb8A Nb 0.77256(3) 1.14067(4) -0.26819(2) 0.0236(2) Uani 1 1 d . . . . .
Nb9E Nb 0.80908(3) 0.93986(3) -0.19613(2) 0.01723(19) Uani 1 1 d . . . . .
Nb9D Nb 0.68721(3) 1.18151(4) -0.07939(2) 0.0210(2) Uani 1 1 d . . . . .
Nb9C Nb 0.66974(3) 0.96722(4) -0.22148(2) 0.0232(2) Uani 1 1 d . . . . .
Nb9B Nb 0.77826(3) 1.26714(4) -0.13125(2) 0.0250(2) Uani 1 1 d . . . . .
Nb9A Nb 0.89614(3) 0.70229(4) -0.11663(2) 0.0244(2) Uani 1 1 d . . . . .
Nb73 Nb 1.04443(3) 0.73892(4) -0.15247(2) 0.0360(3) Uani 1 1 d . . . . .
Nb74 Nb 1.04578(3) 0.88491(4) -0.05709(2) 0.0329(3) Uani 1 1 d . . . . .
Nb75 Nb 1.05457(3) 0.90466(4) -0.10950(2) 0.0301(3) Uani 1 1 d . . . . .
Nb76 Nb 1.06793(3) 0.79203(4) -0.10005(2) 0.0359(3) Uani 1 1 d . . . . .
Nb77 Nb 1.07188(3) 0.84991(5) -0.15571(2) 0.0363(3) Uani 1 1 d . . . . .
Nb78 Nb 0.63465(3) 1.30482(4) -0.06555(2) 0.0277(2) Uani 1 1 d . . . . .
Nb79 Nb 0.62487(3) 1.23405(4) -0.10767(2) 0.0260(2) Uani 1 1 d . . . . .
Nb80 Nb 0.81661(3) 1.28454(4) -0.03931(2) 0.0283(2) Uani 1 1 d . . . . .
Nb81 Nb 1.01862(3) 0.77416(4) -0.05208(2) 0.0343(3) Uani 1 1 d . . . . .
Nb82 Nb 0.64612(3) 1.07599(4) -0.25289(2) 0.0263(2) Uani 1 1 d . . . . .
Nb83 Nb 1.02620(3) 0.97458(4) -0.15014(2) 0.0288(2) Uani 1 1 d . . . . .
Nb84 Nb 0.72521(3) 1.04591(4) -0.02993(2) 0.0233(2) Uani 1 1 d . . . . .
Nb85 Nb 0.74406(3) 0.92658(4) -0.30281(2) 0.0251(2) Uani 1 1 d . . . . .
Nb86 Nb 1.00936(3) 0.81163(4) -0.18900(2) 0.0332(3) Uani 1 1 d . . . . .
Nb87 Nb 0.97017(3) 0.86390(4) -0.03774(2) 0.0311(3) Uani 1 1 d . . . . .
Nb88 Nb 0.80994(3) 1.17626(4) -0.00233(2) 0.0272(2) Uani 1 1 d . . . . .
Nb89 Nb 0.95250(3) 0.72462(4) -0.16080(2) 0.0271(2) Uani 1 1 d . . . . .
Nb90 Nb 0.93452(3) 0.97706(4) -0.07112(2) 0.0259(2) Uani 1 1 d . . . . .
Nb91 Nb 0.79567(3) 0.89255(4) -0.25140(2) 0.0231(2) Uani 1 1 d . . . . .
Nb92 Nb 0.80437(3) 1.06366(4) -0.04252(2) 0.0234(2) Uani 1 1 d . . . . .
Nb93 Nb 0.82309(3) 0.97204(4) -0.29505(2) 0.0273(2) Uani 1 1 d . . . . .
Nb94 Nb 0.71683(3) 1.15370(4) -0.23193(2) 0.0247(2) Uani 1 1 d . . . . .
Nb95 Nb 0.69536(3) 1.12199(4) -0.29080(2) 0.0250(2) Uani 1 1 d . . . . .
Nb96 Nb 0.65819(3) 0.97519(4) -0.28276(2) 0.0261(2) Uani 1 1 d . . . . .
Nb97 Nb 0.97291(3) 1.07660(4) -0.13314(2) 0.0269(2) Uani 1 1 d . . . . .
Nb98 Nb 0.73061(3) 1.15564(4) 0.00921(2) 0.0257(2) Uani 1 1 d . . . . .
Nb99 Nb 0.92813(3) 0.75618(4) -0.06619(2) 0.0264(2) Uani 1 1 d . . . . .
Nb1 Nb 0.58255(3) 0.97482(4) 0.06624(2) 0.0237(2) Uani 1 1 d . . . . .
Nb2 Nb 0.61531(3) 1.08720(4) 0.06826(2) 0.0224(2) Uani 1 1 d . . . . .
Nb3 Nb 0.81375(3) 0.63263(4) 0.10447(2) 0.0298(3) Uani 1 1 d . . . . .
Nb4 Nb 0.54031(3) 0.87460(4) 0.12656(2) 0.0260(2) Uani 1 1 d . . . . .
Nb5 Nb 0.78820(3) 0.79827(4) -0.01017(2) 0.0265(2) Uani 1 1 d . . . . .
Nb6 Nb 0.78596(3) 0.94584(4) 0.12340(2) 0.0207(2) Uani 1 1 d . . . . .
Nb7 Nb 0.67333(3) 0.70674(4) 0.09308(2) 0.0287(2) Uani 1 1 d . . . . .
Nb8 Nb 0.84728(3) 0.81541(4) 0.02949(2) 0.0242(2) Uani 1 1 d . . . . .
Nb9 Nb 0.84789(3) 0.70351(4) 0.01573(2) 0.0288(2) Uani 1 1 d . . . . .
Nb10 Nb 0.86458(3) 0.88297(4) 0.07252(2) 0.0237(2) Uani 1 1 d . . . . .
Nb11 Nb 0.75996(3) 0.68783(4) -0.00545(2) 0.0302(3) Uani 1 1 d . . . . .
Nb12 Nb 0.69985(3) 0.67011(4) 0.03715(2) 0.0316(3) Uani 1 1 d . . . . .
Nb13 Nb 0.65869(3) 0.87426(4) 0.25836(2) 0.0247(2) Uani 1 1 d . . . . .
Nb14 Nb 0.54489(3) 1.01233(4) 0.17692(2) 0.0256(2) Uani 1 1 d . . . . .
Nb15 Nb 0.70819(3) 0.77889(4) 0.00024(2) 0.0291(2) Uani 1 1 d . . . . .
Nb16 Nb 0.88910(3) 0.71764(4) 0.10815(2) 0.0302(3) Uani 1 1 d . . . . .
Nb17 Nb 0.78841(3) 1.04813(4) 0.25614(2) 0.0241(2) Uani 1 1 d . . . . .
Nb18 Nb 0.80500(3) 0.98583(4) 0.07762(2) 0.0236(2) Uani 1 1 d . . . . .
Nb19 Nb 0.80276(3) 0.83375(4) 0.29282(2) 0.0254(2) Uani 1 1 d . . . . .
Nb20 Nb 0.45867(3) 1.04386(4) 0.10111(2) 0.0268(2) Uani 1 1 d . . . . .
Nb21 Nb 0.54855(3) 1.08659(4) 0.03222(2) 0.0261(2) Uani 1 1 d . . . . .
Nb22 Nb 0.75305(3) 1.02956(4) 0.30280(2) 0.0272(2) Uani 1 1 d . . . . .
Nb23 Nb 0.58063(3) 1.12195(4) 0.17138(2) 0.0239(2) Uani 1 1 d . . . . .
Nb24 Nb 0.44498(3) 1.15596(4) 0.09124(2) 0.0306(3) Uani 1 1 d . . . . .
Nb25 Nb 0.66246(3) 1.15931(4) 0.09901(2) 0.0229(2) Uani 1 1 d . . . . .
Nb26 Nb 0.48484(3) 0.97519(4) 0.14238(2) 0.0275(2) Uani 1 1 d . . . . .
Nb27 Nb 0.68534(3) 0.77841(4) 0.05195(2) 0.0263(2) Uani 1 1 d . . . . .
Nb28 Nb 0.72806(3) 0.81409(4) 0.26742(2) 0.0223(2) Uani 1 1 d . . . . .
Nb29 Nb 0.67495(3) 0.98292(4) 0.29195(2) 0.0280(2) Uani 1 1 d . . . . .
Nb30 Nb 0.70695(3) 1.06133(4) 0.24922(2) 0.0246(2) Uani 1 1 d . . . . .
Nb31 Nb 0.69565(3) 0.84140(4) 0.09668(2) 0.0228(2) Uani 1 1 d . . . . .
Nb32 Nb 0.84740(3) 0.84528(4) 0.12069(2) 0.0228(2) Uani 1 1 d . . . . .
Nb33 Nb 0.46413(3) 1.20964(4) 0.14419(2) 0.0319(3) Uani 1 1 d . . . . .
Nb34 Nb 0.81082(3) 0.73644(4) 0.12675(2) 0.0243(2) Uani 1 1 d . . . . .
Nb35 Nb 0.50629(3) 0.95440(4) 0.08272(2) 0.0267(2) Uani 1 1 d . . . . .
Nb36 Nb 0.85549(3) 0.87841(4) 0.25698(2) 0.0261(2) Uani 1 1 d . . . . .
Nb37 Nb 0.76382(3) 0.79286(4) 0.04089(2) 0.0226(2) Uani 1 1 d . . . . .
Nb38 Nb 0.84114(3) 0.98025(4) 0.28606(2) 0.0286(3) Uani 1 1 d . . . . .
Nb39 Nb 0.47137(3) 1.06378(4) 0.04893(2) 0.0283(2) Uani 1 1 d . . . . .
Nb40 Nb 0.58675(3) 1.19547(4) 0.06217(2) 0.0248(2) Uani 1 1 d . . . . .
Nb41 Nb 0.79303(3) 0.90750(4) 0.02956(2) 0.0235(2) Uani 1 1 d . . . . .
Nb42 Nb 0.55545(3) 1.22640(4) 0.15525(2) 0.0264(2) Uani 1 1 d . . . . .
Nb43 Nb 0.66478(2) 0.88639(3) 0.20020(2) 0.01451(18) Uani 1 1 d . . . . .
Nb44 Nb 0.43819(3) 1.09850(4) 0.14671(2) 0.0313(3) Uani 1 1 d . . . . .
Nb45 Nb 0.76869(3) 1.07649(4) 0.20518(2) 0.0225(2) Uani 1 1 d . . . . .
Nb46 Nb 0.71583(3) 0.88189(4) 0.31024(2) 0.0294(3) Uani 1 1 d . . . . .
Nb47 Nb 0.49767(3) 1.13821(4) 0.18170(2) 0.0295(2) Uani 1 1 d . . . . .
Nb48 Nb 0.82831(3) 0.77111(4) 0.07914(2) 0.0220(2) Uani 1 1 d . . . . .
Nb49 Nb 0.49784(3) 1.17486(4) 0.04486(2) 0.0301(3) Uani 1 1 d . . . . .
Nb50 Nb 0.61573(3) 0.89592(4) 0.11056(2) 0.0236(2) Uani 1 1 d . . . . .
Nb51 Nb 0.59977(3) 0.91441(4) 0.15813(2) 0.0230(2) Uani 1 1 d . . . . .
Nb52 Nb 0.90671(3) 0.75835(4) 0.06005(2) 0.0286(2) Uani 1 1 d . . . . .
Nb53 Nb 0.72753(3) 0.96603(4) 0.08950(2) 0.0218(2) Uani 1 1 d . . . . .
Nb54 Nb 0.77304(2) 0.97419(3) 0.17967(2) 0.01399(18) Uani 1 1 d . . . . .
Nb55 Nb 0.88041(3) 0.64715(4) 0.06592(2) 0.0316(3) Uani 1 1 d . . . . .
Nb56 Nb 0.75343(3) 0.82230(4) 0.12924(2) 0.0219(2) Uani 1 1 d . . . . .
Nb57 Nb 0.64560(3) 1.17536(4) 0.14958(2) 0.0227(2) Uani 1 1 d . . . . .
Nb58 Nb 0.71342(3) 0.89021(4) 0.04089(2) 0.0238(2) Uani 1 1 d . . . . .
Nb59 Nb 0.61509(3) 1.25000(4) 0.11305(2) 0.0258(2) Uani 1 1 d . . . . .
Nb60 Nb 0.52128(3) 1.08803(4) 0.13686(2) 0.0233(2) Uani 1 1 d . . . . .
Nb61 Nb 0.83543(3) 0.98723(4) 0.22462(2) 0.0233(2) Uani 1 1 d . . . . .
Nb62 Nb 0.69383(3) 0.78459(4) 0.21946(2) 0.0221(2) Uani 1 1 d . . . . .
Nb63 Nb 0.78752(3) 0.79936(4) 0.23350(2) 0.0224(2) Uani 1 1 d . . . . .
Nb64 Nb 0.73463(3) 0.68665(4) 0.12968(2) 0.0267(2) Uani 1 1 d . . . . .
Nb65 Nb 0.79581(3) 0.93165(4) 0.33006(2) 0.0307(3) Uani 1 1 d . . . . .
Nb66 Nb 0.72370(4) 0.61326(4) 0.08884(2) 0.0322(3) Uani 1 1 d . . . . .
Nb67 Nb 0.63086(3) 1.03842(4) 0.15310(2) 0.0217(2) Uani 1 1 d . . . . .
Nb68 Nb 0.53917(3) 1.07010(4) 0.08399(2) 0.0229(2) Uani 1 1 d . . . . .
Nb69 Nb 0.64988(3) 1.02075(4) 0.10708(2) 0.0209(2) Uani 1 1 d . . . . .
Nb70 Nb 0.76010(3) 0.93088(4) 0.26596(2) 0.0226(2) Uani 1 1 d . . . . .
Nb71 Nb 0.69915(3) 1.01311(3) 0.19382(2) 0.01660(19) Uani 1 1 d . . . . .
Nb72 Nb 0.73853(3) 0.84714(3) 0.18599(2) 0.01648(19) Uani 1 1 d . . . . .
Cu1 Cu 0.81239(7) 0.55444(8) 0.15326(4) 0.0434(6) Uani 1 1 d . . . . .
Cu2 Cu 0.90233(7) 0.64745(8) -0.19985(4) 0.0416(6) Uani 1 1 d . . . . .
Cu3 Cu 0.60199(6) 1.30527(8) 0.19506(4) 0.0364(5) Uani 1 1 d . . . . .
Cu4 Cu 0.69579(6) 1.39790(8) -0.15241(4) 0.0359(5) Uani 1 1 d . . . . .
Cu5 Cu 0.56729(6) 1.00039(7) 0.12177(3) 0.0314(5) Uani 1 1 d . . . . .
Cu6 Cu 0.77741(6) 0.86093(7) 0.08185(3) 0.0305(5) Uani 1 1 d . . . . .
Cu7 Cu 0.73865(6) 1.09265(7) -0.08250(3) 0.0296(4) Uani 1 1 d . . . . .
Cu8 Cu 0.94564(6) 0.95132(8) -0.12724(3) 0.0326(5) Uani 1 1 d . . . . .
O1 O 0.4822(3) 1.2230(4) 0.02977(18) 0.040(3) Uani 1 1 d . . . . .
O2 O 0.4042(3) 1.1749(4) 0.08370(19) 0.044(3) Uani 1 1 d . . . . .
O3 O 0.4262(3) 1.1639(4) 0.14715(18) 0.039(3) Uani 1 1 d . . . . .
O4 O 0.6675(3) 0.6357(5) 0.0262(2) 0.054(3) Uani 1 1 d . . . . .
O5 O 0.4380(2) 1.0284(4) 0.03845(16) 0.035(2) Uani 1 1 d . . . . .
O6 O 0.7593(3) 0.6392(4) -0.02334(17) 0.044(3) Uani 1 1 d . . . . .
O7 O 0.8989(3) 0.5915(4) 0.06124(18) 0.045(3) Uani 1 1 d . . . . .
O8 O 0.4631(3) 1.1248(4) 0.03611(17) 0.037(2) Uani 1 1 d . . . . .
O9 O 0.4432(3) 1.2637(4) 0.1458(2) 0.052(3) Uani 1 1 d . . . . .
O10 O 0.7142(3) 0.5524(4) 0.08721(18) 0.041(3) Uani 1 1 d . . . . .
O11 O 0.6365(3) 1.0045(4) 0.30068(16) 0.039(3) Uani 1 1 d . . . . .
O12 O 0.4438(3) 0.9550(4) 0.14554(18) 0.041(3) Uani 1 1 d . . . . .
O13 O 0.5700(3) 1.0656(4) 0.01032(15) 0.035(2) Uani 1 1 d . . . . .
O14 O 0.5664(3) 0.8646(3) 0.15464(14) 0.029(2) Uani 1 1 d . . . . .
O15 O 0.4741(3) 1.1963(4) 0.17564(16) 0.035(2) Uani 1 1 d . . . . .
O16 O 0.5745(3) 1.2488(4) 0.13011(16) 0.033(2) Uani 1 1 d . . . . .
O17 O 0.7220(3) 0.6311(4) 0.05834(18) 0.040(3) Uani 1 1 d . . . . .
O18 O 0.4385(3) 1.1059(4) 0.11355(15) 0.031(2) Uani 1 1 d . . . . .
O19 O 0.7174(2) 0.9418(3) 0.06045(15) 0.029(2) Uani 1 1 d . . . . .
O20 O 0.6931(3) 0.8557(3) 0.28264(14) 0.033(2) Uani 1 1 d . . . . .
O21 O 0.8441(3) 0.6860(4) 0.11596(16) 0.036(2) Uani 1 1 d . . . . .
O22 O 0.7824(3) 0.7365(4) -0.02339(14) 0.031(2) Uani 1 1 d . . . . .
O23 O 0.5081(2) 1.0460(4) 0.03097(16) 0.031(2) Uani 1 1 d . . . . .
O24 O 0.8742(2) 0.8449(3) 0.01378(16) 0.031(2) Uani 1 1 d . . . . .
O25 O 0.5014(3) 1.1358(4) 0.20942(17) 0.046(3) Uani 1 1 d . . . . .
O26 O 0.9415(3) 0.7874(4) 0.0493(2) 0.046(3) Uani 1 1 d . . . . .
O27 O 0.5469(3) 1.0166(4) 0.20450(15) 0.035(2) Uani 1 1 d . . . . .
O28 O 0.7630(3) 1.0850(4) 0.31345(15) 0.036(2) Uani 1 1 d . . . . .
O29 O 0.5262(3) 1.1434(4) 0.02266(16) 0.034(2) Uani 1 1 d . . . . .
O30 O 0.7358(3) 0.6622(4) 0.01841(17) 0.039(3) Uani 1 1 d . . . . .
O31 O 0.5573(3) 1.2742(4) 0.17238(16) 0.034(2) Uani 1 1 d . . . . .
O32 O 0.9124(3) 0.7183(5) 0.13247(18) 0.047(3) Uani 1 1 d . . . . .
O33 O 0.5749(2) 1.1054(3) 0.09100(14) 0.027(2) Uani 1 1 d . . . . .
O34 O 0.5163(3) 0.8211(4) 0.12661(17) 0.035(2) Uani 1 1 d . . . . .
O35 O 0.8700(3) 1.0258(4) 0.29307(17) 0.040(3) Uani 1 1 d . . . . .
O36 O 0.6200(3) 0.8511(4) 0.26475(16) 0.040(3) Uani 1 1 d . . . . .
O37 O 0.8725(3) 0.6884(4) -0.00533(17) 0.041(3) Uani 1 1 d . . . . .
O38 O 0.8035(3) 0.6778(4) 0.00945(16) 0.038(2) Uani 1 1 d . . . . .
O39 O 0.7731(3) 0.6128(3) 0.09004(17) 0.035(2) Uani 1 1 d . . . . .
O40 O 0.8569(3) 0.6597(4) 0.03811(15) 0.035(2) Uani 1 1 d . . . . .
O41 O 0.6536(2) 0.8976(3) 0.22966(16) 0.030(2) Uani 1 1 d . . . . .
O42 O 0.7514(3) 0.9032(4) 0.32984(16) 0.037(2) Uani 1 1 d . . . . .
O43 O 0.7750(2) 0.8256(3) 0.20608(15) 0.029(2) Uani 1 1 d . . . . .
O44 O 0.5109(3) 1.2306(4) 0.14296(17) 0.038(2) Uani 1 1 d . . . . .
O45 O 0.7323(3) 0.6810(4) 0.15745(16) 0.036(2) Uani 1 1 d . . . . .
O46 O 0.4741(3) 1.1828(4) 0.07112(18) 0.044(3) Uani 1 1 d . . . . .
O47 O 0.9163(3) 0.6924(4) 0.05631(17) 0.039(3) Uani 1 1 d . . . . .
O48 O 0.6035(3) 1.2313(4) 0.04274(16) 0.035(2) Uani 1 1 d . . . . .
O49 O 0.8391(3) 0.6294(3) 0.07908(16) 0.035(2) Uani 1 1 d . . . . .
O50 O 0.7397(3) 0.7580(3) 0.05798(15) 0.030(2) Uani 1 1 d . . . . .
O51 O 0.8263(3) 1.0381(3) 0.06951(16) 0.032(2) Uani 1 1 d . . . . .
O52 O 0.7165(3) 0.7219(4) -0.01460(15) 0.033(2) Uani 1 1 d . . . . .
O53 O 0.8748(3) 0.7523(4) 0.03276(15) 0.032(2) Uani 1 1 d . . . . .
O54 O 0.8951(3) 0.8576(4) 0.25097(16) 0.035(2) Uani 1 1 d . . . . .
O55 O 0.3995(3) 1.0687(4) 0.14981(19) 0.045(3) Uani 1 1 d . . . . .
O56 O 0.7068(3) 1.0254(3) 0.30836(14) 0.034(2) Uani 1 1 d . . . . .
O57 O 0.5942(3) 1.1251(4) 0.19769(15) 0.032(2) Uani 1 1 d . . . . .
O58 O 0.8278(3) 0.5831(4) 0.11925(16) 0.039(3) Uani 1 1 d . . . . .
O59 O 0.7439(3) 1.0561(4) 0.27228(15) 0.033(2) Uani 1 1 d . . . . .
O60 O 0.8264(3) 0.8366(4) 0.23834(16) 0.034(2) Uani 1 1 d . . . . .
O61 O 0.8099(3) 0.9321(3) 0.35692(15) 0.035(2) Uani 1 1 d . . . . .
O62 O 0.8471(3) 0.9263(4) 0.23409(16) 0.035(2) Uani 1 1 d . . . . .
O63 O 0.5244(3) 0.9046(3) 0.09954(16) 0.032(2) Uani 1 1 d . . . . .
O64 O 0.5842(2) 1.1297(3) 0.04764(15) 0.028(2) Uani 1 1 d . . . . .
O65 O 0.8077(3) 1.1005(3) 0.26400(17) 0.039(3) Uani 1 1 d . . . . .
O66 O 0.9017(3) 0.6592(4) 0.09534(16) 0.035(2) Uani 1 1 d . . . . .
O67 O 0.5096(3) 0.9184(3) 0.14061(16) 0.031(2) Uani 1 1 d . . . . .
O68 O 0.6742(3) 1.1812(4) 0.17185(16) 0.035(2) Uani 1 1 d . . . . .
O69 O 0.6444(3) 0.7923(4) 0.04430(17) 0.040(3) Uani 1 1 d . . . . .
O70 O 0.7417(2) 0.8184(3) -0.01334(14) 0.028(2) Uani 1 1 d . . . . .
O71 O 0.8030(3) 0.7419(3) 0.22881(16) 0.033(2) Uani 1 1 d . . . . .
O72 O 0.7384(2) 0.8835(3) 0.25071(14) 0.028(2) Uani 1 1 d . . . . .
O73 O 0.6434(2) 0.9566(3) 0.11161(15) 0.030(2) Uani 1 1 d . . . . .
O74 O 0.9022(3) 0.9038(3) 0.06209(16) 0.034(2) Uani 1 1 d . . . . .
O75 O 0.6432(3) 1.0746(3) 0.04848(14) 0.029(2) Uani 1 1 d . . . . .
O76 O 0.8267(2) 0.9042(3) 0.12466(15) 0.028(2) Uani 1 1 d . . . . .
O77 O 0.8463(3) 0.8367(3) 0.28114(17) 0.036(2) Uani 1 1 d . . . . .
O78 O 0.7010(3) 0.8365(4) 0.32614(16) 0.041(3) Uani 1 1 d . . . . .
O79 O 0.7928(3) 0.9572(4) 0.04941(14) 0.031(2) Uani 1 1 d . . . . .
O80 O 0.6700(3) 0.8010(4) -0.01100(16) 0.045(3) Uani 1 1 d . . . . .
O81 O 0.8103(3) 0.8294(4) -0.02883(16) 0.039(3) Uani 1 1 d . . . . .
O82 O 0.4600(3) 1.1988(4) 0.11342(17) 0.037(2) Uani 1 1 d . . . . .
O83 O 0.7865(2) 1.0435(3) 0.18147(14) 0.028(2) Uani 1 1 d . . . . .
O84 O 0.8110(2) 0.9630(3) 0.19957(15) 0.029(2) Uani 1 1 d . . . . .
O85 O 0.8732(3) 1.0114(4) 0.21616(16) 0.035(2) Uani 1 1 d . . . . .
O86 O 0.8038(3) 0.9102(3) 0.27378(15) 0.030(2) Uani 1 1 d . . . . .
O87 O 0.7037(2) 0.8256(3) 0.12656(14) 0.026(2) Uani 1 1 d . . . . .
O88 O 0.8055(3) 1.0447(3) 0.22511(15) 0.032(2) Uani 1 1 d . . . . .
O89 O 0.4586(3) 1.0956(4) 0.17540(15) 0.034(2) Uani 1 1 d . . . . .
O90 O 0.8726(3) 0.8405(4) 0.14410(16) 0.037(2) Uani 1 1 d . . . . .
O91 O 0.6197(3) 1.3124(4) 0.10977(16) 0.036(2) Uani 1 1 d . . . . .
O92 O 0.8306(3) 1.0057(3) 0.25539(15) 0.033(2) Uani 1 1 d . . . . .
O93 O 0.6301(3) 0.7118(4) 0.09526(17) 0.045(3) Uani 1 1 d . . . . .
O94 O 0.6918(3) 0.7360(3) 0.02469(15) 0.034(2) Uani 1 1 d . . . . .
O95 O 0.7801(3) 0.8067(3) 0.26495(15) 0.031(2) Uani 1 1 d . . . . .
O96 O 0.9158(3) 0.7597(4) 0.09058(16) 0.035(2) Uani 1 1 d . . . . .
O97 O 0.7527(3) 0.8541(4) 0.29177(15) 0.034(2) Uani 1 1 d . . . . .
O98 O 0.4209(3) 1.0139(3) 0.09770(16) 0.034(2) Uani 1 1 d . . . . .
O99 O 0.7052(2) 0.9059(3) 0.09868(14) 0.026(2) Uani 1 1 d . . . . .
O100 O 0.8240(3) 0.7314(3) 0.15300(15) 0.030(2) Uani 1 1 d . . . . .
O101 O 0.7263(3) 0.6220(4) 0.12064(15) 0.033(2) Uani 1 1 d . . . . .
O102 O 0.6273(2) 1.1586(3) 0.07386(14) 0.027(2) Uani 1 1 d . . . . .
O103 O 0.5668(2) 0.9544(3) 0.17344(15) 0.028(2) Uani 1 1 d . . . . .
O104 O 0.4846(2) 0.9813(3) 0.10962(15) 0.030(2) Uani 1 1 d . . . . .
O105 O 0.6806(3) 1.0228(3) 0.26654(14) 0.031(2) Uani 1 1 d . . . . .
O106 O 0.5318(2) 1.0860(3) 0.17175(15) 0.028(2) Uani 1 1 d . . . . .
O107 O 0.8112(3) 0.9374(3) 0.00815(14) 0.031(2) Uani 1 1 d . . . . .
O108 O 0.6432(3) 1.2403(3) 0.14005(15) 0.030(2) Uani 1 1 d . . . . .
O109 O 0.6832(3) 0.7759(3) 0.08488(14) 0.030(2) Uani 1 1 d . . . . .
O110 O 0.6765(3) 0.9041(3) 0.02619(15) 0.032(2) Uani 1 1 d . . . . .
O111 O 0.5873(3) 1.2335(3) 0.08722(15) 0.032(2) Uani 1 1 d . . . . .
O112 O 0.6231(2) 0.8927(3) 0.18445(14) 0.026(2) Uani 1 1 d . . . . .
O113 O 0.7382(2) 0.7840(3) 0.23789(13) 0.026(2) Uani 1 1 d . . . . .
O114 O 0.6707(2) 1.0363(3) 0.13425(13) 0.0220(18) Uani 1 1 d . . . . .
O115 O 0.7932(3) 1.0096(3) 0.28486(16) 0.033(2) Uani 1 1 d . . . . .
O116 O 0.8342(2) 0.8765(3) 0.04563(14) 0.0237(19) Uani 1 1 d . . . . .
O117 O 0.7210(3) 0.7613(3) 0.28166(14) 0.030(2) Uani 1 1 d . . . . .
O118 O 0.5593(2) 1.1220(3) 0.13754(14) 0.029(2) Uani 1 1 d . . . . .
O119 O 0.6896(2) 1.0355(4) 0.22311(15) 0.030(2) Uani 1 1 d . . . . .
O120 O 0.5415(3) 1.1715(3) 0.17420(15) 0.030(2) Uani 1 1 d . . . . .
O121 O 0.6023(3) 0.9628(4) 0.04191(16) 0.035(2) Uani 1 1 d . . . . .
O122 O 0.7008(2) 1.1574(3) 0.08612(14) 0.027(2) Uani 1 1 d . . . . .
O123 O 0.8040(2) 0.7776(3) 0.30531(15) 0.028(2) Uani 1 1 d . . . . .
O124 O 0.7838(3) 1.1353(3) 0.20286(15) 0.030(2) Uani 1 1 d . . . . .
O125 O 0.7583(2) 1.0109(3) 0.07848(13) 0.0235(19) Uani 1 1 d . . . . .
O126 O 0.5971(2) 0.9240(4) 0.08360(15) 0.029(2) Uani 1 1 d . . . . .
O127 O 0.6556(2) 1.2264(3) 0.09879(14) 0.026(2) Uani 1 1 d . . . . .
O128 O 0.6476(3) 0.8542(3) 0.09925(14) 0.029(2) Uani 1 1 d . . . . .
O129 O 0.8099(2) 0.7745(3) 0.04996(13) 0.0216(18) Uani 1 1 d . . . . .
O130 O 0.5398(3) 1.2013(4) 0.05798(16) 0.037(2) Uani 1 1 d . . . . .
O131 O 0.6836(2) 0.8166(3) 0.24803(15) 0.026(2) Uani 1 1 d . . . . .
O132 O 0.4494(2) 1.0919(3) 0.07622(15) 0.029(2) Uani 1 1 d . . . . .
O133 O 0.7271(2) 0.9940(3) 0.17079(14) 0.026(2) Uani 1 1 d . . . . .
O134 O 0.7336(3) 0.9524(3) 0.28768(14) 0.030(2) Uani 1 1 d . . . . .
O135 O 0.7958(3) 0.7388(3) 0.09165(14) 0.029(2) Uani 1 1 d . . . . .
O136 O 0.4717(3) 0.9261(4) 0.07022(16) 0.035(2) Uani 1 1 d . . . . .
O137 O 0.8239(2) 0.8370(3) 0.08712(13) 0.0235(19) Uani 1 1 d . . . . .
O138 O 0.6826(3) 0.9301(4) 0.31280(15) 0.037(2) Uani 1 1 d . . . . .
O139 O 0.7849(3) 0.6715(3) 0.12470(15) 0.031(2) Uani 1 1 d . . . . .
O140 O 0.4984(3) 0.9904(4) 0.17227(17) 0.036(2) Uani 1 1 d . . . . .
O141 O 0.8701(3) 0.9302(3) 0.27610(16) 0.033(2) Uani 1 1 d . . . . .
O142 O 0.8435(3) 0.9414(3) 0.07926(15) 0.030(2) Uani 1 1 d . . . . .
O143 O 0.7928(2) 0.9676(3) 0.15286(14) 0.025(2) Uani 1 1 d . . . . .
O144 O 0.7630(2) 0.8574(3) 0.05133(13) 0.0226(19) Uani 1 1 d . . . . .
O145 O 0.6768(3) 0.6386(4) 0.09033(16) 0.039(3) Uani 1 1 d . . . . .
O146 O 0.8300(3) 0.7680(3) 0.00647(16) 0.033(2) Uani 1 1 d . . . . .
O147 O 0.8322(3) 0.9594(3) 0.31430(15) 0.033(2) Uani 1 1 d . . . . .
O148 O 0.8812(2) 0.8654(3) 0.10112(15) 0.028(2) Uani 1 1 d . . . . .
O149 O 0.6960(2) 0.8451(3) 0.06393(14) 0.026(2) Uani 1 1 d . . . . .
O150 O 0.6887(3) 0.7103(3) 0.12314(15) 0.033(2) Uani 1 1 d . . . . .
O151 O 0.6157(2) 1.1695(3) 0.11834(14) 0.0237(19) Uani 1 1 d . . . . .
O152 O 0.6646(2) 1.0437(3) 0.17845(14) 0.025(2) Uani 1 1 d . . . . .
O153 O 0.6323(2) 0.8838(3) 0.14009(14) 0.0242(19) Uani 1 1 d . . . . .
O154 O 0.6888(3) 1.1178(4) 0.25046(15) 0.035(2) Uani 1 1 d . . . . .
O155 O 0.5325(2) 1.0227(3) 0.14173(14) 0.0236(19) Uani 1 1 d . . . . .
O156 O 0.5174(2) 1.1065(3) 0.06166(15) 0.027(2) Uani 1 1 d . . . . .
O157 O 0.6588(3) 0.9352(4) 0.27059(15) 0.034(2) Uani 1 1 d . . . . .
O158 O 0.6558(2) 0.8184(3) 0.20603(14) 0.026(2) Uani 1 1 d . . . . .
O159 O 0.5882(2) 1.0492(3) 0.16857(14) 0.0244(19) Uani 1 1 d . . . . .
O160 O 0.8102(3) 0.8699(3) 0.31797(15) 0.031(2) Uani 1 1 d . . . . .
O161 O 0.5985(3) 1.1872(3) 0.16237(15) 0.030(2) Uani 1 1 d . . . . .
O162 O 0.5093(2) 1.0860(3) 0.10652(15) 0.028(2) Uani 1 1 d . . . . .
O163 O 0.5498(2) 1.0058(3) 0.09190(14) 0.026(2) Uani 1 1 d . . . . .
O164 O 0.8107(3) 0.9950(3) 0.10993(14) 0.028(2) Uani 1 1 d . . . . .
O165 O 0.8527(2) 0.7710(3) 0.11145(14) 0.0233(19) Uani 1 1 d . . . . .
O166 O 0.4681(2) 1.0453(4) 0.13511(17) 0.033(2) Uani 1 1 d . . . . .
O167 O 0.6929(3) 0.8679(3) 0.17662(14) 0.027(2) Uani 1 1 d . . . . .
O168 O 0.7245(3) 1.0788(3) 0.19348(14) 0.027(2) Uani 1 1 d . . . . .
O169 O 0.7477(2) 0.9951(3) 0.20776(13) 0.0234(19) Uani 1 1 d . . . . .
O170 O 0.8701(2) 0.8118(3) 0.06056(14) 0.026(2) Uani 1 1 d . . . . .
O171 O 0.7622(3) 0.9788(3) 0.24686(14) 0.027(2) Uani 1 1 d . . . . .
O172 O 0.7730(3) 0.9927(4) 0.32566(15) 0.037(2) Uani 1 1 d . . . . .
O173 O 0.6177(3) 1.0186(3) 0.08090(14) 0.026(2) Uani 1 1 d . . . . .
O174 O 0.7131(2) 0.8657(3) 0.21406(13) 0.0229(19) Uani 1 1 d . . . . .
O175 O 0.5374(2) 0.9517(3) 0.05936(15) 0.027(2) Uani 1 1 d . . . . .
O176 O 0.6724(2) 1.0095(3) -0.07894(13) 0.0214(18) Uani 1 1 d . . . . .
O177 O 0.7108(2) 1.1431(3) -0.12801(13) 0.0220(18) Uani 1 1 d . . . . .
O178 O 0.8286(2) 1.0005(3) -0.20091(15) 0.029(2) Uani 1 1 d . . . . .
O179 O 0.6537(2) 1.2296(3) -0.07521(13) 0.0233(19) Uani 1 1 d . . . . .
O180 O 0.9513(2) 0.8296(3) -0.14295(14) 0.025(2) Uani 1 1 d . . . . .
O181 O 0.8419(3) 1.0502(3) -0.02838(16) 0.033(2) Uani 1 1 d . . . . .
O182 O 0.8823(2) 0.9785(3) -0.16148(13) 0.0228(19) Uani 1 1 d . . . . .
O183 O 0.9206(2) 0.9030(3) -0.17381(14) 0.0240(19) Uani 1 1 d . . . . .
O184 O 0.7277(3) 1.2812(3) -0.12556(14) 0.030(2) Uani 1 1 d . . . . .
O185 O 0.7593(2) 0.9587(3) -0.20821(13) 0.0224(19) Uani 1 1 d . . . . .
O186 O 0.7510(3) 1.0443(4) -0.18201(15) 0.032(2) Uani 1 1 d . . . . .
O187 O 0.7906(2) 1.1711(3) -0.19539(14) 0.026(2) Uani 1 1 d . . . . .
O188 O 0.7709(2) 1.1297(3) -0.09951(13) 0.0214(18) Uani 1 1 d . . . . .
O189 O 0.8038(2) 0.8106(3) 0.12769(14) 0.025(2) Uani 1 1 d . . . . .
O190 O 1.0643(3) 0.6837(5) -0.1550(2) 0.060(4) Uani 1 1 d . . . . .
O191 O 1.0346(3) 0.7246(4) -0.0378(2) 0.049(3) Uani 1 1 d . . . . .
O192 O 1.1105(3) 0.8784(5) -0.1595(2) 0.052(3) Uani 1 1 d . . . . .
O193 O 1.1083(3) 0.7726(5) -0.0930(2) 0.058(3) Uani 1 1 d . . . . .
O194 O 1.0103(3) 0.9038(4) -0.03750(16) 0.035(2) Uani 1 1 d . . . . .
O195 O 1.0662(3) 0.9956(4) -0.15547(18) 0.042(3) Uani 1 1 d . . . . .
O196 O 1.0545(3) 0.8237(4) -0.04510(18) 0.042(3) Uani 1 1 d . . . . .
O197 O 1.0827(3) 0.7851(4) -0.1566(2) 0.045(3) Uani 1 1 d . . . . .
O198 O 1.0453(3) 1.0221(4) -0.07853(19) 0.044(3) Uani 1 1 d . . . . .
O199 O 0.6645(3) 0.9963(4) -0.31133(16) 0.039(3) Uani 1 1 d . . . . .
O200 O 1.0395(3) 0.7658(4) -0.0790(2) 0.045(3) Uani 1 1 d . . . . .
O201 O 1.0035(3) 0.8147(4) -0.21652(17) 0.041(3) Uani 1 1 d . . . . .
O202 O 0.7594(3) 1.3147(4) 0.02175(18) 0.040(3) Uani 1 1 d . . . . .
O203 O 1.0740(3) 0.8434(4) -0.12259(16) 0.036(2) Uani 1 1 d . . . . .
O204 O 0.9968(3) 1.1283(4) -0.13450(18) 0.039(3) Uani 1 1 d . . . . .
O205 O 0.8257(2) 1.2187(3) -0.02656(14) 0.026(2) Uani 1 1 d . . . . .
O206 O 0.9659(3) 0.7792(4) -0.18026(17) 0.036(2) Uani 1 1 d . . . . .
O207 O 0.8131(3) 0.8354(3) -0.25405(16) 0.033(2) Uani 1 1 d . . . . .
O208 O 0.9928(3) 0.8073(3) -0.02877(16) 0.036(2) Uani 1 1 d . . . . .
O209 O 0.7949(3) 1.1197(4) -0.32752(19) 0.048(3) Uani 1 1 d . . . . .
O210 O 0.8483(3) 1.1560(4) 0.00827(18) 0.042(3) Uani 1 1 d . . . . .
O211 O 1.0803(3) 0.9198(4) -0.04850(18) 0.043(3) Uani 1 1 d . . . . .
O212 O 0.6425(3) 1.1076(4) -0.01429(15) 0.033(2) Uani 1 1 d . . . . .
O213 O 0.8369(3) 1.3158(4) -0.09302(16) 0.034(2) Uani 1 1 d . . . . .
O214 O 0.6167(3) 1.3600(4) -0.06120(19) 0.047(3) Uani 1 1 d . . . . .
O215 O 1.0637(3) 0.8562(4) -0.08479(18) 0.039(2) Uani 1 1 d . . . . .
O216 O 1.0920(3) 0.9352(4) -0.1063(2) 0.045(3) Uani 1 1 d . . . . .
O217 O 0.8903(3) 0.6417(4) -0.11288(15) 0.035(2) Uani 1 1 d . . . . .
O218 O 0.7932(3) 1.3240(4) -0.06055(17) 0.040(3) Uani 1 1 d . . . . .
O219 O 0.8158(3) 0.9197(3) -0.22568(15) 0.029(2) Uani 1 1 d . . . . .
O220 O 0.8136(3) 0.7972(3) -0.08767(15) 0.030(2) Uani 1 1 d . . . . .
O221 O 0.6348(2) 1.0836(3) -0.10133(15) 0.027(2) Uani 1 1 d . . . . .
O222 O 0.9505(3) 0.8835(4) -0.01544(17) 0.046(3) Uani 1 1 d . . . . .
O223 O 0.6336(3) 0.9420(4) -0.21088(17) 0.039(3) Uani 1 1 d . . . . .
O224 O 0.8858(3) 1.0600(3) -0.18907(15) 0.030(2) Uani 1 1 d . . . . .
O225 O 0.7092(3) 1.1248(4) 0.02825(17) 0.040(3) Uani 1 1 d . . . . .
O226 O 0.6452(3) 1.2644(3) 0.00487(15) 0.032(2) Uani 1 1 d . . . . .
O227 O 0.6927(2) 0.9130(3) -0.06834(16) 0.031(2) Uani 1 1 d . . . . .
O228 O 0.6414(3) 1.1136(4) -0.14432(16) 0.039(3) Uani 1 1 d . . . . .
O229 O 0.9346(2) 0.7035(3) -0.13464(16) 0.030(2) Uani 1 1 d . . . . .
O230 O 0.7772(3) 1.1937(4) -0.28185(15) 0.039(3) Uani 1 1 d . . . . .
O231 O 0.7139(3) 1.2763(3) -0.01063(15) 0.030(2) Uani 1 1 d . . . . .
O232 O 0.6944(2) 0.8548(3) -0.26347(15) 0.030(2) Uani 1 1 d . . . . .
O233 O 0.9645(2) 0.9462(4) -0.09745(15) 0.031(2) Uani 1 1 d . . . . .
O234 O 0.8754(3) 0.8787(4) -0.05089(15) 0.033(2) Uani 1 1 d . . . . .
O235 O 0.9922(3) 1.0467(3) -0.10624(16) 0.033(2) Uani 1 1 d . . . . .
O236 O 0.7994(2) 1.0119(3) -0.06170(14) 0.027(2) Uani 1 1 d . . . . .
O237 O 0.7071(2) 0.9464(3) -0.28345(14) 0.025(2) Uani 1 1 d . . . . .
O238 O 0.9347(2) 1.1018(3) -0.11649(15) 0.026(2) Uani 1 1 d . . . . .
O239 O 0.9446(2) 1.0860(3) -0.16053(15) 0.028(2) Uani 1 1 d . . . . .
O240 O 1.0493(3) 0.8536(4) -0.18397(18) 0.041(3) Uani 1 1 d . . . . .
O241 O 0.9254(3) 0.7186(3) -0.09132(16) 0.034(2) Uani 1 1 d . . . . .
O242 O 0.7369(3) 1.2162(4) 0.02184(14) 0.033(2) Uani 1 1 d . . . . .
O243 O 1.0266(2) 0.9253(3) -0.08265(15) 0.026(2) Uani 1 1 d . . . . .
O244 O 0.7452(3) 1.1016(3) -0.29186(15) 0.031(2) Uani 1 1 d . . . . .
O245 O 0.9980(3) 0.7209(4) -0.14943(17) 0.036(2) Uani 1 1 d . . . . .
O246 O 0.8062(3) 1.0983(3) -0.28386(14) 0.028(2) Uani 1 1 d . . . . .
O247 O 0.9759(3) 0.7493(3) -0.06319(17) 0.034(2) Uani 1 1 d . . . . .
O248 O 0.6692(2) 1.2657(3) -0.11599(16) 0.028(2) Uani 1 1 d . . . . .
O249 O 0.9490(3) 0.6767(4) -0.17835(17) 0.037(2) Uani 1 1 d . . . . .
O250 O 0.8809(3) 1.1032(4) -0.27056(17) 0.040(3) Uani 1 1 d . . . . .
O251 O 0.5760(3) 1.1635(4) -0.04800(15) 0.033(2) Uani 1 1 d . . . . .
O252 O 0.7987(3) 1.4024(4) -0.08936(17) 0.040(3) Uani 1 1 d . . . . .
O253 O 0.8137(3) 1.0255(3) -0.31528(15) 0.033(2) Uani 1 1 d . . . . .
O254 O 0.8846(3) 1.2436(3) -0.09822(16) 0.034(2) Uani 1 1 d . . . . .
O255 O 0.8019(3) 1.2333(4) 0.01289(15) 0.034(2) Uani 1 1 d . . . . .
O256 O 0.8878(3) 0.7946(3) -0.07674(15) 0.031(2) Uani 1 1 d . . . . .
O257 O 0.6915(3) 1.1783(4) -0.30286(16) 0.036(2) Uani 1 1 d . . . . .
O258 O 0.6150(3) 1.0503(4) -0.06200(16) 0.034(2) Uani 1 1 d . . . . .
O259 O 0.7246(2) 0.9960(4) -0.04980(15) 0.030(2) Uani 1 1 d . . . . .
O260 O 0.6781(3) 1.1166(4) -0.23545(16) 0.035(2) Uani 1 1 d . . . . .
O261 O 1.0318(3) 0.7531(4) -0.1835(2) 0.043(3) Uani 1 1 d . . . . .
O262 O 0.9128(3) 0.7218(4) -0.04602(17) 0.040(3) Uani 1 1 d . . . . .
O263 O 1.0103(3) 0.9602(4) -0.17898(17) 0.035(2) Uani 1 1 d . . . . .
O264 O 0.6763(3) 1.3229(4) -0.07902(16) 0.035(2) Uani 1 1 d . . . . .
O265 O 0.7631(3) 1.0711(4) -0.25127(15) 0.033(2) Uani 1 1 d . . . . .
O266 O 0.8248(2) 0.9447(3) -0.09373(14) 0.024(2) Uani 1 1 d . . . . .
O267 O 0.7761(3) 1.1955(3) -0.05999(15) 0.030(2) Uani 1 1 d . . . . .
O268 O 0.6587(2) 1.2936(3) -0.03833(15) 0.030(2) Uani 1 1 d . . . . .
O269 O 0.9766(2) 0.8652(4) -0.17805(17) 0.033(2) Uani 1 1 d . . . . .
O270 O 1.0281(2) 0.9667(3) -0.11763(15) 0.028(2) Uani 1 1 d . . . . .
O271 O 0.8258(3) 1.2287(4) -0.22561(16) 0.037(2) Uani 1 1 d . . . . .
O272 O 0.6301(3) 1.0233(3) -0.27197(15) 0.031(2) Uani 1 1 d . . . . .
O273 O 0.9180(3) 0.9908(4) -0.04669(16) 0.039(3) Uani 1 1 d . . . . .
O274 O 0.8503(3) 1.3190(4) -0.02898(17) 0.039(3) Uani 1 1 d . . . . .
O275 O 0.8728(3) 1.1633(4) -0.04703(17) 0.037(2) Uani 1 1 d . . . . .
O276 O 0.7012(2) 1.2110(3) -0.22587(15) 0.030(2) Uani 1 1 d . . . . .
O277 O 0.7050(2) 0.9582(3) -0.10937(14) 0.0237(19) Uani 1 1 d . . . . .
O278 O 0.9394(3) 0.8461(3) -0.09587(16) 0.032(2) Uani 1 1 d . . . . .
O279 O 0.7439(3) 1.0525(3) -0.32977(15) 0.033(2) Uani 1 1 d . . . . .
O280 O 1.0037(2) 0.8634(3) -0.11329(15) 0.028(2) Uani 1 1 d . . . . .
O281 O 1.0514(3) 0.7501(4) -0.12194(19) 0.042(3) Uani 1 1 d . . . . .
O282 O 0.6555(3) 1.0282(4) -0.23075(16) 0.034(2) Uani 1 1 d . . . . .
O283 O 0.8239(3) 1.2431(3) -0.12563(15) 0.030(2) Uani 1 1 d . . . . .
O284 O 0.7657(2) 1.1702(3) -0.23840(15) 0.026(2) Uani 1 1 d . . . . .
O285 O 0.9787(2) 0.9283(3) -0.14830(15) 0.026(2) Uani 1 1 d . . . . .
O286 O 0.8610(3) 0.9522(4) -0.30500(16) 0.036(2) Uani 1 1 d . . . . .
O287 O 0.8343(3) 0.7729(3) -0.17435(15) 0.031(2) Uani 1 1 d . . . . .
O288 O 0.6970(3) 0.9919(3) -0.19746(15) 0.030(2) Uani 1 1 d . . . . .
O289 O 0.7083(3) 1.0170(4) -0.00842(14) 0.031(2) Uani 1 1 d . . . . .
O290 O 0.8660(3) 0.7117(3) -0.14278(16) 0.033(2) Uani 1 1 d . . . . .
O291 O 1.0202(3) 0.8154(4) -0.15263(16) 0.034(2) Uani 1 1 d . . . . .
O292 O 0.7775(3) 1.1358(4) 0.01229(14) 0.031(2) Uani 1 1 d . . . . .
O293 O 0.6853(3) 1.3683(3) -0.11870(16) 0.033(2) Uani 1 1 d . . . . .
O294 O 0.6837(2) 1.0759(3) -0.04569(14) 0.025(2) Uani 1 1 d . . . . .
O295 O 0.9601(3) 0.9344(4) -0.21087(16) 0.036(2) Uani 1 1 d . . . . .
O296 O 0.8204(3) 0.9298(3) -0.27002(15) 0.032(2) Uani 1 1 d . . . . .
O297 O 0.6828(3) 1.0240(3) -0.35480(16) 0.037(2) Uani 1 1 d . . . . .
O298 O 0.7651(2) 1.0034(3) -0.28879(14) 0.025(2) Uani 1 1 d . . . . .
O299 O 0.8657(2) 0.8644(3) -0.09770(14) 0.028(2) Uani 1 1 d . . . . .
O300 O 0.8986(2) 0.9330(3) -0.08494(14) 0.024(2) Uani 1 1 d . . . . .
O301 O 0.9982(2) 0.8450(3) -0.06802(16) 0.031(2) Uani 1 1 d . . . . .
O302 O 0.8961(2) 0.7836(3) -0.12200(13) 0.025(2) Uani 1 1 d . . . . .
O303 O 0.9804(3) 0.9992(3) -0.06588(15) 0.031(2) Uani 1 1 d . . . . .
O304 O 1.0431(2) 0.9037(4) -0.14304(18) 0.037(2) Uani 1 1 d . . . . .
O305 O 0.8512(3) 1.1354(3) -0.20955(15) 0.031(2) Uani 1 1 d . . . . .
O306 O 0.6966(3) 1.0448(3) -0.27183(16) 0.031(2) Uani 1 1 d . . . . .
O307 O 0.7182(3) 1.2155(3) -0.09202(14) 0.028(2) Uani 1 1 d . . . . .
O308 O 0.7313(2) 1.1276(3) -0.20518(14) 0.028(2) Uani 1 1 d . . . . .
O309 O 0.8569(2) 0.7262(3) -0.10150(15) 0.028(2) Uani 1 1 d . . . . .
O310 O 0.6860(2) 1.0851(3) -0.31595(15) 0.028(2) Uani 1 1 d . . . . .
O311 O 1.0022(3) 1.0312(4) -0.14746(16) 0.035(2) Uani 1 1 d . . . . .
O312 O 0.8415(2) 0.9164(3) -0.13691(14) 0.0249(19) Uani 1 1 d . . . . .
O313 O 0.8174(3) 1.0856(3) -0.17943(15) 0.030(2) Uani 1 1 d . . . . .
O314 O 0.9113(3) 0.8265(4) -0.20230(16) 0.035(2) Uani 1 1 d . . . . .
O315 O 0.7846(3) 1.2605(3) -0.09567(14) 0.028(2) Uani 1 1 d . . . . .
O316 O 0.7538(2) 1.2036(3) -0.13087(13) 0.026(2) Uani 1 1 d . . . . .
O317 O 0.6295(3) 0.9299(4) -0.28871(17) 0.041(3) Uani 1 1 d . . . . .
O318 O 0.7730(2) 1.0414(3) -0.02154(14) 0.028(2) Uani 1 1 d . . . . .
O319 O 0.7565(2) 0.8994(3) -0.27292(14) 0.025(2) Uani 1 1 d . . . . .
O320 O 0.7213(2) 1.1476(3) -0.26382(14) 0.027(2) Uani 1 1 d . . . . .
O321 O 0.7528(2) 0.8763(3) -0.23609(15) 0.0250(19) Uani 1 1 d . . . . .
O322 O 0.9472(2) 0.9042(3) -0.06265(14) 0.027(2) Uani 1 1 d . . . . .
O323 O 0.6419(3) 1.2007(3) -0.03264(15) 0.030(2) Uani 1 1 d . . . . .
O324 O 0.7814(3) 1.2925(3) -0.02013(16) 0.034(2) Uani 1 1 d . . . . .
O325 O 0.6128(2) 1.2921(3) -0.09494(16) 0.031(2) Uani 1 1 d . . . . .
O326 O 0.7317(3) 0.8703(3) -0.31322(15) 0.033(2) Uani 1 1 d . . . . .
O327 O 0.8517(2) 1.0561(3) -0.23366(14) 0.027(2) Uani 1 1 d . . . . .
O328 O 0.8106(2) 1.0468(4) -0.09995(15) 0.031(2) Uani 1 1 d . . . . .
O329 O 0.7404(3) 0.9759(3) -0.24639(14) 0.028(2) Uani 1 1 d . . . . .
O330 O 0.5978(2) 1.1914(3) -0.08963(16) 0.030(2) Uani 1 1 d . . . . .
O331 O 0.6461(2) 1.1402(3) -0.06081(14) 0.0243(19) Uani 1 1 d . . . . .
O332 O 0.7203(2) 0.9849(3) -0.15192(14) 0.027(2) Uani 1 1 d . . . . .
O333 O 0.7616(3) 1.1365(3) -0.16179(14) 0.027(2) Uani 1 1 d . . . . .
O334 O 0.5991(3) 1.2591(4) -0.05598(15) 0.032(2) Uani 1 1 d . . . . .
O335 O 0.7903(3) 0.9299(3) -0.31018(14) 0.031(2) Uani 1 1 d . . . . .
O336 O 0.7838(2) 0.9602(3) -0.17172(14) 0.027(2) Uani 1 1 d . . . . .
O337 O 0.6880(2) 1.0488(3) -0.12508(15) 0.029(2) Uani 1 1 d . . . . .
O338 O 0.8708(3) 0.9962(3) -0.11435(15) 0.030(2) Uani 1 1 d . . . . .
O339 O 0.7231(2) 0.8184(3) -0.20239(14) 0.026(2) Uani 1 1 d . . . . .
O340 O 0.6070(3) 1.0974(4) -0.24530(18) 0.036(2) Uani 1 1 d . . . . .
O341 O 0.6013(3) 1.2326(4) -0.13184(15) 0.033(2) Uani 1 1 d . . . . .
O342 O 0.7585(2) 0.9413(3) -0.07968(14) 0.0249(19) Uani 1 1 d . . . . .
O343 O 0.8217(3) 1.1075(3) -0.06618(14) 0.027(2) Uani 1 1 d . . . . .
O344 O 0.8188(2) 1.1377(3) -0.25103(14) 0.027(2) Uani 1 1 d . . . . .
O345 O 0.8835(2) 0.8419(3) -0.16044(15) 0.029(2) Uani 1 1 d . . . . .
O346 O 0.9191(2) 1.0290(3) -0.08793(14) 0.027(2) Uani 1 1 d . . . . .
O347 O 0.7792(3) 1.2733(3) -0.15904(15) 0.031(2) Uani 1 1 d . . . . .
O348 O 0.6611(2) 1.1806(3) -0.11149(13) 0.0225(18) Uani 1 1 d . . . . .
O349 O 0.8107(2) 1.1275(3) -0.12819(15) 0.026(2) Uani 1 1 d . . . . .
O350 O 0.6529(3) 1.1179(3) -0.27696(15) 0.031(2) Uani 1 1 d . . . . .
O351 O 0.6879(2) 1.1854(3) -0.00666(14) 0.0226(19) Uani 1 1 d . . . . .
O352 O 0.9423(2) 0.9970(3) -0.17840(15) 0.029(2) Uani 1 1 d . . . . .
O353 O 0.7932(2) 1.0879(3) -0.21567(13) 0.0228(19) Uani 1 1 d . . . . .
O354 O 0.8376(3) 1.2458(3) -0.06282(15) 0.029(2) Uani 1 1 d . . . . .
O355 O 0.8328(3) 1.1778(3) -0.08734(15) 0.029(2) Uani 1 1 d . . . . .
O356 O 0.7840(2) 0.8741(3) -0.19524(14) 0.0243(19) Uani 1 1 d . . . . .
O357 O 0.9328(2) 0.8220(3) -0.05221(15) 0.027(2) Uani 1 1 d . . . . .
O358 O 0.8330(2) 0.7994(3) -0.13086(14) 0.0249(19) Uani 1 1 d . . . . .
O359 O 0.7416(2) 1.0247(3) -0.09268(14) 0.0209(18) Uani 1 1 d . . . . .
O360 O 0.7589(2) 0.9074(3) 0.18271(15) 0.027(2) Uani 1 1 d . . . . .
O361 O 0.7505(2) 1.0775(3) 0.23539(13) 0.0228(19) Uani 1 1 d . . . . .
O362 O 0.4892(2) 1.0248(4) 0.07524(15) 0.030(2) Uani 1 1 d . . . . .
O363 O 0.5699(2) 1.0476(3) 0.05779(13) 0.0218(18) Uani 1 1 d . . . . .
O364 O 0.7737(2) 0.9281(3) 0.09260(13) 0.0230(19) Uani 1 1 d . . . . .
O365 O 0.7978(2) 0.8367(3) 0.01784(14) 0.026(2) Uani 1 1 d . . . . .
O366 O 0.5804(2) 0.9335(3) 0.12894(14) 0.0223(19) Uani 1 1 d . . . . .
O367 O 0.7595(3) 0.7568(3) 0.01535(15) 0.030(2) Uani 1 1 d . . . . .
O368 O 0.5803(2) 0.8484(3) 0.11132(14) 0.026(2) Uani 1 1 d . . . . .
O369 O 0.7178(2) 0.7814(3) 0.19419(14) 0.0225(19) Uani 1 1 d . . . . .
O370 O 0.7625(2) 0.8855(3) 0.13193(14) 0.026(2) Uani 1 1 d . . . . .
O371 O 0.6914(2) 1.0095(3) 0.09182(14) 0.026(2) Uani 1 1 d . . . . .
O372 O 0.7426(2) 0.9773(3) 0.11959(13) 0.0238(19) Uani 1 1 d . . . . .
O373 O 0.6792(2) 0.9523(3) 0.19801(15) 0.029(2) Uani 1 1 d . . . . .
O374 O 0.6103(2) 1.0375(3) 0.12494(14) 0.0245(19) Uani 1 1 d . . . . .
O375 O 0.6918(2) 1.1156(3) -0.08719(13) 0.0202(18) Uani 1 1 d . . . . .
O376 O 0.7725(2) 0.9764(3) -0.12026(13) 0.0210(18) Uani 1 1 d . . . . .
O377 O 0.7410(3) 1.3399(3) -0.09076(15) 0.034(2) Uani 1 1 d . . . . .
O378 O 0.8807(2) 1.0692(3) -0.14405(14) 0.0242(19) Uani 1 1 d . . . . .
O379 O 0.6881(2) 1.2199(3) -0.15348(15) 0.030(2) Uani 1 1 d . . . . .
O380 O 0.8682(3) 1.0985(3) -0.10206(15) 0.030(2) Uani 1 1 d . . . . .
O381 O 0.7205(2) 1.1164(3) -0.01815(14) 0.026(2) Uani 1 1 d . . . . .
O382 O 0.6998(2) 0.9089(3) -0.22324(14) 0.0242(19) Uani 1 1 d . . . . .
O383 O 0.6713(3) 0.9498(3) -0.25278(14) 0.028(2) Uani 1 1 d . . . . .
O384 O 0.9321(2) 1.0194(3) -0.13385(15) 0.0240(19) Uani 1 1 d . . . . .
O385 O 0.7525(2) 1.0668(3) -0.13257(13) 0.0232(19) Uani 1 1 d . . . . .
O386 O 0.6784(2) 1.1544(3) 0.12889(15) 0.026(2) Uani 1 1 d . . . . .
O387 O 0.7464(2) 0.9114(3) 0.02049(15) 0.029(2) Uani 1 1 d . . . . .
O388 O 0.7458(2) 0.8238(3) 0.09889(14) 0.0222(19) Uani 1 1 d . . . . .
O389 O 0.7296(2) 0.6944(3) 0.09386(14) 0.027(2) Uani 1 1 d . . . . .
O390 O 0.8610(2) 0.7235(3) 0.07517(15) 0.029(2) Uani 1 1 d . . . . .
O391 O 0.7598(3) 0.7496(3) 0.13026(15) 0.033(2) Uani 1 1 d . . . . .
O392 O 0.7139(2) 0.8177(3) 0.02927(14) 0.0235(19) Uani 1 1 d . . . . .
O393 O 0.6796(3) 0.7259(3) 0.22325(15) 0.030(2) Uani 1 1 d . . . . .
O394 O 0.6491(2) 1.0904(3) 0.09492(14) 0.025(2) Uani 1 1 d . . . . .
O395 O 0.4899(2) 1.1350(3) 0.14515(15) 0.028(2) Uani 1 1 d . . . . .
O396 O 0.6280(2) 0.9740(3) 0.15796(14) 0.027(2) Uani 1 1 d . . . . .
O397 O 0.7506(2) 0.8177(3) 0.16116(14) 0.025(2) Uani 1 1 d . . . . .
O398 O 0.6783(3) 0.7080(3) 0.06025(15) 0.033(2) Uani 1 1 d . . . . .
O399 O 0.6260(2) 1.1107(3) 0.15691(14) 0.025(2) Uani 1 1 d . . . . .
O400 O 0.9028(2) 0.9159(4) -0.12928(14) 0.027(2) Uani 1 1 d . . . . .
O401 O 0.7547(2) 1.0953(3) -0.05240(14) 0.025(2) Uani 1 1 d . . . . .
O402 O 0.7075(2) 1.1788(3) -0.05080(14) 0.026(2) Uani 1 1 d . . . . .
O403 O 0.9096(3) 0.7647(3) -0.16643(14) 0.029(2) Uani 1 1 d . . . . .
O404 O 0.8446(2) 0.9104(3) -0.18183(14) 0.026(2) Uani 1 1 d . . . . .
O405 O 0.7233(3) 0.9631(3) -0.32508(14) 0.028(2) Uani 1 1 d . . . . .
O406 O 0.7237(2) 0.9102(3) -0.18062(14) 0.026(2) Uani 1 1 d . . . . .
O407 O 0.7580(2) 1.1965(3) -0.01674(14) 0.0243(19) Uani 1 1 d . . . . .
O408 O 0.8032(2) 1.1363(3) -0.03056(14) 0.025(2) Uani 1 1 d . . . . .
O409 O 0.8410(3) 1.0200(3) -0.27422(15) 0.032(2) Uani 1 1 d . . . . .
O410 O 0.7866(2) 1.3321(3) -0.12227(14) 0.026(2) Uani 1 1 d . . . . .
N1 N 0.6256(3) 1.2419(4) 0.2006(2) 0.032(3) Uani 1 1 d . . . . .
H1A H 0.617555 1.219468 0.191322 0.039 Uiso 1 1 calc R . . . .
H1B H 0.648081 1.244903 0.199262 0.039 Uiso 1 1 calc R . . . .
N2 N 0.5741(4) 1.2873(5) 0.2202(2) 0.047(3) Uani 1 1 d . . . . .
H2A H 0.579697 1.306223 0.231510 0.056 Uiso 1 1 calc R . . . .
H2B H 0.551891 1.291133 0.216749 0.056 Uiso 1 1 calc R . . . .
N3 N 0.5814(4) 1.3714(5) 0.1928(2) 0.042(3) Uani 1 1 d . . . . .
H3A H 0.558647 1.369083 0.191252 0.050 Uiso 1 1 calc R . . . .
H3B H 0.586674 1.388188 0.204758 0.050 Uiso 1 1 calc R . . . .
N4 N 0.6256(4) 1.3227(5) 0.1683(2) 0.043(3) Uani 1 1 d . . . . .
H4A H 0.646670 1.333618 0.171564 0.051 Uiso 1 1 calc R . . . .
H4B H 0.627070 1.296911 0.159669 0.051 Uiso 1 1 calc R . . . .
N5 N 0.7423(4) 1.4155(5) -0.1399(2) 0.047(4) Uani 1 1 d . . . . .
H5A H 0.752438 1.389795 -0.133684 0.057 Uiso 1 1 calc R . . . .
H5B H 0.755458 1.426583 -0.150218 0.057 Uiso 1 1 calc R . . . .
N6 N 0.6831(4) 1.4648(5) -0.14333(19) 0.041(3) Uani 1 1 d . . . . .
H6A H 0.674870 1.481647 -0.154729 0.049 Uiso 1 1 calc R . . . .
H6B H 0.667027 1.463478 -0.133599 0.049 Uiso 1 1 calc R . . . .
N7 N 0.6481(4) 1.3804(4) -0.1614(2) 0.044(3) Uani 1 1 d . . . . .
H7A H 0.634510 1.383724 -0.150374 0.053 Uiso 1 1 calc R . . . .
H7B H 0.640406 1.399617 -0.172172 0.053 Uiso 1 1 calc R . . . .
N8 N 0.7084(4) 1.3356(4) -0.1657(2) 0.037(3) Uani 1 1 d . . . . .
H8A H 0.727746 1.338928 -0.172654 0.044 Uiso 1 1 calc R . . . .
H8B H 0.711740 1.312987 -0.155484 0.044 Uiso 1 1 calc R . . . .
N9 N 0.8789(3) 0.7094(5) -0.2041(2) 0.038(3) Uani 1 1 d . . . . .
H9A H 0.856648 0.706374 -0.201710 0.046 Uiso 1 1 calc R . . . .
H9B H 0.887896 0.731689 -0.195068 0.046 Uiso 1 1 calc R . . . .
N10 N 0.9270(4) 0.6651(5) -0.2256(2) 0.053(4) Uani 1 1 d . . . . .
H10A H 0.949461 0.660460 -0.223073 0.063 Uiso 1 1 calc R . . . .
H10B H 0.920078 0.646456 -0.236713 0.063 Uiso 1 1 calc R . . . .
N11 N 0.9208(4) 0.5799(5) -0.1984(2) 0.042(3) Uani 1 1 d . . . . .
H11A H 0.914020 0.563667 -0.210319 0.051 Uiso 1 1 calc R . . . .
H11B H 0.943679 0.580698 -0.197694 0.051 Uiso 1 1 calc R . . . .
N12 N 0.8808(3) 0.6301(5) -0.17226(19) 0.036(3) Uani 1 1 d . . . . .
H12A H 0.880517 0.655668 -0.163459 0.043 Uiso 1 1 calc R . . . .
H12B H 0.859353 0.619917 -0.174873 0.043 Uiso 1 1 calc R . . . .
N13 N 0.7683(4) 0.5380(5) 0.1398(2) 0.045(3) Uani 1 1 d . . . . .
H13A H 0.753933 0.528973 0.149850 0.053 Uiso 1 1 calc R . . . .
H13B H 0.759337 0.563730 0.132854 0.053 Uiso 1 1 calc R . . . .
N14 N 0.8241(5) 0.4872(6) 0.1454(2) 0.057(4) Uani 1 1 d . . . . .
H14A H 0.841398 0.487540 0.136517 0.068 Uiso 1 1 calc R . . . .
H14B H 0.830980 0.470977 0.157325 0.068 Uiso 1 1 calc R . . . .
N15 N 0.8592(4) 0.5705(5) 0.1644(2) 0.042(3) Uani 1 1 d . . . . .
H15A H 0.865420 0.550888 0.175286 0.050 Uiso 1 1 calc R . . . .
H15B H 0.873947 0.566866 0.153935 0.050 Uiso 1 1 calc R . . . .
N16 N 0.8000(4) 0.6182(5) 0.1663(2) 0.040(3) Uani 1 1 d . . . . .
H16A H 0.797682 0.640974 0.156083 0.048 Uiso 1 1 calc R . . . .
H16B H 0.780421 0.615841 0.173016 0.048 Uiso 1 1 calc R . . . .
C1 C 0.6183(5) 1.2287(7) 0.2225(3) 0.047(4) Uani 1 1 d . . . . .
H1C H 0.631858 1.248317 0.232703 0.056 Uiso 1 1 calc R . . . .
H1D H 0.624018 1.194881 0.225087 0.056 Uiso 1 1 calc R . . . .
C2 C 0.5814(5) 1.2366(6) 0.2255(3) 0.051(5) Uani 1 1 d . . . . .
H2C H 0.567758 1.215347 0.216107 0.062 Uiso 1 1 calc R . . . .
H2D H 0.576085 1.229969 0.240392 0.062 Uiso 1 1 calc R . . . .
C3 C 0.5943(6) 1.3956(5) 0.1746(3) 0.055(5) Uani 1 1 d . . . . .
H3C H 0.613826 1.415289 0.179208 0.066 Uiso 1 1 calc R . . . .
H3D H 0.576735 1.416971 0.168320 0.066 Uiso 1 1 calc R . . . .
C4 C 0.6048(5) 1.3602(6) 0.1577(3) 0.044(4) Uani 1 1 d . . . . .
H4C H 0.584697 1.345963 0.150499 0.053 Uiso 1 1 calc R . . . .
H4D H 0.617888 1.376725 0.147009 0.053 Uiso 1 1 calc R . . . .
C5 C 0.7365(5) 1.4528(6) -0.1241(3) 0.042(4) Uani 1 1 d . . . . .
H5C H 0.726433 1.438860 -0.111496 0.050 Uiso 1 1 calc R . . . .
H5D H 0.758009 1.468069 -0.119559 0.050 Uiso 1 1 calc R . . . .
C6 C 0.7136(5) 1.4880(7) -0.1341(3) 0.055(5) Uani 1 1 d . . . . .
H6C H 0.725152 1.505131 -0.145297 0.066 Uiso 1 1 calc R . . . .
H6D H 0.707169 1.511524 -0.123315 0.066 Uiso 1 1 calc R . . . .
C7 C 0.6482(4) 1.3291(6) -0.1688(3) 0.045(4) Uani 1 1 d . . . . .
H7C H 0.628447 1.322651 -0.178417 0.053 Uiso 1 1 calc R . . . .
H7D H 0.647608 1.307334 -0.156501 0.053 Uiso 1 1 calc R . . . .
C8 C 0.6808(5) 1.3218(6) -0.1805(3) 0.043(4) Uani 1 1 d . . . . .
H8C H 0.683130 1.288194 -0.184712 0.052 Uiso 1 1 calc R . . . .
H8D H 0.680703 1.341866 -0.193367 0.052 Uiso 1 1 calc R . . . .
C9 C 0.8836(5) 0.7231(6) -0.2262(3) 0.052(5) Uani 1 1 d . . . . .
H9C H 0.877439 0.756888 -0.228378 0.062 Uiso 1 1 calc R . . . .
H9D H 0.869009 0.703509 -0.235863 0.062 Uiso 1 1 calc R . . . .
C10 C 0.9206(6) 0.7153(7) -0.2308(3) 0.058(5) Uani 1 1 d . . . . .
H10C H 0.924521 0.721618 -0.245944 0.070 Uiso 1 1 calc R . . . .
H10D H 0.935317 0.736377 -0.221939 0.070 Uiso 1 1 calc R . . . .
C11 C 0.9087(5) 0.5561(6) -0.1797(3) 0.046(4) Uani 1 1 d . . . . .
H11C H 0.925722 0.532762 -0.174426 0.056 Uiso 1 1 calc R . . . .
H11D H 0.887843 0.538515 -0.183701 0.056 Uiso 1 1 calc R . . . .
C12 C 0.9020(5) 0.5912(6) -0.1625(3) 0.048(4) Uani 1 1 d . . . . .
H12C H 0.889970 0.575480 -0.151027 0.058 Uiso 1 1 calc R . . . .
H12D H 0.923336 0.604254 -0.156378 0.058 Uiso 1 1 calc R . . . .
C13 C 0.7947(6) 0.4624(7) 0.1349(3) 0.059(5) Uani 1 1 d . . . . .
H13C H 0.802329 0.439924 0.124096 0.071 Uiso 1 1 calc R . . . .
H13D H 0.782335 0.444370 0.145511 0.071 Uiso 1 1 calc R . . . .
C14 C 0.8277(5) 0.6301(7) 0.1814(3) 0.048(4) Uani 1 1 d . . . . .
H14C H 0.826462 0.664088 0.185317 0.057 Uiso 1 1 calc R . . . .
H14D H 0.826044 0.610871 0.194418 0.057 Uiso 1 1 calc R . . . .
C15 C 0.8592(5) 0.6205(7) 0.1717(3) 0.060(6) Uani 1 1 d . . . . .
H15C H 0.878171 0.625733 0.182146 0.072 Uiso 1 1 calc R . . . .
H15D H 0.861975 0.642133 0.159565 0.072 Uiso 1 1 calc R . . . .
C16 C 0.7728(5) 0.4992(7) 0.1249(3) 0.053(5) Uani 1 1 d . . . . .
H16C H 0.783050 0.511449 0.111989 0.063 Uiso 1 1 calc R . . . .
H16D H 0.750707 0.485177 0.120614 0.063 Uiso 1 1 calc R . . . .
K1 K 0.81811(8) 1.02383(10) -0.14535(4) 0.0269(6) Uani 1 1 d . . . . .
K2 K 0.69422(8) 0.93008(10) 0.14314(5) 0.0286(6) Uani 1 1 d . . . . .
K3 K 0.73636(9) 1.21996(11) -0.18305(5) 0.0346(7) Uani 1 1 d . . . . .
K4 K 0.84106(9) 0.82806(11) -0.20812(5) 0.0377(7) Uani 1 1 d . . . . .
K5 K 0.56997(9) 1.06981(12) -0.03369(5) 0.0357(7) Uani 1 1 d . . . . .
K6 K 0.64007(9) 1.15774(13) 0.02284(5) 0.0400(8) Uani 1 1 d . . . . .
K7 K 0.77403(9) 0.73426(11) 0.18271(5) 0.0362(7) Uani 1 1 d . . . . .
K8 K 0.71528(9) 1.08126(11) 0.06363(5) 0.0351(7) Uani 1 1 d . . . . .
K9 K 0.80303(10) 0.87437(13) -0.06393(5) 0.0434(8) Uani 1 1 d . . . . .
K10 K 0.72235(11) 0.68099(11) 0.25571(6) 0.0467(9) Uani 1 1 d . . . . .
K11 K 0.66530(9) 1.12514(11) 0.20487(5) 0.0360(7) Uani 1 1 d . . . . .
K12 K 0.77758(11) 1.27331(11) -0.25597(6) 0.0474(10) Uani 1 1 d . . . . .
K13 K 0.87849(10) 0.79668(15) -0.02443(6) 0.0472(9) Uani 1 1 d . . . . .
K14 K 0.36405(9) 1.01817(13) 0.11936(6) 0.0428(8) Uani 1 1 d . . . . .
K15 K 0.61880(10) 0.95235(15) -0.06099(8) 0.0576(11) Uani 1 1 d . . . . .
K16 K 0.71564(12) 0.91567(14) -0.01964(6) 0.0542(10) Uani 1 1 d . . . . .
K17 K 0.83467(11) 0.87155(13) 0.19672(7) 0.0510(9) Uani 1 1 d . . . . .
K18 K 0.80456(12) 1.03774(14) 0.01845(7) 0.0551(11) Uani 1 1 d . . . . .
K19 K 1.10731(10) 0.99499(15) -0.06824(10) 0.0697(15) Uani 1 1 d . . . . .
K20 K 0.56997(10) 1.09034(16) -0.10248(7) 0.0558(10) Uani 1 1 d . . . . .
Na1 Na 0.73156(13) 1.24974(17) -0.31280(8) 0.0266(11) Uani 1 1 d . . . . .
Na2 Na 0.66330(16) 0.7921(2) 0.15536(9) 0.0393(15) Uani 1 1 d . . . . .
Na3 Na 0.66416(12) 0.99753(16) 0.03130(8) 0.0211(10) Uani 1 1 d . U . . .
Na4 Na 0.60513(12) 0.82530(15) 0.29984(8) 0.0208(10) Uani 1 1 d . . . . .
Na5 Na 0.80432(16) 1.16005(19) 0.30708(10) 0.0369(14) Uani 1 1 d . . . . .
Na6 Na 0.87017(19) 0.9647(2) -0.24088(9) 0.0451(16) Uani 1 1 d . . . . .
Na7 Na 0.6347(2) 0.9884(2) 0.23591(10) 0.0520(19) Uani 1 1 d . . . . .
Na8 Na 0.58394(18) 1.2687(2) 0.00984(11) 0.0452(16) Uani 1 1 d . . . . .
Na9 Na 0.89485(18) 1.0798(2) -0.05482(10) 0.0432(15) Uani 1 1 d . . . . .
Na10 Na 1.12441(16) 1.0009(3) -0.12880(11) 0.054(2) Uani 1 1 d . . . . .
Na11 Na 0.9331(2) 0.6845(3) -0.01208(11) 0.0578(19) Uani 1 1 d . . . . .
Na12 Na 0.8117(2) 1.2973(3) -0.19626(13) 0.0577(19) Uani 1 1 d . . . . .
Na13 Na 0.6494(2) 1.2934(3) 0.04245(14) 0.063(2) Uani 1 1 d . . . . .
Na14 Na 0.67341(17) 1.0818(2) -0.18983(13) 0.0484(17) Uani 1 1 d . U . . .
Na15 Na 0.7606(2) 0.7050(3) 0.31446(13) 0.065(2) Uani 1 1 d . . . . .
Na16 Na 0.8669(3) 0.6605(3) -0.04302(16) 0.079(3) Uani 1 1 d . . . . .
Na17 Na 0.6241(3) 0.8732(3) 0.05210(16) 0.082(3) Uani 1 1 d . . . . .
Na18 Na 0.5138(3) 1.1619(4) -0.05634(19) 0.098(3) Uani 1 1 d . . . . .
Na19 Na 0.7816(3) 0.8964(6) -0.1420(2) 0.052(3) Uani 0.5 1 d . U P . .
Na20 Na 0.8992(3) 0.9991(5) 0.1842(2) 0.045(3) Uiso 0.5 1 d . . P . .
O1W O 0.8466(3) 1.1660(5) -0.15899(15) 0.052(4) Uani 1 1 d . U . . .
O2W O 0.5776(3) 1.1885(4) -0.00116(18) 0.042(3) Uani 1 1 d . . . . .
O3W O 0.7377(3) 1.0231(4) 0.03172(16) 0.040(3) Uani 1 1 d . . . . .
O4W O 0.5188(3) 1.2449(4) 0.09759(18) 0.042(3) Uani 1 1 d . . . . .
O5W O 0.7829(3) 0.9321(4) -0.03251(17) 0.042(3) Uani 1 1 d . . . . .
O6W O 0.7080(3) 1.2603(4) -0.27212(16) 0.045(3) Uani 1 1 d . . . . .
O7W O 0.9125(5) 0.6078(7) -0.0235(3) 0.101(6) Uani 1 1 d . . . . .
O8W O 0.9930(3) 0.7064(4) -0.10383(18) 0.043(3) Uani 1 1 d . . . . .
O9W O 1.0569(3) 1.0958(4) -0.15630(18) 0.038(3) Uani 1 1 d . . . . .
O10W O 0.7592(3) 0.6677(4) 0.21592(19) 0.045(3) Uani 1 1 d . . . . .
O11W O 0.7453(3) 1.2882(4) -0.21575(18) 0.044(3) Uani 1 1 d . . . . .
O12W O 0.8553(3) 0.9573(4) -0.03342(19) 0.041(2) Uani 1 1 d . U . . .
O13W O 0.7091(3) 1.1950(4) 0.22587(19) 0.050(3) Uani 1 1 d . . . . .
O14W O 0.3578(2) 1.1693(5) 0.1430(2) 0.051(3) Uani 1 1 d . . . . .
O15W O 0.7891(3) 0.6159(5) 0.04481(18) 0.051(3) Uani 1 1 d . . . . .
O16W O 0.5830(3) 1.1243(5) -0.16888(18) 0.055(3) Uani 1 1 d . . . . .
O17W O 0.8575(4) 1.1228(5) 0.0819(3) 0.080(5) Uani 1 1 d . U . . .
O18W O 0.5825(3) 0.9644(5) 0.0025(2) 0.055(3) Uiso 1 1 d . . . . .
O19W O 0.5969(3) 0.7912(5) 0.0770(2) 0.058(4) Uani 1 1 d . . . . .
O20W O 0.8735(3) 1.1855(7) 0.0495(2) 0.084(5) Uani 1 1 d . U . . .
O21W O 0.7065(3) 1.2955(5) 0.0883(3) 0.069(4) Uani 1 1 d . . . . .
O22W O 0.8651(3) 0.9321(4) 0.16560(19) 0.050(3) Uani 1 1 d . . . . .
O23W O 0.7263(3) 1.3372(5) -0.0453(2) 0.054(3) Uani 1 1 d . . . . .
O24W O 0.9391(4) 0.7666(5) -0.0008(2) 0.067(4) Uani 1 1 d . . . . .
O25W O 1.0564(3) 1.1744(5) -0.1207(2) 0.055(3) Uani 1 1 d . . . . .
O26W O 0.7269(4) 1.0816(6) 0.1470(2) 0.068(4) Uiso 1 1 d . . . . .
O27W O 0.6883(4) 1.2290(6) 0.0509(2) 0.073(4) Uani 1 1 d . . . . .
O28W O 0.6763(4) 0.8700(6) -0.3433(2) 0.076(5) Uani 1 1 d . . . . .
O29W O 1.1432(4) 0.9635(6) -0.1675(2) 0.075(5) Uani 1 1 d . . . . .
O30W O 0.9426(5) 0.8756(7) 0.0278(2) 0.090(6) Uani 1 1 d . . . . .
O31W O 0.6041(4) 1.3439(6) 0.0223(3) 0.081(5) Uani 1 1 d . . . . .
O32W O 0.6860(4) 0.5821(7) 0.1525(3) 0.092(6) Uani 1 1 d . . . . .
O33W O 0.5639(4) 1.2936(6) -0.0242(2) 0.078(5) Uani 1 1 d . . . . .
O34W O 0.6994(6) 0.8840(7) -0.1409(4) 0.125(8) Uani 1 1 d D . . . .
O35W O 0.8971(4) 1.2330(6) -0.0166(3) 0.085(5) Uani 1 1 d . U . . .
O36W O 0.9509(4) 0.6601(7) 0.0221(2) 0.083(5) Uani 1 1 d . . . . .
O37W O 0.3594(4) 1.1051(5) 0.0990(3) 0.084(5) Uani 1 1 d . . . . .
O38W O 0.6511(5) 0.7763(8) 0.3013(3) 0.104(6) Uani 1 1 d . U . . .
O39W O 0.5312(4) 1.2934(5) 0.0244(3) 0.085(5) Uani 1 1 d . . . . .
O40W O 0.5258(5) 1.1931(9) -0.0880(3) 0.121(8) Uani 1 1 d . . . . .
O41W O 0.8180(4) 0.8451(7) 0.3766(3) 0.100(7) Uani 1 1 d . . . . .
O42W O 0.6078(5) 0.7666(7) 0.1318(4) 0.100(6) Uani 1 1 d . . . . .
O43W O 0.5796(5) 0.9282(7) 0.2182(3) 0.096(6) Uani 1 1 d . U . . .
O44W O 0.8070(5) 0.6609(7) -0.0920(4) 0.110(7) Uani 1 1 d . U . . .
O45W O 0.7076(7) 1.2785(9) 0.1502(3) 0.130(9) Uani 1 1 d . . . . .
O46W O 0.9969(5) 1.0652(7) -0.1953(3) 0.098(6) Uani 1 1 d . . . . .
O47W O 0.7809(4) 1.1167(7) 0.0636(4) 0.105(7) Uani 1 1 d . . . . .
O48W O 1.0778(6) 1.0617(9) -0.1158(4) 0.051(6) Uiso 0.5 1 d . . P A 1
O49W O 0.9283(5) 1.0247(7) -0.2242(3) 0.100(6) Uiso 1 1 d . . . . .
O50W O 0.7977(6) 1.2123(8) 0.0574(4) 0.116(7) Uiso 1 1 d . . . . .
O51W O 0.7371(5) 0.8337(8) -0.0607(3) 0.107(6) Uiso 1 1 d . . . . .
O52W O 0.9846(6) 0.6613(9) -0.0257(4) 0.124(8) Uiso 1 1 d . . . . .
O53W O 0.5533(6) 1.1574(9) -0.1345(4) 0.121(7) Uiso 1 1 d . . . . .
O54W O 0.5842(6) 0.7696(10) 0.2868(4) 0.134(8) Uiso 1 1 d . . . . .
O55W O 0.6684(6) 0.9435(9) -0.3763(4) 0.134(8) Uiso 1 1 d . . . . .
O56W O 0.6220(6) 0.8633(9) -0.2512(4) 0.124(8) Uiso 1 1 d . . . . .
O57W O 0.8293(6) 0.7248(9) -0.0525(4) 0.122(7) Uiso 1 1 d . . . . .
O58W O 0.6232(7) 0.9423(10) -0.3413(4) 0.141(9) Uiso 1 1 d . . . . .
O59W O 0.8049(6) 0.6686(8) -0.1500(4) 0.117(7) Uiso 1 1 d . . . . .
O60W O 0.8528(6) 0.7842(9) 0.1851(4) 0.131(8) Uiso 1 1 d . . . . .
O61W O 0.8677(7) 0.7177(10) 0.2202(4) 0.148(10) Uiso 1 1 d . . . . .
O62W O 0.9365(7) 1.0607(10) 0.2021(4) 0.059(7) Uiso 0.5 1 d . . P . .
O63W O 0.5206(7) 0.9579(11) 0.0122(5) 0.066(8) Uiso 0.5 1 d . . P . .
O64W O 0.6205(7) 0.8759(10) 0.3210(4) 0.061(7) Uiso 0.5 1 d . . P . .
O65W O 0.8792(7) 1.3662(10) -0.1192(4) 0.059(7) Uiso 0.5 1 d . . P . .
O66W O 0.6327(8) 0.5872(11) 0.1151(5) 0.069(8) Uiso 0.5 1 d . . P . .
O67W O 0.5160(7) 0.8836(10) 0.1868(5) 0.062(7) Uiso 0.5 1 d . . P . .
O68W O 0.9161(7) 0.8197(10) 0.1784(4) 0.059(7) Uiso 0.5 1 d . . P . .
O69W O 0.8417(7) 1.1806(10) -0.3052(4) 0.058(7) Uiso 0.5 1 d . . P . .
O70W O 0.7321(5) 0.8117(7) -0.1341(3) 0.107(6) Uiso 1 1 d D . . . .
O71W O 1.0575(6) 1.0988(8) -0.1071(4) 0.044(5) Uiso 0.5 1 d . . P B 2
O72W O 0.6275(6) 1.0169(8) -0.0052(4) 0.043(5) Uiso 0.5 1 d . . P . .
O73W O 0.8470(5) 1.2103(8) 0.0737(4) 0.039(5) Uiso 0.5 1 d . . P . .
O74W O 0.7605(7) 0.8604(10) -0.1104(4) 0.059(7) Uiso 0.5 1 d . . P . .
O75W O 0.9474(6) 0.9270(9) 0.0503(4) 0.049(6) Uiso 0.5 1 d . . P . .

loop_
_atom_site_aniso_label
_atom_site_aniso_U_11
_atom_site_aniso_U_22
_atom_site_aniso_U_33
_atom_site_aniso_U_23
_atom_site_aniso_U_13
_atom_site_aniso_U_12
Nb1E 0.0299(6) 0.0178(5) 0.0143(5) -0.0006(4) -0.0012(4) -0.0008(4)
Nb1D 0.0296(6) 0.0198(5) 0.0210(5) -0.0011(4) -0.0021(4) -0.0020(4)
Nb1C 0.0433(7) 0.0220(5) 0.0182(5) -0.0035(4) -0.0020(5) -0.0032(5)
Nb1B 0.0373(6) 0.0153(5) 0.0170(5) 0.0018(4) -0.0013(4) 0.0002(4)
Nb1A 0.0327(6) 0.0220(5) 0.0287(6) -0.0042(4) -0.0072(5) -0.0024(4)
Nb2E 0.0363(6) 0.0148(5) 0.0141(5) -0.0001(4) -0.0037(4) 0.0018(4)
Nb2D 0.0433(7) 0.0161(5) 0.0201(5) 0.0022(4) 0.0002(5) -0.0003(4)
Nb2C 0.0325(6) 0.0199(5) 0.0190(5) 0.0006(4) -0.0012(4) -0.0016(4)
Nb2B 0.0308(6) 0.0200(5) 0.0185(5) -0.0006(4) -0.0036(4) -0.0034(4)
Nb2A 0.0343(6) 0.0213(5) 0.0189(5) -0.0018(4) -0.0024(4) -0.0028(4)
Nb3E 0.0246(5) 0.0121(4) 0.0096(4) 0.0010(3) -0.0021(4) -0.0019(4)
Nb3D 0.0299(6) 0.0182(5) 0.0181(5) -0.0008(4) -0.0011(4) -0.0016(4)
Nb3C 0.0461(7) 0.0160(5) 0.0214(5) -0.0012(4) 0.0007(5) -0.0069(5)
Nb3B 0.0471(7) 0.0191(5) 0.0154(5) -0.0022(4) -0.0006(5) 0.0008(5)
Nb3A 0.0317(6) 0.0233(5) 0.0240(6) -0.0016(4) 0.0019(4) -0.0038(4)
Nb4E 0.0304(6) 0.0171(5) 0.0169(5) 0.0012(4) -0.0014(4) -0.0011(4)
Nb4D 0.0340(6) 0.0166(5) 0.0138(5) -0.0003(4) -0.0022(4) -0.0029(4)
Nb4C 0.0266(5) 0.0214(5) 0.0250(6) -0.0048(4) -0.0006(4) -0.0022(4)
Nb4B 0.0392(6) 0.0183(5) 0.0180(5) -0.0012(4) 0.0008(4) -0.0017(4)
Nb4A 0.0446(7) 0.0178(5) 0.0169(5) -0.0007(4) -0.0056(5) 0.0047(5)
Nb5E 0.0395(6) 0.0145(5) 0.0158(5) 0.0003(4) -0.0017(4) -0.0027(4)
Nb5D 0.0399(6) 0.0188(5) 0.0179(5) 0.0007(4) 0.0007(4) -0.0009(4)
Nb5C 0.0333(6) 0.0175(5) 0.0185(5) -0.0015(4) -0.0015(4) -0.0016(4)
Nb5B 0.0311(6) 0.0163(5) 0.0178(5) 0.0012(4) -0.0033(4) -0.0009(4)
Nb5A 0.0351(6) 0.0178(5) 0.0176(5) -0.0005(4) -0.0023(4) 0.0001(4)
Nb6E 0.0306(5) 0.0131(4) 0.0094(4) 0.0008(3) -0.0019(4) -0.0010(4)
Nb6D 0.0300(6) 0.0186(5) 0.0212(5) -0.0003(4) -0.0024(4) -0.0030(4)
Nb6C 0.0346(6) 0.0178(5) 0.0163(5) 0.0004(4) 0.0005(4) -0.0005(4)
Nb6B 0.0365(6) 0.0197(5) 0.0220(5) -0.0004(4) 0.0004(4) -0.0066(4)
Nb6A 0.0288(6) 0.0197(5) 0.0227(5) -0.0021(4) -0.0072(4) 0.0001(4)
Nb7E 0.0325(6) 0.0136(5) 0.0163(5) 0.0011(4) -0.0014(4) -0.0011(4)
Nb7D 0.0336(6) 0.0143(5) 0.0168(5) 0.0009(4) -0.0055(4) -0.0014(4)
Nb7C 0.0331(6) 0.0170(5) 0.0188(5) 0.0022(4) 0.0008(4) -0.0023(4)
Nb7B 0.0324(6) 0.0203(5) 0.0216(5) -0.0003(4) -0.0007(4) 0.0008(4)
Nb7A 0.0357(6) 0.0150(5) 0.0167(5) -0.0012(4) -0.0057(4) 0.0008(4)
Nb8E 0.0242(5) 0.0106(4) 0.0072(4) -0.0008(3) -0.0024(3) -0.0003(4)
Nb8D 0.0333(6) 0.0154(5) 0.0158(5) -0.0006(4) -0.0026(4) -0.0025(4)
Nb8C 0.0294(6) 0.0171(5) 0.0200(5) -0.0001(4) -0.0010(4) -0.0016(4)
Nb8B 0.0319(6) 0.0214(5) 0.0200(5) -0.0039(4) 0.0003(4) -0.0032(4)
Nb8A 0.0402(6) 0.0146(5) 0.0158(5) -0.0001(4) -0.0023(4) 0.0001(4)
Nb9E 0.0255(5) 0.0141(4) 0.0116(4) 0.0002(4) -0.0040(4) -0.0010(4)
Nb9D 0.0332(6) 0.0152(5) 0.0143(5) 0.0006(4) -0.0018(4) -0.0006(4)
Nb9C 0.0327(6) 0.0162(5) 0.0200(5) 0.0004(4) -0.0048(4) 0.0003(4)
Nb9B 0.0414(6) 0.0163(5) 0.0173(5) 0.0010(4) 0.0015(4) -0.0047(4)
Nb9A 0.0354(6) 0.0171(5) 0.0202(5) -0.0009(4) -0.0033(4) 0.0000(4)
Nb73 0.0337(7) 0.0264(6) 0.0480(8) -0.0113(5) 0.0028(6) 0.0005(5)
Nb74 0.0378(7) 0.0249(6) 0.0347(7) -0.0027(5) -0.0129(5) -0.0016(5)
Nb75 0.0290(6) 0.0244(6) 0.0363(7) -0.0051(5) -0.0059(5) -0.0022(5)
Nb76 0.0339(7) 0.0260(6) 0.0467(8) -0.0056(5) -0.0091(6) 0.0023(5)
Nb77 0.0317(6) 0.0305(6) 0.0471(8) -0.0100(6) 0.0054(5) -0.0028(5)
Nb78 0.0417(7) 0.0189(5) 0.0224(6) -0.0007(4) 0.0006(5) 0.0028(5)
Nb79 0.0359(6) 0.0199(5) 0.0216(5) 0.0002(4) -0.0032(4) 0.0014(4)
Nb80 0.0412(7) 0.0223(5) 0.0213(5) -0.0034(4) -0.0015(5) -0.0064(5)
Nb81 0.0405(7) 0.0247(6) 0.0362(7) 0.0003(5) -0.0137(5) 0.0012(5)
Nb82 0.0363(6) 0.0183(5) 0.0237(6) 0.0011(4) -0.0066(5) 0.0034(4)
Nb83 0.0291(6) 0.0262(6) 0.0311(6) -0.0029(5) -0.0003(5) -0.0047(5)
Nb84 0.0342(6) 0.0178(5) 0.0177(5) 0.0028(4) -0.0004(4) -0.0003(4)
Nb85 0.0439(7) 0.0161(5) 0.0147(5) -0.0021(4) -0.0031(4) 0.0041(4)
Nb86 0.0378(7) 0.0289(6) 0.0334(7) -0.0093(5) 0.0080(5) -0.0058(5)
Nb87 0.0465(7) 0.0242(6) 0.0214(6) -0.0006(4) -0.0097(5) -0.0013(5)
Nb88 0.0390(6) 0.0244(5) 0.0174(5) -0.0011(4) -0.0053(4) -0.0024(5)
Nb89 0.0340(6) 0.0210(5) 0.0261(6) -0.0062(4) 0.0000(5) -0.0023(4)
Nb90 0.0365(6) 0.0196(5) 0.0209(5) -0.0026(4) -0.0060(4) -0.0014(4)
Nb91 0.0354(6) 0.0164(5) 0.0169(5) -0.0004(4) -0.0036(4) 0.0010(4)
Nb92 0.0331(6) 0.0196(5) 0.0173(5) 0.0015(4) -0.0019(4) -0.0023(4)
Nb93 0.0451(7) 0.0190(5) 0.0176(5) -0.0027(4) 0.0012(5) -0.0004(5)
Nb94 0.0402(6) 0.0165(5) 0.0169(5) -0.0005(4) -0.0046(4) 0.0015(4)
Nb95 0.0402(6) 0.0173(5) 0.0170(5) -0.0007(4) -0.0052(4) 0.0031(4)
Nb96 0.0386(6) 0.0196(5) 0.0191(5) -0.0005(4) -0.0071(4) 0.0029(4)
Nb97 0.0297(6) 0.0209(5) 0.0296(6) -0.0005(4) -0.0028(5) -0.0041(4)
Nb98 0.0401(6) 0.0224(5) 0.0142(5) 0.0012(4) -0.0015(4) -0.0020(5)
Nb99 0.0397(6) 0.0194(5) 0.0196(5) -0.0001(4) -0.0044(5) 0.0014(4)
Nb1 0.0312(6) 0.0206(5) 0.0188(5) -0.0007(4) -0.0048(4) -0.0029(4)
Nb2 0.0306(6) 0.0198(5) 0.0164(5) 0.0019(4) -0.0042(4) -0.0013(4)
Nb3 0.0522(7) 0.0176(5) 0.0199(5) 0.0024(4) 0.0056(5) 0.0004(5)
Nb4 0.0304(6) 0.0205(5) 0.0266(6) 0.0014(4) -0.0040(4) -0.0072(4)
Nb5 0.0417(7) 0.0221(5) 0.0157(5) 0.0011(4) 0.0011(4) -0.0018(5)
Nb6 0.0305(6) 0.0163(5) 0.0150(5) 0.0018(4) -0.0021(4) -0.0022(4)
Nb7 0.0412(7) 0.0223(5) 0.0225(6) -0.0007(4) 0.0024(5) -0.0090(5)
Nb8 0.0359(6) 0.0190(5) 0.0178(5) 0.0017(4) 0.0023(4) -0.0018(4)
Nb9 0.0468(7) 0.0207(5) 0.0192(5) 0.0003(4) 0.0056(5) 0.0011(5)
Nb10 0.0322(6) 0.0198(5) 0.0187(5) 0.0027(4) -0.0017(4) -0.0031(4)
Nb11 0.0480(7) 0.0234(6) 0.0192(5) -0.0035(4) 0.0022(5) -0.0053(5)
Nb12 0.0496(7) 0.0230(6) 0.0221(6) -0.0037(4) 0.0008(5) -0.0102(5)
Nb13 0.0373(6) 0.0193(5) 0.0173(5) 0.0015(4) 0.0012(4) 0.0010(4)
Nb14 0.0331(6) 0.0225(5) 0.0212(5) 0.0012(4) 0.0001(4) -0.0030(4)
Nb15 0.0424(7) 0.0268(6) 0.0176(5) -0.0014(4) -0.0040(5) -0.0045(5)
Nb16 0.0403(7) 0.0263(6) 0.0238(6) 0.0038(5) -0.0010(5) 0.0061(5)
Nb17 0.0406(6) 0.0129(5) 0.0181(5) -0.0018(4) -0.0066(4) 0.0025(4)
Nb18 0.0346(6) 0.0172(5) 0.0190(5) 0.0032(4) -0.0003(4) -0.0046(4)
Nb19 0.0417(7) 0.0172(5) 0.0166(5) -0.0020(4) -0.0078(4) 0.0043(4)
Nb20 0.0288(6) 0.0246(5) 0.0266(6) 0.0012(4) -0.0039(4) -0.0033(4)
Nb21 0.0345(6) 0.0252(5) 0.0177(5) 0.0024(4) -0.0074(4) -0.0037(5)
Nb22 0.0492(7) 0.0169(5) 0.0148(5) -0.0027(4) -0.0049(5) 0.0077(5)
Nb23 0.0345(6) 0.0179(5) 0.0189(5) -0.0008(4) -0.0031(4) -0.0023(4)
Nb24 0.0326(6) 0.0256(6) 0.0331(6) 0.0027(5) -0.0046(5) 0.0001(5)
Nb25 0.0308(6) 0.0191(5) 0.0185(5) 0.0025(4) -0.0033(4) -0.0023(4)
Nb26 0.0313(6) 0.0243(5) 0.0265(6) 0.0031(4) -0.0019(5) -0.0054(4)
Nb27 0.0369(6) 0.0242(5) 0.0176(5) -0.0014(4) -0.0024(4) -0.0068(5)
Nb28 0.0373(6) 0.0149(5) 0.0144(5) 0.0007(4) -0.0025(4) 0.0020(4)
Nb29 0.0458(7) 0.0209(5) 0.0174(5) -0.0017(4) 0.0016(5) 0.0061(5)
Nb30 0.0390(6) 0.0178(5) 0.0166(5) -0.0004(4) -0.0041(4) 0.0049(4)
Nb31 0.0350(6) 0.0166(5) 0.0164(5) 0.0001(4) -0.0027(4) -0.0042(4)
Nb32 0.0309(6) 0.0200(5) 0.0172(5) 0.0021(4) -0.0028(4) -0.0010(4)
Nb33 0.0356(6) 0.0257(6) 0.0342(7) -0.0013(5) -0.0013(5) 0.0034(5)
Nb34 0.0397(6) 0.0163(5) 0.0169(5) 0.0027(4) 0.0009(4) 0.0006(4)
Nb35 0.0305(6) 0.0229(5) 0.0261(6) 0.0006(4) -0.0059(4) -0.0055(4)
Nb36 0.0371(6) 0.0165(5) 0.0239(6) 0.0013(4) -0.0079(5) 0.0016(4)
Nb37 0.0358(6) 0.0174(5) 0.0144(5) 0.0000(4) -0.0007(4) -0.0037(4)
Nb38 0.0450(7) 0.0170(5) 0.0227(6) -0.0006(4) -0.0120(5) 0.0041(5)
Nb39 0.0315(6) 0.0277(6) 0.0247(6) 0.0035(5) -0.0086(5) -0.0039(5)
Nb40 0.0351(6) 0.0208(5) 0.0181(5) 0.0037(4) -0.0044(4) -0.0010(4)
Nb41 0.0353(6) 0.0180(5) 0.0169(5) 0.0024(4) -0.0005(4) -0.0023(4)
Nb42 0.0356(6) 0.0202(5) 0.0231(6) -0.0022(4) -0.0031(5) -0.0001(4)
Nb43 0.0233(5) 0.0115(4) 0.0085(4) 0.0017(3) -0.0020(3) -0.0010(4)
Nb44 0.0312(6) 0.0295(6) 0.0331(6) 0.0000(5) 0.0008(5) -0.0017(5)
Nb45 0.0350(6) 0.0135(5) 0.0183(5) 0.0003(4) -0.0059(4) -0.0014(4)
Nb46 0.0506(7) 0.0226(5) 0.0149(5) -0.0010(4) -0.0005(5) 0.0076(5)
Nb47 0.0360(6) 0.0272(6) 0.0254(6) -0.0012(5) 0.0023(5) -0.0002(5)
Nb48 0.0348(6) 0.0156(5) 0.0157(5) 0.0015(4) 0.0017(4) -0.0014(4)
Nb49 0.0351(6) 0.0262(6) 0.0281(6) 0.0072(5) -0.0080(5) -0.0004(5)
Nb50 0.0324(6) 0.0194(5) 0.0188(5) 0.0001(4) -0.0010(4) -0.0027(4)
Nb51 0.0316(6) 0.0185(5) 0.0185(5) 0.0016(4) -0.0035(4) -0.0038(4)
Nb52 0.0346(6) 0.0245(6) 0.0267(6) 0.0025(5) 0.0020(5) 0.0034(5)
Nb53 0.0314(6) 0.0171(5) 0.0165(5) 0.0015(4) -0.0025(4) -0.0018(4)
Nb54 0.0245(5) 0.0092(4) 0.0080(4) -0.0014(3) -0.0024(3) -0.0010(3)
Nb55 0.0476(7) 0.0226(6) 0.0250(6) 0.0032(5) 0.0060(5) 0.0066(5)
Nb56 0.0348(6) 0.0151(5) 0.0157(5) 0.0013(4) -0.0011(4) -0.0021(4)
Nb57 0.0325(6) 0.0168(5) 0.0180(5) 0.0009(4) -0.0057(4) -0.0022(4)
Nb58 0.0342(6) 0.0203(5) 0.0164(5) 0.0017(4) -0.0023(4) -0.0012(4)
Nb59 0.0376(6) 0.0169(5) 0.0223(5) 0.0024(4) -0.0039(5) -0.0012(4)
Nb60 0.0293(6) 0.0197(5) 0.0207(5) 0.0003(4) -0.0029(4) -0.0019(4)
Nb61 0.0329(6) 0.0148(5) 0.0217(5) 0.0004(4) -0.0049(4) 0.0011(4)
Nb62 0.0355(6) 0.0143(5) 0.0162(5) 0.0004(4) -0.0020(4) -0.0026(4)
Nb63 0.0358(6) 0.0149(5) 0.0163(5) -0.0009(4) -0.0027(4) 0.0009(4)
Nb64 0.0463(7) 0.0167(5) 0.0173(5) 0.0011(4) 0.0039(5) -0.0050(5)
Nb65 0.0561(8) 0.0186(5) 0.0163(5) -0.0028(4) -0.0091(5) 0.0099(5)
Nb66 0.0586(8) 0.0156(5) 0.0225(6) -0.0016(4) 0.0047(5) -0.0082(5)
Nb67 0.0315(6) 0.0165(5) 0.0168(5) -0.0002(4) -0.0022(4) -0.0022(4)
Nb68 0.0287(6) 0.0206(5) 0.0189(5) 0.0018(4) -0.0054(4) -0.0017(4)
Nb69 0.0300(6) 0.0161(5) 0.0160(5) 0.0025(4) -0.0034(4) -0.0017(4)
Nb70 0.0392(6) 0.0134(5) 0.0148(5) -0.0014(4) -0.0048(4) 0.0028(4)
Nb71 0.0263(5) 0.0132(4) 0.0098(4) -0.0001(3) -0.0044(4) -0.0006(4)
Nb72 0.0289(5) 0.0116(4) 0.0087(4) 0.0001(3) -0.0010(4) -0.0013(4)
Cu1 0.0706(17) 0.0263(11) 0.0334(13) 0.0043(10) 0.0036(11) -0.0009(11)
Cu2 0.0562(15) 0.0332(12) 0.0349(13) -0.0070(10) -0.0026(11) -0.0040(11)
Cu3 0.0518(14) 0.0254(11) 0.0313(12) -0.0038(9) -0.0038(10) -0.0009(10)
Cu4 0.0503(14) 0.0250(11) 0.0320(12) 0.0020(9) -0.0017(10) -0.0014(9)
Cu5 0.0396(12) 0.0274(11) 0.0268(11) 0.0000(9) -0.0029(9) -0.0028(9)
Cu6 0.0403(12) 0.0270(10) 0.0239(10) 0.0005(8) -0.0009(9) -0.0011(9)
Cu7 0.0432(12) 0.0247(10) 0.0206(10) 0.0005(8) -0.0014(9) -0.0001(9)
Cu8 0.0381(12) 0.0294(11) 0.0297(11) -0.0012(9) -0.0039(9) -0.0016(9)
O1 0.037(6) 0.030(5) 0.051(7) 0.004(5) -0.009(5) 0.003(4)
O2 0.046(7) 0.034(6) 0.052(7) 0.005(5) 0.002(5) -0.003(5)
O3 0.028(5) 0.044(6) 0.044(6) 0.011(5) -0.001(5) -0.001(5)
O4 0.050(7) 0.068(9) 0.044(7) -0.012(6) 0.001(6) -0.016(6)
O5 0.027(5) 0.047(6) 0.031(6) -0.003(5) -0.008(4) -0.005(5)
O6 0.069(8) 0.035(6) 0.029(6) -0.006(5) 0.006(5) -0.011(5)
O7 0.068(8) 0.029(6) 0.036(6) -0.003(5) 0.002(5) 0.011(5)
O8 0.037(6) 0.042(6) 0.033(6) 0.007(5) -0.004(4) -0.005(5)
O9 0.064(8) 0.042(7) 0.051(8) 0.009(6) 0.005(6) -0.007(6)
O10 0.055(7) 0.027(5) 0.040(6) 0.003(5) 0.003(5) 0.001(5)
O11 0.060(7) 0.035(6) 0.022(5) -0.002(4) -0.001(5) 0.005(5)
O12 0.042(6) 0.037(6) 0.045(7) 0.000(5) 0.001(5) -0.001(5)
O13 0.049(6) 0.036(6) 0.021(5) 0.001(4) -0.005(4) -0.004(5)
O14 0.048(6) 0.019(5) 0.020(5) 0.003(4) 0.003(4) -0.003(4)
O15 0.042(6) 0.031(5) 0.032(6) -0.009(4) -0.006(4) -0.002(4)
O16 0.039(6) 0.028(5) 0.032(6) -0.005(4) -0.008(4) 0.003(4)
O17 0.053(7) 0.024(5) 0.041(6) -0.003(5) -0.005(5) 0.006(5)
O18 0.040(6) 0.034(5) 0.020(5) -0.005(4) 0.000(4) 0.010(4)
O19 0.027(5) 0.034(5) 0.023(5) 0.011(4) -0.016(4) -0.005(4)
O20 0.055(7) 0.028(5) 0.014(5) -0.010(4) -0.007(4) 0.013(5)
O21 0.057(7) 0.025(5) 0.028(5) -0.005(4) 0.002(5) 0.006(5)
O22 0.037(6) 0.037(6) 0.018(5) 0.002(4) 0.004(4) -0.004(4)
O23 0.030(5) 0.031(5) 0.031(5) 0.004(4) -0.013(4) -0.007(4)
O24 0.035(5) 0.025(5) 0.032(5) -0.009(4) 0.004(4) -0.003(4)
O25 0.062(8) 0.048(7) 0.028(6) -0.003(5) 0.003(5) 0.000(6)
O26 0.041(6) 0.032(6) 0.065(8) 0.004(6) 0.008(6) 0.001(5)
O27 0.047(6) 0.036(6) 0.021(5) -0.007(4) 0.000(4) 0.001(5)
O28 0.051(7) 0.031(5) 0.024(5) -0.005(4) -0.012(5) 0.008(5)
O29 0.046(6) 0.031(5) 0.026(5) 0.009(4) -0.005(4) -0.013(5)
O30 0.055(7) 0.031(6) 0.031(6) 0.006(4) 0.007(5) 0.004(5)
O31 0.043(6) 0.028(5) 0.032(6) -0.001(4) -0.002(4) -0.001(4)
O32 0.052(7) 0.058(8) 0.031(6) 0.008(5) -0.004(5) 0.006(6)
O33 0.033(5) 0.028(5) 0.021(5) 0.001(4) 0.000(4) 0.001(4)
O34 0.040(6) 0.027(5) 0.037(6) 0.002(4) -0.003(5) -0.010(4)
O35 0.061(7) 0.024(5) 0.032(6) -0.005(4) -0.018(5) 0.001(5)
O36 0.047(6) 0.051(7) 0.022(5) 0.010(5) 0.006(4) 0.007(5)
O37 0.063(7) 0.030(6) 0.030(6) -0.002(4) 0.010(5) 0.008(5)
O38 0.059(7) 0.031(6) 0.026(5) -0.002(4) 0.010(5) 0.003(5)
O39 0.051(6) 0.019(5) 0.038(6) 0.003(4) 0.014(5) 0.002(4)
O40 0.058(7) 0.027(5) 0.022(5) -0.004(4) 0.005(5) -0.008(5)
O41 0.037(6) 0.018(5) 0.033(5) 0.007(4) -0.010(4) 0.009(4)
O42 0.058(7) 0.027(5) 0.027(5) 0.004(4) -0.003(5) 0.008(5)
O43 0.037(5) 0.029(5) 0.020(5) -0.002(4) 0.001(4) -0.001(4)
O44 0.056(7) 0.023(5) 0.034(6) 0.002(4) 0.004(5) -0.006(5)
O45 0.049(6) 0.032(6) 0.027(5) 0.004(4) 0.000(5) 0.005(5)
O46 0.056(7) 0.034(6) 0.043(7) 0.009(5) -0.005(5) -0.009(5)
O47 0.042(6) 0.039(6) 0.037(6) 0.013(5) 0.011(5) 0.004(5)
O48 0.048(6) 0.024(5) 0.033(6) 0.008(4) 0.001(5) 0.001(4)
O49 0.056(7) 0.020(5) 0.029(5) 0.000(4) 0.005(5) 0.007(4)
O50 0.044(6) 0.023(5) 0.022(5) -0.005(4) -0.003(4) 0.000(4)
O51 0.044(6) 0.023(5) 0.030(5) -0.003(4) -0.006(4) -0.002(4)
O52 0.040(6) 0.038(6) 0.022(5) -0.011(4) 0.004(4) 0.000(5)
O53 0.044(6) 0.028(5) 0.025(5) 0.006(4) 0.012(4) -0.003(4)
O54 0.037(6) 0.033(6) 0.035(6) 0.006(4) -0.009(4) -0.010(4)
O55 0.038(6) 0.051(7) 0.048(7) 0.003(6) 0.005(5) -0.002(5)
O56 0.063(7) 0.022(5) 0.016(5) -0.008(4) -0.001(4) 0.013(5)
O57 0.037(6) 0.033(5) 0.026(5) -0.003(4) -0.009(4) 0.000(4)
O58 0.067(8) 0.021(5) 0.029(6) 0.004(4) 0.012(5) -0.001(5)
O59 0.039(6) 0.044(6) 0.017(5) 0.006(4) -0.007(4) 0.012(5)
O60 0.046(6) 0.030(5) 0.025(5) 0.001(4) -0.004(4) 0.005(5)
O61 0.061(7) 0.026(5) 0.016(5) -0.006(4) -0.012(4) 0.009(5)
O62 0.047(6) 0.030(5) 0.028(5) 0.000(4) -0.006(5) 0.005(5)
O63 0.048(6) 0.018(5) 0.030(5) 0.000(4) 0.009(4) -0.009(4)
O64 0.038(6) 0.020(5) 0.025(5) 0.004(4) -0.011(4) 0.000(4)
O65 0.060(7) 0.022(5) 0.034(6) 0.000(4) -0.020(5) 0.012(5)
O66 0.044(6) 0.037(6) 0.026(5) 0.005(4) 0.006(4) 0.006(5)
O67 0.037(6) 0.027(5) 0.029(5) 0.007(4) -0.004(4) 0.000(4)
O68 0.044(6) 0.027(5) 0.033(6) 0.010(4) -0.009(5) 0.002(4)
O69 0.047(6) 0.042(6) 0.031(6) -0.004(5) -0.003(5) -0.015(5)
O70 0.041(6) 0.031(5) 0.012(4) -0.002(4) 0.001(4) -0.009(4)
O71 0.042(6) 0.024(5) 0.034(6) -0.002(4) 0.002(4) 0.005(4)
O72 0.043(6) 0.026(5) 0.014(4) 0.006(4) -0.007(4) -0.003(4)
O73 0.037(6) 0.029(5) 0.024(5) -0.001(4) -0.010(4) -0.002(4)
O74 0.043(6) 0.023(5) 0.036(6) -0.004(4) 0.004(5) -0.007(4)
O75 0.040(6) 0.027(5) 0.020(5) 0.004(4) -0.002(4) -0.001(4)
O76 0.036(5) 0.022(5) 0.024(5) -0.003(4) -0.006(4) -0.005(4)
O77 0.045(6) 0.023(5) 0.037(6) -0.003(4) -0.011(5) 0.003(4)
O78 0.067(8) 0.039(6) 0.018(5) 0.014(4) 0.003(5) -0.002(5)
O79 0.040(6) 0.035(5) 0.018(5) 0.008(4) 0.008(4) -0.004(4)
O80 0.058(7) 0.057(7) 0.020(5) -0.001(5) -0.015(5) 0.002(6)
O81 0.059(7) 0.034(6) 0.022(5) 0.013(4) -0.004(5) 0.008(5)
O82 0.049(7) 0.027(5) 0.034(6) 0.005(4) -0.006(5) -0.005(5)
O83 0.032(5) 0.029(5) 0.021(5) 0.000(4) -0.004(4) 0.003(4)
O84 0.037(5) 0.019(5) 0.031(5) -0.005(4) -0.001(4) 0.004(4)
O85 0.041(6) 0.029(5) 0.033(6) -0.004(4) -0.010(4) -0.002(4)
O86 0.053(6) 0.012(4) 0.025(5) -0.001(4) -0.013(4) 0.000(4)
O87 0.045(6) 0.016(4) 0.018(5) 0.002(3) -0.006(4) -0.003(4)
O88 0.047(6) 0.025(5) 0.022(5) -0.011(4) -0.013(4) 0.001(4)
O89 0.042(6) 0.039(6) 0.023(5) 0.006(4) 0.008(4) -0.003(5)
O90 0.038(6) 0.044(6) 0.028(5) 0.005(5) -0.002(4) -0.007(5)
O91 0.050(6) 0.026(5) 0.031(6) 0.004(4) -0.001(5) 0.005(5)
O92 0.051(6) 0.024(5) 0.024(5) -0.010(4) -0.004(4) -0.011(4)
O93 0.069(8) 0.035(6) 0.029(6) -0.005(5) 0.000(5) -0.016(6)
O94 0.057(7) 0.021(5) 0.022(5) -0.001(4) -0.003(4) -0.008(4)
O95 0.042(6) 0.029(5) 0.022(5) -0.006(4) -0.006(4) 0.011(4)
O96 0.040(6) 0.034(6) 0.030(6) -0.003(4) 0.000(4) 0.002(5)
O97 0.045(6) 0.032(5) 0.024(5) -0.013(4) -0.006(4) 0.014(5)
O98 0.038(6) 0.026(5) 0.037(6) 0.004(4) 0.001(4) 0.009(4)
O99 0.035(5) 0.026(5) 0.017(4) 0.003(4) 0.000(4) 0.006(4)
O100 0.050(6) 0.015(4) 0.026(5) 0.004(4) 0.011(4) 0.006(4)
O101 0.048(6) 0.029(5) 0.022(5) 0.010(4) 0.006(4) -0.010(4)
O102 0.040(6) 0.016(4) 0.022(5) 0.002(4) -0.007(4) -0.006(4)
O103 0.040(6) 0.018(4) 0.027(5) 0.003(4) 0.001(4) -0.001(4)
O104 0.036(5) 0.026(5) 0.026(5) 0.008(4) -0.008(4) -0.003(4)
O105 0.054(6) 0.025(5) 0.012(4) 0.000(4) -0.009(4) -0.009(4)
O106 0.033(5) 0.022(5) 0.027(5) 0.002(4) -0.001(4) 0.006(4)
O107 0.051(6) 0.024(5) 0.018(5) 0.003(4) 0.002(4) -0.001(4)
O108 0.044(6) 0.020(5) 0.025(5) -0.003(4) -0.003(4) 0.003(4)
O109 0.043(6) 0.030(5) 0.017(5) -0.002(4) -0.001(4) -0.014(4)
O110 0.040(6) 0.028(5) 0.026(5) -0.002(4) -0.009(4) -0.005(4)
O111 0.041(6) 0.027(5) 0.027(5) -0.003(4) -0.003(4) 0.010(4)
O112 0.038(5) 0.015(4) 0.024(5) -0.004(4) 0.000(4) -0.003(4)
O113 0.042(6) 0.023(5) 0.012(4) -0.006(4) -0.002(4) 0.009(4)
O114 0.028(5) 0.022(4) 0.017(4) -0.001(3) 0.008(4) -0.003(4)
O115 0.051(6) 0.017(5) 0.030(5) 0.007(4) -0.010(5) 0.009(4)
O116 0.036(5) 0.012(4) 0.023(5) -0.001(3) -0.004(4) 0.004(4)
O117 0.053(6) 0.024(5) 0.012(4) 0.001(4) -0.006(4) 0.008(4)
O118 0.037(5) 0.032(5) 0.017(5) -0.009(4) 0.001(4) -0.004(4)
O119 0.027(5) 0.041(6) 0.021(5) -0.002(4) -0.008(4) 0.002(4)
O120 0.043(6) 0.017(4) 0.029(5) 0.002(4) -0.005(4) -0.013(4)
O121 0.046(6) 0.030(5) 0.029(5) -0.003(4) -0.005(5) -0.001(5)
O122 0.028(5) 0.030(5) 0.022(5) 0.000(4) -0.009(4) -0.010(4)
O123 0.041(6) 0.017(4) 0.026(5) 0.001(4) -0.006(4) 0.003(4)
O124 0.047(6) 0.015(4) 0.028(5) -0.001(4) -0.014(4) -0.001(4)
O125 0.033(5) 0.022(4) 0.015(4) 0.000(3) -0.009(4) -0.002(4)
O126 0.033(5) 0.033(5) 0.022(5) -0.003(4) 0.004(4) -0.006(4)
O127 0.025(5) 0.033(5) 0.022(5) 0.003(4) 0.006(4) -0.009(4)
O128 0.046(6) 0.019(5) 0.020(5) 0.004(4) -0.005(4) -0.001(4)
O129 0.037(5) 0.017(4) 0.011(4) 0.002(3) 0.000(4) -0.002(4)
O130 0.045(6) 0.033(6) 0.032(6) -0.002(4) -0.003(5) 0.001(5)
O131 0.040(5) 0.010(4) 0.027(5) 0.004(4) -0.005(4) -0.005(4)
O132 0.034(5) 0.024(5) 0.029(5) 0.004(4) -0.002(4) 0.000(4)
O133 0.042(6) 0.016(4) 0.022(5) -0.005(4) 0.006(4) 0.001(4)
O134 0.052(6) 0.021(5) 0.017(5) 0.005(4) -0.003(4) 0.013(4)
O135 0.049(6) 0.018(4) 0.019(5) -0.002(4) -0.004(4) -0.003(4)
O136 0.037(6) 0.034(6) 0.031(5) -0.002(4) -0.014(4) -0.008(4)
O137 0.030(5) 0.030(5) 0.010(4) -0.001(4) 0.000(3) 0.000(4)
O138 0.052(7) 0.037(6) 0.021(5) 0.000(4) 0.007(4) -0.002(5)
O139 0.050(6) 0.017(4) 0.027(5) 0.001(4) 0.004(4) 0.000(4)
O140 0.038(6) 0.030(5) 0.041(6) 0.006(5) 0.019(5) 0.003(4)
O141 0.046(6) 0.019(5) 0.032(5) 0.008(4) -0.016(4) 0.003(4)
O142 0.040(6) 0.026(5) 0.022(5) 0.005(4) 0.003(4) 0.001(4)
O143 0.037(5) 0.022(5) 0.016(4) 0.002(4) 0.005(4) -0.009(4)
O144 0.024(5) 0.028(5) 0.015(4) 0.005(4) 0.004(3) 0.001(4)
O145 0.061(7) 0.024(5) 0.031(6) -0.005(4) 0.006(5) -0.019(5)
O146 0.042(6) 0.027(5) 0.030(5) 0.002(4) 0.007(4) -0.002(4)
O147 0.052(6) 0.023(5) 0.023(5) -0.001(4) -0.011(4) 0.000(4)
O148 0.032(5) 0.028(5) 0.025(5) -0.002(4) 0.003(4) 0.007(4)
O149 0.043(6) 0.017(4) 0.017(4) -0.009(3) -0.008(4) -0.002(4)
O150 0.053(6) 0.026(5) 0.022(5) -0.004(4) 0.012(4) -0.016(5)
O151 0.039(5) 0.014(4) 0.017(4) 0.006(3) -0.008(4) -0.007(4)
O152 0.040(5) 0.011(4) 0.024(5) 0.001(3) -0.006(4) -0.006(4)
O153 0.029(5) 0.024(5) 0.020(5) -0.001(4) -0.001(4) -0.003(4)
O154 0.047(6) 0.035(6) 0.021(5) -0.001(4) -0.003(4) 0.000(5)
O155 0.022(4) 0.027(5) 0.022(5) -0.006(4) -0.007(4) -0.001(4)
O156 0.034(5) 0.021(5) 0.026(5) 0.008(4) -0.004(4) -0.005(4)
O157 0.055(7) 0.032(5) 0.016(5) 0.002(4) -0.006(4) 0.000(5)
O158 0.037(5) 0.021(5) 0.020(5) 0.006(4) -0.009(4) -0.001(4)
O159 0.028(5) 0.020(4) 0.026(5) 0.001(4) 0.000(4) -0.003(4)
O160 0.048(6) 0.024(5) 0.021(5) -0.004(4) -0.004(4) 0.008(4)
O161 0.043(6) 0.017(4) 0.030(5) 0.000(4) -0.007(4) 0.005(4)
O162 0.027(5) 0.031(5) 0.025(5) -0.001(4) -0.003(4) -0.008(4)
O163 0.029(5) 0.027(5) 0.022(5) -0.011(4) -0.008(4) -0.007(4)
O164 0.046(6) 0.018(4) 0.019(5) 0.003(4) -0.002(4) -0.007(4)
O165 0.032(5) 0.015(4) 0.023(5) -0.001(3) 0.003(4) -0.002(4)
O166 0.032(5) 0.027(5) 0.041(6) 0.004(4) -0.002(4) 0.000(4)
O167 0.049(6) 0.020(4) 0.013(4) 0.000(4) 0.006(4) 0.005(4)
O168 0.046(6) 0.014(4) 0.020(5) 0.000(3) 0.001(4) -0.002(4)
O169 0.029(5) 0.025(5) 0.016(4) 0.002(4) -0.005(4) 0.001(4)
O170 0.028(5) 0.028(5) 0.021(5) 0.002(4) 0.002(4) 0.003(4)
O171 0.051(6) 0.013(4) 0.015(4) -0.003(3) -0.011(4) 0.004(4)
O172 0.059(7) 0.034(6) 0.018(5) -0.013(4) 0.002(5) 0.007(5)
O173 0.048(6) 0.014(4) 0.016(4) 0.004(3) -0.004(4) -0.011(4)
O174 0.033(5) 0.022(4) 0.014(4) -0.008(3) -0.002(4) -0.007(4)
O175 0.029(5) 0.026(5) 0.024(5) 0.003(4) -0.007(4) -0.001(4)
O176 0.023(4) 0.024(5) 0.018(4) -0.006(4) 0.006(3) -0.003(4)
O177 0.027(5) 0.021(4) 0.017(4) -0.004(3) -0.003(3) -0.004(4)
O178 0.038(5) 0.021(5) 0.028(5) -0.005(4) -0.001(4) 0.003(4)
O179 0.028(5) 0.029(5) 0.013(4) -0.001(4) -0.003(3) 0.002(4)
O180 0.035(5) 0.022(5) 0.018(4) 0.002(4) -0.002(4) 0.004(4)
O181 0.040(6) 0.026(5) 0.032(5) -0.005(4) -0.013(4) -0.003(4)
O182 0.030(5) 0.023(5) 0.016(4) 0.003(4) 0.002(4) -0.001(4)
O183 0.028(5) 0.026(5) 0.018(4) 0.006(4) 0.004(4) -0.006(4)
O184 0.053(6) 0.022(5) 0.017(5) 0.002(4) 0.005(4) 0.008(4)
O185 0.038(5) 0.017(4) 0.012(4) 0.001(3) -0.001(4) -0.002(4)
O186 0.041(6) 0.033(5) 0.021(5) -0.006(4) 0.008(4) 0.004(4)
O187 0.039(5) 0.016(4) 0.022(5) 0.002(4) -0.002(4) 0.002(4)
O188 0.028(5) 0.019(4) 0.018(4) -0.001(3) 0.001(4) 0.003(4)
O189 0.035(5) 0.017(4) 0.024(5) -0.003(4) 0.007(4) 0.007(4)
O190 0.056(8) 0.041(7) 0.082(10) -0.013(7) -0.002(7) 0.006(6)
O191 0.055(7) 0.040(6) 0.050(7) 0.006(5) -0.015(6) 0.004(5)
O192 0.049(7) 0.052(8) 0.058(8) -0.011(6) 0.016(6) 0.000(6)
O193 0.051(8) 0.044(7) 0.077(10) -0.008(7) -0.011(7) 0.009(6)
O194 0.044(6) 0.028(5) 0.033(6) -0.003(4) -0.006(5) -0.005(4)
O195 0.036(6) 0.046(7) 0.044(7) 0.004(5) -0.003(5) -0.001(5)
O196 0.040(6) 0.048(7) 0.037(6) 0.001(5) -0.016(5) 0.005(5)
O197 0.045(7) 0.030(6) 0.062(8) -0.013(5) 0.018(6) -0.006(5)
O198 0.044(7) 0.037(6) 0.050(7) -0.006(5) -0.006(5) -0.010(5)
O199 0.052(7) 0.034(6) 0.028(6) -0.002(4) -0.016(5) -0.002(5)
O200 0.048(7) 0.021(5) 0.066(8) 0.003(5) -0.005(6) 0.006(5)
O201 0.052(7) 0.040(6) 0.033(6) -0.006(5) 0.015(5) -0.011(5)
O202 0.054(7) 0.023(5) 0.042(6) 0.002(5) 0.003(5) -0.009(5)
O203 0.043(6) 0.034(6) 0.028(5) -0.007(4) -0.005(4) 0.008(5)
O204 0.039(6) 0.038(6) 0.041(6) 0.008(5) -0.008(5) -0.002(5)
O205 0.038(5) 0.019(4) 0.021(5) 0.005(4) -0.008(4) 0.003(4)
O206 0.045(6) 0.027(5) 0.037(6) -0.006(4) 0.007(5) -0.008(4)
O207 0.039(6) 0.023(5) 0.037(6) -0.002(4) 0.001(4) 0.002(4)
O208 0.050(7) 0.023(5) 0.033(6) 0.003(4) -0.014(5) 0.006(4)
O209 0.070(8) 0.032(6) 0.041(7) -0.003(5) 0.007(6) 0.000(6)
O210 0.041(6) 0.042(6) 0.042(6) -0.007(5) -0.001(5) -0.007(5)
O211 0.052(7) 0.031(6) 0.045(7) -0.003(5) -0.008(5) -0.001(5)
O212 0.038(6) 0.034(6) 0.026(5) -0.004(4) 0.000(4) -0.001(4)
O213 0.046(6) 0.029(5) 0.027(5) 0.002(4) 0.000(4) -0.014(4)
O214 0.059(8) 0.038(6) 0.042(7) -0.003(5) -0.006(6) 0.001(5)
O215 0.037(6) 0.036(6) 0.043(6) -0.002(5) -0.003(5) 0.002(5)
O216 0.024(5) 0.047(7) 0.064(8) -0.015(6) 0.000(5) -0.001(5)
O217 0.048(6) 0.034(6) 0.022(5) -0.003(4) -0.005(4) 0.006(5)
O218 0.059(7) 0.030(6) 0.032(6) -0.002(5) 0.007(5) 0.000(5)
O219 0.040(6) 0.029(5) 0.020(5) 0.000(4) -0.001(4) 0.004(4)
O220 0.040(6) 0.023(5) 0.027(5) -0.008(4) 0.001(4) -0.003(4)
O221 0.027(5) 0.023(5) 0.030(5) -0.003(4) -0.004(4) 0.002(4)
O222 0.063(8) 0.048(7) 0.026(6) -0.008(5) -0.015(5) -0.004(6)
O223 0.042(6) 0.039(6) 0.035(6) 0.002(5) -0.010(5) 0.004(5)
O224 0.041(6) 0.025(5) 0.023(5) 0.002(4) 0.003(4) -0.004(4)
O225 0.058(7) 0.036(6) 0.029(6) 0.001(5) 0.009(5) -0.003(5)
O226 0.053(6) 0.025(5) 0.019(5) 0.001(4) 0.005(4) 0.002(4)
O227 0.036(5) 0.020(5) 0.037(6) 0.010(4) 0.000(4) -0.007(4)
O228 0.061(7) 0.034(6) 0.023(5) -0.002(4) -0.004(5) -0.006(5)
O229 0.032(5) 0.021(5) 0.037(6) -0.003(4) -0.004(4) -0.005(4)
O230 0.072(8) 0.025(5) 0.019(5) -0.004(4) -0.002(5) 0.003(5)
O231 0.047(6) 0.017(4) 0.028(5) -0.004(4) 0.001(4) -0.005(4)
O232 0.032(5) 0.029(5) 0.030(5) -0.002(4) -0.007(4) 0.007(4)
O233 0.025(5) 0.039(6) 0.027(5) -0.007(4) 0.000(4) -0.006(4)
O234 0.041(6) 0.034(5) 0.024(5) -0.002(4) 0.000(4) 0.007(4)
O235 0.037(6) 0.025(5) 0.035(6) -0.008(4) -0.006(4) 0.000(4)
O236 0.040(6) 0.025(5) 0.015(4) 0.009(4) -0.005(4) 0.005(4)
O237 0.037(5) 0.022(5) 0.017(4) 0.004(4) 0.000(4) 0.008(4)
O238 0.024(5) 0.025(5) 0.030(5) -0.009(4) 0.002(4) 0.002(4)
O239 0.029(5) 0.024(5) 0.029(5) 0.006(4) -0.009(4) -0.001(4)
O240 0.045(6) 0.040(6) 0.040(6) -0.002(5) 0.014(5) 0.002(5)
O241 0.042(6) 0.023(5) 0.035(6) -0.003(4) -0.013(5) 0.002(4)
O242 0.043(6) 0.041(6) 0.016(5) 0.009(4) 0.005(4) -0.007(5)
O243 0.022(5) 0.026(5) 0.030(5) -0.001(4) -0.002(4) -0.002(4)
O244 0.045(6) 0.021(5) 0.026(5) -0.005(4) -0.003(4) 0.002(4)
O245 0.036(6) 0.027(5) 0.043(6) -0.002(5) -0.001(5) -0.006(4)
O246 0.045(6) 0.020(5) 0.019(5) -0.003(4) -0.004(4) 0.009(4)
O247 0.048(6) 0.016(5) 0.038(6) -0.004(4) -0.009(5) 0.002(4)
O248 0.033(5) 0.015(4) 0.035(5) 0.001(4) -0.003(4) 0.003(4)
O249 0.035(6) 0.034(6) 0.042(6) 0.000(5) 0.002(5) 0.007(4)
O250 0.048(7) 0.035(6) 0.035(6) 0.003(5) 0.004(5) 0.001(5)
O251 0.047(6) 0.034(5) 0.018(5) 0.003(4) -0.004(4) -0.009(5)
O252 0.064(8) 0.025(5) 0.033(6) -0.009(4) 0.007(5) -0.010(5)
O253 0.052(6) 0.025(5) 0.022(5) -0.002(4) 0.004(4) -0.005(4)
O254 0.045(6) 0.025(5) 0.031(5) 0.004(4) -0.001(4) -0.005(4)
O255 0.042(6) 0.041(6) 0.021(5) 0.001(4) 0.001(4) -0.006(5)
O256 0.038(6) 0.025(5) 0.029(5) -0.004(4) -0.008(4) 0.000(4)
O257 0.048(6) 0.030(5) 0.028(5) 0.004(4) -0.003(5) 0.005(5)
O258 0.042(6) 0.027(5) 0.034(6) -0.007(4) 0.004(5) 0.004(4)
O259 0.030(5) 0.039(6) 0.020(5) -0.001(4) -0.005(4) 0.000(4)
O260 0.046(6) 0.027(5) 0.030(5) 0.002(4) -0.005(5) 0.001(4)
O261 0.033(6) 0.030(6) 0.066(8) -0.025(5) 0.017(5) -0.013(4)
O262 0.053(7) 0.035(6) 0.031(6) -0.002(5) 0.001(5) 0.006(5)
O263 0.041(6) 0.028(5) 0.038(6) -0.006(4) 0.011(5) -0.003(4)
O264 0.048(6) 0.026(5) 0.030(5) -0.001(4) -0.005(5) 0.004(4)
O265 0.053(6) 0.028(5) 0.018(5) 0.005(4) 0.000(4) -0.004(5)
O266 0.045(6) 0.009(4) 0.018(4) 0.001(3) 0.000(4) -0.001(4)
O267 0.044(6) 0.017(4) 0.028(5) -0.001(4) -0.001(4) 0.001(4)
O268 0.038(6) 0.025(5) 0.026(5) -0.001(4) -0.006(4) -0.008(4)
O269 0.030(5) 0.027(5) 0.041(6) -0.011(4) 0.001(4) 0.003(4)
O270 0.024(5) 0.028(5) 0.032(5) 0.004(4) -0.002(4) -0.005(4)
O271 0.057(7) 0.026(5) 0.027(5) 0.007(4) -0.004(5) -0.003(5)
O272 0.045(6) 0.023(5) 0.023(5) 0.004(4) -0.006(4) 0.001(4)
O273 0.052(7) 0.040(6) 0.025(5) 0.001(5) -0.005(5) 0.003(5)
O274 0.055(7) 0.031(6) 0.032(6) -0.008(5) -0.003(5) -0.008(5)
O275 0.047(6) 0.027(5) 0.035(6) -0.004(4) -0.006(5) -0.010(5)
O276 0.035(5) 0.025(5) 0.029(5) -0.004(4) -0.002(4) 0.007(4)
O277 0.031(5) 0.015(4) 0.025(5) -0.007(4) 0.001(4) -0.005(4)
O278 0.042(6) 0.022(5) 0.031(5) -0.001(4) -0.001(4) -0.002(4)
O279 0.057(7) 0.021(5) 0.019(5) 0.003(4) -0.002(4) 0.001(4)
O280 0.021(5) 0.028(5) 0.034(5) -0.003(4) -0.014(4) -0.004(4)
O281 0.037(6) 0.035(6) 0.054(7) -0.008(5) 0.001(5) -0.003(5)
O282 0.044(6) 0.031(5) 0.026(5) -0.003(4) -0.011(4) 0.004(4)
O283 0.040(6) 0.028(5) 0.024(5) 0.001(4) 0.012(4) -0.011(4)
O284 0.040(5) 0.013(4) 0.025(5) 0.004(4) -0.004(4) 0.007(4)
O285 0.018(4) 0.034(5) 0.027(5) 0.001(4) 0.006(4) -0.004(4)
O286 0.042(6) 0.040(6) 0.027(5) -0.006(5) 0.003(4) -0.006(5)
O287 0.044(6) 0.022(5) 0.028(5) 0.005(4) -0.005(4) 0.002(4)
O288 0.048(6) 0.021(5) 0.022(5) 0.000(4) -0.001(4) 0.008(4)
O289 0.045(6) 0.032(5) 0.017(5) 0.004(4) 0.000(4) 0.003(4)
O290 0.049(6) 0.024(5) 0.027(5) -0.002(4) -0.002(4) -0.011(4)
O291 0.039(6) 0.032(5) 0.032(6) -0.003(4) 0.007(4) 0.002(4)
O292 0.048(6) 0.033(5) 0.011(4) 0.001(4) -0.006(4) 0.003(5)
O293 0.046(6) 0.023(5) 0.031(5) 0.006(4) 0.001(4) 0.001(4)
O294 0.034(5) 0.022(5) 0.021(5) 0.002(4) 0.001(4) 0.005(4)
O295 0.041(6) 0.037(6) 0.030(6) 0.001(4) 0.003(4) -0.008(5)
O296 0.043(6) 0.029(5) 0.023(5) -0.002(4) -0.013(4) 0.001(4)
O297 0.061(7) 0.020(5) 0.028(5) 0.002(4) -0.005(5) 0.010(5)
O298 0.040(5) 0.016(4) 0.019(5) 0.000(3) -0.006(4) -0.009(4)
O299 0.042(6) 0.018(4) 0.022(5) -0.008(4) -0.005(4) 0.003(4)
O300 0.038(5) 0.009(4) 0.024(5) 0.007(3) -0.009(4) -0.002(4)
O301 0.037(6) 0.022(5) 0.033(5) -0.003(4) -0.004(4) -0.001(4)
O302 0.047(6) 0.014(4) 0.014(4) 0.000(3) -0.006(4) 0.003(4)
O303 0.040(6) 0.025(5) 0.028(5) -0.002(4) -0.010(4) -0.011(4)
O304 0.023(5) 0.028(5) 0.058(7) -0.010(5) -0.005(5) 0.001(4)
O305 0.038(6) 0.028(5) 0.027(5) -0.002(4) -0.006(4) -0.005(4)
O306 0.043(6) 0.018(5) 0.033(5) -0.006(4) -0.004(4) 0.000(4)
O307 0.045(6) 0.019(4) 0.020(5) 0.001(4) -0.011(4) -0.001(4)
O308 0.040(6) 0.026(5) 0.019(5) -0.003(4) 0.001(4) 0.000(4)
O309 0.031(5) 0.021(5) 0.030(5) 0.005(4) -0.009(4) -0.004(4)
O310 0.037(5) 0.019(5) 0.028(5) 0.000(4) -0.002(4) 0.012(4)
O311 0.034(6) 0.037(6) 0.033(6) -0.004(5) 0.003(4) -0.006(4)
O312 0.036(5) 0.020(4) 0.018(4) -0.003(4) 0.002(4) -0.003(4)
O313 0.044(6) 0.027(5) 0.019(5) 0.007(4) -0.005(4) 0.004(4)
O314 0.047(6) 0.030(5) 0.029(5) -0.004(4) 0.003(5) -0.006(5)
O315 0.048(6) 0.022(5) 0.013(4) -0.004(4) 0.000(4) 0.000(4)
O316 0.040(5) 0.027(5) 0.010(4) -0.001(4) 0.004(4) -0.007(4)
O317 0.049(7) 0.040(6) 0.032(6) -0.003(5) -0.017(5) -0.006(5)
O318 0.043(6) 0.022(5) 0.018(5) -0.001(4) -0.002(4) 0.011(4)
O319 0.042(6) 0.011(4) 0.023(5) -0.001(3) -0.002(4) 0.004(4)
O320 0.038(5) 0.027(5) 0.016(4) -0.004(4) -0.004(4) -0.002(4)
O321 0.031(5) 0.017(4) 0.027(5) -0.001(4) 0.003(4) -0.003(4)
O322 0.044(6) 0.013(4) 0.024(5) 0.000(4) 0.002(4) 0.007(4)
O323 0.048(6) 0.022(5) 0.020(5) 0.003(4) 0.001(4) 0.002(4)
O324 0.046(6) 0.026(5) 0.028(5) 0.000(4) -0.004(4) -0.003(4)
O325 0.033(5) 0.027(5) 0.034(6) 0.002(4) 0.002(4) 0.004(4)
O326 0.051(6) 0.025(5) 0.022(5) -0.002(4) 0.002(4) 0.001(4)
O327 0.042(6) 0.018(4) 0.022(5) -0.008(4) 0.003(4) -0.003(4)
O328 0.035(5) 0.036(6) 0.022(5) -0.005(4) -0.006(4) 0.002(4)
O329 0.049(6) 0.015(4) 0.019(5) -0.002(4) -0.013(4) -0.003(4)
O330 0.025(5) 0.023(5) 0.040(6) -0.005(4) 0.001(4) -0.003(4)
O331 0.036(5) 0.017(4) 0.020(5) 0.001(4) 0.001(4) 0.000(4)
O332 0.042(6) 0.024(5) 0.016(5) 0.001(4) -0.001(4) 0.001(4)
O333 0.048(6) 0.020(4) 0.013(4) 0.006(4) -0.004(4) -0.002(4)
O334 0.043(6) 0.029(5) 0.026(5) 0.002(4) 0.013(4) 0.004(4)
O335 0.059(7) 0.016(4) 0.018(5) 0.004(4) -0.008(4) 0.000(4)
O336 0.036(5) 0.026(5) 0.018(5) 0.006(4) 0.002(4) -0.003(4)
O337 0.038(6) 0.023(5) 0.026(5) 0.002(4) 0.002(4) -0.007(4)
O338 0.039(6) 0.028(5) 0.022(5) -0.003(4) -0.005(4) -0.001(4)
O339 0.038(5) 0.017(4) 0.023(5) 0.001(4) -0.002(4) 0.000(4)
O340 0.031(5) 0.029(5) 0.047(6) 0.002(5) -0.006(5) 0.009(4)
O341 0.042(6) 0.030(5) 0.025(5) 0.001(4) -0.011(4) 0.001(4)
O342 0.029(5) 0.025(5) 0.021(5) 0.001(4) 0.000(4) -0.002(4)
O343 0.047(6) 0.017(4) 0.015(4) -0.004(3) -0.012(4) 0.005(4)
O344 0.035(5) 0.028(5) 0.019(5) 0.002(4) -0.004(4) -0.011(4)
O345 0.035(5) 0.023(5) 0.027(5) 0.005(4) -0.005(4) 0.004(4)
O346 0.037(5) 0.022(5) 0.022(5) -0.006(4) -0.007(4) -0.005(4)
O347 0.045(6) 0.028(5) 0.019(5) 0.008(4) -0.003(4) -0.001(4)
O348 0.028(5) 0.022(4) 0.017(4) 0.001(4) 0.002(4) 0.004(4)
O349 0.030(5) 0.023(5) 0.025(5) -0.002(4) -0.001(4) 0.003(4)
O350 0.042(6) 0.029(5) 0.022(5) 0.001(4) -0.011(4) 0.010(4)
O351 0.023(4) 0.022(4) 0.023(5) 0.003(4) -0.002(4) 0.002(4)
O352 0.033(5) 0.028(5) 0.027(5) -0.003(4) -0.003(4) -0.004(4)
O353 0.032(5) 0.023(5) 0.014(4) -0.007(3) 0.007(4) -0.006(4)
O354 0.043(6) 0.021(5) 0.022(5) -0.002(4) -0.012(4) -0.003(4)
O355 0.040(6) 0.023(5) 0.025(5) -0.001(4) -0.003(4) -0.005(4)
O356 0.037(5) 0.017(4) 0.019(4) -0.001(3) 0.001(4) -0.003(4)
O357 0.036(5) 0.019(4) 0.025(5) -0.004(4) -0.007(4) 0.000(4)
O358 0.023(5) 0.029(5) 0.022(5) -0.003(4) -0.003(4) -0.004(4)
O359 0.022(4) 0.016(4) 0.025(5) -0.010(3) 0.001(3) 0.005(3)
O360 0.033(5) 0.026(5) 0.023(5) -0.003(4) 0.000(4) 0.002(4)
O361 0.034(5) 0.017(4) 0.017(4) -0.004(3) -0.004(4) 0.001(4)
O362 0.027(5) 0.034(5) 0.028(5) 0.002(4) -0.004(4) -0.006(4)
O363 0.028(5) 0.019(4) 0.018(4) -0.002(3) -0.003(4) -0.003(4)
O364 0.032(5) 0.020(4) 0.017(4) 0.004(3) 0.001(4) 0.004(4)
O365 0.042(6) 0.014(4) 0.023(5) -0.005(4) 0.010(4) -0.004(4)
O366 0.029(5) 0.016(4) 0.021(5) 0.001(3) -0.008(4) -0.005(3)
O367 0.041(6) 0.025(5) 0.025(5) 0.001(4) -0.003(4) -0.004(4)
O368 0.029(5) 0.024(5) 0.025(5) -0.002(4) -0.007(4) -0.002(4)
O369 0.034(5) 0.016(4) 0.019(4) 0.001(3) 0.011(4) -0.002(4)
O370 0.030(5) 0.035(5) 0.014(4) 0.001(4) 0.003(4) 0.003(4)
O371 0.037(5) 0.020(4) 0.021(5) 0.012(4) 0.002(4) -0.005(4)
O372 0.034(5) 0.025(5) 0.013(4) 0.002(4) 0.003(4) -0.004(4)
O373 0.033(5) 0.024(5) 0.030(5) -0.005(4) 0.003(4) 0.003(4)
O374 0.026(5) 0.032(5) 0.016(4) -0.002(4) -0.003(4) 0.002(4)
O375 0.023(4) 0.020(4) 0.017(4) -0.002(3) -0.002(3) -0.005(3)
O376 0.024(5) 0.023(4) 0.016(4) 0.006(3) 0.004(3) 0.000(4)
O377 0.063(7) 0.022(5) 0.016(5) 0.001(4) -0.002(4) 0.001(5)
O378 0.026(5) 0.021(4) 0.025(5) -0.004(4) -0.009(4) -0.002(4)
O379 0.037(5) 0.026(5) 0.027(5) -0.005(4) 0.002(4) 0.001(4)
O380 0.043(6) 0.016(4) 0.028(5) 0.001(4) -0.006(4) -0.004(4)
O381 0.038(5) 0.020(4) 0.019(5) 0.001(4) 0.002(4) 0.001(4)
O382 0.032(5) 0.017(4) 0.023(5) -0.001(4) -0.006(4) -0.003(4)
O383 0.043(6) 0.021(5) 0.019(5) -0.003(4) -0.002(4) 0.004(4)
O384 0.028(5) 0.015(4) 0.029(5) 0.006(4) 0.004(4) -0.003(4)
O385 0.031(5) 0.025(5) 0.014(4) 0.004(4) 0.004(4) -0.002(4)
O386 0.030(5) 0.022(5) 0.026(5) 0.002(4) -0.003(4) -0.001(4)
O387 0.039(6) 0.028(5) 0.020(5) 0.009(4) 0.002(4) 0.001(4)
O388 0.032(5) 0.013(4) 0.022(5) -0.005(3) -0.001(4) -0.002(3)
O389 0.040(6) 0.021(5) 0.021(5) -0.002(4) -0.005(4) -0.004(4)
O390 0.036(5) 0.026(5) 0.023(5) 0.010(4) 0.001(4) 0.001(4)
O391 0.051(6) 0.024(5) 0.022(5) -0.003(4) -0.003(4) -0.003(4)
O392 0.041(5) 0.013(4) 0.017(4) -0.005(3) 0.001(4) 0.002(4)
O393 0.041(6) 0.029(5) 0.022(5) 0.004(4) 0.007(4) -0.001(4)
O394 0.034(5) 0.023(5) 0.016(4) 0.000(4) -0.011(4) 0.001(4)
O395 0.023(5) 0.030(5) 0.032(5) 0.005(4) -0.002(4) -0.005(4)
O396 0.028(5) 0.036(5) 0.016(4) 0.003(4) 0.003(4) 0.004(4)
O397 0.042(5) 0.016(4) 0.016(4) -0.003(3) 0.000(4) 0.002(4)
O398 0.054(7) 0.022(5) 0.021(5) -0.002(4) -0.005(4) -0.011(4)
O399 0.043(6) 0.017(4) 0.015(4) 0.006(3) 0.002(4) -0.001(4)
O400 0.026(5) 0.039(5) 0.017(4) 0.004(4) 0.004(4) 0.013(4)
O401 0.028(5) 0.028(5) 0.019(5) 0.004(4) -0.007(4) -0.003(4)
O402 0.044(6) 0.017(4) 0.017(4) 0.001(3) 0.009(4) -0.002(4)
O403 0.042(6) 0.025(5) 0.019(5) -0.002(4) 0.002(4) -0.007(4)
O404 0.036(5) 0.025(5) 0.017(4) -0.001(4) -0.002(4) -0.001(4)
O405 0.047(6) 0.020(5) 0.017(4) -0.008(4) -0.001(4) 0.001(4)
O406 0.031(5) 0.025(5) 0.023(5) 0.003(4) -0.002(4) -0.004(4)
O407 0.030(5) 0.025(5) 0.018(4) 0.005(4) -0.006(4) 0.006(4)
O408 0.034(5) 0.020(4) 0.022(5) 0.000(4) 0.003(4) -0.009(4)
O409 0.054(6) 0.021(5) 0.019(5) -0.006(4) -0.006(4) 0.005(4)
O410 0.040(5) 0.018(4) 0.020(5) 0.007(4) 0.004(4) -0.001(4)
N1 0.037(7) 0.025(6) 0.035(7) -0.018(5) 0.004(5) -0.005(5)
N2 0.053(9) 0.041(8) 0.047(9) -0.010(7) 0.002(7) 0.000(7)
N3 0.048(8) 0.034(7) 0.041(8) -0.012(6) -0.009(6) -0.002(6)
N4 0.060(9) 0.039(8) 0.029(7) 0.001(6) -0.004(6) -0.006(7)
N5 0.070(10) 0.042(8) 0.031(7) 0.000(6) 0.012(7) -0.016(7)
N6 0.061(9) 0.049(8) 0.013(6) 0.011(5) 0.002(6) 0.016(7)
N7 0.074(10) 0.022(6) 0.037(8) 0.000(6) 0.007(7) 0.005(6)
N8 0.063(9) 0.019(6) 0.029(7) 0.011(5) 0.002(6) 0.001(6)
N9 0.046(8) 0.039(7) 0.030(7) -0.014(6) 0.002(6) -0.015(6)
N10 0.081(11) 0.036(8) 0.040(8) -0.022(6) -0.007(8) -0.007(7)
N11 0.047(8) 0.038(8) 0.040(8) -0.012(6) -0.012(6) 0.003(6)
N12 0.045(8) 0.042(7) 0.021(6) -0.005(5) -0.002(5) -0.002(6)
N13 0.066(10) 0.034(7) 0.035(8) 0.010(6) 0.018(7) -0.009(7)
N14 0.086(12) 0.053(10) 0.031(8) 0.002(7) 0.013(8) 0.006(9)
N15 0.057(9) 0.032(7) 0.038(8) 0.007(6) 0.016(6) 0.007(6)
N16 0.058(9) 0.031(7) 0.032(7) 0.011(6) 0.001(6) -0.004(6)
C1 0.063(12) 0.047(10) 0.032(9) 0.010(8) 0.006(8) 0.001(9)
C2 0.067(12) 0.037(9) 0.049(11) -0.013(8) 0.006(9) -0.010(9)
C3 0.087(15) 0.015(7) 0.061(12) 0.008(7) -0.012(10) 0.014(8)
C4 0.062(11) 0.026(8) 0.044(10) 0.006(7) -0.003(8) -0.013(7)
C5 0.056(10) 0.032(8) 0.035(9) 0.000(7) -0.018(8) -0.004(7)
C6 0.084(14) 0.041(10) 0.040(10) 0.012(8) 0.002(9) -0.025(10)
C7 0.038(9) 0.030(8) 0.066(12) 0.002(8) 0.003(8) -0.006(7)
C8 0.068(12) 0.030(8) 0.030(8) -0.003(6) -0.013(8) -0.008(8)
C9 0.086(15) 0.030(9) 0.040(10) -0.001(7) -0.002(9) 0.003(9)
C10 0.096(16) 0.037(10) 0.042(10) 0.020(8) 0.003(10) -0.013(10)
C11 0.059(11) 0.030(8) 0.049(10) 0.008(7) -0.014(8) -0.006(8)
C12 0.062(12) 0.033(9) 0.049(11) -0.003(8) -0.002(9) -0.011(8)
C13 0.085(15) 0.051(11) 0.042(11) 0.000(9) 0.007(10) 0.013(11)
C14 0.055(11) 0.044(10) 0.043(10) -0.016(8) -0.008(8) 0.000(8)
C15 0.072(14) 0.042(10) 0.065(13) 0.028(9) -0.020(11) -0.013(9)
C16 0.065(12) 0.044(10) 0.048(11) -0.014(8) -0.007(9) -0.001(9)
K1 0.0379(16) 0.0224(13) 0.0199(13) 0.0017(11) -0.0039(11) -0.0033(12)
K2 0.0396(17) 0.0251(14) 0.0207(14) 0.0020(11) -0.0044(12) -0.0069(12)
K3 0.053(2) 0.0246(15) 0.0257(15) -0.0025(12) 0.0008(14) 0.0011(13)
K4 0.048(2) 0.0258(15) 0.0383(18) 0.0036(13) -0.0054(15) 0.0032(13)
K5 0.0409(18) 0.0363(17) 0.0299(16) -0.0006(13) 0.0002(13) -0.0007(14)
K6 0.052(2) 0.0433(19) 0.0253(16) 0.0068(14) 0.0103(14) 0.0063(16)
K7 0.057(2) 0.0264(15) 0.0248(15) -0.0026(12) 0.0009(14) 0.0057(14)
K8 0.052(2) 0.0278(15) 0.0257(15) 0.0076(12) 0.0007(13) 0.0051(14)
K9 0.066(2) 0.0362(18) 0.0282(17) 0.0105(14) 0.0069(16) 0.0119(16)
K10 0.083(3) 0.0191(15) 0.0359(19) 0.0038(13) -0.0169(18) -0.0010(16)
K11 0.053(2) 0.0256(15) 0.0292(16) 0.0019(12) -0.0045(14) 0.0060(14)
K12 0.086(3) 0.0168(14) 0.0380(19) 0.0017(13) -0.0153(18) -0.0015(16)
K13 0.055(2) 0.057(2) 0.0302(18) 0.0078(16) 0.0136(16) 0.0108(18)
K14 0.0369(18) 0.045(2) 0.046(2) -0.0036(16) -0.0047(15) -0.0091(15)
K15 0.048(2) 0.042(2) 0.083(3) 0.013(2) 0.004(2) -0.0100(17)
K16 0.088(3) 0.0374(19) 0.035(2) 0.0064(16) -0.0142(19) -0.0013(19)
K17 0.067(3) 0.0322(18) 0.053(2) -0.0016(16) -0.0008(19) -0.0077(17)
K18 0.077(3) 0.039(2) 0.047(2) 0.0099(17) -0.018(2) -0.0033(19)
K19 0.037(2) 0.039(2) 0.131(5) 0.013(2) -0.014(2) -0.0060(17)
K20 0.044(2) 0.060(3) 0.063(3) -0.003(2) -0.0004(18) -0.0131(18)
Na1 0.036(3) 0.014(2) 0.029(3) 0.004(2) -0.010(2) -0.004(2)
Na2 0.056(4) 0.041(3) 0.021(3) -0.008(2) 0.007(3) -0.024(3)
Na3 0.0196(16) 0.0151(16) 0.0286(17) -0.0105(14) -0.0006(14) 0.0009(14)
Na4 0.023(2) 0.006(2) 0.033(3) 0.0041(19) 0.003(2) -0.0064(17)
Na5 0.055(4) 0.019(3) 0.036(3) 0.006(2) 0.008(3) -0.004(2)
Na6 0.076(5) 0.035(3) 0.024(3) -0.007(3) 0.006(3) -0.021(3)
Na7 0.092(6) 0.029(3) 0.036(4) -0.004(3) 0.015(3) -0.025(3)
Na8 0.063(4) 0.032(3) 0.041(4) 0.002(3) 0.004(3) 0.005(3)
Na9 0.062(4) 0.026(3) 0.043(4) -0.007(3) 0.009(3) 0.010(3)
Na10 0.030(3) 0.087(5) 0.045(4) 0.036(4) -0.017(3) -0.026(3)
Na11 0.083(5) 0.055(4) 0.037(4) 0.009(3) 0.010(4) 0.005(4)
Na12 0.077(5) 0.038(4) 0.058(5) -0.009(3) 0.011(4) 0.005(4)
Na13 0.063(5) 0.049(4) 0.078(6) 0.021(4) 0.008(4) 0.003(4)
Na14 0.050(3) 0.012(2) 0.083(4) -0.012(3) 0.000(3) 0.001(2)
Na15 0.093(6) 0.045(4) 0.056(5) 0.000(4) -0.013(4) -0.009(4)
Na16 0.098(7) 0.067(6) 0.074(6) 0.010(5) 0.021(5) 0.005(5)
Na17 0.121(8) 0.044(5) 0.084(7) 0.002(4) 0.040(6) 0.017(5)
Na18 0.106(8) 0.085(7) 0.104(8) -0.038(6) 0.031(6) -0.024(6)
Na19 0.025(5) 0.090(7) 0.040(5) 0.051(5) 0.000(4) 0.006(5)
O1W 0.068(7) 0.079(8) 0.011(4) -0.017(5) 0.017(5) -0.058(7)
O2W 0.062(7) 0.025(5) 0.039(6) -0.005(5) -0.004(5) -0.004(5)
O3W 0.067(8) 0.026(5) 0.028(6) 0.005(4) -0.001(5) 0.006(5)
O4W 0.050(7) 0.037(6) 0.038(6) 0.003(5) -0.001(5) -0.009(5)
O5W 0.074(8) 0.023(5) 0.028(6) -0.006(4) 0.003(5) 0.007(5)
O6W 0.080(9) 0.030(6) 0.024(5) 0.007(4) 0.007(5) 0.009(6)
O7W 0.123(16) 0.073(12) 0.107(15) -0.039(11) -0.004(12) -0.004(11)
O8W 0.036(6) 0.052(7) 0.038(6) 0.000(5) -0.005(5) -0.004(5)
O9W 0.031(5) 0.027(5) 0.056(7) 0.017(5) 0.016(5) -0.008(4)
O10W 0.061(8) 0.022(5) 0.050(7) 0.001(5) -0.010(6) 0.000(5)
O11W 0.054(7) 0.033(6) 0.043(7) 0.008(5) -0.009(5) -0.005(5)
O12W 0.038(4) 0.024(3) 0.061(4) -0.020(3) 0.010(3) -0.001(3)
O13W 0.074(9) 0.038(6) 0.039(7) -0.011(5) -0.003(6) -0.014(6)
O14W 0.014(5) 0.068(8) 0.070(9) -0.021(7) 0.006(5) -0.004(5)
O15W 0.069(8) 0.057(8) 0.029(6) 0.009(6) 0.012(6) -0.001(6)
O16W 0.046(7) 0.084(10) 0.032(6) 0.000(6) -0.006(5) 0.024(7)
O17W 0.058(8) 0.050(8) 0.127(12) -0.013(8) -0.043(8) 0.011(6)
O19W 0.068(9) 0.069(9) 0.037(7) -0.023(6) -0.007(6) 0.003(7)
O20W 0.053(8) 0.130(12) 0.065(9) -0.063(8) -0.041(7) 0.033(8)
O21W 0.048(8) 0.066(9) 0.094(11) -0.053(8) 0.026(7) -0.008(7)
O22W 0.056(8) 0.050(7) 0.042(7) -0.001(6) -0.008(6) 0.004(6)
O23W 0.067(9) 0.050(8) 0.045(7) 0.008(6) 0.005(6) -0.003(6)
O24W 0.086(11) 0.055(9) 0.059(9) 0.006(7) -0.017(8) 0.004(8)
O25W 0.048(7) 0.050(7) 0.065(9) 0.003(6) -0.023(6) -0.009(6)
O27W 0.100(12) 0.069(10) 0.051(8) 0.013(7) 0.023(8) 0.024(9)
O28W 0.083(11) 0.083(11) 0.061(9) -0.026(8) -0.013(8) 0.010(9)
O29W 0.091(11) 0.080(11) 0.057(9) -0.018(8) 0.024(8) -0.050(9)
O30W 0.120(14) 0.115(14) 0.039(8) -0.014(8) 0.029(8) -0.073(12)
O31W 0.087(12) 0.057(9) 0.099(13) -0.018(9) 0.001(10) 0.013(8)
O32W 0.081(11) 0.100(13) 0.092(13) 0.053(11) -0.025(9) -0.035(10)
O33W 0.096(12) 0.079(11) 0.061(10) 0.008(8) 0.008(8) 0.012(9)
O34W 0.16(2) 0.071(13) 0.14(2) -0.003(13) -0.032(16) -0.019(13)
O35W 0.062(8) 0.068(9) 0.119(12) -0.024(9) -0.051(8) 0.004(7)
O36W 0.078(11) 0.114(14) 0.059(10) 0.007(9) 0.026(8) 0.028(10)
O37W 0.069(10) 0.043(8) 0.140(16) 0.022(9) -0.005(10) -0.009(7)
O38W 0.094(11) 0.116(13) 0.099(12) 0.030(10) -0.023(9) -0.050(10)
O39W 0.086(12) 0.044(8) 0.127(15) 0.001(9) 0.021(11) 0.004(8)
O40W 0.073(12) 0.18(2) 0.105(16) -0.037(15) -0.041(11) 0.007(13)
O41W 0.078(12) 0.096(13) 0.125(16) 0.067(12) -0.014(11) -0.001(10)
O42W 0.090(13) 0.078(12) 0.134(18) 0.013(12) 0.021(12) 0.003(10)
O43W 0.095(11) 0.115(12) 0.078(10) 0.043(9) 0.008(8) 0.056(10)
O44W 0.087(11) 0.088(11) 0.158(15) -0.051(11) 0.024(11) -0.022(9)
O45W 0.19(2) 0.15(2) 0.049(11) -0.017(12) 0.032(13) -0.048(18)
O46W 0.091(13) 0.089(13) 0.112(15) 0.030(12) -0.011(11) -0.007(10)
O47W 0.066(11) 0.082(12) 0.16(2) 0.012(13) -0.039(12) 0.013(9)

loop_
_atom_type_symbol
_atom_type_description
_atom_type_scat_dispersion_real
_atom_type_scat_dispersion_imag
_atom_type_scat_source
C C 0.0181 0.0091 'International Tables Vol C Tables 4.2.6.8 and 6.1.1.4'
H H 0.0000 0.0000 'International Tables Vol C Tables 4.2.6.8 and 6.1.1.4'
Cu Cu -1.9646 0.5888 'International Tables Vol C Tables 4.2.6.8 and 6.1.1.4'
K K 0.3868 1.0657 'International Tables Vol C Tables 4.2.6.8 and 6.1.1.4'
N N 0.0311 0.0180 'International Tables Vol C Tables 4.2.6.8 and 6.1.1.4'
Na Na 0.1353 0.1239 'International Tables Vol C Tables 4.2.6.8 and 6.1.1.4'
Nb Nb -0.1121 2.4826 'International Tables Vol C Tables 4.2.6.8 and 6.1.1.4'
O O 0.0492 0.0322 'International Tables Vol C Tables 4.2.6.8 and 6.1.1.4'

loop_
_geom_angle_atom_site_label_1
_geom_angle_atom_site_label_2
_geom_angle_atom_site_label_3
_geom_angle
_geom_angle_site_symmetry_1
_geom_angle_site_symmetry_3
_geom_angle_publ_flag
O277 Nb1E O332 96.5(4) . . ?
O277 Nb1E O337 92.9(4) . . ?
O277 Nb1E O359 81.6(4) . . ?
O277 Nb1E O376 94.2(4) . . ?
O277 Nb1E O385 170.2(4) . . ?
O332 Nb1E O337 92.4(4) . . ?
O332 Nb1E O359 171.2(4) . . ?
O332 Nb1E O376 91.8(4) . . ?
O332 Nb1E O385 93.1(4) . . ?
O337 Nb1E O359 96.3(4) . . ?
O337 Nb1E O376 171.4(4) . . ?
O337 Nb1E O385 84.8(4) . . ?
O376 Nb1E O359 79.8(3) . . ?
O376 Nb1E O385 87.5(4) . . ?
O385 Nb1E O359 89.2(4) . . ?
O238 Nb1D O338 165.1(4) . . ?
O238 Nb1D O346 92.1(4) . . ?
O238 Nb1D O378 93.8(4) . . ?
O238 Nb1D O384 79.0(4) . . ?
O338 Nb1D O384 87.4(4) . . ?
O346 Nb1D O338 82.4(4) . . ?
O346 Nb1D O384 93.3(4) . . ?
O378 Nb1D O338 89.0(4) . . ?
O378 Nb1D O346 167.0(4) . . ?
O378 Nb1D O384 76.5(4) . . ?
O380 Nb1D O238 96.1(4) . . ?
O380 Nb1D O338 98.4(4) . . ?
O380 Nb1D O346 97.2(4) . . ?
O380 Nb1D O378 93.7(4) . . ?
O380 Nb1D O384 168.6(4) . . ?
O202 Nb1C O231 101.7(5) . . ?
O202 Nb1C O242 100.7(5) . . ?
O202 Nb1C O255 99.6(5) . . ?
O202 Nb1C O324 101.8(5) . . ?
O202 Nb1C O407 173.2(4) . . ?
O231 Nb1C O242 88.9(4) . . ?
O231 Nb1C O255 158.5(4) . . ?
O231 Nb1C O324 92.1(4) . . ?
O231 Nb1C O407 83.4(3) . . ?
O242 Nb1C O255 83.8(4) . . ?
O242 Nb1C O407 74.7(4) . . ?
O255 Nb1C O407 75.1(4) . . ?
O324 Nb1C O242 156.8(4) . . ?
O324 Nb1C O255 86.9(4) . . ?
O324 Nb1C O407 82.4(4) . . ?
O177 Nb1B O248 140.3(4) . . ?
O177 Nb1B O348 71.5(3) . . ?
O184 Nb1B O177 143.0(4) . . ?
O184 Nb1B O248 72.9(4) . . ?
O184 Nb1B O316 72.1(4) . . ?
O184 Nb1B O348 137.6(4) . . ?
O248 Nb1B O348 68.8(3) . . ?
O316 Nb1B O177 71.3(3) . . ?
O316 Nb1B O248 142.9(4) . . ?
O316 Nb1B O348 136.8(3) . . ?
O379 Nb1B O177 94.7(4) . . ?
O379 Nb1B O184 97.8(4) . . ?
O379 Nb1B O248 95.2(4) . . ?
O379 Nb1B O316 101.2(4) . . ?
O379 Nb1B O348 103.1(4) . . ?
O198 Nb1A O233 162.7(5) . . ?
O198 Nb1A O235 100.1(5) . . ?
O198 Nb1A O243 92.9(5) . . ?
O198 Nb1A O270 102.1(5) . . ?
O198 Nb1A O303 97.8(5) . . ?
O235 Nb1A O233 95.7(4) . . ?
O235 Nb1A O243 160.4(4) . . ?
O235 Nb1A O270 89.9(4) . . ?
O235 Nb1A O303 99.4(4) . . ?
O243 Nb1A O233 73.8(4) . . ?
O270 Nb1A O233 84.8(4) . . ?
O270 Nb1A O243 72.8(4) . . ?
O303 Nb1A O233 72.6(4) . . ?
O303 Nb1A O243 93.3(4) . . ?
O303 Nb1A O270 156.2(4) . . ?
O265 Nb2E O298 110.3(4) . . ?
O265 Nb2E O306 108.1(4) . . ?
O306 Nb2E O298 116.8(4) . . ?
O329 Nb2E O265 102.9(4) . . ?
O329 Nb2E O298 107.9(4) . . ?
O329 Nb2E O306 110.0(5) . . ?
O184 Nb2D Nb1B 38.7(3) . . ?
O248 Nb2D Nb1B 38.7(3) . . ?
O248 Nb2D O184 73.8(4) . . ?
O264 Nb2D Nb1B 116.5(3) . . ?
O264 Nb2D O184 150.0(4) . . ?
O264 Nb2D O248 91.3(4) . . ?
O293 Nb2D Nb1B 120.5(3) . . ?
O293 Nb2D O184 105.5(4) . . ?
O293 Nb2D O248 103.1(4) . . ?
O293 Nb2D O264 103.1(5) . . ?
O293 Nb2D O377 105.0(4) . . ?
O377 Nb2D Nb1B 115.0(3) . . ?
O377 Nb2D O184 88.7(4) . . ?
O377 Nb2D O248 150.0(4) . . ?
O377 Nb2D O264 92.3(4) . . ?
O220 Nb2C O256 102.3(4) . . ?
O220 Nb2C O299 98.3(4) . . ?
O220 Nb2C O302 172.7(4) . . ?
O220 Nb2C O309 98.8(4) . . ?
O220 Nb2C O358 100.7(4) . . ?
O256 Nb2C O302 83.1(4) . . ?
O299 Nb2C O256 74.1(4) . . ?
O299 Nb2C O302 87.9(4) . . ?
O309 Nb2C O256 85.5(4) . . ?
O309 Nb2C O299 155.8(4) . . ?
O309 Nb2C O302 76.5(4) . . ?
O309 Nb2C O358 96.3(4) . . ?
O358 Nb2C O256 156.4(4) . . ?
O358 Nb2C O299 97.3(4) . . ?
O358 Nb2C O302 74.6(3) . . ?
O287 Nb2B O290 101.3(4) . . ?
O287 Nb2B O302 173.0(4) . . ?
O287 Nb2B O345 97.0(4) . . ?
O287 Nb2B O358 98.7(4) . . ?
O287 Nb2B O403 102.8(4) . . ?
O290 Nb2B O302 77.8(4) . . ?
O290 Nb2B O345 154.7(4) . . ?
O290 Nb2B O358 95.6(4) . . ?
O290 Nb2B O403 86.7(4) . . ?
O345 Nb2B O302 86.0(3) . . ?
O345 Nb2B O403 72.3(4) . . ?
O358 Nb2B O302 74.6(4) . . ?
O358 Nb2B O345 98.6(4) . . ?
O358 Nb2B O403 157.5(4) . . ?
O403 Nb2B O302 84.1(4) . . ?
O205 Nb2A O408 69.8(3) . . ?
O275 Nb2A O205 92.0(4) . . ?
O275 Nb2A O343 93.8(4) . . ?
O275 Nb2A O354 98.0(4) . . ?
O275 Nb2A O355 101.5(5) . . ?
O275 Nb2A O408 103.1(4) . . ?
O343 Nb2A O205 141.6(4) . . ?
O343 Nb2A O408 71.9(4) . . ?
O354 Nb2A O205 72.3(4) . . ?
O354 Nb2A O343 143.8(3) . . ?
O354 Nb2A O355 72.9(4) . . ?
O354 Nb2A O408 136.8(4) . . ?
O355 Nb2A O205 144.0(4) . . ?
O355 Nb2A O343 71.3(4) . . ?
O355 Nb2A O408 136.6(3) . . ?
O178 Nb3E O305 170.3(4) . . ?
O178 Nb3E O327 89.8(4) . . ?
O178 Nb3E O353 91.3(4) . . ?
O224 Nb3E O178 97.1(4) . . ?
O224 Nb3E O305 92.3(4) . . ?
O224 Nb3E O313 98.6(4) . . ?
O224 Nb3E O327 104.4(4) . . ?
O224 Nb3E O353 168.1(4) . . ?
O305 Nb3E O353 79.8(4) . . ?
O313 Nb3E O178 91.7(4) . . ?
O313 Nb3E O305 89.2(4) . . ?
O313 Nb3E O327 156.6(4) . . ?
O313 Nb3E O353 72.5(3) . . ?
O327 Nb3E O305 85.6(4) . . ?
O327 Nb3E O353 84.1(4) . . ?
O182 Nb3D O183 90.0(4) . . ?
O182 Nb3D O312 97.1(4) . . ?
O182 Nb3D O345 161.8(4) . . ?
O182 Nb3D O400 94.4(4) . . ?
O182 Nb3D O404 88.6(4) . . ?
O183 Nb3D O345 73.6(4) . . ?
O183 Nb3D O404 97.0(4) . . ?
O312 Nb3D O183 170.5(4) . . ?
O312 Nb3D O345 100.1(4) . . ?
O312 Nb3D O404 89.5(4) . . ?
O400 Nb3D O183 95.8(4) . . ?
O400 Nb3D O312 77.4(4) . . ?
O400 Nb3D O345 95.0(4) . . ?
O400 Nb3D O404 166.8(4) . . ?
O404 Nb3D O345 85.8(4) . . ?
O213 Nb3C O315 74.4(4) . . ?
O213 Nb3C O410 84.9(4) . . ?
O218 Nb3C O213 88.6(4) . . ?
O218 Nb3C O315 84.1(4) . . ?
O218 Nb3C O377 90.6(4) . . ?
O218 Nb3C O410 159.1(4) . . ?
O252 Nb3C O213 100.1(5) . . ?
O252 Nb3C O218 100.8(5) . . ?
O252 Nb3C O315 172.7(4) . . ?
O252 Nb3C O377 101.5(5) . . ?
O252 Nb3C O410 99.9(4) . . ?
O377 Nb3C O213 158.2(4) . . ?
O377 Nb3C O315 83.8(4) . . ?
O377 Nb3C O410 88.2(4) . . ?
O410 Nb3C O315 75.0(3) . . ?
O209 Nb3B O244 108.0(5) . . ?
O209 Nb3B O246 94.7(5) . . ?
O209 Nb3B O253 102.6(5) . . ?
O209 Nb3B O279 98.2(5) . . ?
O209 Nb3B O298 175.4(5) . . ?
O244 Nb3B O246 72.0(4) . . ?
O244 Nb3B O298 76.1(3) . . ?
O246 Nb3B O298 84.6(3) . . ?
O253 Nb3B O244 146.2(4) . . ?
O253 Nb3B O246 91.9(4) . . ?
O253 Nb3B O279 102.6(4) . . ?
O253 Nb3B O298 72.9(4) . . ?
O279 Nb3B O244 86.9(4) . . ?
O279 Nb3B O246 157.8(4) . . ?
O279 Nb3B O298 83.8(3) . . ?
O183 Nb3A O269 72.4(4) . . ?
O183 Nb3A O285 81.8(3) . . ?
O263 Nb3A O183 153.8(4) . . ?
O263 Nb3A O269 93.1(4) . . ?
O263 Nb3A O285 72.7(4) . . ?
O269 Nb3A O285 71.7(4) . . ?
O295 Nb3A O183 103.0(4) . . ?
O295 Nb3A O263 99.9(5) . . ?
O295 Nb3A O269 95.1(5) . . ?
O295 Nb3A O285 164.1(4) . . ?
O295 Nb3A O352 101.5(5) . . ?
O352 Nb3A O183 90.0(4) . . ?
O352 Nb3A O263 97.8(4) . . ?
O352 Nb3A O269 158.2(4) . . ?
O352 Nb3A O285 93.7(4) . . ?
O236 Nb4E O359 91.6(4) . . ?
O266 Nb4E O236 100.1(4) . . ?
O266 Nb4E O328 99.3(4) . . ?
O266 Nb4E O342 95.7(4) . . ?
O266 Nb4E O359 166.7(3) . . ?
O266 Nb4E O376 91.7(4) . . ?
O328 Nb4E O236 84.1(4) . . ?
O328 Nb4E O359 88.1(4) . . ?
O342 Nb4E O236 90.1(4) . . ?
O342 Nb4E O328 164.6(4) . . ?
O342 Nb4E O359 77.8(4) . . ?
O342 Nb4E O376 93.4(4) . . ?
O376 Nb4E O236 167.3(4) . . ?
O376 Nb4E O328 89.5(4) . . ?
O376 Nb4E O359 77.3(3) . . ?
O267 Nb4D O381 177.0(4) . . ?
O267 Nb4D O401 106.9(4) . . ?
O267 Nb4D O402 100.2(4) . . ?
O267 Nb4D O407 102.2(4) . . ?
O267 Nb4D O408 84.6(4) . . ?
O401 Nb4D O381 75.2(3) . . ?
O401 Nb4D O402 101.2(4) . . ?
O401 Nb4D O408 77.2(3) . . ?
O402 Nb4D O381 77.2(3) . . ?
O402 Nb4D O408 175.2(4) . . ?
O407 Nb4D O381 77.0(4) . . ?
O407 Nb4D O401 141.1(4) . . ?
O407 Nb4D O402 98.5(4) . . ?
O407 Nb4D O408 80.4(4) . . ?
O408 Nb4D O381 98.1(3) . . ?
O180 Nb4C O269 83.2(4) . . ?
O180 Nb4C O280 101.1(4) . . ?
O180 Nb4C O285 108.5(4) . . ?
O180 Nb4C O291 102.1(4) . . ?
O180 Nb4C O304 176.7(4) . . ?
O269 Nb4C O304 99.2(4) . . ?
O280 Nb4C O269 175.6(4) . . ?
O280 Nb4C O304 76.5(4) . . ?
O285 Nb4C O269 77.0(4) . . ?
O285 Nb4C O280 100.8(4) . . ?
O285 Nb4C O304 74.4(4) . . ?
O291 Nb4C O269 81.5(4) . . ?
O291 Nb4C O280 98.1(4) . . ?
O291 Nb4C O285 139.8(4) . . ?
O291 Nb4C O304 76.1(4) . . ?
O246 Nb4B Nb8A 37.4(3) . . ?
O250 Nb4B Nb8A 120.9(4) . . ?
O250 Nb4B O246 107.5(5) . . ?
O250 Nb4B O327 106.9(5) . . ?
O250 Nb4B O344 103.8(4) . . ?
O250 Nb4B O409 102.9(5) . . ?
O327 Nb4B Nb8A 114.4(3) . . ?
O327 Nb4B O246 144.7(4) . . ?
O327 Nb4B O344 92.0(4) . . ?
O344 Nb4B Nb8A 37.8(3) . . ?
O344 Nb4B O246 72.1(4) . . ?
O409 Nb4B Nb8A 114.0(3) . . ?
O409 Nb4B O246 86.2(4) . . ?
O409 Nb4B O327 93.9(4) . . ?
O409 Nb4B O344 149.6(4) . . ?
O199 Nb4A O310 85.6(4) . . ?
O199 Nb4A O405 86.5(4) . . ?
O279 Nb4A O199 148.6(4) . . ?
O279 Nb4A O310 85.7(4) . . ?
O279 Nb4A O405 85.2(4) . . ?
O297 Nb4A O199 106.3(5) . . ?
O297 Nb4A O279 105.1(5) . . ?
O297 Nb4A O310 107.2(4) . . ?
O297 Nb4A O405 104.5(4) . . ?
O310 Nb4A O405 148.3(4) . . ?
O187 Nb5E O284 91.0(4) . . ?
O187 Nb5E O305 93.3(4) . . ?
O187 Nb5E O344 150.4(4) . . ?
O187 Nb5E O353 74.8(3) . . ?
O271 Nb5E O187 104.4(4) . . ?
O271 Nb5E O284 100.7(4) . . ?
O271 Nb5E O305 105.5(5) . . ?
O271 Nb5E O344 102.8(4) . . ?
O271 Nb5E O353 179.2(4) . . ?
O284 Nb5E O353 79.6(3) . . ?
O305 Nb5E O284 151.4(4) . . ?
O305 Nb5E O344 90.5(4) . . ?
O305 Nb5E O353 74.3(4) . . ?
O344 Nb5E O284 72.6(4) . . ?
O344 Nb5E O353 78.0(3) . . ?
O226 Nb5D Nb6C 117.0(3) . . ?
O226 Nb5D O231 107.9(5) . . ?
O226 Nb5D O268 106.7(5) . . ?
O226 Nb5D O323 104.7(5) . . ?
O226 Nb5D O351 101.7(4) . . ?
O231 Nb5D Nb6C 113.6(3) . . ?
O231 Nb5D O323 145.8(4) . . ?
O231 Nb5D O351 88.8(4) . . ?
O268 Nb5D Nb6C 116.0(3) . . ?
O268 Nb5D O231 92.7(4) . . ?
O268 Nb5D O323 88.0(4) . . ?
O268 Nb5D O351 149.6(4) . . ?
O323 Nb5D Nb6C 38.8(3) . . ?
O323 Nb5D O351 74.3(4) . . ?
O351 Nb5D Nb6C 38.0(2) . . ?
O177 Nb5C O348 73.0(3) . . ?
O177 Nb5C O375 79.6(3) . . ?
O221 Nb5C O177 152.7(4) . . ?
O221 Nb5C O348 94.9(4) . . ?
O221 Nb5C O375 73.5(3) . . ?
O228 Nb5C O177 103.4(4) . . ?
O228 Nb5C O221 101.9(5) . . ?
O228 Nb5C O337 101.8(5) . . ?
O228 Nb5C O348 95.0(4) . . ?
O228 Nb5C O375 166.2(4) . . ?
O337 Nb5C O177 89.6(4) . . ?
O337 Nb5C O221 95.1(4) . . ?
O337 Nb5C O348 158.2(4) . . ?
O337 Nb5C O375 91.6(4) . . ?
O348 Nb5C O375 72.8(3) . . ?
O266 Nb5B O299 87.9(4) . . ?
O266 Nb5B O300 96.0(4) . . ?
O266 Nb5B O400 174.4(4) . . ?
O300 Nb5B O299 73.5(3) . . ?
O312 Nb5B O266 97.6(4) . . ?
O312 Nb5B O299 97.1(4) . . ?
O312 Nb5B O300 163.2(4) . . ?
O312 Nb5B O400 77.0(4) . . ?
O338 Nb5B O266 90.5(4) . . ?
O338 Nb5B O299 163.8(4) . . ?
O338 Nb5B O300 90.7(4) . . ?
O338 Nb5B O312 99.1(4) . . ?
O338 Nb5B O400 91.7(4) . . ?
O400 Nb5B O299 91.4(4) . . ?
O400 Nb5B O300 89.2(4) . . ?
O234 Nb5A O256 99.6(5) . . ?
O234 Nb5A O299 101.5(4) . . ?
O234 Nb5A O300 95.1(4) . . ?
O234 Nb5A O322 101.8(4) . . ?
O234 Nb5A O357 92.1(4) . . ?
O256 Nb5A O299 73.7(4) . . ?
O256 Nb5A O322 135.8(4) . . ?
O256 Nb5A O357 71.1(4) . . ?
O299 Nb5A O322 137.1(4) . . ?
O299 Nb5A O357 143.8(3) . . ?
O300 Nb5A O256 144.5(4) . . ?
O300 Nb5A O299 71.8(3) . . ?
O300 Nb5A O322 70.7(3) . . ?
O300 Nb5A O357 140.7(4) . . ?
O357 Nb5A O322 70.0(3) . . ?
O186 Nb6E O187 173.7(4) . . ?
O186 Nb6E O308 92.9(4) . . ?
O186 Nb6E O313 95.4(4) . . ?
O186 Nb6E O353 96.5(4) . . ?
O187 Nb6E O353 78.6(4) . . ?
O308 Nb6E O187 82.8(4) . . ?
O308 Nb6E O353 85.7(4) . . ?
O313 Nb6E O187 87.0(4) . . ?
O313 Nb6E O308 157.7(4) . . ?
O313 Nb6E O353 72.8(4) . . ?
O333 Nb6E O186 100.9(4) . . ?
O333 Nb6E O187 84.4(4) . . ?
O333 Nb6E O308 99.8(4) . . ?
O333 Nb6E O313 99.0(4) . . ?
O333 Nb6E O353 161.4(4) . . ?
O182 Nb6D O384 87.9(3) . . ?
O224 Nb6D O182 92.4(4) . . ?
O224 Nb6D O352 94.3(4) . . ?
O224 Nb6D O384 173.1(4) . . ?
O239 Nb6D O182 167.2(4) . . ?
O239 Nb6D O224 99.4(4) . . ?
O239 Nb6D O352 89.0(4) . . ?
O239 Nb6D O378 94.7(4) . . ?
O239 Nb6D O384 81.0(4) . . ?
O352 Nb6D O182 85.1(4) . . ?
O352 Nb6D O384 92.7(4) . . ?
O378 Nb6D O182 89.4(4) . . ?
O378 Nb6D O224 94.1(4) . . ?
O378 Nb6D O352 170.2(4) . . ?
O378 Nb6D O384 78.9(4) . . ?
O212 Nb6C O294 93.1(4) . . ?
O212 Nb6C O323 95.6(4) . . ?
O212 Nb6C O331 105.0(4) . . ?
O212 Nb6C O351 96.7(4) . . ?
O212 Nb6C O381 106.2(4) . . ?
O294 Nb6C O323 143.9(4) . . ?
O294 Nb6C O331 73.0(3) . . ?
O294 Nb6C O351 142.4(3) . . ?
O294 Nb6C O381 71.8(3) . . ?
O323 Nb6C O331 71.0(3) . . ?
O323 Nb6C O381 137.5(4) . . ?
O331 Nb6C O381 133.6(4) . . ?
O351 Nb6C O323 71.0(3) . . ?
O351 Nb6C O331 137.5(3) . . ?
O351 Nb6C O381 70.6(3) . . ?
O213 Nb6B O283 96.9(4) . . ?
O213 Nb6B O315 75.8(4) . . ?
O213 Nb6B O354 86.0(4) . . ?
O213 Nb6B O355 155.2(4) . . ?
O254 Nb6B O213 99.3(4) . . ?
O254 Nb6B O283 101.8(4) . . ?
O254 Nb6B O315 172.4(4) . . ?
O254 Nb6B O354 101.6(4) . . ?
O254 Nb6B O355 97.5(4) . . ?
O283 Nb6B O315 73.4(4) . . ?
O283 Nb6B O354 155.6(4) . . ?
O283 Nb6B O355 97.3(4) . . ?
O354 Nb6B O315 83.9(4) . . ?
O355 Nb6B O315 89.0(4) . . ?
O355 Nb6B O354 72.9(4) . . ?
O233 Nb6A O243 74.8(3) . . ?
O233 Nb6A O280 100.9(4) . . ?
O233 Nb6A O322 77.8(4) . . ?
O278 Nb6A O233 107.2(4) . . ?
O278 Nb6A O243 177.4(4) . . ?
O278 Nb6A O280 101.1(4) . . ?
O278 Nb6A O301 102.2(4) . . ?
O278 Nb6A O322 83.3(4) . . ?
O280 Nb6A O243 76.7(3) . . ?
O280 Nb6A O322 175.6(4) . . ?
O301 Nb6A O233 140.6(4) . . ?
O301 Nb6A O243 76.8(4) . . ?
O301 Nb6A O280 98.6(4) . . ?
O301 Nb6A O322 80.2(4) . . ?
O322 Nb6A O243 98.9(3) . . ?
O177 Nb7E O316 73.2(4) . . ?
O177 Nb7E O333 96.3(4) . . ?
O188 Nb7E O177 96.9(4) . . ?
O188 Nb7E O316 94.5(3) . . ?
O188 Nb7E O333 165.8(4) . . ?
O188 Nb7E O349 77.5(4) . . ?
O333 Nb7E O316 84.2(3) . . ?
O349 Nb7E O177 171.1(4) . . ?
O349 Nb7E O316 100.1(4) . . ?
O349 Nb7E O333 88.8(4) . . ?
O385 Nb7E O177 90.5(4) . . ?
O385 Nb7E O188 96.1(4) . . ?
O385 Nb7E O316 161.5(4) . . ?
O385 Nb7E O333 89.2(4) . . ?
O385 Nb7E O349 96.9(4) . . ?
O321 Nb7D O185 80.1(3) . . ?
O321 Nb7D O382 73.6(4) . . ?
O339 Nb7D O185 178.6(4) . . ?
O339 Nb7D O321 101.2(4) . . ?
O339 Nb7D O356 104.7(4) . . ?
O339 Nb7D O382 101.7(4) . . ?
O339 Nb7D O406 104.3(4) . . ?
O356 Nb7D O185 75.3(3) . . ?
O356 Nb7D O321 90.6(4) . . ?
O356 Nb7D O382 151.4(4) . . ?
O356 Nb7D O406 94.6(4) . . ?
O382 Nb7D O185 78.5(3) . . ?
O406 Nb7D O185 74.3(3) . . ?
O406 Nb7D O321 151.6(4) . . ?
O406 Nb7D O382 89.2(4) . . ?
O176 Nb7C O277 86.9(4) . . ?
O176 Nb7C O359 87.3(3) . . ?
O227 Nb7C O176 100.4(4) . . ?
O227 Nb7C O259 100.0(4) . . ?
O227 Nb7C O277 101.2(4) . . ?
O227 Nb7C O342 99.0(4) . . ?
O227 Nb7C O359 170.1(4) . . ?
O259 Nb7C O176 86.9(4) . . ?
O259 Nb7C O277 158.6(4) . . ?
O259 Nb7C O342 90.6(4) . . ?
O259 Nb7C O359 86.6(4) . . ?
O277 Nb7C O359 72.7(3) . . ?
O342 Nb7C O176 160.6(4) . . ?
O342 Nb7C O277 88.6(4) . . ?
O342 Nb7C O359 73.4(3) . . ?
O251 Nb7B O179 177.3(4) . . ?
O251 Nb7B O323 100.0(4) . . ?
O251 Nb7B O330 103.4(4) . . ?
O251 Nb7B O331 102.7(4) . . ?
O251 Nb7B O334 104.1(5) . . ?
O323 Nb7B O179 81.5(3) . . ?
O323 Nb7B O331 72.7(4) . . ?
O330 Nb7B O179 74.8(3) . . ?
O330 Nb7B O323 155.2(4) . . ?
O330 Nb7B O331 94.0(4) . . ?
O331 Nb7B O179 75.5(3) . . ?
O334 Nb7B O179 78.2(4) . . ?
O334 Nb7B O323 86.9(4) . . ?
O334 Nb7B O330 95.3(4) . . ?
O334 Nb7B O331 148.7(4) . . ?
O232 Nb7A O237 98.4(4) . . ?
O232 Nb7A O319 96.0(4) . . ?
O232 Nb7A O321 97.6(4) . . ?
O232 Nb7A O382 100.7(4) . . ?
O232 Nb7A O383 99.4(4) . . ?
O319 Nb7A O237 70.5(3) . . ?
O319 Nb7A O321 70.4(4) . . ?
O321 Nb7A O237 138.9(4) . . ?
O382 Nb7A O237 140.2(3) . . ?
O382 Nb7A O319 140.5(3) . . ?
O382 Nb7A O321 72.1(4) . . ?
O383 Nb7A O237 71.7(4) . . ?
O383 Nb7A O319 140.8(4) . . ?
O383 Nb7A O321 141.5(4) . . ?
O383 Nb7A O382 70.9(3) . . ?
O186 Nb8E O185 92.9(4) . . ?
O186 Nb8E O288 90.4(4) . . ?
O186 Nb8E O336 90.0(4) . . ?
O186 Nb8E O406 173.1(4) . . ?
O288 Nb8E O185 85.4(4) . . ?
O288 Nb8E O336 158.8(4) . . ?
O288 Nb8E O406 87.3(4) . . ?
O332 Nb8E O185 168.4(4) . . ?
O332 Nb8E O186 96.0(4) . . ?
O332 Nb8E O288 101.9(4) . . ?
O332 Nb8E O336 99.2(4) . . ?
O332 Nb8E O406 90.8(4) . . ?
O336 Nb8E O185 73.3(4) . . ?
O336 Nb8E O406 89.8(4) . . ?
O406 Nb8E O185 80.4(4) . . ?
O188 Nb8D O343 91.0(4) . . ?
O328 Nb8D O188 91.8(4) . . ?
O328 Nb8D O343 88.6(4) . . ?
O328 Nb8D O349 98.2(4) . . ?
O328 Nb8D O355 161.8(4) . . ?
O328 Nb8D O380 90.4(4) . . ?
O349 Nb8D O188 76.6(4) . . ?
O349 Nb8D O343 165.9(4) . . ?
O349 Nb8D O355 99.8(4) . . ?
O349 Nb8D O380 95.3(4) . . ?
O355 Nb8D O188 90.4(4) . . ?
O355 Nb8D O343 73.3(4) . . ?
O380 Nb8D O188 171.8(4) . . ?
O380 Nb8D O343 97.0(4) . . ?
O380 Nb8D O355 89.9(4) . . ?
O176 Nb8C O221 96.9(4) . . ?
O176 Nb8C O294 91.6(4) . . ?
O176 Nb8C O331 161.8(4) . . ?
O176 Nb8C O375 96.8(3) . . ?
O221 Nb8C O294 156.0(4) . . ?
O221 Nb8C O331 93.8(4) . . ?
O221 Nb8C O375 73.6(3) . . ?
O258 Nb8C O176 101.5(4) . . ?
O258 Nb8C O221 97.6(4) . . ?
O258 Nb8C O294 102.6(4) . . ?
O258 Nb8C O331 91.6(4) . . ?
O258 Nb8C O375 160.6(4) . . ?
O294 Nb8C O331 73.0(3) . . ?
O294 Nb8C O375 83.2(3) . . ?
O331 Nb8C O375 72.1(3) . . ?
O183 Nb8B O206 140.4(4) . . ?
O183 Nb8B O269 71.0(3) . . ?
O206 Nb8B O269 69.4(4) . . ?
O314 Nb8B O183 94.4(4) . . ?
O314 Nb8B O206 95.3(5) . . ?
O314 Nb8B O269 105.4(4) . . ?
O314 Nb8B O345 100.3(4) . . ?
O314 Nb8B O403 97.1(4) . . ?
O345 Nb8B O183 71.6(4) . . ?
O345 Nb8B O206 143.0(4) . . ?
O345 Nb8B O269 135.7(4) . . ?
O403 Nb8B O183 143.4(4) . . ?
O403 Nb8B O206 72.8(4) . . ?
O403 Nb8B O269 137.3(4) . . ?
O403 Nb8B O345 72.2(4) . . ?
O230 Nb8A O244 99.2(4) . . ?
O230 Nb8A O246 99.8(5) . . ?
O230 Nb8A O284 97.3(4) . . ?
O230 Nb8A O320 96.6(5) . . ?
O230 Nb8A O344 100.3(5) . . ?
O246 Nb8A O244 71.8(4) . . ?
O246 Nb8A O284 140.6(4) . . ?
O246 Nb8A O320 140.8(4) . . ?
O246 Nb8A O344 69.6(4) . . ?
O284 Nb8A O244 139.3(4) . . ?
O284 Nb8A O344 72.5(4) . . ?
O320 Nb8A O244 70.5(4) . . ?
O320 Nb8A O284 70.9(4) . . ?
O320 Nb8A O344 141.2(4) . . ?
O344 Nb8A O244 139.1(4) . . ?
O178 Nb9E O185 95.7(4) . . ?
O178 Nb9E O219 91.8(4) . . ?
O178 Nb9E O336 95.2(4) . . ?
O178 Nb9E O356 171.7(4) . . ?
O219 Nb9E O185 84.3(4) . . ?
O219 Nb9E O356 81.9(4) . . ?
O336 Nb9E O185 73.1(4) . . ?
O336 Nb9E O219 156.9(4) . . ?
O336 Nb9E O356 88.5(4) . . ?
O356 Nb9E O185 78.2(3) . . ?
O404 Nb9E O178 99.9(4) . . ?
O404 Nb9E O185 163.2(4) . . ?
O404 Nb9E O219 101.4(4) . . ?
O404 Nb9E O336 99.0(4) . . ?
O404 Nb9E O356 86.8(4) . . ?
O179 Nb9D O331 77.1(4) . . ?
O179 Nb9D O348 80.6(3) . . ?
O179 Nb9D O375 141.7(4) . . ?
O179 Nb9D O402 99.2(4) . . ?
O307 Nb9D O179 100.5(4) . . ?
O307 Nb9D O331 176.2(4) . . ?
O307 Nb9D O348 84.5(4) . . ?
O307 Nb9D O375 109.0(4) . . ?
O307 Nb9D O402 99.8(4) . . ?
O348 Nb9D O331 98.0(3) . . ?
O375 Nb9D O331 74.4(3) . . ?
O375 Nb9D O348 78.7(3) . . ?
O375 Nb9D O402 99.2(4) . . ?
O402 Nb9D O331 77.8(3) . . ?
O402 Nb9D O348 175.7(4) . . ?
O223 Nb9C Nb7A 120.4(4) . . ?
O223 Nb9C O282 104.1(5) . . ?
O223 Nb9C O288 106.4(5) . . ?
O223 Nb9C O382 100.9(4) . . ?
O223 Nb9C O383 109.5(4) . . ?
O282 Nb9C Nb7A 115.5(3) . . ?
O282 Nb9C O288 93.8(4) . . ?
O282 Nb9C O382 151.9(4) . . ?
O282 Nb9C O383 86.6(4) . . ?
O288 Nb9C Nb7A 113.0(3) . . ?
O288 Nb9C O382 91.2(4) . . ?
O288 Nb9C O383 142.9(4) . . ?
O382 Nb9C Nb7A 38.3(3) . . ?
O382 Nb9C O383 73.1(4) . . ?
O383 Nb9C Nb7A 37.8(3) . . ?
O184 Nb9B O315 84.7(4) . . ?
O283 Nb9B O184 157.6(4) . . ?
O283 Nb9B O315 74.5(4) . . ?
O283 Nb9B O316 97.8(4) . . ?
O316 Nb9B O184 72.5(4) . . ?
O316 Nb9B O315 86.9(3) . . ?
O347 Nb9B O184 102.5(4) . . ?
O347 Nb9B O283 98.7(4) . . ?
O347 Nb9B O315 172.4(4) . . ?
O347 Nb9B O316 97.5(4) . . ?
O347 Nb9B O410 100.8(4) . . ?
O410 Nb9B O184 85.7(4) . . ?
O410 Nb9B O283 97.4(4) . . ?
O410 Nb9B O315 77.1(3) . . ?
O410 Nb9B O316 154.1(4) . . ?
O217 Nb9A O229 102.2(5) . . ?
O217 Nb9A O241 101.2(4) . . ?
O217 Nb9A O290 99.3(4) . . ?
O217 Nb9A O302 172.2(4) . . ?
O217 Nb9A O309 98.7(4) . . ?
O229 Nb9A O241 91.0(4) . . ?
O229 Nb9A O290 88.6(4) . . ?
O229 Nb9A O302 83.8(4) . . ?
O229 Nb9A O309 158.7(4) . . ?
O241 Nb9A O290 159.1(4) . . ?
O241 Nb9A O302 83.5(4) . . ?
O241 Nb9A O309 88.9(4) . . ?
O290 Nb9A O302 75.7(3) . . ?
O309 Nb9A O290 84.0(4) . . ?
O309 Nb9A O302 75.0(4) . . ?
O190 Nb73 O197 102.1(6) . . ?
O190 Nb73 O245 102.4(5) . . ?
O190 Nb73 O261 100.2(6) . . ?
O190 Nb73 O281 100.9(6) . . ?
O190 Nb73 O291 173.7(6) . . ?
O197 Nb73 O261 84.5(5) . . ?
O197 Nb73 O291 74.0(4) . . ?
O245 Nb73 O197 155.2(5) . . ?
O245 Nb73 O261 87.3(4) . . ?
O245 Nb73 O281 92.1(5) . . ?
O245 Nb73 O291 81.2(4) . . ?
O261 Nb73 O291 74.6(4) . . ?
O281 Nb73 O197 87.3(5) . . ?
O281 Nb73 O261 158.6(4) . . ?
O281 Nb73 O291 84.1(4) . . ?
O194 Nb74 O215 154.9(4) . . ?
O194 Nb74 O243 95.1(4) . . ?
O194 Nb74 O301 73.5(4) . . ?
O196 Nb74 O194 96.7(5) . . ?
O196 Nb74 O215 85.4(5) . . ?
O196 Nb74 O243 148.3(4) . . ?
O196 Nb74 O301 79.0(4) . . ?
O211 Nb74 O194 103.1(5) . . ?
O211 Nb74 O196 105.0(5) . . ?
O211 Nb74 O215 100.4(5) . . ?
O211 Nb74 O243 100.8(4) . . ?
O211 Nb74 O301 175.2(5) . . ?
O215 Nb74 O243 71.9(4) . . ?
O215 Nb74 O301 82.5(4) . . ?
O243 Nb74 O301 76.4(3) . . ?
O203 Nb75 O215 72.6(4) . . ?
O203 Nb75 O243 138.9(4) . . ?
O203 Nb75 O270 142.0(4) . . ?
O203 Nb75 O304 70.3(4) . . ?
O215 Nb75 O243 70.5(4) . . ?
O215 Nb75 O270 142.7(4) . . ?
O215 Nb75 O304 138.6(4) . . ?
O216 Nb75 O203 97.1(5) . . ?
O216 Nb75 O215 96.8(5) . . ?
O216 Nb75 O243 104.5(5) . . ?
O216 Nb75 O270 92.1(5) . . ?
O216 Nb75 O304 105.4(5) . . ?
O270 Nb75 O243 72.2(4) . . ?
O270 Nb75 O304 71.7(4) . . ?
O304 Nb75 O243 133.3(4) . . ?
O193 Nb76 Nb75 119.6(4) . . ?
O193 Nb76 O200 105.6(6) . . ?
O193 Nb76 O203 105.2(6) . . ?
O193 Nb76 O215 104.5(5) . . ?
O193 Nb76 O281 106.0(6) . . ?
O200 Nb76 Nb75 113.6(3) . . ?
O200 Nb76 O203 146.9(4) . . ?
O200 Nb76 O215 87.2(5) . . ?
O203 Nb76 Nb75 38.0(3) . . ?
O203 Nb76 O215 73.8(4) . . ?
O215 Nb76 Nb75 38.5(3) . . ?
O281 Nb76 Nb75 114.8(4) . . ?
O281 Nb76 O200 93.8(5) . . ?
O281 Nb76 O203 89.0(5) . . ?
O281 Nb76 O215 148.0(5) . . ?
O192 Nb77 O197 103.5(5) . . ?
O192 Nb77 O203 100.5(5) . . ?
O192 Nb77 O240 102.6(6) . . ?
O192 Nb77 O291 176.3(5) . . ?
O192 Nb77 O304 103.0(5) . . ?
O197 Nb77 O203 87.0(5) . . ?
O197 Nb77 O240 96.9(5) . . ?
O197 Nb77 O291 78.4(4) . . ?
O197 Nb77 O304 148.2(5) . . ?
O203 Nb77 O291 82.7(4) . . ?
O240 Nb77 O203 155.0(4) . . ?
O240 Nb77 O291 74.0(4) . . ?
O240 Nb77 O304 94.2(4) . . ?
O304 Nb77 O203 71.1(4) . . ?
O304 Nb77 O291 76.2(4) . . ?
O214 Nb78 O179 172.4(4) . . ?
O214 Nb78 O264 101.6(5) . . ?
O214 Nb78 O268 101.2(5) . . ?
O214 Nb78 O325 98.0(5) . . ?
O214 Nb78 O334 102.8(5) . . ?
O264 Nb78 O179 80.2(4) . . ?
O264 Nb78 O325 89.2(4) . . ?
O264 Nb78 O334 155.3(4) . . ?
O268 Nb78 O179 86.0(4) . . ?
O268 Nb78 O264 91.8(4) . . ?
O268 Nb78 O325 160.2(4) . . ?
O268 Nb78 O334 87.5(4) . . ?
O325 Nb78 O179 74.6(3) . . ?
O334 Nb78 O179 75.2(4) . . ?
O334 Nb78 O325 83.4(4) . . ?
O248 Nb79 O179 81.5(4) . . ?
O248 Nb79 O348 71.3(3) . . ?
O325 Nb79 O179 78.2(4) . . ?
O325 Nb79 O248 88.5(4) . . ?
O325 Nb79 O330 96.9(4) . . ?
O325 Nb79 O348 148.7(4) . . ?
O330 Nb79 O179 73.8(4) . . ?
O330 Nb79 O248 153.0(4) . . ?
O330 Nb79 O348 91.6(4) . . ?
O341 Nb79 O179 174.9(4) . . ?
O341 Nb79 O248 102.7(4) . . ?
O341 Nb79 O325 104.7(4) . . ?
O341 Nb79 O330 101.5(4) . . ?
O341 Nb79 O348 103.0(4) . . ?
O348 Nb79 O179 75.4(3) . . ?
O205 Nb80 Nb2A 40.0(3) . . ?
O205 Nb80 O354 74.5(4) . . ?
O218 Nb80 Nb2A 115.0(3) . . ?
O218 Nb80 O205 149.2(4) . . ?
O218 Nb80 O354 90.2(4) . . ?
O274 Nb80 Nb2A 118.6(4) . . ?
O274 Nb80 O205 103.6(5) . . ?
O274 Nb80 O218 105.9(5) . . ?
O274 Nb80 O324 105.8(5) . . ?
O274 Nb80 O354 103.3(5) . . ?
O324 Nb80 Nb2A 116.3(3) . . ?
O324 Nb80 O205 88.8(4) . . ?
O324 Nb80 O218 91.5(5) . . ?
O324 Nb80 O354 149.2(4) . . ?
O354 Nb80 Nb2A 37.6(3) . . ?
O191 Nb81 O196 101.5(5) . . ?
O191 Nb81 O200 101.1(5) . . ?
O191 Nb81 O208 99.9(5) . . ?
O191 Nb81 O247 100.9(5) . . ?
O191 Nb81 O301 174.2(5) . . ?
O196 Nb81 O208 84.5(5) . . ?
O196 Nb81 O301 74.8(4) . . ?
O200 Nb81 O196 87.0(5) . . ?
O200 Nb81 O208 158.5(4) . . ?
O200 Nb81 O301 83.3(4) . . ?
O208 Nb81 O301 75.4(4) . . ?
O247 Nb81 O196 157.3(4) . . ?
O247 Nb81 O200 92.5(5) . . ?
O247 Nb81 O208 87.9(4) . . ?
O247 Nb81 O301 82.6(4) . . ?
O260 Nb82 O306 87.6(4) . . ?
O272 Nb82 O260 158.9(4) . . ?
O272 Nb82 O306 72.4(4) . . ?
O282 Nb82 O260 84.6(4) . . ?
O282 Nb82 O272 88.0(4) . . ?
O282 Nb82 O306 88.3(4) . . ?
O340 Nb82 O260 101.8(5) . . ?
O340 Nb82 O272 99.0(5) . . ?
O340 Nb82 O282 100.4(5) . . ?
O340 Nb82 O306 167.7(4) . . ?
O340 Nb82 O350 99.3(5) . . ?
O350 Nb82 O260 88.6(4) . . ?
O350 Nb82 O272 91.8(4) . . ?
O350 Nb82 O282 160.0(4) . . ?
O350 Nb82 O306 72.6(4) . . ?
O195 Nb83 O263 98.7(5) . . ?
O195 Nb83 O270 103.7(5) . . ?
O195 Nb83 O285 163.6(5) . . ?
O195 Nb83 O304 94.3(5) . . ?
O195 Nb83 O311 101.7(5) . . ?
O263 Nb83 O270 154.9(4) . . ?
O263 Nb83 O285 72.4(4) . . ?
O263 Nb83 O304 95.0(4) . . ?
O270 Nb83 O285 83.1(3) . . ?
O270 Nb83 O304 72.3(4) . . ?
O304 Nb83 O285 73.4(4) . . ?
O311 Nb83 O263 96.7(4) . . ?
O311 Nb83 O270 89.8(4) . . ?
O311 Nb83 O285 93.0(4) . . ?
O311 Nb83 O304 158.4(4) . . ?
O259 Nb84 O294 90.0(4) . . ?
O259 Nb84 O318 96.4(4) . . ?
O259 Nb84 O381 158.3(4) . . ?
O259 Nb84 O401 91.7(4) . . ?
O289 Nb84 O259 100.2(4) . . ?
O289 Nb84 O294 103.5(4) . . ?
O289 Nb84 O318 99.5(4) . . ?
O289 Nb84 O381 96.8(4) . . ?
O289 Nb84 O401 166.3(4) . . ?
O294 Nb84 O381 72.9(4) . . ?
O294 Nb84 O401 83.1(3) . . ?
O318 Nb84 O294 154.5(4) . . ?
O318 Nb84 O381 93.9(4) . . ?
O318 Nb84 O401 72.1(3) . . ?
O381 Nb84 O401 73.4(3) . . ?
O237 Nb85 O298 77.7(4) . . ?
O237 Nb85 O319 72.7(4) . . ?
O319 Nb85 O298 86.2(3) . . ?
O326 Nb85 O237 105.7(4) . . ?
O326 Nb85 O298 176.2(4) . . ?
O326 Nb85 O319 93.3(4) . . ?
O326 Nb85 O335 101.9(4) . . ?
O326 Nb85 O405 96.0(4) . . ?
O335 Nb85 O237 149.3(4) . . ?
O335 Nb85 O298 74.4(4) . . ?
O335 Nb85 O319 92.8(4) . . ?
O405 Nb85 O237 89.7(4) . . ?
O405 Nb85 O298 85.4(3) . . ?
O405 Nb85 O319 161.7(4) . . ?
O405 Nb85 O335 100.6(4) . . ?
O201 Nb86 O206 102.3(5) . . ?
O201 Nb86 O240 101.4(5) . . ?
O201 Nb86 O261 105.3(5) . . ?
O201 Nb86 O269 103.5(5) . . ?
O201 Nb86 O291 173.8(5) . . ?
O206 Nb86 O269 72.0(4) . . ?
O206 Nb86 O291 82.8(4) . . ?
O240 Nb86 O206 153.6(4) . . ?
O240 Nb86 O269 91.5(4) . . ?
O240 Nb86 O291 72.8(4) . . ?
O261 Nb86 O206 87.8(4) . . ?
O261 Nb86 O240 96.9(4) . . ?
O261 Nb86 O269 147.7(5) . . ?
O261 Nb86 O291 78.2(4) . . ?
O269 Nb86 O291 74.7(4) . . ?
O194 Nb87 O301 73.3(4) . . ?
O194 Nb87 O322 91.3(4) . . ?
O194 Nb87 O357 154.1(4) . . ?
O208 Nb87 O194 95.8(5) . . ?
O208 Nb87 O301 79.2(4) . . ?
O208 Nb87 O322 148.6(4) . . ?
O208 Nb87 O357 88.6(4) . . ?
O222 Nb87 O194 102.3(5) . . ?
O222 Nb87 O208 104.5(5) . . ?
O222 Nb87 O301 174.6(5) . . ?
O222 Nb87 O322 103.7(5) . . ?
O222 Nb87 O357 101.2(5) . . ?
O322 Nb87 O301 73.6(3) . . ?
O357 Nb87 O301 82.6(4) . . ?
O357 Nb87 O322 72.6(4) . . ?
O205 Nb88 O407 82.1(3) . . ?
O205 Nb88 O408 73.3(3) . . ?
O210 Nb88 O205 100.5(5) . . ?
O210 Nb88 O255 104.4(5) . . ?
O210 Nb88 O292 102.4(5) . . ?
O210 Nb88 O407 175.2(4) . . ?
O210 Nb88 O408 103.0(5) . . ?
O255 Nb88 O205 87.2(4) . . ?
O255 Nb88 O292 96.9(4) . . ?
O255 Nb88 O407 79.6(4) . . ?
O255 Nb88 O408 148.8(4) . . ?
O292 Nb88 O205 154.9(4) . . ?
O292 Nb88 O407 74.4(4) . . ?
O292 Nb88 O408 91.6(4) . . ?
O408 Nb88 O407 73.9(3) . . ?
O206 Nb89 Nb8B 39.3(3) . . ?
O206 Nb89 O403 74.1(4) . . ?
O229 Nb89 Nb8B 114.7(3) . . ?
O229 Nb89 O206 149.6(4) . . ?
O229 Nb89 O403 88.8(4) . . ?
O245 Nb89 Nb8B 115.6(3) . . ?
O245 Nb89 O206 89.8(4) . . ?
O245 Nb89 O229 92.6(4) . . ?
O245 Nb89 O403 148.6(4) . . ?
O249 Nb89 Nb8B 119.8(3) . . ?
O249 Nb89 O206 102.3(5) . . ?
O249 Nb89 O229 106.5(5) . . ?
O249 Nb89 O245 103.9(5) . . ?
O249 Nb89 O403 105.8(4) . . ?
O403 Nb89 Nb8B 38.1(3) . . ?
O273 Nb90 O233 164.9(4) . . ?
O273 Nb90 O300 103.0(5) . . ?
O273 Nb90 O303 99.7(5) . . ?
O273 Nb90 O322 94.8(4) . . ?
O273 Nb90 O346 101.4(5) . . ?
O300 Nb90 O233 80.7(4) . . ?
O300 Nb90 O322 71.6(3) . . ?
O303 Nb90 O233 73.9(4) . . ?
O303 Nb90 O300 153.5(4) . . ?
O303 Nb90 O322 93.1(4) . . ?
O322 Nb90 O233 72.2(4) . . ?
O346 Nb90 O233 93.1(4) . . ?
O346 Nb90 O300 91.5(3) . . ?
O346 Nb90 O303 97.2(4) . . ?
O346 Nb90 O322 158.9(4) . . ?
O207 Nb91 Nb7A 120.1(3) . . ?
O207 Nb91 O219 106.9(4) . . ?
O207 Nb91 O296 103.1(5) . . ?
O207 Nb91 O319 108.5(4) . . ?
O207 Nb91 O321 100.5(4) . . ?
O219 Nb91 Nb7A 112.3(3) . . ?
O219 Nb91 O319 143.1(4) . . ?
O219 Nb91 O321 90.9(4) . . ?
O296 Nb91 Nb7A 115.8(3) . . ?
O296 Nb91 O219 95.5(4) . . ?
O296 Nb91 O319 86.4(4) . . ?
O296 Nb91 O321 152.6(4) . . ?
O319 Nb91 Nb7A 38.0(3) . . ?
O319 Nb91 O321 72.9(4) . . ?
O321 Nb91 Nb7A 38.2(3) . . ?
O181 Nb92 O236 102.7(4) . . ?
O181 Nb92 O318 98.2(4) . . ?
O181 Nb92 O343 101.0(4) . . ?
O181 Nb92 O401 162.9(4) . . ?
O181 Nb92 O408 93.3(4) . . ?
O236 Nb92 O318 97.7(4) . . ?
O236 Nb92 O343 91.4(4) . . ?
O236 Nb92 O401 93.7(4) . . ?
O236 Nb92 O408 159.6(4) . . ?
O318 Nb92 O343 156.3(4) . . ?
O318 Nb92 O401 74.4(4) . . ?
O318 Nb92 O408 92.4(4) . . ?
O343 Nb92 O401 83.3(4) . . ?
O343 Nb92 O408 72.9(3) . . ?
O408 Nb92 O401 72.0(3) . . ?
O253 Nb93 O298 72.1(4) . . ?
O286 Nb93 O253 98.6(5) . . ?
O286 Nb93 O296 100.0(5) . . ?
O286 Nb93 O298 168.0(4) . . ?
O286 Nb93 O335 101.3(5) . . ?
O286 Nb93 O409 99.5(5) . . ?
O296 Nb93 O253 160.9(4) . . ?
O296 Nb93 O298 90.0(4) . . ?
O296 Nb93 O409 84.9(4) . . ?
O335 Nb93 O253 92.5(4) . . ?
O335 Nb93 O296 88.0(4) . . ?
O335 Nb93 O298 72.3(4) . . ?
O335 Nb93 O409 158.9(4) . . ?
O409 Nb93 O253 87.9(4) . . ?
O409 Nb93 O298 87.8(4) . . ?
O260 Nb94 Nb8A 115.9(3) . . ?
O260 Nb94 O284 152.3(4) . . ?
O260 Nb94 O308 96.0(4) . . ?
O260 Nb94 O320 86.9(4) . . ?
O276 Nb94 Nb8A 120.4(3) . . ?
O276 Nb94 O260 103.7(5) . . ?
O276 Nb94 O284 100.5(4) . . ?
O276 Nb94 O308 104.7(4) . . ?
O276 Nb94 O320 109.7(4) . . ?
O284 Nb94 Nb8A 37.9(3) . . ?
O308 Nb94 Nb8A 112.9(3) . . ?
O308 Nb94 O284 90.8(4) . . ?
O308 Nb94 O320 143.7(4) . . ?
O320 Nb94 Nb8A 37.6(3) . . ?
O320 Nb94 O284 72.3(4) . . ?
O244 Nb95 O306 77.0(4) . . ?
O244 Nb95 O320 71.4(4) . . ?
O257 Nb95 O244 107.4(5) . . ?
O257 Nb95 O306 174.9(4) . . ?
O257 Nb95 O310 96.8(4) . . ?
O257 Nb95 O320 94.2(4) . . ?
O257 Nb95 O350 100.8(5) . . ?
O310 Nb95 O244 88.4(4) . . ?
O310 Nb95 O306 85.7(4) . . ?
O310 Nb95 O320 159.2(4) . . ?
O310 Nb95 O350 101.6(4) . . ?
O320 Nb95 O306 84.8(3) . . ?
O350 Nb95 O244 148.7(4) . . ?
O350 Nb95 O306 74.3(4) . . ?
O350 Nb95 O320 93.6(4) . . ?
O199 Nb96 O237 86.5(4) . . ?
O199 Nb96 O306 85.1(4) . . ?
O199 Nb96 O383 157.8(4) . . ?
O237 Nb96 O306 76.0(3) . . ?
O272 Nb96 O199 102.7(4) . . ?
O272 Nb96 O237 147.0(4) . . ?
O272 Nb96 O306 73.3(4) . . ?
O272 Nb96 O383 92.6(4) . . ?
O317 Nb96 O199 97.8(5) . . ?
O317 Nb96 O237 108.2(5) . . ?
O317 Nb96 O272 101.9(5) . . ?
O317 Nb96 O306 174.9(5) . . ?
O317 Nb96 O383 94.6(4) . . ?
O383 Nb96 O237 72.1(4) . . ?
O383 Nb96 O306 84.0(3) . . ?
O204 Nb97 O235 101.7(4) . . ?
O204 Nb97 O238 99.2(5) . . ?
O204 Nb97 O239 97.6(4) . . ?
O204 Nb97 O311 100.4(5) . . ?
O204 Nb97 O384 167.4(4) . . ?
O235 Nb97 O238 88.6(4) . . ?
O235 Nb97 O239 160.7(4) . . ?
O235 Nb97 O384 88.1(4) . . ?
O238 Nb97 O239 89.8(4) . . ?
O238 Nb97 O384 72.8(3) . . ?
O239 Nb97 O384 73.1(3) . . ?
O311 Nb97 O235 84.5(4) . . ?
O311 Nb97 O238 160.2(4) . . ?
O311 Nb97 O239 90.6(4) . . ?
O311 Nb97 O384 88.4(4) . . ?
O225 Nb98 O242 102.6(5) . . ?
O225 Nb98 O292 106.7(5) . . ?
O225 Nb98 O351 96.6(5) . . ?
O225 Nb98 O381 103.1(4) . . ?
O225 Nb98 O407 178.6(4) . . ?
O242 Nb98 O292 96.3(4) . . ?
O242 Nb98 O351 86.0(4) . . ?
O242 Nb98 O381 147.9(4) . . ?
O242 Nb98 O407 78.0(4) . . ?
O292 Nb98 O351 155.4(4) . . ?
O292 Nb98 O381 94.5(4) . . ?
O292 Nb98 O407 74.5(4) . . ?
O351 Nb98 O407 82.2(3) . . ?
O381 Nb98 O351 72.2(4) . . ?
O381 Nb98 O407 75.9(3) . . ?
O241 Nb99 Nb5A 115.1(3) . . ?
O241 Nb99 O247 92.5(4) . . ?
O241 Nb99 O256 90.6(4) . . ?
O241 Nb99 O357 149.1(4) . . ?
O247 Nb99 Nb5A 115.4(3) . . ?
O247 Nb99 O256 149.0(4) . . ?
O247 Nb99 O357 88.7(4) . . ?
O256 Nb99 Nb5A 37.7(3) . . ?
O256 Nb99 O357 73.5(4) . . ?
O262 Nb99 Nb5A 118.5(4) . . ?
O262 Nb99 O241 107.1(5) . . ?
O262 Nb99 O247 104.8(5) . . ?
O262 Nb99 O256 103.7(5) . . ?
O262 Nb99 O357 102.5(4) . . ?
O357 Nb99 Nb5A 39.2(3) . . ?
O121 Nb1 O126 102.7(4) . . ?
O121 Nb1 O163 164.4(4) . . ?
O121 Nb1 O173 100.4(4) . . ?
O121 Nb1 O175 100.7(4) . . ?
O121 Nb1 O363 94.2(4) . . ?
O126 Nb1 O163 92.7(4) . . ?
O126 Nb1 O173 90.5(4) . . ?
O126 Nb1 O175 97.6(4) . . ?
O126 Nb1 O363 157.6(4) . . ?
O173 Nb1 O163 81.6(4) . . ?
O173 Nb1 O363 72.0(3) . . ?
O175 Nb1 O163 74.5(4) . . ?
O175 Nb1 O173 155.1(4) . . ?
O175 Nb1 O363 93.4(4) . . ?
O363 Nb1 O163 71.5(3) . . ?
O64 Nb2 O363 69.7(3) . . ?
O75 Nb2 O64 92.8(4) . . ?
O75 Nb2 O102 99.7(4) . . ?
O75 Nb2 O173 93.7(4) . . ?
O75 Nb2 O363 103.0(4) . . ?
O75 Nb2 O394 100.1(4) . . ?
O102 Nb2 O64 71.6(3) . . ?
O102 Nb2 O363 135.7(4) . . ?
O102 Nb2 O394 72.0(3) . . ?
O173 Nb2 O64 140.4(4) . . ?
O173 Nb2 O102 144.8(3) . . ?
O173 Nb2 O363 70.7(3) . . ?
O173 Nb2 O394 73.6(3) . . ?
O394 Nb2 O64 142.9(4) . . ?
O394 Nb2 O363 138.3(3) . . ?
O21 Nb3 Nb34 38.4(3) . . ?
O21 Nb3 O139 74.3(4) . . ?
O39 Nb3 Nb34 115.0(3) . . ?
O39 Nb3 O21 149.6(4) . . ?
O39 Nb3 O49 93.2(5) . . ?
O39 Nb3 O139 88.0(4) . . ?
O49 Nb3 Nb34 115.6(3) . . ?
O49 Nb3 O21 90.3(4) . . ?
O49 Nb3 O139 149.5(4) . . ?
O58 Nb3 Nb34 120.1(3) . . ?
O58 Nb3 O21 103.1(5) . . ?
O58 Nb3 O39 105.4(5) . . ?
O58 Nb3 O49 103.7(5) . . ?
O58 Nb3 O139 105.3(4) . . ?
O139 Nb3 Nb34 39.2(3) . . ?
O14 Nb4 O366 73.6(3) . . ?
O14 Nb4 O368 89.0(4) . . ?
O34 Nb4 O14 97.7(4) . . ?
O34 Nb4 O63 102.1(4) . . ?
O34 Nb4 O67 100.5(5) . . ?
O34 Nb4 O366 168.0(4) . . ?
O34 Nb4 O368 97.3(4) . . ?
O63 Nb4 O14 160.1(4) . . ?
O63 Nb4 O366 86.7(3) . . ?
O63 Nb4 O368 88.5(4) . . ?
O67 Nb4 O14 89.8(4) . . ?
O67 Nb4 O63 86.6(4) . . ?
O67 Nb4 O366 87.9(4) . . ?
O67 Nb4 O368 162.2(4) . . ?
O368 Nb4 O366 74.7(3) . . ?
O22 Nb5 O70 97.1(4) . . ?
O22 Nb5 O146 85.8(4) . . ?
O22 Nb5 O365 147.3(4) . . ?
O22 Nb5 O367 78.3(4) . . ?
O70 Nb5 O146 154.0(4) . . ?
O70 Nb5 O365 94.2(4) . . ?
O70 Nb5 O367 73.7(4) . . ?
O81 Nb5 O22 102.3(5) . . ?
O81 Nb5 O70 107.2(4) . . ?
O81 Nb5 O146 97.3(4) . . ?
O81 Nb5 O365 103.5(4) . . ?
O81 Nb5 O367 178.8(4) . . ?
O146 Nb5 O367 81.7(4) . . ?
O365 Nb5 O146 71.3(4) . . ?
O365 Nb5 O367 75.6(3) . . ?
O76 Nb6 O364 93.0(4) . . ?
O76 Nb6 O370 83.3(4) . . ?
O143 Nb6 O76 94.0(4) . . ?
O143 Nb6 O364 173.1(4) . . ?
O143 Nb6 O370 93.2(4) . . ?
O164 Nb6 O76 90.4(4) . . ?
O164 Nb6 O143 98.3(4) . . ?
O164 Nb6 O364 81.8(4) . . ?
O164 Nb6 O370 167.3(4) . . ?
O164 Nb6 O372 95.0(4) . . ?
O370 Nb6 O364 87.5(4) . . ?
O372 Nb6 O76 170.2(4) . . ?
O372 Nb6 O143 93.3(4) . . ?
O372 Nb6 O364 79.8(4) . . ?
O372 Nb6 O370 89.8(4) . . ?
O93 Nb7 O109 98.3(5) . . ?
O93 Nb7 O145 99.4(5) . . ?
O93 Nb7 O150 100.6(5) . . ?
O93 Nb7 O389 172.9(4) . . ?
O93 Nb7 O398 102.6(5) . . ?
O109 Nb7 O389 87.1(4) . . ?
O109 Nb7 O398 72.9(4) . . ?
O145 Nb7 O109 154.4(4) . . ?
O145 Nb7 O150 96.7(4) . . ?
O145 Nb7 O389 77.0(4) . . ?
O145 Nb7 O398 85.2(4) . . ?
O150 Nb7 O109 98.0(4) . . ?
O150 Nb7 O389 74.0(4) . . ?
O150 Nb7 O398 156.1(4) . . ?
O398 Nb7 O389 83.3(4) . . ?
O24 Nb8 O53 97.4(4) . . ?
O24 Nb8 O116 93.5(4) . . ?
O24 Nb8 O146 95.9(4) . . ?
O24 Nb8 O170 107.8(4) . . ?
O24 Nb8 O365 104.8(4) . . ?
O53 Nb8 O170 70.6(4) . . ?
O53 Nb8 O365 137.5(4) . . ?
O116 Nb8 O53 142.8(4) . . ?
O116 Nb8 O170 72.2(3) . . ?
O116 Nb8 O365 72.0(3) . . ?
O146 Nb8 O53 71.2(4) . . ?
O146 Nb8 O116 142.8(4) . . ?
O146 Nb8 O170 137.0(4) . . ?
O146 Nb8 O365 70.8(4) . . ?
O170 Nb8 O365 132.3(3) . . ?
O37 Nb9 Nb8 116.7(4) . . ?
O37 Nb9 O38 107.1(5) . . ?
O37 Nb9 O40 108.5(5) . . ?
O37 Nb9 O53 105.5(5) . . ?
O37 Nb9 O146 101.6(5) . . ?
O38 Nb9 Nb8 113.4(3) . . ?
O38 Nb9 O53 145.2(4) . . ?
O38 Nb9 O146 88.3(4) . . ?
O40 Nb9 Nb8 115.6(3) . . ?
O40 Nb9 O38 92.7(5) . . ?
O40 Nb9 O53 88.2(4) . . ?
O40 Nb9 O146 148.1(4) . . ?
O53 Nb9 Nb8 38.2(3) . . ?
O53 Nb9 O146 73.5(4) . . ?
O146 Nb9 Nb8 37.5(3) . . ?
O74 Nb10 O116 101.5(4) . . ?
O74 Nb10 O137 164.3(4) . . ?
O74 Nb10 O142 100.9(4) . . ?
O74 Nb10 O148 99.9(4) . . ?
O74 Nb10 O170 94.3(4) . . ?
O116 Nb10 O137 83.2(3) . . ?
O116 Nb10 O170 72.1(3) . . ?
O142 Nb10 O116 90.7(4) . . ?
O142 Nb10 O137 94.0(4) . . ?
O142 Nb10 O148 98.4(4) . . ?
O142 Nb10 O170 159.1(4) . . ?
O148 Nb10 O116 154.7(4) . . ?
O148 Nb10 O137 72.7(4) . . ?
O148 Nb10 O170 93.0(4) . . ?
O170 Nb10 O137 72.7(3) . . ?
O6 Nb11 O22 99.2(5) . . ?
O6 Nb11 O30 102.3(5) . . ?
O6 Nb11 O38 100.5(5) . . ?
O6 Nb11 O52 101.2(5) . . ?
O6 Nb11 O367 174.4(4) . . ?
O22 Nb11 O52 85.2(4) . . ?
O22 Nb11 O367 76.6(4) . . ?
O30 Nb11 O22 158.2(4) . . ?
O30 Nb11 O52 87.0(4) . . ?
O30 Nb11 O367 81.8(4) . . ?
O38 Nb11 O22 87.7(4) . . ?
O38 Nb11 O30 92.0(5) . . ?
O38 Nb11 O52 158.0(4) . . ?
O38 Nb11 O367 83.2(4) . . ?
O52 Nb11 O367 74.9(4) . . ?
O4 Nb12 Nb27 120.1(5) . . ?
O4 Nb12 O17 105.5(6) . . ?
O4 Nb12 O30 104.7(6) . . ?
O4 Nb12 O94 104.8(6) . . ?
O4 Nb12 O398 104.4(5) . . ?
O17 Nb12 Nb27 114.8(3) . . ?
O17 Nb12 O94 148.5(4) . . ?
O17 Nb12 O398 89.7(4) . . ?
O30 Nb12 Nb27 115.8(3) . . ?
O30 Nb12 O17 91.8(5) . . ?
O30 Nb12 O94 88.6(4) . . ?
O30 Nb12 O398 149.3(4) . . ?
O94 Nb12 Nb27 39.5(3) . . ?
O398 Nb12 Nb27 38.1(3) . . ?
O398 Nb12 O94 74.6(4) . . ?
O20 Nb13 Nb28 38.4(3) . . ?
O36 Nb13 Nb28 121.2(4) . . ?
O36 Nb13 O20 107.2(5) . . ?
O36 Nb13 O41 106.8(5) . . ?
O36 Nb13 O131 103.3(5) . . ?
O36 Nb13 O157 103.3(5) . . ?
O41 Nb13 Nb28 113.1(3) . . ?
O41 Nb13 O20 144.8(4) . . ?
O41 Nb13 O131 90.2(4) . . ?
O131 Nb13 Nb28 38.5(3) . . ?
O131 Nb13 O20 73.7(4) . . ?
O157 Nb13 Nb28 114.5(3) . . ?
O157 Nb13 O20 86.4(4) . . ?
O157 Nb13 O41 94.2(4) . . ?
O157 Nb13 O131 150.5(4) . . ?
O27 Nb14 O103 100.3(5) . . ?
O27 Nb14 O106 94.8(4) . . ?
O27 Nb14 O140 99.8(5) . . ?
O27 Nb14 O155 164.8(4) . . ?
O27 Nb14 O159 102.5(4) . . ?
O103 Nb14 O106 158.7(4) . . ?
O103 Nb14 O140 98.7(4) . . ?
O103 Nb14 O155 94.5(4) . . ?
O103 Nb14 O159 90.5(4) . . ?
O106 Nb14 O155 71.9(3) . . ?
O140 Nb14 O106 93.4(4) . . ?
O140 Nb14 O155 74.6(4) . . ?
O140 Nb14 O159 153.9(4) . . ?
O159 Nb14 O106 71.5(4) . . ?
O159 Nb14 O155 80.4(3) . . ?
O52 Nb15 O70 97.2(4) . . ?
O52 Nb15 O94 86.8(4) . . ?
O52 Nb15 O367 78.7(4) . . ?
O52 Nb15 O392 147.4(4) . . ?
O70 Nb15 O94 153.1(4) . . ?
O70 Nb15 O367 74.0(4) . . ?
O70 Nb15 O392 92.2(4) . . ?
O80 Nb15 O52 105.5(5) . . ?
O80 Nb15 O70 102.5(5) . . ?
O80 Nb15 O94 102.0(5) . . ?
O80 Nb15 O367 175.0(5) . . ?
O80 Nb15 O392 102.8(4) . . ?
O94 Nb15 O367 80.8(4) . . ?
O94 Nb15 O392 71.7(3) . . ?
O392 Nb15 O367 74.1(3) . . ?
O21 Nb16 O165 71.1(4) . . ?
O21 Nb16 O390 81.9(4) . . ?
O32 Nb16 O21 102.9(5) . . ?
O32 Nb16 O66 104.0(5) . . ?
O32 Nb16 O96 102.1(5) . . ?
O32 Nb16 O165 104.1(5) . . ?
O32 Nb16 O390 174.4(5) . . ?
O66 Nb16 O21 88.7(4) . . ?
O66 Nb16 O96 96.9(4) . . ?
O66 Nb16 O165 148.4(4) . . ?
O66 Nb16 O390 78.8(4) . . ?
O96 Nb16 O21 152.2(4) . . ?
O96 Nb16 O165 91.1(4) . . ?
O96 Nb16 O390 72.7(4) . . ?
O165 Nb16 O390 74.5(3) . . ?
O59 Nb17 O88 140.8(4) . . ?
O59 Nb17 O115 71.5(4) . . ?
O59 Nb17 O361 70.4(3) . . ?
O65 Nb17 O59 98.3(5) . . ?
O65 Nb17 O88 98.5(5) . . ?
O65 Nb17 O92 98.5(4) . . ?
O65 Nb17 O115 99.8(4) . . ?
O65 Nb17 O361 98.0(4) . . ?
O88 Nb17 O115 138.9(4) . . ?
O88 Nb17 O361 72.3(4) . . ?
O92 Nb17 O59 141.3(4) . . ?
O92 Nb17 O88 69.7(4) . . ?
O92 Nb17 O115 71.4(4) . . ?
O92 Nb17 O361 140.3(4) . . ?
O115 Nb17 O361 139.8(4) . . ?
O51 Nb18 O79 100.1(4) . . ?
O51 Nb18 O125 99.9(4) . . ?
O51 Nb18 O142 99.2(4) . . ?
O51 Nb18 O164 98.6(4) . . ?
O51 Nb18 O364 169.3(4) . . ?
O79 Nb18 O164 161.2(4) . . ?
O79 Nb18 O364 88.2(4) . . ?
O125 Nb18 O79 88.8(4) . . ?
O125 Nb18 O164 89.3(4) . . ?
O125 Nb18 O364 73.2(3) . . ?
O142 Nb18 O79 86.9(4) . . ?
O142 Nb18 O125 160.9(4) . . ?
O142 Nb18 O164 88.8(4) . . ?
O142 Nb18 O364 88.0(4) . . ?
O164 Nb18 O364 73.4(3) . . ?
O77 Nb19 O86 74.8(4) . . ?
O77 Nb19 O95 93.1(4) . . ?
O77 Nb19 O97 149.5(4) . . ?
O95 Nb19 O86 85.6(3) . . ?
O97 Nb19 O86 77.4(4) . . ?
O97 Nb19 O95 72.3(4) . . ?
O123 Nb19 O77 101.7(4) . . ?
O123 Nb19 O86 176.2(4) . . ?
O123 Nb19 O95 93.0(4) . . ?
O123 Nb19 O97 105.6(5) . . ?
O123 Nb19 O160 96.1(4) . . ?
O160 Nb19 O77 101.0(4) . . ?
O160 Nb19 O86 86.3(4) . . ?
O160 Nb19 O95 161.3(4) . . ?
O160 Nb19 O97 89.4(4) . . ?
O18 Nb20 O104 142.9(4) . . ?
O18 Nb20 O132 71.6(4) . . ?
O18 Nb20 O166 70.4(4) . . ?
O18 Nb20 O362 137.3(4) . . ?
O98 Nb20 O18 96.1(4) . . ?
O98 Nb20 O104 92.2(4) . . ?
O98 Nb20 O132 95.7(4) . . ?
O98 Nb20 O166 104.1(4) . . ?
O98 Nb20 O362 107.7(4) . . ?
O104 Nb20 O166 72.6(4) . . ?
O104 Nb20 O362 72.3(4) . . ?
O132 Nb20 O104 143.3(4) . . ?
O132 Nb20 O166 138.6(4) . . ?
O132 Nb20 O362 71.2(4) . . ?
O362 Nb20 O166 132.8(4) . . ?
O13 Nb21 O23 101.5(5) . . ?
O13 Nb21 O29 105.6(5) . . ?
O13 Nb21 O64 102.6(4) . . ?
O13 Nb21 O156 173.9(4) . . ?
O13 Nb21 O363 103.6(4) . . ?
O23 Nb21 O64 153.7(4) . . ?
O23 Nb21 O156 73.1(4) . . ?
O23 Nb21 O363 91.6(4) . . ?
O29 Nb21 O23 96.0(4) . . ?
O29 Nb21 O64 87.6(4) . . ?
O29 Nb21 O156 78.2(4) . . ?
O29 Nb21 O363 147.7(4) . . ?
O64 Nb21 O156 82.2(4) . . ?
O64 Nb21 O363 72.7(3) . . ?
O363 Nb21 O156 74.1(3) . . ?
O28 Nb22 O56 100.9(5) . . ?
O28 Nb22 O59 93.6(4) . . ?
O28 Nb22 O115 106.6(5) . . ?
O28 Nb22 O134 175.0(4) . . ?
O28 Nb22 O172 96.6(4) . . ?
O56 Nb22 O59 93.7(4) . . ?
O56 Nb22 O115 149.7(4) . . ?
O56 Nb22 O134 74.3(4) . . ?
O56 Nb22 O172 101.5(4) . . ?
O59 Nb22 O115 72.4(4) . . ?
O59 Nb22 O134 85.4(4) . . ?
O115 Nb22 O134 77.8(4) . . ?
O172 Nb22 O59 159.6(4) . . ?
O172 Nb22 O115 87.7(4) . . ?
O172 Nb22 O134 85.8(4) . . ?
O57 Nb23 O106 104.5(4) . . ?
O57 Nb23 O120 94.8(4) . . ?
O57 Nb23 O159 95.4(4) . . ?
O57 Nb23 O161 97.1(4) . . ?
O57 Nb23 O399 101.0(4) . . ?
O120 Nb23 O106 69.2(3) . . ?
O159 Nb23 O106 71.3(3) . . ?
O159 Nb23 O120 140.4(4) . . ?
O159 Nb23 O399 71.4(3) . . ?
O161 Nb23 O106 137.0(4) . . ?
O161 Nb23 O120 72.5(4) . . ?
O161 Nb23 O159 143.3(4) . . ?
O161 Nb23 O399 72.3(4) . . ?
O399 Nb23 O106 136.2(4) . . ?
O399 Nb23 O120 142.8(3) . . ?
O2 Nb24 Nb20 119.4(4) . . ?
O2 Nb24 O18 104.8(5) . . ?
O2 Nb24 O46 106.4(5) . . ?
O2 Nb24 O82 105.1(5) . . ?
O2 Nb24 O132 103.9(5) . . ?
O18 Nb24 Nb20 38.3(3) . . ?
O18 Nb24 O132 74.0(4) . . ?
O46 Nb24 Nb20 114.0(4) . . ?
O46 Nb24 O18 147.1(5) . . ?
O46 Nb24 O82 93.4(5) . . ?
O46 Nb24 O132 88.4(5) . . ?
O82 Nb24 Nb20 115.1(3) . . ?
O82 Nb24 O18 88.6(4) . . ?
O82 Nb24 O132 149.2(4) . . ?
O132 Nb24 Nb20 38.7(3) . . ?
O102 Nb25 O151 82.6(4) . . ?
O122 Nb25 O102 102.4(4) . . ?
O122 Nb25 O127 98.9(4) . . ?
O122 Nb25 O151 172.7(4) . . ?
O122 Nb25 O386 101.1(4) . . ?
O122 Nb25 O394 98.1(4) . . ?
O127 Nb25 O102 84.9(4) . . ?
O127 Nb25 O151 76.1(3) . . ?
O127 Nb25 O386 96.7(4) . . ?
O127 Nb25 O394 155.5(4) . . ?
O386 Nb25 O102 155.9(4) . . ?
O386 Nb25 O151 74.5(3) . . ?
O386 Nb25 O394 97.2(4) . . ?
O394 Nb25 O102 74.2(3) . . ?
O394 Nb25 O151 88.4(3) . . ?
O12 Nb26 O67 103.1(5) . . ?
O12 Nb26 O104 100.4(5) . . ?
O12 Nb26 O140 100.1(5) . . ?
O12 Nb26 O155 163.1(4) . . ?
O12 Nb26 O166 92.4(5) . . ?
O67 Nb26 O104 89.4(4) . . ?
O67 Nb26 O140 96.9(4) . . ?
O67 Nb26 O155 93.2(4) . . ?
O67 Nb26 O166 159.1(4) . . ?
O104 Nb26 O155 84.3(3) . . ?
O104 Nb26 O166 73.8(4) . . ?
O140 Nb26 O104 156.6(4) . . ?
O140 Nb26 O155 72.9(4) . . ?
O140 Nb26 O166 94.2(4) . . ?
O166 Nb26 O155 73.1(3) . . ?
O69 Nb27 O94 92.9(5) . . ?
O69 Nb27 O109 101.8(5) . . ?
O69 Nb27 O149 94.2(4) . . ?
O69 Nb27 O392 102.6(4) . . ?
O69 Nb27 O398 98.6(5) . . ?
O94 Nb27 O392 70.3(3) . . ?
O109 Nb27 O94 143.4(4) . . ?
O109 Nb27 O392 136.2(3) . . ?
O149 Nb27 O94 141.2(4) . . ?
O149 Nb27 O109 71.5(4) . . ?
O149 Nb27 O392 70.9(3) . . ?
O149 Nb27 O398 143.7(4) . . ?
O398 Nb27 O94 71.9(4) . . ?
O398 Nb27 O109 72.8(4) . . ?
O398 Nb27 O392 137.2(4) . . ?
O20 Nb28 O95 140.7(4) . . ?
O20 Nb28 O97 70.4(4) . . ?
O20 Nb28 O113 142.5(4) . . ?
O20 Nb28 O131 71.8(4) . . ?
O95 Nb28 O97 71.2(4) . . ?
O95 Nb28 O113 70.2(4) . . ?
O95 Nb28 O131 140.1(4) . . ?
O113 Nb28 O97 139.2(4) . . ?
O113 Nb28 O131 72.0(4) . . ?
O117 Nb28 O20 96.4(4) . . ?
O117 Nb28 O95 97.8(4) . . ?
O117 Nb28 O97 99.1(4) . . ?
O117 Nb28 O113 98.9(4) . . ?
O117 Nb28 O131 100.1(4) . . ?
O131 Nb28 O97 139.1(4) . . ?
O11 Nb29 O56 99.8(5) . . ?
O11 Nb29 O105 101.1(5) . . ?
O11 Nb29 O134 167.8(4) . . ?
O11 Nb29 O138 99.1(5) . . ?
O11 Nb29 O157 100.8(5) . . ?
O56 Nb29 O134 71.9(4) . . ?
O56 Nb29 O138 91.8(4) . . ?
O105 Nb29 O56 89.3(4) . . ?
O105 Nb29 O134 88.0(4) . . ?
O105 Nb29 O138 159.3(4) . . ?
O105 Nb29 O157 83.0(4) . . ?
O138 Nb29 O134 72.8(4) . . ?
O157 Nb29 O56 159.0(4) . . ?
O157 Nb29 O134 88.2(4) . . ?
O157 Nb29 O138 88.8(4) . . ?
O59 Nb30 Nb17 38.2(3) . . ?
O59 Nb30 O361 73.6(4) . . ?
O105 Nb30 Nb17 115.6(3) . . ?
O105 Nb30 O59 87.0(4) . . ?
O105 Nb30 O119 95.3(4) . . ?
O105 Nb30 O361 152.3(4) . . ?
O119 Nb30 Nb17 112.9(3) . . ?
O119 Nb30 O59 144.7(4) . . ?
O119 Nb30 O361 89.8(4) . . ?
O154 Nb30 Nb17 120.4(4) . . ?
O154 Nb30 O59 108.8(4) . . ?
O154 Nb30 O105 104.7(5) . . ?
O154 Nb30 O119 104.6(4) . . ?
O154 Nb30 O361 100.3(4) . . ?
O361 Nb30 Nb17 38.8(2) . . ?
O87 Nb31 O109 100.0(4) . . ?
O87 Nb31 O128 94.4(4) . . ?
O87 Nb31 O149 165.6(4) . . ?
O87 Nb31 O388 76.4(4) . . ?
O99 Nb31 O87 97.7(4) . . ?
O99 Nb31 O109 162.3(4) . . ?
O99 Nb31 O128 90.7(4) . . ?
O99 Nb31 O149 90.4(4) . . ?
O99 Nb31 O388 92.0(4) . . ?
O109 Nb31 O149 72.2(4) . . ?
O109 Nb31 O388 91.5(4) . . ?
O128 Nb31 O109 88.5(4) . . ?
O128 Nb31 O149 97.3(4) . . ?
O128 Nb31 O388 170.7(4) . . ?
O388 Nb31 O149 91.5(4) . . ?
O76 Nb32 O137 92.9(4) . . ?
O76 Nb32 O148 98.6(4) . . ?
O76 Nb32 O165 158.7(4) . . ?
O76 Nb32 O189 90.6(4) . . ?
O90 Nb32 O76 101.2(5) . . ?
O90 Nb32 O137 165.1(4) . . ?
O90 Nb32 O148 99.8(4) . . ?
O90 Nb32 O165 95.3(4) . . ?
O90 Nb32 O189 103.8(4) . . ?
O148 Nb32 O137 73.0(4) . . ?
O148 Nb32 O165 91.7(4) . . ?
O148 Nb32 O189 152.5(4) . . ?
O165 Nb32 O137 72.3(3) . . ?
O189 Nb32 O137 80.7(3) . . ?
O189 Nb32 O165 72.3(3) . . ?
O3 Nb33 O15 84.5(4) . . ?
O3 Nb33 O395 75.7(4) . . ?
O9 Nb33 O3 101.0(5) . . ?
O9 Nb33 O15 100.2(5) . . ?
O9 Nb33 O44 101.4(5) . . ?
O9 Nb33 O82 100.0(5) . . ?
O9 Nb33 O395 174.5(5) . . ?
O15 Nb33 O395 75.2(4) . . ?
O44 Nb33 O3 157.1(4) . . ?
O44 Nb33 O15 87.3(4) . . ?
O44 Nb33 O82 92.5(4) . . ?
O44 Nb33 O395 81.6(4) . . ?
O82 Nb33 O3 87.9(5) . . ?
O82 Nb33 O15 159.4(4) . . ?
O82 Nb33 O395 84.4(4) . . ?
O21 Nb34 O139 72.9(4) . . ?
O21 Nb34 O165 69.4(4) . . ?
O21 Nb34 O189 140.6(4) . . ?
O21 Nb34 O391 142.7(4) . . ?
O100 Nb34 O21 95.1(4) . . ?
O100 Nb34 O139 96.6(4) . . ?
O100 Nb34 O165 104.9(4) . . ?
O100 Nb34 O189 95.1(4) . . ?
O100 Nb34 O391 99.6(4) . . ?
O139 Nb34 O165 137.8(4) . . ?
O139 Nb34 O189 143.0(4) . . ?
O189 Nb34 O165 71.2(3) . . ?
O391 Nb34 O139 71.5(4) . . ?
O391 Nb34 O165 137.1(4) . . ?
O391 Nb34 O189 72.0(4) . . ?
O63 Nb35 O104 88.5(4) . . ?
O63 Nb35 O163 93.6(4) . . ?
O63 Nb35 O175 99.0(4) . . ?
O63 Nb35 O362 157.5(4) . . ?
O104 Nb35 O163 84.5(4) . . ?
O104 Nb35 O362 72.7(4) . . ?
O136 Nb35 O63 100.9(5) . . ?
O136 Nb35 O104 100.6(5) . . ?
O136 Nb35 O163 164.8(4) . . ?
O136 Nb35 O175 98.9(5) . . ?
O136 Nb35 O362 94.9(4) . . ?
O175 Nb35 O104 157.4(4) . . ?
O175 Nb35 O163 73.8(4) . . ?
O175 Nb35 O362 94.3(4) . . ?
O362 Nb35 O163 72.7(3) . . ?
O54 Nb36 O60 100.4(4) . . ?
O54 Nb36 O62 101.1(5) . . ?
O54 Nb36 O77 99.9(5) . . ?
O54 Nb36 O86 167.5(4) . . ?
O54 Nb36 O141 98.0(5) . . ?
O60 Nb36 O86 89.6(4) . . ?
O62 Nb36 O60 84.2(4) . . ?
O62 Nb36 O86 87.3(4) . . ?
O77 Nb36 O60 88.9(4) . . ?
O77 Nb36 O62 158.7(4) . . ?
O77 Nb36 O86 72.6(4) . . ?
O141 Nb36 O60 161.3(4) . . ?
O141 Nb36 O62 88.7(4) . . ?
O141 Nb36 O77 91.6(4) . . ?
O141 Nb36 O86 72.7(4) . . ?
O50 Nb37 O129 101.7(4) . . ?
O50 Nb37 O144 107.0(4) . . ?
O50 Nb37 O365 177.5(4) . . ?
O50 Nb37 O367 101.0(4) . . ?
O50 Nb37 O392 82.5(4) . . ?
O129 Nb37 O365 76.4(3) . . ?
O129 Nb37 O392 175.7(4) . . ?
O144 Nb37 O129 100.3(4) . . ?
O144 Nb37 O365 75.0(3) . . ?
O144 Nb37 O392 77.6(3) . . ?
O367 Nb37 O129 98.8(4) . . ?
O367 Nb37 O144 141.8(4) . . ?
O367 Nb37 O365 77.9(4) . . ?
O367 Nb37 O392 80.9(4) . . ?
O392 Nb37 O365 99.4(3) . . ?
O35 Nb38 O86 174.2(5) . . ?
O35 Nb38 O92 94.7(4) . . ?
O35 Nb38 O115 107.9(5) . . ?
O35 Nb38 O141 102.5(5) . . ?
O35 Nb38 O147 97.9(5) . . ?
O92 Nb38 O86 84.0(3) . . ?
O115 Nb38 O86 77.1(4) . . ?
O115 Nb38 O92 71.7(4) . . ?
O141 Nb38 O86 72.0(4) . . ?
O141 Nb38 O92 92.6(4) . . ?
O141 Nb38 O115 146.6(4) . . ?
O147 Nb38 O86 85.2(4) . . ?
O147 Nb38 O92 157.7(4) . . ?
O147 Nb38 O115 86.9(4) . . ?
O147 Nb38 O141 102.5(4) . . ?
O5 Nb39 O8 103.6(5) . . ?
O5 Nb39 O23 102.1(4) . . ?
O5 Nb39 O132 100.5(4) . . ?
O5 Nb39 O156 176.2(4) . . ?
O5 Nb39 O362 102.9(4) . . ?
O8 Nb39 O23 96.0(4) . . ?
O8 Nb39 O132 86.5(4) . . ?
O8 Nb39 O156 78.4(4) . . ?
O8 Nb39 O362 148.3(4) . . ?
O23 Nb39 O132 156.0(4) . . ?
O23 Nb39 O156 74.4(4) . . ?
O23 Nb39 O362 95.2(4) . . ?
O132 Nb39 O156 82.9(4) . . ?
O362 Nb39 O132 71.8(4) . . ?
O362 Nb39 O156 76.2(3) . . ?
O48 Nb40 Nb2 118.6(3) . . ?
O48 Nb40 O64 102.6(4) . . ?
O48 Nb40 O102 103.1(4) . . ?
O48 Nb40 O111 105.6(5) . . ?
O48 Nb40 O130 105.1(5) . . ?
O64 Nb40 Nb2 39.4(2) . . ?
O102 Nb40 Nb2 38.2(2) . . ?
O102 Nb40 O64 74.1(3) . . ?
O111 Nb40 Nb2 115.8(3) . . ?
O111 Nb40 O64 150.3(4) . . ?
O111 Nb40 O102 90.4(4) . . ?
O130 Nb40 Nb2 115.8(3) . . ?
O130 Nb40 O64 89.3(4) . . ?
O130 Nb40 O102 149.7(4) . . ?
O130 Nb40 O111 92.3(4) . . ?
O79 Nb41 O116 90.9(4) . . ?
O79 Nb41 O144 92.2(4) . . ?
O79 Nb41 O365 158.2(4) . . ?
O79 Nb41 O387 97.0(4) . . ?
O107 Nb41 O79 99.7(4) . . ?
O107 Nb41 O116 103.3(4) . . ?
O107 Nb41 O144 166.4(4) . . ?
O107 Nb41 O365 97.6(4) . . ?
O107 Nb41 O387 99.8(4) . . ?
O116 Nb41 O144 82.8(3) . . ?
O116 Nb41 O365 72.3(4) . . ?
O365 Nb41 O144 72.4(3) . . ?
O387 Nb41 O116 154.0(4) . . ?
O387 Nb41 O144 72.2(3) . . ?
O387 Nb41 O365 92.9(4) . . ?
O16 Nb42 Nb23 115.6(3) . . ?
O16 Nb42 O44 92.3(4) . . ?
O16 Nb42 O120 150.4(4) . . ?
O16 Nb42 O161 90.0(4) . . ?
O31 Nb42 Nb23 120.3(3) . . ?
O31 Nb42 O16 104.9(5) . . ?
O31 Nb42 O44 102.6(5) . . ?
O31 Nb42 O120 103.1(4) . . ?
O31 Nb42 O161 105.6(4) . . ?
O44 Nb42 Nb23 116.8(3) . . ?
O44 Nb42 O120 90.7(4) . . ?
O44 Nb42 O161 150.1(4) . . ?
O120 Nb42 Nb23 39.1(3) . . ?
O120 Nb42 O161 73.5(4) . . ?
O161 Nb42 Nb23 37.9(3) . . ?
O41 Nb43 O158 85.9(4) . . ?
O41 Nb43 O167 157.1(4) . . ?
O41 Nb43 O174 84.2(4) . . ?
O112 Nb43 O41 104.4(4) . . ?
O112 Nb43 O158 91.5(4) . . ?
O112 Nb43 O167 98.2(4) . . ?
O112 Nb43 O174 167.7(3) . . ?
O112 Nb43 O373 97.3(4) . . ?
O158 Nb43 O174 80.2(4) . . ?
O167 Nb43 O158 90.0(4) . . ?
O167 Nb43 O174 73.0(4) . . ?
O373 Nb43 O41 89.7(4) . . ?
O373 Nb43 O158 171.0(4) . . ?
O373 Nb43 O167 91.0(4) . . ?
O373 Nb43 O174 91.5(4) . . ?
O3 Nb44 O18 86.1(4) . . ?
O3 Nb44 O89 96.9(5) . . ?
O3 Nb44 O166 148.7(4) . . ?
O3 Nb44 O395 78.2(4) . . ?
O18 Nb44 O395 82.3(4) . . ?
O55 Nb44 O3 103.6(5) . . ?
O55 Nb44 O18 101.7(5) . . ?
O55 Nb44 O89 101.8(5) . . ?
O55 Nb44 O166 102.4(5) . . ?
O55 Nb44 O395 175.7(5) . . ?
O89 Nb44 O18 154.9(4) . . ?
O89 Nb44 O166 94.4(4) . . ?
O89 Nb44 O395 74.0(4) . . ?
O166 Nb44 O18 71.9(4) . . ?
O166 Nb44 O395 77.0(4) . . ?
O83 Nb45 O88 89.3(4) . . ?
O83 Nb45 O169 74.9(4) . . ?
O83 Nb45 O361 151.7(4) . . ?
O88 Nb45 O169 78.0(3) . . ?
O124 Nb45 O83 104.3(5) . . ?
O124 Nb45 O88 102.6(4) . . ?
O124 Nb45 O168 104.6(4) . . ?
O124 Nb45 O169 179.1(4) . . ?
O124 Nb45 O361 101.4(4) . . ?
O168 Nb45 O83 94.8(4) . . ?
O168 Nb45 O88 150.6(4) . . ?
O168 Nb45 O169 75.0(3) . . ?
O168 Nb45 O361 90.0(4) . . ?
O361 Nb45 O88 73.6(4) . . ?
O361 Nb45 O169 79.4(3) . . ?
O20 Nb46 O97 71.7(4) . . ?
O20 Nb46 O134 85.9(4) . . ?
O42 Nb46 O20 158.8(5) . . ?
O42 Nb46 O97 87.7(4) . . ?
O42 Nb46 O134 84.4(4) . . ?
O78 Nb46 O20 94.4(5) . . ?
O78 Nb46 O42 96.7(5) . . ?
O78 Nb46 O97 108.4(5) . . ?
O78 Nb46 O134 175.6(5) . . ?
O78 Nb46 O138 102.5(5) . . ?
O97 Nb46 O134 75.9(4) . . ?
O138 Nb46 O20 92.6(4) . . ?
O138 Nb46 O42 102.5(4) . . ?
O138 Nb46 O97 146.1(4) . . ?
O138 Nb46 O134 73.1(4) . . ?
O15 Nb47 O89 95.8(4) . . ?
O15 Nb47 O106 148.1(4) . . ?
O15 Nb47 O120 88.8(4) . . ?
O15 Nb47 O395 78.1(4) . . ?
O25 Nb47 O15 104.5(5) . . ?
O25 Nb47 O89 101.8(5) . . ?
O25 Nb47 O106 104.1(5) . . ?
O25 Nb47 O120 102.5(5) . . ?
O25 Nb47 O395 174.7(5) . . ?
O89 Nb47 O106 91.8(4) . . ?
O89 Nb47 O120 153.3(4) . . ?
O89 Nb47 O395 73.2(4) . . ?
O106 Nb47 O395 74.6(3) . . ?
O120 Nb47 O106 71.6(4) . . ?
O120 Nb47 O395 82.1(3) . . ?
O129 Nb48 O165 175.3(4) . . ?
O129 Nb48 O170 75.7(3) . . ?
O135 Nb48 O129 101.1(4) . . ?
O135 Nb48 O137 107.1(4) . . ?
O135 Nb48 O165 83.6(4) . . ?
O135 Nb48 O170 176.5(4) . . ?
O135 Nb48 O390 102.5(4) . . ?
O137 Nb48 O129 99.5(4) . . ?
O137 Nb48 O165 78.6(3) . . ?
O137 Nb48 O170 75.0(4) . . ?
O165 Nb48 O170 99.6(3) . . ?
O390 Nb48 O129 98.1(4) . . ?
O390 Nb48 O137 141.7(4) . . ?
O390 Nb48 O165 81.1(4) . . ?
O390 Nb48 O170 76.8(4) . . ?
O1 Nb49 O8 99.6(5) . . ?
O1 Nb49 O29 99.0(5) . . ?
O1 Nb49 O46 101.4(5) . . ?
O1 Nb49 O130 102.1(5) . . ?
O1 Nb49 O156 174.0(4) . . ?
O8 Nb49 O29 84.6(4) . . ?
O8 Nb49 O156 76.1(4) . . ?
O29 Nb49 O156 76.6(4) . . ?
O46 Nb49 O8 87.6(5) . . ?
O46 Nb49 O29 159.1(4) . . ?
O46 Nb49 O130 92.1(5) . . ?
O46 Nb49 O156 82.7(4) . . ?
O130 Nb49 O8 157.9(4) . . ?
O130 Nb49 O29 88.0(4) . . ?
O130 Nb49 O156 81.9(4) . . ?
O73 Nb50 O366 86.4(4) . . ?
O126 Nb50 O73 82.8(4) . . ?
O126 Nb50 O366 92.2(4) . . ?
O128 Nb50 O73 99.2(4) . . ?
O128 Nb50 O126 98.8(4) . . ?
O128 Nb50 O153 92.7(4) . . ?
O128 Nb50 O366 168.1(4) . . ?
O128 Nb50 O368 94.8(4) . . ?
O153 Nb50 O73 87.6(4) . . ?
O153 Nb50 O126 166.0(4) . . ?
O153 Nb50 O366 77.0(3) . . ?
O368 Nb50 O73 165.8(4) . . ?
O368 Nb50 O126 92.9(4) . . ?
O368 Nb50 O153 93.9(4) . . ?
O368 Nb50 O366 80.2(4) . . ?
O14 Nb51 O103 90.0(4) . . ?
O14 Nb51 O112 99.6(4) . . ?
O14 Nb51 O153 94.9(4) . . ?
O14 Nb51 O366 81.9(4) . . ?
O14 Nb51 O396 168.4(4) . . ?
O103 Nb51 O366 93.3(4) . . ?
O103 Nb51 O396 85.1(4) . . ?
O112 Nb51 O103 93.6(4) . . ?
O112 Nb51 O153 93.1(4) . . ?
O112 Nb51 O366 172.9(4) . . ?
O112 Nb51 O396 91.2(4) . . ?
O153 Nb51 O103 171.0(4) . . ?
O153 Nb51 O366 79.9(4) . . ?
O153 Nb51 O396 88.7(4) . . ?
O396 Nb51 O366 88.0(3) . . ?
O26 Nb52 O47 103.6(5) . . ?
O26 Nb52 O53 100.2(5) . . ?
O26 Nb52 O96 104.9(5) . . ?
O26 Nb52 O170 103.4(4) . . ?
O26 Nb52 O390 177.2(5) . . ?
O47 Nb52 O53 86.4(4) . . ?
O47 Nb52 O96 96.5(5) . . ?
O47 Nb52 O170 147.4(4) . . ?
O47 Nb52 O390 78.8(4) . . ?
O53 Nb52 O390 81.2(4) . . ?
O96 Nb52 O53 153.2(4) . . ?
O96 Nb52 O170 93.9(4) . . ?
O96 Nb52 O390 73.3(4) . . ?
O170 Nb52 O53 71.1(4) . . ?
O170 Nb52 O390 74.7(4) . . ?
O19 Nb53 O99 84.5(4) . . ?
O19 Nb53 O364 92.8(4) . . ?
O19 Nb53 O372 167.9(4) . . ?
O99 Nb53 O364 86.9(4) . . ?
O125 Nb53 O19 89.7(4) . . ?
O125 Nb53 O99 163.8(4) . . ?
O125 Nb53 O364 78.3(4) . . ?
O125 Nb53 O372 94.1(4) . . ?
O371 Nb53 O19 99.9(4) . . ?
O371 Nb53 O99 99.9(4) . . ?
O371 Nb53 O125 95.9(4) . . ?
O371 Nb53 O364 166.1(4) . . ?
O371 Nb53 O372 91.1(4) . . ?
O372 Nb53 O99 88.7(4) . . ?
O372 Nb53 O364 76.8(4) . . ?
O83 Nb54 O169 79.9(4) . . ?
O84 Nb54 O83 85.7(4) . . ?
O84 Nb54 O133 156.0(4) . . ?
O84 Nb54 O169 83.9(4) . . ?
O84 Nb54 O360 90.0(4) . . ?
O133 Nb54 O83 89.1(4) . . ?
O133 Nb54 O169 72.1(3) . . ?
O133 Nb54 O360 91.7(4) . . ?
O143 Nb54 O83 91.4(4) . . ?
O143 Nb54 O84 102.5(4) . . ?
O143 Nb54 O133 101.1(4) . . ?
O143 Nb54 O169 168.9(4) . . ?
O143 Nb54 O360 97.2(4) . . ?
O360 Nb54 O83 171.1(4) . . ?
O360 Nb54 O169 91.9(4) . . ?
O7 Nb55 O40 101.2(5) . . ?
O7 Nb55 O47 101.6(5) . . ?
O7 Nb55 O49 102.2(5) . . ?
O7 Nb55 O66 98.2(5) . . ?
O7 Nb55 O390 173.1(5) . . ?
O40 Nb55 O47 86.3(4) . . ?
O40 Nb55 O66 159.8(4) . . ?
O40 Nb55 O390 84.9(4) . . ?
O47 Nb55 O66 84.2(4) . . ?
O47 Nb55 O390 75.4(4) . . ?
O49 Nb55 O40 92.8(4) . . ?
O49 Nb55 O47 155.9(4) . . ?
O49 Nb55 O66 88.7(4) . . ?
O49 Nb55 O390 80.5(4) . . ?
O66 Nb55 O390 75.5(4) . . ?
O87 Nb56 O189 169.9(4) . . ?
O87 Nb56 O391 99.8(4) . . ?
O87 Nb56 O397 89.2(4) . . ?
O189 Nb56 O391 73.8(4) . . ?
O370 Nb56 O87 98.9(4) . . ?
O370 Nb56 O189 88.4(4) . . ?
O370 Nb56 O388 95.3(4) . . ?
O370 Nb56 O391 160.5(4) . . ?
O370 Nb56 O397 89.4(4) . . ?
O388 Nb56 O87 78.7(4) . . ?
O388 Nb56 O189 93.8(4) . . ?
O388 Nb56 O391 93.8(4) . . ?
O388 Nb56 O397 167.5(4) . . ?
O397 Nb56 O189 97.9(4) . . ?
O397 Nb56 O391 85.3(4) . . ?
O68 Nb57 O108 100.4(4) . . ?
O68 Nb57 O151 171.7(4) . . ?
O68 Nb57 O161 103.4(4) . . ?
O68 Nb57 O386 97.5(5) . . ?
O68 Nb57 O399 98.1(4) . . ?
O108 Nb57 O151 77.3(3) . . ?
O108 Nb57 O161 86.4(4) . . ?
O108 Nb57 O386 95.8(4) . . ?
O108 Nb57 O399 154.5(4) . . ?
O161 Nb57 O151 84.5(4) . . ?
O386 Nb57 O151 74.9(4) . . ?
O386 Nb57 O161 158.2(4) . . ?
O386 Nb57 O399 99.0(4) . . ?
O399 Nb57 O151 86.6(3) . . ?
O399 Nb57 O161 72.3(4) . . ?
O19 Nb58 O144 94.4(4) . . ?
O19 Nb58 O149 91.9(4) . . ?
O19 Nb58 O387 98.8(4) . . ?
O19 Nb58 O392 158.9(4) . . ?
O110 Nb58 O19 102.5(4) . . ?
O110 Nb58 O144 162.4(4) . . ?
O110 Nb58 O149 102.1(4) . . ?
O110 Nb58 O387 98.9(4) . . ?
O110 Nb58 O392 93.0(4) . . ?
O149 Nb58 O144 82.0(3) . . ?
O149 Nb58 O392 70.7(3) . . ?
O387 Nb58 O144 73.3(3) . . ?
O387 Nb58 O149 153.7(4) . . ?
O387 Nb58 O392 92.7(4) . . ?
O392 Nb58 O144 72.0(3) . . ?
O16 Nb59 O108 88.5(4) . . ?
O16 Nb59 O127 159.2(4) . . ?
O16 Nb59 O151 84.8(4) . . ?
O91 Nb59 O16 99.9(5) . . ?
O91 Nb59 O108 100.1(4) . . ?
O91 Nb59 O111 101.1(4) . . ?
O91 Nb59 O127 100.7(5) . . ?
O91 Nb59 O151 173.3(4) . . ?
O108 Nb59 O151 74.9(3) . . ?
O111 Nb59 O16 90.2(4) . . ?
O111 Nb59 O108 158.6(4) . . ?
O111 Nb59 O127 89.0(4) . . ?
O111 Nb59 O151 83.7(4) . . ?
O127 Nb59 O108 84.7(4) . . ?
O127 Nb59 O151 74.5(4) . . ?
O106 Nb60 O166 98.9(4) . . ?
O118 Nb60 O106 82.6(4) . . ?
O118 Nb60 O155 108.5(4) . . ?
O118 Nb60 O162 102.0(4) . . ?
O118 Nb60 O166 177.1(4) . . ?
O118 Nb60 O395 100.8(4) . . ?
O155 Nb60 O106 77.6(3) . . ?
O155 Nb60 O162 100.0(4) . . ?
O155 Nb60 O166 74.3(3) . . ?
O162 Nb60 O106 175.4(4) . . ?
O162 Nb60 O166 76.6(4) . . ?
O395 Nb60 O106 80.9(4) . . ?
O395 Nb60 O155 140.6(4) . . ?
O395 Nb60 O162 99.0(4) . . ?
O395 Nb60 O166 77.0(4) . . ?
O62 Nb61 Nb17 115.2(3) . . ?
O62 Nb61 O84 92.6(4) . . ?
O62 Nb61 O88 150.8(5) . . ?
O62 Nb61 O92 87.8(4) . . ?
O84 Nb61 Nb17 113.5(3) . . ?
O84 Nb61 O88 91.1(4) . . ?
O84 Nb61 O92 143.5(4) . . ?
O85 Nb61 Nb17 120.3(3) . . ?
O85 Nb61 O62 104.4(5) . . ?
O85 Nb61 O84 107.0(4) . . ?
O85 Nb61 O88 102.2(5) . . ?
O85 Nb61 O92 108.2(4) . . ?
O88 Nb61 Nb17 38.2(3) . . ?
O88 Nb61 O92 72.3(4) . . ?
O92 Nb61 Nb17 37.1(3) . . ?
O113 Nb62 O131 73.2(4) . . ?
O113 Nb62 O174 79.6(3) . . ?
O131 Nb62 O174 77.9(3) . . ?
O158 Nb62 O113 151.0(4) . . ?
O158 Nb62 O131 89.2(4) . . ?
O158 Nb62 O174 74.2(3) . . ?
O369 Nb62 O113 91.2(4) . . ?
O369 Nb62 O131 151.3(4) . . ?
O369 Nb62 O158 94.0(4) . . ?
O369 Nb62 O174 75.6(3) . . ?
O393 Nb62 O113 100.8(4) . . ?
O393 Nb62 O131 102.2(4) . . ?
O393 Nb62 O158 105.4(4) . . ?
O393 Nb62 O174 179.6(5) . . ?
O393 Nb62 O369 104.4(4) . . ?
O43 Nb63 Nb28 111.9(3) . . ?
O43 Nb63 O95 142.8(4) . . ?
O43 Nb63 O113 89.6(4) . . ?
O60 Nb63 Nb28 115.9(3) . . ?
O60 Nb63 O43 96.3(4) . . ?
O60 Nb63 O95 86.6(4) . . ?
O60 Nb63 O113 152.2(4) . . ?
O71 Nb63 Nb28 119.5(3) . . ?
O71 Nb63 O43 106.1(4) . . ?
O71 Nb63 O60 104.3(5) . . ?
O71 Nb63 O95 109.0(4) . . ?
O71 Nb63 O113 100.1(4) . . ?
O95 Nb63 Nb28 37.8(3) . . ?
O95 Nb63 O113 72.8(4) . . ?
O113 Nb63 Nb28 38.0(2) . . ?
O45 Nb64 O101 101.1(4) . . ?
O45 Nb64 O139 103.1(4) . . ?
O45 Nb64 O150 98.4(4) . . ?
O45 Nb64 O389 171.9(4) . . ?
O45 Nb64 O391 96.3(4) . . ?
O101 Nb64 O139 85.2(4) . . ?
O101 Nb64 O150 96.4(4) . . ?
O101 Nb64 O389 77.9(4) . . ?
O101 Nb64 O391 154.6(4) . . ?
O139 Nb64 O389 84.9(4) . . ?
O150 Nb64 O139 157.7(4) . . ?
O150 Nb64 O389 73.8(4) . . ?
O150 Nb64 O391 99.3(4) . . ?
O391 Nb64 O139 72.8(4) . . ?
O391 Nb64 O389 87.4(4) . . ?
O42 Nb65 O147 149.0(4) . . ?
O42 Nb65 O160 85.2(4) . . ?
O42 Nb65 O172 86.8(5) . . ?
O61 Nb65 O42 105.0(5) . . ?
O61 Nb65 O147 106.0(5) . . ?
O61 Nb65 O160 106.9(4) . . ?
O61 Nb65 O172 104.8(4) . . ?
O147 Nb65 O160 85.4(4) . . ?
O172 Nb65 O147 85.9(4) . . ?
O172 Nb65 O160 148.3(4) . . ?
O10 Nb66 O17 101.1(5) . . ?
O10 Nb66 O39 102.0(5) . . ?
O10 Nb66 O101 100.2(5) . . ?
O10 Nb66 O145 98.6(5) . . ?
O10 Nb66 O389 171.8(5) . . ?
O17 Nb66 O101 158.4(4) . . ?
O17 Nb66 O145 88.0(4) . . ?
O17 Nb66 O389 83.2(4) . . ?
O39 Nb66 O17 91.6(5) . . ?
O39 Nb66 O101 87.6(4) . . ?
O39 Nb66 O145 159.0(4) . . ?
O39 Nb66 O389 84.7(4) . . ?
O101 Nb66 O389 75.2(4) . . ?
O145 Nb66 O101 85.1(4) . . ?
O145 Nb66 O389 74.4(4) . . ?
O114 Nb67 O152 87.5(4) . . ?
O114 Nb67 O399 100.3(4) . . ?
O152 Nb67 O399 84.2(3) . . ?
O159 Nb67 O114 170.4(4) . . ?
O159 Nb67 O152 98.5(4) . . ?
O159 Nb67 O399 73.1(4) . . ?
O374 Nb67 O114 76.6(4) . . ?
O374 Nb67 O152 163.7(4) . . ?
O374 Nb67 O159 96.8(4) . . ?
O374 Nb67 O399 94.7(4) . . ?
O396 Nb67 O114 97.1(4) . . ?
O396 Nb67 O152 89.1(4) . . ?
O396 Nb67 O159 90.5(4) . . ?
O396 Nb67 O374 96.6(4) . . ?
O396 Nb67 O399 161.0(4) . . ?
O33 Nb68 O156 102.3(4) . . ?
O33 Nb68 O162 101.6(4) . . ?
O33 Nb68 O163 107.4(4) . . ?
O33 Nb68 O362 177.5(4) . . ?
O33 Nb68 O363 83.1(4) . . ?
O156 Nb68 O162 98.3(4) . . ?
O156 Nb68 O163 141.4(4) . . ?
O156 Nb68 O362 76.9(4) . . ?
O156 Nb68 O363 81.3(4) . . ?
O162 Nb68 O362 76.2(4) . . ?
O162 Nb68 O363 175.3(3) . . ?
O163 Nb68 O162 99.3(4) . . ?
O163 Nb68 O362 74.3(3) . . ?
O163 Nb68 O363 78.5(4) . . ?
O363 Nb68 O362 99.2(3) . . ?
O73 Nb69 O114 98.2(4) . . ?
O73 Nb69 O173 90.5(4) . . ?
O73 Nb69 O371 92.6(4) . . ?
O73 Nb69 O374 91.3(4) . . ?
O73 Nb69 O394 165.1(4) . . ?
O114 Nb69 O173 163.2(4) . . ?
O114 Nb69 O371 97.7(4) . . ?
O114 Nb69 O374 76.5(4) . . ?
O114 Nb69 O394 96.4(3) . . ?
O173 Nb69 O394 74.6(3) . . ?
O371 Nb69 O173 96.2(4) . . ?
O371 Nb69 O374 173.4(4) . . ?
O371 Nb69 O394 88.2(4) . . ?
O374 Nb69 O173 89.0(4) . . ?
O374 Nb69 O394 89.3(4) . . ?
O72 Nb70 O86 108.7(4) . . ?
O72 Nb70 O134 110.5(5) . . ?
O134 Nb70 O86 117.1(4) . . ?
O171 Nb70 O72 103.1(4) . . ?
O171 Nb70 O86 109.4(4) . . ?
O171 Nb70 O134 107.0(4) . . ?
O119 Nb71 O168 81.1(4) . . ?
O119 Nb71 O169 84.4(4) . . ?
O133 Nb71 O119 156.1(4) . . ?
O133 Nb71 O168 86.8(4) . . ?
O133 Nb71 O169 72.8(4) . . ?
O152 Nb71 O119 99.7(4) . . ?
O152 Nb71 O133 100.0(4) . . ?
O152 Nb71 O168 86.1(4) . . ?
O152 Nb71 O169 162.6(4) . . ?
O152 Nb71 O373 100.6(4) . . ?
O168 Nb71 O169 77.8(4) . . ?
O373 Nb71 O119 93.2(4) . . ?
O373 Nb71 O133 96.4(4) . . ?
O373 Nb71 O168 171.9(4) . . ?
O373 Nb71 O169 96.0(4) . . ?
O43 Nb72 O174 84.6(4) . . ?
O43 Nb72 O369 81.8(4) . . ?
O167 Nb72 O43 157.1(4) . . ?
O167 Nb72 O174 73.2(3) . . ?
O167 Nb72 O369 88.1(4) . . ?
O360 Nb72 O43 92.2(4) . . ?
O360 Nb72 O167 95.5(4) . . ?
O360 Nb72 O174 95.4(4) . . ?
O360 Nb72 O369 171.9(4) . . ?
O369 Nb72 O174 78.7(3) . . ?
O397 Nb72 O43 101.0(4) . . ?
O397 Nb72 O167 98.7(4) . . ?
O397 Nb72 O174 163.1(4) . . ?
O397 Nb72 O360 100.3(4) . . ?
O397 Nb72 O369 86.3(4) . . ?
N13 Cu1 O58 87.4(5) . . ?
N13 Cu1 N14 83.5(7) . . ?
N13 Cu1 N15 174.8(6) . . ?
N13 Cu1 N16 98.8(6) . . ?
N14 Cu1 O58 91.4(5) . . ?
N14 Cu1 N16 170.3(6) . . ?
N15 Cu1 O58 87.9(5) . . ?
N15 Cu1 N14 94.3(6) . . ?
N15 Cu1 N16 84.2(6) . . ?
N16 Cu1 O58 98.1(4) . . ?
N9 Cu2 O249 97.0(4) . . ?
N9 Cu2 N10 85.3(6) . . ?
N9 Cu2 N11 171.5(5) . . ?
N9 Cu2 N12 96.4(5) . . ?
N10 Cu2 O249 88.6(5) . . ?
N10 Cu2 N11 94.4(6) . . ?
N10 Cu2 N12 175.3(6) . . ?
N11 Cu2 O249 91.5(5) . . ?
N12 Cu2 O249 86.8(5) . . ?
N12 Cu2 N11 84.5(6) . . ?
N1 Cu3 O31 96.2(4) . . ?
N1 Cu3 N2 85.0(6) . . ?
N2 Cu3 O31 87.6(5) . . ?
N3 Cu3 O31 90.3(4) . . ?
N3 Cu3 N1 173.1(5) . . ?
N3 Cu3 N2 92.8(6) . . ?
N4 Cu3 O31 87.2(5) . . ?
N4 Cu3 N1 97.3(6) . . ?
N4 Cu3 N2 174.5(6) . . ?
N4 Cu3 N3 85.5(6) . . ?
N5 Cu4 O293 86.2(5) . . ?
N6 Cu4 O293 90.9(4) . . ?
N6 Cu4 N5 84.3(6) . . ?
N7 Cu4 O293 87.9(5) . . ?
N7 Cu4 N5 173.7(6) . . ?
N7 Cu4 N6 93.6(6) . . ?
N8 Cu4 O293 97.3(4) . . ?
N8 Cu4 N5 97.5(6) . . ?
N8 Cu4 N6 171.7(5) . . ?
N8 Cu4 N7 85.4(6) . . ?
O163 Cu5 O155 110.4(4) . . ?
O163 Cu5 O366 111.3(4) . . ?
O163 Cu5 O374 108.4(4) . . ?
O366 Cu5 O155 109.4(4) . . ?
O366 Cu5 O374 104.8(4) . . ?
O374 Cu5 O155 112.6(4) . . ?
O137 Cu6 O144 111.8(4) . . ?
O137 Cu6 O364 110.1(4) . . ?
O137 Cu6 O388 109.9(4) . . ?
O144 Cu6 O364 110.6(4) . . ?
O144 Cu6 O388 109.6(4) . . ?
O388 Cu6 O364 104.6(4) . . ?
O188 Cu7 O359 105.8(4) . . ?
O375 Cu7 O188 111.9(4) . . ?
O375 Cu7 O359 109.2(3) . . ?
O401 Cu7 O188 108.0(4) . . ?
O401 Cu7 O359 108.7(4) . . ?
O401 Cu7 O375 113.0(4) . . ?
O233 Cu8 O285 111.6(4) . . ?
O233 Cu8 O384 110.3(4) . . ?
O285 Cu8 O384 110.1(4) . . ?
O400 Cu8 O233 108.1(4) . . ?
O400 Cu8 O285 112.6(4) . . ?
O400 Cu8 O384 104.0(4) . . ?
Nb44 O3 Nb33 115.4(5) . . ?
Nb39 O5 K5 132.7(5) . 3_675 ?
Nb39 O5 K15 108.4(5) . 3_675 ?
K15 O5 K5 99.0(3) 3_675 3_675 ?
Nb39 O8 Nb49 113.8(5) . . ?
Nb26 O12 K20 99.5(5) . 3_675 ?
Nb21 O13 K5 142.5(5) . . ?
Nb51 O14 Nb4 108.6(4) . . ?
Nb47 O15 Nb33 115.0(5) . . ?
Nb42 O16 Nb59 145.7(5) . . ?
Nb12 O17 Nb66 144.7(6) . . ?
Nb20 O18 Nb44 108.2(4) . . ?
Nb24 O18 Nb20 104.9(4) . . ?
Nb24 O18 Nb44 140.4(5) . . ?
Nb58 O19 Nb53 150.3(5) . . ?
Nb13 O20 Nb28 103.5(4) . . ?
Nb46 O20 Nb13 141.5(5) . . ?
Nb46 O20 Nb28 108.2(5) . . ?
Nb3 O21 Nb16 137.2(5) . . ?
Nb3 O21 Nb34 104.1(5) . . ?
Nb34 O21 Nb16 110.8(5) . . ?
Nb5 O22 Nb11 114.5(5) . . ?
Nb39 O23 Nb21 117.4(5) . . ?
Nb8 O24 K13 109.4(4) . . ?
Nb22 O28 Na5 140.2(6) . . ?
Nb21 O29 Nb49 114.2(5) . . ?
Nb12 O30 Nb11 147.2(6) . . ?
Nb42 O31 Cu3 131.9(6) . . ?
Nb68 O33 Nb2 107.5(4) . . ?
Nb13 O36 Na4 125.5(6) . . ?
Nb9 O37 K13 96.2(4) . . ?
Nb9 O37 Na11 137.0(6) . . ?
Nb9 O37 Na16 140.7(7) . . ?
Na11 O37 K13 83.7(4) . . ?
Na11 O37 Na16 82.3(4) . . ?
Na16 O37 K13 87.0(4) . . ?
Nb9 O38 Nb11 145.8(6) . . ?
Nb3 O39 Nb66 147.6(6) . . ?
Nb9 O40 Nb55 147.1(6) . . ?
Nb13 O41 Nb43 144.8(5) . . ?
Nb13 O41 Na7 101.7(4) . . ?
Nb43 O41 Na7 111.7(4) . . ?
Nb46 O42 Nb65 140.6(6) . . ?
Nb63 O43 Nb72 147.7(6) . . ?
Nb63 O43 K7 96.5(4) . . ?
Nb63 O43 K17 100.4(4) . . ?
Nb72 O43 K7 87.4(3) . . ?
Nb72 O43 K17 109.2(4) . . ?
K17 O43 K7 106.7(3) . . ?
Nb42 O44 Nb33 146.5(6) . . ?
Nb64 O45 K7 118.4(5) . . ?
Nb64 O45 Na5 150.2(6) . 2_645 ?
K7 O45 Na5 88.5(3) . 2_645 ?
Nb24 O46 Nb49 148.0(6) . . ?
Nb52 O47 Nb55 115.0(5) . . ?
Nb40 O48 K6 96.3(4) . . ?
Nb40 O48 Na8 137.3(6) . . ?
Nb40 O48 Na13 134.8(6) . . ?
Na8 O48 K6 95.0(4) . . ?
Na8 O48 Na13 84.1(4) . . ?
Na13 O48 K6 96.5(4) . . ?
Nb3 O49 Nb55 145.7(6) . . ?
Nb37 O50 Nb27 107.5(4) . . ?
Nb18 O51 K18 99.9(4) . . ?
Nb18 O51 K19 101.3(4) . 3_775 ?
K19 O51 K18 100.1(3) 3_775 . ?
Nb15 O52 Nb11 115.0(5) . . ?
Nb8 O53 Nb52 107.9(5) . . ?
Nb9 O53 Nb8 105.1(5) . . ?
Nb9 O53 Nb52 141.0(5) . . ?
Nb44 O55 K14 126.3(6) . . ?
Nb22 O56 Nb29 122.7(5) . . ?
Nb23 O57 K11 114.7(5) . . ?
Nb3 O58 Cu1 130.8(6) . . ?
Nb22 O59 Nb17 107.3(4) . . ?
Nb30 O59 Nb17 105.2(4) . . ?
Nb30 O59 Nb22 141.2(6) . . ?
Nb36 O60 K17 104.5(4) . . ?
Nb63 O60 Nb36 150.9(6) . . ?
Nb63 O60 K17 100.0(4) . . ?
Nb36 O62 K17 104.6(4) . . ?
Nb61 O62 Nb36 152.1(6) . . ?
Nb61 O62 K17 101.6(4) . . ?
Nb35 O63 Nb4 154.4(6) . . ?
Nb2 O64 K6 92.5(3) . . ?
Nb21 O64 Nb2 108.9(4) . . ?
Nb21 O64 K6 115.7(4) . . ?
Nb40 O64 Nb2 102.6(4) . . ?
Nb40 O64 Nb21 138.6(5) . . ?
Nb40 O64 K6 88.5(3) . . ?
Nb17 O65 K10 112.7(4) . 2_655 ?
Nb16 O66 Nb55 115.1(5) . . ?
Nb26 O67 Nb4 153.2(6) . . ?
Nb57 O68 K11 117.7(5) . . ?
Nb57 O68 Na15 145.4(6) . 2_655 ?
K11 O68 Na15 93.2(3) . 2_655 ?
Nb27 O69 Na17 117.8(6) . . ?
Nb5 O70 Nb15 117.1(5) . . ?
Nb5 O70 K16 127.8(4) . . ?
Nb15 O70 K16 110.0(4) . . ?
Nb63 O71 K7 96.0(4) . . ?
Nb70 O72 Nb28 118.2(4) . . ?
Nb50 O73 K2 99.7(4) . . ?
Nb69 O73 Nb50 153.6(5) . . ?
Nb69 O73 K2 105.2(4) . . ?
Nb10 O74 K19 99.1(4) . 3_775 ?
Nb2 O75 K6 103.1(4) . . ?
Nb2 O75 K8 113.1(4) . . ?
Nb2 O75 Na3 134.5(5) . . ?
K6 O75 K8 98.4(3) . . ?
Na3 O75 K6 117.3(4) . . ?
Na3 O75 K8 82.1(3) . . ?
Nb32 O76 Nb6 151.0(5) . . ?
Nb19 O77 Nb36 121.9(5) . . ?
Nb18 O79 K18 103.6(4) . . ?
Nb41 O79 Nb18 152.6(6) . . ?
Nb41 O79 K18 96.9(3) . . ?
Nb5 O81 K9 142.7(6) . . ?
Nb5 O81 K13 106.3(4) . . ?
K9 O81 K13 108.1(4) . . ?
Nb24 O82 Nb33 145.7(6) . . ?
Nb45 O83 Nb54 113.7(5) . . ?
Nb54 O84 K17 111.6(4) . . ?
Nb61 O84 Nb54 144.5(5) . . ?
Nb61 O84 K17 102.8(4) . . ?
Nb61 O85 Na20 128.8(6) . . ?
Nb19 O86 Nb36 85.9(3) . . ?
Nb19 O86 Nb38 123.1(4) . . ?
Nb36 O86 Nb38 85.8(3) . . ?
Nb70 O86 Nb19 111.2(5) . . ?
Nb70 O86 Nb36 139.8(5) . . ?
Nb70 O86 Nb38 111.0(4) . . ?
Nb31 O87 Nb56 102.1(4) . . ?
Nb31 O87 K2 95.3(3) . . ?
Nb31 O87 Na2 131.8(5) . . ?
Nb56 O87 K2 98.6(3) . . ?
Nb56 O87 Na2 124.1(4) . . ?
Na2 O87 K2 91.0(3) . . ?
Nb45 O88 Nb17 106.9(5) . . ?
Nb61 O88 Nb17 105.6(4) . . ?
Nb61 O88 Nb45 137.4(5) . . ?
Nb44 O89 Nb47 116.6(5) . . ?
Nb17 O92 Nb38 107.8(5) . . ?
Nb61 O92 Nb17 106.5(5) . . ?
Nb61 O92 Nb38 140.9(5) . . ?
Nb12 O94 Nb15 139.8(6) . . ?
Nb12 O94 Nb27 102.8(4) . . ?
Nb15 O94 Nb27 109.2(4) . . ?
Nb19 O95 Nb28 106.9(4) . . ?
Nb63 O95 Nb19 141.7(6) . . ?
Nb63 O95 Nb28 105.8(4) . . ?
Nb52 O96 Nb16 117.8(5) . . ?
Nb19 O97 Nb28 106.9(4) . . ?
Nb19 O97 Nb46 142.5(5) . . ?
Nb46 O97 Nb28 107.0(5) . . ?
Nb20 O98 K14 131.3(5) . . ?
Nb20 O98 K15 112.2(5) . 3_675 ?
Nb20 O98 K20 111.6(4) . 3_675 ?
K14 O98 K15 87.2(3) . 3_675 ?
K14 O98 K20 95.4(3) . 3_675 ?
K15 O98 K20 117.6(4) 3_675 3_675 ?
Nb31 O99 Nb53 153.5(5) . . ?
Nb31 O99 K2 104.6(4) . . ?
Nb53 O99 K2 99.6(3) . . ?
Nb34 O100 K7 116.7(5) . . ?
Nb64 O101 Nb66 114.1(4) . . ?
Nb2 O102 K6 82.6(3) . . ?
Nb25 O102 Nb2 106.3(4) . . ?
Nb25 O102 K6 128.5(4) . . ?
Nb40 O102 Nb2 104.9(4) . . ?
Nb40 O102 Nb25 140.7(5) . . ?
Nb40 O102 K6 78.7(3) . . ?
Nb14 O103 Nb51 149.8(5) . . ?
Nb20 O104 K20 100.5(4) . 3_675 ?
Nb26 O104 Nb20 107.7(5) . . ?
Nb26 O104 Nb35 143.1(5) . . ?
Nb26 O104 K20 93.7(3) . 3_675 ?
Nb35 O104 Nb20 108.3(4) . . ?
Nb35 O104 K20 87.7(3) . 3_675 ?
Nb29 O105 Na7 105.7(4) . . ?
Nb30 O105 Nb29 151.7(6) . . ?
Nb30 O105 Na7 99.4(4) . . ?
Nb14 O106 Nb23 103.6(4) . . ?
Nb14 O106 Nb60 101.9(4) . . ?
Nb23 O106 Nb60 95.9(4) . . ?
Nb47 O106 Nb14 140.9(5) . . ?
Nb47 O106 Nb23 105.4(4) . . ?
Nb47 O106 Nb60 100.5(4) . . ?
Nb41 O107 K18 104.2(4) . . ?
Nb57 O108 Nb59 114.3(5) . . ?
Nb7 O109 Nb27 107.5(4) . . ?
Nb31 O109 Nb7 144.0(5) . . ?
Nb31 O109 Nb27 108.2(4) . . ?
Nb58 O110 K16 93.8(4) . . ?
Nb58 O110 Na3 108.0(4) . . ?
Nb58 O110 Na17 104.4(5) . . ?
Na3 O110 K16 95.9(3) . . ?
Na3 O110 Na17 94.9(4) . . ?
Na17 O110 K16 154.8(4) . . ?
Nb40 O111 Nb59 142.8(5) . . ?
Nb43 O112 Nb51 146.9(5) . . ?
Nb28 O113 K10 90.2(3) . . ?
Nb62 O113 Nb28 107.4(4) . . ?
Nb62 O113 K10 91.5(3) . . ?
Nb63 O113 Nb28 105.2(4) . . ?
Nb63 O113 Nb62 136.3(5) . . ?
Nb63 O113 K10 116.7(4) . . ?
Nb67 O114 K2 99.0(3) . . ?
Nb69 O114 Nb67 102.3(4) . . ?
Nb69 O114 K2 93.1(3) . . ?
Nb22 O115 Nb17 106.6(4) . . ?
Nb38 O115 Nb17 106.4(5) . . ?
Nb38 O115 Nb22 144.7(5) . . ?
Nb8 O116 Nb41 108.6(4) . . ?
Nb10 O116 Nb8 109.2(4) . . ?
Nb10 O116 Nb41 142.1(5) . . ?
Nb28 O117 K10 112.0(4) . . ?
Nb28 O117 Na15 134.9(5) . . ?
K10 O117 Na15 87.3(3) . . ?
Nb60 O118 Nb23 107.5(4) . . ?
Nb30 O119 Nb71 147.4(5) . . ?
Nb30 O119 K11 96.4(4) . . ?
Nb30 O119 Na7 101.2(4) . . ?
Nb71 O119 K11 88.9(3) . . ?
Nb71 O119 Na7 108.1(4) . . ?
Na7 O119 K11 106.4(4) . . ?
Nb42 O120 Nb23 103.2(5) . . ?
Nb42 O120 Nb47 137.3(5) . . ?
Nb47 O120 Nb23 110.9(4) . . ?
Nb1 O121 Na3 125.1(5) . . ?
Nb1 O121 Na17 96.9(5) . . ?
Na17 O121 Na3 96.1(4) . . ?
Nb25 O122 K8 119.2(4) . . ?
Nb19 O123 Na15 138.7(5) . . ?
Nb45 O124 K10 107.0(4) . 2_655 ?
Nb45 O124 Na15 118.1(5) . 2_655 ?
Na15 O124 K10 87.9(3) 2_655 2_655 ?
Nb18 O125 K8 144.4(4) . . ?
Nb53 O125 Nb18 113.0(4) . . ?
Nb53 O125 K8 101.4(4) . . ?
Nb1 O126 Nb50 153.5(5) . . ?
Nb1 O126 Na17 95.5(4) . . ?
Nb50 O126 Na17 105.9(5) . . ?
Nb25 O127 Nb59 116.4(4) . . ?
Nb50 O128 Nb31 145.0(5) . . ?
Nb37 O129 Nb8 108.8(4) . . ?
Nb48 O129 Nb8 109.0(4) . . ?
Nb48 O129 Nb37 126.3(5) . . ?
Nb40 O130 Nb49 147.3(6) . . ?
Nb13 O131 Nb28 104.6(4) . . ?
Nb13 O131 Nb62 138.3(5) . . ?
Nb62 O131 Nb28 107.3(4) . . ?
Nb20 O132 Nb39 107.6(4) . . ?
Nb20 O132 K15 95.4(3) . 3_675 ?
Nb24 O132 Nb20 103.7(4) . . ?
Nb24 O132 Nb39 138.7(5) . . ?
Nb24 O132 K15 113.9(4) . 3_675 ?
Nb39 O132 K15 89.3(3) . 3_675 ?
Nb54 O133 K2 113.5(4) . . ?
Nb71 O133 Nb54 114.9(5) . . ?
Nb71 O133 K2 112.2(4) . . ?
Nb22 O134 Nb29 86.2(3) . . ?
Nb22 O134 Nb46 123.6(4) . . ?
Nb29 O134 Nb46 85.5(3) . . ?
Nb70 O134 Nb22 112.9(5) . . ?
Nb70 O134 Nb29 138.4(5) . . ?
Nb70 O134 Nb46 109.8(4) . . ?
Nb48 O135 Nb34 106.4(4) . . ?
Nb35 O136 K5 141.6(5) . 3_675 ?
Nb35 O136 K20 103.6(4) . 3_675 ?
Nb35 O136 Na18 112.8(5) . 3_675 ?
K20 O136 K5 105.4(4) 3_675 3_675 ?
Na18 O136 K5 84.1(4) 3_675 3_675 ?
Na18 O136 K20 103.5(4) 3_675 3_675 ?
Nb32 O137 Nb10 92.8(3) . . ?
Nb48 O137 Nb10 111.2(4) . . ?
Nb48 O137 Nb32 107.6(4) . . ?
Nb48 O137 Cu6 112.1(4) . . ?
Cu6 O137 Nb10 114.3(4) . . ?
Cu6 O137 Nb32 117.3(4) . . ?
Nb46 O138 Nb29 123.9(5) . . ?
Nb3 O139 Nb34 102.2(4) . . ?
Nb3 O139 Nb64 140.0(5) . . ?
Nb64 O139 Nb34 106.6(4) . . ?
Nb14 O140 Nb26 115.0(5) . . ?
Nb38 O141 Nb36 125.0(5) . . ?
Nb10 O142 Nb18 152.2(6) . . ?
Nb10 O142 K19 100.1(4) . 3_775 ?
Nb18 O142 K19 97.7(4) . 3_775 ?
Nb54 O143 Nb6 145.5(5) . . ?
Nb37 O144 Nb41 110.4(4) . . ?
Nb37 O144 Nb58 108.4(4) . . ?
Nb37 O144 Cu6 111.7(4) . . ?
Nb58 O144 Nb41 92.7(3) . . ?
Cu6 O144 Nb41 114.0(4) . . ?
Cu6 O144 Nb58 118.2(4) . . ?
Nb7 O145 Nb66 115.3(5) . . ?
Nb5 O146 K13 95.1(4) . . ?
Nb8 O146 Nb5 108.6(5) . . ?
Nb8 O146 K13 94.7(4) . . ?
Nb9 O146 Nb5 139.9(5) . . ?
Nb9 O146 Nb8 105.9(5) . . ?
Nb9 O146 K13 101.8(4) . . ?
Nb38 O147 Nb65 139.9(5) . . ?
Nb32 O148 Nb10 116.3(5) . . ?
Nb27 O149 Nb31 108.0(4) . . ?
Nb27 O149 Nb58 111.7(4) . . ?
Nb31 O149 Nb58 138.5(4) . . ?
Nb7 O150 Nb64 115.3(5) . . ?
Nb57 O151 Nb25 93.8(3) . . ?
Nb57 O151 Nb59 93.2(3) . . ?
Nb59 O151 Nb25 92.9(3) . . ?
Nb67 O152 K11 120.4(4) . . ?
Nb71 O152 Nb67 144.9(5) . . ?
Nb71 O152 K11 94.6(3) . . ?
Nb50 O153 K2 103.9(4) . . ?
Nb50 O153 Na2 124.5(4) . . ?
Nb51 O153 Nb50 105.6(4) . . ?
Nb51 O153 K2 111.2(4) . . ?
Nb51 O153 Na2 117.7(4) . . ?
K2 O153 Na2 91.7(3) . . ?
Nb30 O154 K11 97.5(4) . . ?
Nb14 O155 Nb26 92.8(3) . . ?
Nb60 O155 Nb14 108.6(4) . . ?
Nb60 O155 Nb26 111.8(4) . . ?
Nb60 O155 Cu5 111.2(5) . . ?
Cu5 O155 Nb14 116.5(4) . . ?
Cu5 O155 Nb26 114.7(4) . . ?
Nb39 O156 Nb21 92.4(3) . . ?
Nb39 O156 Nb49 91.6(3) . . ?
Nb49 O156 Nb21 90.9(3) . . ?
Nb68 O156 Nb21 102.6(4) . . ?
Nb68 O156 Nb39 107.6(4) . . ?
Nb68 O156 Nb49 155.8(5) . . ?
Nb13 O157 Nb29 152.7(6) . . ?
Nb13 O157 Na7 100.0(4) . . ?
Nb29 O157 Na7 105.0(4) . . ?
Nb62 O158 Nb43 114.0(5) . . ?
Nb23 O159 Nb14 109.9(4) . . ?
Nb67 O159 Nb14 139.9(5) . . ?
Nb67 O159 Nb23 108.5(4) . . ?
Nb19 O160 Nb65 138.8(5) . . ?
Nb23 O161 Nb42 104.0(5) . . ?
Nb23 O161 Nb57 106.9(4) . . ?
Nb42 O161 Nb57 138.2(5) . . ?
Nb60 O162 Nb20 109.0(4) . . ?
Nb68 O162 Nb20 109.2(4) . . ?
Nb68 O162 Nb60 126.3(5) . . ?
Nb1 O163 Nb35 91.8(3) . . ?
Nb68 O163 Nb1 107.4(4) . . ?
Nb68 O163 Nb35 111.8(4) . . ?
Nb68 O163 Cu5 112.5(4) . . ?
Cu5 O163 Nb1 117.0(4) . . ?
Cu5 O163 Nb35 114.6(4) . . ?
Nb6 O164 Nb18 108.4(4) . . ?
Nb6 O164 Na10 108.9(4) . 3_775 ?
Nb18 O164 Na10 118.9(5) . 3_775 ?
Nb16 O165 Nb32 141.8(5) . . ?
Nb16 O165 Nb34 105.6(4) . . ?
Nb16 O165 Nb48 100.6(4) . . ?
Nb32 O165 Nb34 102.8(4) . . ?
Nb32 O165 Nb48 101.6(4) . . ?
Nb34 O165 Nb48 95.5(3) . . ?
Nb20 O166 Nb60 99.5(4) . . ?
Nb26 O166 Nb20 103.6(4) . . ?
Nb26 O166 Nb60 100.7(4) . . ?
Nb44 O166 Nb20 106.7(4) . . ?
Nb44 O166 Nb26 140.8(5) . . ?
Nb44 O166 Nb60 98.1(4) . . ?
Nb43 O167 Nb72 113.5(4) . . ?
Nb43 O167 K2 116.4(4) . . ?
Nb43 O167 Na2 109.0(4) . . ?
Nb72 O167 K2 111.6(4) . . ?
Nb72 O167 Na2 106.5(4) . . ?
K2 O167 Na2 98.2(3) . . ?
Nb45 O168 Nb71 114.0(4) . . ?
Nb45 O168 K11 134.1(4) . . ?
Nb71 O168 K11 89.8(3) . . ?
Nb54 O169 Nb45 91.5(3) . . ?
Nb71 O169 Nb45 93.2(3) . . ?
Nb71 O169 Nb54 100.1(3) . . ?
Nb8 O170 Nb10 103.4(4) . . ?
Nb8 O170 Nb48 101.5(4) . . ?
Nb10 O170 Nb48 100.9(4) . . ?
Nb52 O170 Nb8 106.8(4) . . ?
Nb52 O170 Nb10 139.0(5) . . ?
Nb52 O170 Nb48 99.6(4) . . ?
Nb70 O171 Nb17 120.1(4) . . ?
Nb22 O172 Nb65 139.0(5) . . ?
Nb1 O173 Nb2 111.3(4) . . ?
Nb69 O173 Nb1 140.5(4) . . ?
Nb69 O173 Nb2 107.3(4) . . ?
Nb43 O174 Nb62 91.6(3) . . ?
Nb72 O174 Nb43 100.3(3) . . ?
Nb72 O174 Nb62 93.0(3) . . ?
Nb1 O175 Nb35 115.3(5) . . ?
Nb7C O176 K14 103.4(3) . 3_675 ?
Nb7C O176 K15 103.2(4) . . ?
Nb8C O176 Nb7C 150.0(5) . . ?
Nb8C O176 K14 103.1(4) . 3_675 ?
Nb8C O176 K15 94.4(3) . . ?
K15 O176 K14 81.6(2) . 3_675 ?
Nb1B O177 Nb5C 109.3(4) . . ?
Nb7E O177 Nb1B 108.5(4) . . ?
Nb7E O177 Nb5C 140.7(5) . . ?
Nb9E O178 Nb3E 171.2(6) . . ?
Nb7B O179 Nb78 91.3(3) . . ?
Nb7B O179 Nb79 93.0(3) . . ?
Nb9D O179 Nb7B 107.2(4) . . ?
Nb9D O179 Nb78 155.1(5) . . ?
Nb9D O179 Nb79 103.6(4) . . ?
Nb79 O179 Nb78 91.6(3) . . ?
Nb4C O180 Nb8B 107.5(4) . . ?
Nb92 O181 K18 93.9(4) . . ?
Nb92 O181 Na9 106.0(5) . . ?
Na9 O181 K18 154.3(4) . . ?
Nb3D O182 Nb6D 149.9(5) . . ?
Nb3D O182 K1 106.8(4) . . ?
Nb6D O182 K1 98.5(3) . . ?
Nb3D O183 Nb3A 140.5(5) . . ?
Nb3D O183 Nb8B 107.4(4) . . ?
Nb3A O183 Nb8B 110.0(4) . . ?
Nb1B O184 Nb9B 106.5(4) . . ?
Nb2D O184 Nb1B 103.0(4) . . ?
Nb2D O184 Nb9B 139.0(5) . . ?
Nb8E O185 Nb7D 91.5(3) . . ?
Nb8E O185 Nb9E 100.4(3) . . ?
Nb9E O185 Nb7D 93.0(3) . . ?
Nb6E O186 Nb8E 171.2(6) . . ?
Nb5E O187 Nb6E 113.2(4) . . ?
Nb5E O187 K3 131.6(4) . . ?
Nb6E O187 K3 93.1(4) . . ?
Nb7E O188 Nb8D 101.3(4) . . ?
Nb7E O188 Cu7 115.1(4) . . ?
Cu7 O188 Nb8D 120.4(4) . . ?
Nb32 O189 Nb34 110.5(4) . . ?
Nb56 O189 Nb32 140.8(5) . . ?
Nb56 O189 Nb34 107.0(4) . . ?
Nb87 O194 Nb74 116.5(5) . . ?
Nb83 O195 Na10 129.7(6) . . ?
Nb83 O195 Na20 138.4(7) . 3_775 ?
Na20 O195 Na10 87.8(5) 3_775 . ?
Nb74 O196 Nb81 114.9(5) . . ?
Nb77 O197 Nb73 116.3(6) . . ?
Nb1A O198 K19 135.9(6) . . ?
Nb96 O199 Nb4A 140.1(6) . . ?
Nb76 O200 Nb81 147.6(6) . . ?
Nb75 O203 Nb77 109.1(5) . . ?
Nb76 O203 Nb75 104.5(5) . . ?
Nb76 O203 Nb77 138.8(5) . . ?
Nb80 O205 Nb2A 102.2(4) . . ?
Nb80 O205 Nb88 139.6(5) . . ?
Nb88 O205 Nb2A 109.1(4) . . ?
Nb86 O206 Nb8B 111.0(5) . . ?
Nb89 O206 Nb8B 102.7(5) . . ?
Nb89 O206 Nb86 137.7(6) . . ?
Nb91 O207 K4 95.7(4) . . ?
Nb87 O208 Nb81 114.3(5) . . ?
Nb74 O211 K19 128.3(6) . . ?
Nb6C O212 K5 121.7(4) . . ?
Nb6C O212 K6 106.6(4) . . ?
K6 O212 K5 115.0(3) . . ?
Nb6B O213 Nb3C 116.0(5) . . ?
Nb74 O215 Nb75 108.6(5) . . ?
Nb76 O215 Nb74 140.5(6) . . ?
Nb76 O215 Nb75 103.8(5) . . ?
Nb75 O216 K19 121.3(6) . . ?
Nb75 O216 Na10 135.4(6) . . ?
Na10 O216 K19 87.3(4) . . ?
Nb80 O218 Nb3C 144.2(6) . . ?
Nb9E O219 K4 87.4(3) . . ?
Nb9E O219 Na6 110.2(4) . . ?
Nb91 O219 Nb9E 146.5(6) . . ?
Nb91 O219 K4 95.2(4) . . ?
Nb91 O219 Na6 101.2(4) . . ?
Na6 O219 K4 106.0(4) . . ?
Nb2C O220 K9 118.1(4) . . ?
Nb5C O221 Nb8C 116.8(5) . . ?
Nb5C O221 K14 94.2(3) . 3_675 ?
Nb5C O221 K20 129.6(4) . . ?
Nb8C O221 K14 97.5(3) . 3_675 ?
Nb8C O221 K20 110.8(4) . . ?
K20 O221 K14 95.1(3) . 3_675 ?
Nb3E O224 Nb6D 145.8(5) . . ?
Nb98 O225 K6 104.7(5) . . ?
Nb98 O225 K8 144.6(6) . . ?
K8 O225 K6 107.9(4) . . ?
Nb5D O226 K6 95.0(4) . . ?
Nb5D O226 Na8 134.3(5) . . ?
Nb5D O226 Na13 142.1(6) . . ?
Na8 O226 K6 85.5(3) . . ?
Na8 O226 Na13 83.5(4) . . ?
Na13 O226 K6 88.4(3) . . ?
Nb7C O227 K15 99.9(4) . . ?
Nb7C O227 K16 100.6(4) . . ?
K16 O227 K15 94.4(3) . . ?
Nb89 O229 Nb9A 147.1(5) . . ?
Nb8A O230 K12 113.5(5) . . ?
Nb5D O231 Nb1C 144.8(5) . . ?
Nb7A O232 K12 113.4(4) . 2_644 ?
Nb7A O232 Na12 137.3(5) . 2_644 ?
K12 O232 Na12 86.9(3) 2_644 2_644 ?
Nb6A O233 Nb1A 111.0(4) . . ?
Nb6A O233 Nb90 107.9(4) . . ?
Nb6A O233 Cu8 111.7(5) . . ?
Nb90 O233 Nb1A 93.5(3) . . ?
Cu8 O233 Nb1A 113.1(5) . . ?
Cu8 O233 Nb90 118.3(5) . . ?
Nb5A O234 K9 112.0(4) . . ?
Nb5A O234 K13 105.0(4) . . ?
K13 O234 K9 98.3(3) . . ?
Nb1A O235 Nb97 152.9(5) . . ?
Nb92 O236 Nb4E 149.9(5) . . ?
Nb85 O237 Nb7A 107.7(4) . . ?
Nb85 O237 Nb96 144.2(5) . . ?
Nb96 O237 Nb7A 105.1(4) . . ?
Nb1D O238 Nb97 112.1(4) . . ?
Nb6D O239 Nb97 109.6(4) . . ?
Nb77 O240 Nb86 116.2(6) . . ?
Nb99 O241 Nb9A 143.6(6) . . ?
Nb98 O242 Nb1C 116.5(5) . . ?
Nb1A O243 Nb6A 100.3(3) . . ?
Nb1A O243 Nb75 103.8(4) . . ?
Nb74 O243 Nb1A 141.4(5) . . ?
Nb74 O243 Nb6A 98.1(4) . . ?
Nb74 O243 Nb75 106.1(4) . . ?
Nb75 O243 Nb6A 99.9(4) . . ?
Nb3B O244 Nb8A 105.9(5) . . ?
Nb95 O244 Nb3B 143.6(5) . . ?
Nb95 O244 Nb8A 107.3(4) . . ?
Nb89 O245 Nb73 146.9(6) . . ?
Nb4B O246 Nb3B 141.9(5) . . ?
Nb4B O246 Nb8A 106.2(4) . . ?
Nb8A O246 Nb3B 107.1(4) . . ?
Nb99 O247 Nb81 148.3(6) . . ?
Nb2D O248 Nb1B 103.2(4) . . ?
Nb2D O248 Nb79 137.0(5) . . ?
Nb79 O248 Nb1B 111.7(4) . . ?
Nb89 O249 Cu2 131.4(5) . . ?
Nb7B O251 K5 131.2(5) . . ?
Nb7B O251 Na18 133.3(6) . . ?
Na18 O251 K5 87.3(4) . . ?
Nb3B O253 Nb93 124.5(5) . . ?
Nb88 O255 Nb1C 114.1(5) . . ?
Nb2C O256 K13 129.0(4) . . ?
Nb5A O256 Nb2C 106.0(4) . . ?
Nb5A O256 K13 82.8(3) . . ?
Nb99 O256 Nb2C 139.8(5) . . ?
Nb99 O256 Nb5A 105.8(4) . . ?
Nb99 O256 K13 78.9(3) . . ?
Nb95 O257 Na1 137.8(6) . . ?
Nb8C O258 K5 144.6(5) . . ?
Nb8C O258 K15 104.8(4) . . ?
Nb8C O258 K20 93.2(4) . . ?
K5 O258 K15 103.2(4) . . ?
K5 O258 K20 95.3(3) . . ?
K15 O258 K20 113.0(3) . . ?
Nb7C O259 K16 101.5(4) . . ?
Nb84 O259 Nb7C 154.2(6) . . ?
Nb84 O259 K16 97.9(4) . . ?
Nb94 O260 Nb82 152.2(6) . . ?
Nb86 O261 Nb73 115.9(5) . . ?
Nb99 O262 K13 97.5(4) . . ?
Nb99 O262 Na11 139.2(6) . . ?
Nb99 O262 Na16 135.8(6) . . ?
Na11 O262 K13 92.4(4) . . ?
Na11 O262 Na16 81.7(5) . . ?
Na16 O262 K13 95.9(4) . . ?
Nb83 O263 Nb3A 116.8(5) . . ?
Nb2D O264 Nb78 144.2(6) . . ?
Nb2E O265 Nb8A 118.8(5) . . ?
Nb4E O266 Nb5B 143.3(5) . . ?
Nb4E O266 K9 96.9(4) . . ?
Nb5B O266 K9 119.5(4) . . ?
Nb4D O267 Nb2A 106.4(4) . . ?
Nb5D O268 Nb78 146.7(5) . . ?
Nb3A O269 Nb4C 102.7(4) . . ?
Nb3A O269 Nb8B 103.3(4) . . ?
Nb8B O269 Nb4C 95.7(4) . . ?
Nb86 O269 Nb3A 141.5(5) . . ?
Nb86 O269 Nb4C 100.2(4) . . ?
Nb86 O269 Nb8B 104.8(4) . . ?
Nb1A O270 Nb75 108.8(4) . . ?
Nb83 O270 Nb1A 141.8(5) . . ?
Nb83 O270 Nb75 109.2(5) . . ?
Nb5E O271 K12 107.3(5) . . ?
Nb5E O271 Na12 119.4(5) . . ?
Na12 O271 K12 89.5(4) . . ?
Nb96 O272 Nb82 124.7(5) . . ?
Nb90 O273 Na9 100.2(5) . . ?
Nb2A O275 Na9 118.0(5) . . ?
Nb94 O276 K3 96.7(4) . . ?
Nb1E O277 Nb7C 109.1(4) . . ?
Nb1E O277 K14 102.0(4) . 3_675 ?
Nb7C O277 K14 106.0(4) . 3_675 ?
Nb6A O278 Nb5A 107.4(5) . . ?
Nb3B O279 Nb4A 141.0(5) . . ?
Nb4C O280 Nb75 108.4(4) . . ?
Nb6A O280 Nb4C 126.0(5) . . ?
Nb6A O280 Nb75 108.8(4) . . ?
Nb76 O281 Nb73 146.9(7) . . ?
Nb9C O282 Nb82 152.4(6) . . ?
Nb9B O283 Nb6B 115.1(5) . . ?
Nb5E O284 K12 92.7(3) . . ?
Nb8A O284 Nb5E 107.5(4) . . ?
Nb8A O284 K12 91.2(3) . . ?
Nb94 O284 Nb5E 136.0(5) . . ?
Nb94 O284 Nb8A 104.8(4) . . ?
Nb94 O284 K12 115.9(3) . . ?
Nb3A O285 Nb83 93.7(3) . . ?
Nb4C O285 Nb3A 108.6(4) . . ?
Nb4C O285 Nb83 112.0(4) . . ?
Nb4C O285 Cu8 110.8(4) . . ?
Cu8 O285 Nb3A 116.1(4) . . ?
Cu8 O285 Nb83 114.5(4) . . ?
Nb2B O287 K4 119.5(5) . . ?
Nb2B O287 Na1 145.4(5) . 2_644 ?
K4 O287 Na1 91.9(3) . 2_644 ?
Nb8E O288 Nb9C 142.8(5) . . ?
Nb8E O288 Na14 110.4(4) . . ?
Nb9C O288 Na14 106.3(4) . . ?
Nb84 O289 K16 102.5(4) . . ?
Nb2B O290 Nb9A 113.7(4) . . ?
Nb4C O291 Nb73 154.1(6) . . ?
Nb4C O291 Nb77 108.9(5) . . ?
Nb4C O291 Nb86 103.6(4) . . ?
Nb77 O291 Nb73 91.1(4) . . ?
Nb77 O291 Nb86 93.6(4) . . ?
Nb86 O291 Nb73 91.1(4) . . ?
Nb88 O292 K18 110.6(4) . . ?
Nb98 O292 Nb88 115.6(5) . . ?
Nb98 O292 K18 128.2(5) . . ?
Nb2D O293 Cu4 132.9(6) . . ?
Nb8C O294 Nb6C 108.8(4) . . ?
Nb8C O294 Nb84 142.3(5) . . ?
Nb84 O294 Nb6C 108.8(4) . . ?
Nb91 O296 Nb93 151.5(6) . . ?
Nb91 O296 Na6 99.1(4) . . ?
Nb93 O296 Na6 104.3(4) . . ?
Nb2E O298 Nb3B 110.6(4) . . ?
Nb2E O298 Nb85 111.5(4) . . ?
Nb2E O298 Nb93 137.9(4) . . ?
Nb85 O298 Nb3B 124.6(4) . . ?
Nb85 O298 Nb93 86.3(3) . . ?
Nb93 O298 Nb3B 85.9(3) . . ?
Nb2C O299 Nb5A 106.0(4) . . ?
Nb2C O299 K9 86.3(3) . . ?
Nb5B O299 Nb2C 146.9(5) . . ?
Nb5B O299 Nb5A 106.5(4) . . ?
Nb5B O299 K9 99.6(3) . . ?
Nb5A O299 K9 89.7(3) . . ?
Nb5B O300 Nb5A 108.2(4) . . ?
Nb5B O300 Nb90 139.6(4) . . ?
Nb90 O300 Nb5A 111.6(4) . . ?
Nb6A O301 Nb74 108.4(4) . . ?
Nb6A O301 Nb81 154.0(5) . . ?
Nb6A O301 Nb87 104.5(4) . . ?
Nb74 O301 Nb81 91.3(3) . . ?
Nb74 O301 Nb87 93.7(3) . . ?
Nb87 O301 Nb81 90.7(4) . . ?
Nb2C O302 Nb9A 92.4(3) . . ?
Nb2B O302 Nb2C 93.5(4) . . ?
Nb2B O302 Nb9A 92.6(3) . . ?
Nb90 O303 Nb1A 115.5(5) . . ?
Nb75 O304 Nb4C 99.6(4) . . ?
Nb75 O304 Nb83 104.2(4) . . ?
Nb77 O304 Nb4C 98.5(4) . . ?
Nb77 O304 Nb75 107.0(5) . . ?
Nb77 O304 Nb83 140.2(6) . . ?
Nb83 O304 Nb4C 100.1(4) . . ?
Nb5E O305 Nb3E 114.3(5) . . ?
Nb2E O306 Nb82 139.8(5) . . ?
Nb2E O306 Nb95 111.9(5) . . ?
Nb2E O306 Nb96 111.0(4) . . ?
Nb82 O306 Nb96 85.1(3) . . ?
Nb95 O306 Nb82 85.8(3) . . ?
Nb95 O306 Nb96 122.8(4) . . ?
Nb9D O307 Nb1B 106.4(4) . . ?
Nb6E O308 K3 87.8(3) . . ?
Nb6E O308 Na14 106.8(4) . . ?
Nb94 O308 Nb6E 145.8(6) . . ?
Nb94 O308 K3 95.2(4) . . ?
Nb94 O308 Na14 105.1(4) . . ?
Na14 O308 K3 106.0(3) . . ?
Nb2C O309 Nb9A 115.9(5) . . ?
Nb95 O310 Nb4A 139.4(5) . . ?
Nb83 O311 Nb97 155.1(6) . . ?
Nb3D O312 K1 98.6(3) . . ?
Nb3D O312 Na19 131.3(5) . . ?
Nb5B O312 Nb3D 102.3(4) . . ?
Nb5B O312 K1 93.2(3) . . ?
Nb5B O312 Na19 126.1(5) . . ?
Na19 O312 K1 85.4(4) . . ?
Nb3E O313 Nb6E 114.8(4) . . ?
Nb3E O313 K1 116.8(4) . . ?
Nb6E O313 K1 109.7(4) . . ?
Nb8B O314 K4 116.5(5) . . ?
Nb6B O315 Nb3C 93.6(4) . . ?
Nb9B O315 Nb3C 93.5(3) . . ?
Nb9B O315 Nb6B 94.4(4) . . ?
Nb1B O316 K3 85.8(3) . . ?
Nb7E O316 Nb1B 106.7(4) . . ?
Nb7E O316 K3 101.0(3) . . ?
Nb9B O316 Nb1B 108.8(4) . . ?
Nb9B O316 Nb7E 144.1(5) . . ?
Nb9B O316 K3 86.9(3) . . ?
Nb84 O318 Nb92 116.0(4) . . ?
Nb84 O318 K18 130.1(4) . . ?
Nb92 O318 K18 110.4(4) . . ?
Nb85 O319 Nb7A 106.8(4) . . ?
Nb91 O319 Nb7A 105.5(4) . . ?
Nb91 O319 Nb85 141.9(5) . . ?
Nb94 O320 Nb8A 105.7(4) . . ?
Nb94 O320 Nb95 140.9(5) . . ?
Nb95 O320 Nb8A 108.2(4) . . ?
Nb7D O321 Nb7A 107.4(4) . . ?
Nb7D O321 K12 92.4(3) . 2_644 ?
Nb7A O321 K12 91.0(3) . 2_644 ?
Nb91 O321 Nb7D 135.8(5) . . ?
Nb91 O321 Nb7A 104.7(4) . . ?
Nb91 O321 K12 116.7(4) . 2_644 ?
Nb5A O322 Nb6A 95.9(3) . . ?
Nb87 O322 Nb5A 104.9(4) . . ?
Nb87 O322 Nb6A 101.6(4) . . ?
Nb87 O322 Nb90 141.1(5) . . ?
Nb90 O322 Nb5A 102.8(4) . . ?
Nb90 O322 Nb6A 102.1(4) . . ?
Nb5D O323 Nb6C 104.6(4) . . ?
Nb5D O323 Nb7B 141.9(5) . . ?
Nb7B O323 Nb6C 107.1(4) . . ?
Nb80 O324 Nb1C 147.2(6) . . ?
Nb79 O325 Nb78 115.5(5) . . ?
Nb85 O326 Na12 138.3(5) . 2_644 ?
Nb3E O327 Na6 111.6(4) . . ?
Nb4B O327 Nb3E 143.7(5) . . ?
Nb4B O327 Na6 102.5(4) . . ?
Nb4E O328 K1 99.2(4) . . ?
Nb8D O328 Nb4E 155.1(6) . . ?
Nb8D O328 K1 102.9(4) . . ?
Nb2E O329 Nb7A 119.5(4) . . ?
Nb7B O330 Nb79 115.5(4) . . ?
Nb7B O330 K20 110.2(4) . . ?
Nb79 O330 K20 126.0(4) . . ?
Nb6C O331 Nb8C 102.4(4) . . ?
Nb6C O331 Nb9D 100.1(4) . . ?
Nb7B O331 Nb6C 105.8(4) . . ?
Nb7B O331 Nb8C 141.0(5) . . ?
Nb7B O331 Nb9D 99.8(3) . . ?
Nb8C O331 Nb9D 101.1(4) . . ?
Nb8E O332 Nb1E 147.2(6) . . ?
Nb6E O333 Nb7E 146.0(5) . . ?
Nb6E O333 K3 93.6(3) . . ?
Nb7E O333 K3 120.2(4) . . ?
Nb7B O334 Nb78 114.9(5) . . ?
Nb85 O335 Nb93 122.1(5) . . ?
Nb8E O336 K1 114.3(4) . . ?
Nb8E O336 Na19 107.4(5) . . ?
Nb9E O336 Nb8E 113.2(4) . . ?
Nb9E O336 K1 113.9(4) . . ?
Nb9E O336 Na19 113.6(5) . . ?
Na19 O336 K1 92.6(5) . . ?
Nb1E O337 K14 101.8(4) . 3_675 ?
Nb5C O337 Nb1E 150.8(5) . . ?
Nb5C O337 K14 103.1(4) . 3_675 ?
Nb1D O338 K1 98.7(4) . . ?
Nb5B O338 Nb1D 153.3(6) . . ?
Nb5B O338 K1 105.3(4) . . ?
Nb7D O339 K12 107.7(4) . 2_644 ?
Nb7D O339 Na1 117.2(4) . 2_644 ?
Na1 O339 K12 89.2(3) 2_644 2_644 ?
Nb4E O342 Nb7C 113.4(4) . . ?
Nb4E O342 K9 101.0(4) . . ?
Nb7C O342 K9 143.1(4) . . ?
Nb8D O343 Nb2A 107.1(4) . . ?
Nb8D O343 Nb92 139.7(5) . . ?
Nb92 O343 Nb2A 110.4(4) . . ?
Nb4B O344 Nb5E 136.6(5) . . ?
Nb4B O344 Nb8A 106.0(4) . . ?
Nb5E O344 Nb8A 107.3(5) . . ?
Nb2B O345 Nb8B 108.1(4) . . ?
Nb2B O345 K4 86.2(3) . . ?
Nb3D O345 Nb2B 144.4(5) . . ?
Nb3D O345 Nb8B 107.2(4) . . ?
Nb3D O345 K4 99.7(3) . . ?
Nb8B O345 K4 87.2(3) . . ?
Nb1D O346 Na9 107.6(4) . . ?
Nb90 O346 Nb1D 151.9(5) . . ?
Nb90 O346 Na9 95.3(4) . . ?
Nb9B O347 K3 117.6(5) . . ?
Nb9B O347 Na12 152.1(5) . . ?
K3 O347 Na12 88.2(3) . . ?
Nb1B O348 Nb9D 94.2(3) . . ?
Nb5C O348 Nb1B 102.6(4) . . ?
Nb5C O348 Nb9D 102.3(4) . . ?
Nb79 O348 Nb1B 105.2(4) . . ?
Nb79 O348 Nb5C 142.4(5) . . ?
Nb79 O348 Nb9D 100.4(4) . . ?
Nb7E O349 K1 98.1(3) . . ?
Nb8D O349 Nb7E 102.3(4) . . ?
Nb8D O349 K1 96.1(3) . . ?
Nb95 O350 Nb82 122.7(5) . . ?
Nb5D O351 Nb6C 105.3(4) . . ?
Nb5D O351 Nb98 140.1(5) . . ?
Nb5D O351 K6 101.0(3) . . ?
Nb6C O351 Nb98 108.2(4) . . ?
Nb6C O351 K6 94.1(3) . . ?
Nb98 O351 K6 97.6(3) . . ?
Nb3A O352 Nb6D 151.3(6) . . ?
Nb3E O353 Nb5E 91.6(3) . . ?
Nb6E O353 Nb3E 99.9(4) . . ?
Nb6E O353 Nb5E 93.3(3) . . ?
Nb2A O354 Nb6B 107.4(4) . . ?
Nb80 O354 Nb2A 105.1(4) . . ?
Nb80 O354 Nb6B 138.9(5) . . ?
Nb6B O355 Nb2A 106.8(4) . . ?
Nb8D O355 Nb2A 108.1(4) . . ?
Nb8D O355 Nb6B 144.6(5) . . ?
Nb7D O356 Nb9E 113.5(4) . . ?
Nb7D O356 K4 135.3(4) . . ?
Nb9E O356 K4 90.3(3) . . ?
Nb5A O357 K13 92.8(3) . . ?
Nb87 O357 Nb5A 109.2(4) . . ?
Nb87 O357 K13 114.1(4) . . ?
Nb99 O357 Nb5A 103.1(4) . . ?
Nb99 O357 Nb87 138.5(5) . . ?
Nb99 O357 K13 89.0(3) . . ?
Nb2C O358 Nb2B 114.9(4) . . ?
Nb1E O359 Nb4E 97.5(3) . . ?
Nb1E O359 Nb7C 96.5(3) . . ?
Nb1E O359 Cu7 120.1(4) . . ?
Nb4E O359 Nb7C 95.2(3) . . ?
Cu7 O359 Nb4E 120.7(4) . . ?
Cu7 O359 Nb7C 121.0(4) . . ?
Nb54 O360 K17 93.2(3) . . ?
Nb72 O360 Nb54 171.1(6) . . ?
Nb72 O360 K17 95.1(3) . . ?
Nb17 O361 K10 91.3(3) . 2_655 ?
Nb30 O361 Nb17 104.2(4) . . ?
Nb30 O361 Nb45 137.3(4) . . ?
Nb30 O361 K10 115.1(4) . 2_655 ?
Nb45 O361 Nb17 107.1(4) . . ?
Nb45 O361 K10 92.6(3) . 2_655 ?
Nb20 O362 Nb68 100.7(4) . . ?
Nb35 O362 Nb20 104.4(4) . . ?
Nb35 O362 Nb68 100.8(4) . . ?
Nb39 O362 Nb20 106.9(4) . . ?
Nb39 O362 Nb35 139.0(5) . . ?
Nb39 O362 Nb68 98.7(4) . . ?
Nb1 O363 Nb2 103.0(4) . . ?
Nb1 O363 Nb68 102.6(4) . . ?
Nb21 O363 Nb1 139.8(4) . . ?
Nb21 O363 Nb2 105.3(4) . . ?
Nb21 O363 Nb68 102.0(4) . . ?
Nb68 O363 Nb2 96.2(3) . . ?
Nb6 O364 Nb18 96.3(4) . . ?
Nb6 O364 Nb53 97.6(4) . . ?
Nb53 O364 Nb18 95.3(3) . . ?
Cu6 O364 Nb6 122.0(4) . . ?
Cu6 O364 Nb18 118.6(4) . . ?
Cu6 O364 Nb53 121.0(4) . . ?
Nb5 O365 Nb8 105.8(4) . . ?
Nb5 O365 Nb37 99.3(3) . . ?
Nb5 O365 Nb41 139.4(5) . . ?
Nb8 O365 Nb37 100.6(4) . . ?
Nb41 O365 Nb8 103.7(4) . . ?
Nb41 O365 Nb37 102.1(4) . . ?
Nb50 O366 Nb4 94.7(3) . . ?
Nb51 O366 Nb4 95.8(3) . . ?
Nb51 O366 Nb50 97.4(4) . . ?
Cu5 O366 Nb4 119.4(4) . . ?
Cu5 O366 Nb50 120.8(4) . . ?
Cu5 O366 Nb51 122.5(4) . . ?
Nb5 O367 Nb11 90.6(4) . . ?
Nb15 O367 Nb5 92.0(3) . . ?
Nb15 O367 Nb11 91.3(3) . . ?
Nb37 O367 Nb5 106.9(4) . . ?
Nb37 O367 Nb11 155.7(5) . . ?
Nb37 O367 Nb15 104.5(5) . . ?
Nb50 O368 Nb4 110.3(4) . . ?
Nb62 O369 Nb72 112.6(4) . . ?
Nb62 O369 K7 134.2(4) . . ?
Nb72 O369 K7 91.5(3) . . ?
Nb6 O370 K2 98.2(3) . . ?
Nb56 O370 Nb6 152.4(5) . . ?
Nb56 O370 K2 104.1(4) . . ?
Nb53 O371 Nb69 142.5(5) . . ?
Nb53 O371 K8 97.5(4) . . ?
Nb69 O371 K8 119.8(4) . . ?
Nb6 O372 Nb53 105.8(4) . . ?
Nb6 O372 K2 110.2(4) . . ?
Nb53 O372 K2 104.1(4) . . ?
Nb71 O373 Nb43 171.2(6) . . ?
Nb67 O374 Nb69 102.0(4) . . ?
Nb67 O374 Cu5 115.0(5) . . ?
Cu5 O374 Nb69 120.3(4) . . ?
Nb8C O375 Nb5C 92.7(3) . . ?
Nb9D O375 Nb5C 106.2(4) . . ?
Nb9D O375 Nb8C 112.2(4) . . ?
Nb9D O375 Cu7 112.0(4) . . ?
Cu7 O375 Nb5C 118.2(4) . . ?
Cu7 O375 Nb8C 114.0(4) . . ?
Nb1E O376 K1 109.5(3) . . ?
Nb1E O376 Na19 118.6(4) . . ?
Nb4E O376 Nb1E 105.3(4) . . ?
Nb4E O376 K1 105.4(3) . . ?
Nb4E O376 Na19 124.9(4) . . ?
Na19 O376 K1 90.2(4) . . ?
Nb2D O377 Nb3C 147.2(6) . . ?
Nb1D O378 K1 103.4(4) . . ?
Nb6D O378 Nb1D 106.4(4) . . ?
Nb6D O378 K1 110.2(4) . . ?
Nb1B O379 K3 115.7(5) . . ?
Nb1D O380 Nb8D 144.5(5) . . ?
Nb6C O381 Nb4D 99.5(3) . . ?
Nb84 O381 Nb4D 101.7(4) . . ?
Nb84 O381 Nb6C 103.3(4) . . ?
Nb98 O381 Nb4D 99.1(4) . . ?
Nb98 O381 Nb6C 106.1(4) . . ?
Nb98 O381 Nb84 140.3(5) . . ?
Nb7D O382 Nb7A 106.8(4) . . ?
Nb9C O382 Nb7D 137.7(4) . . ?
Nb9C O382 Nb7A 104.7(4) . . ?
Nb9C O383 Nb7A 105.3(4) . . ?
Nb9C O383 Nb96 141.9(5) . . ?
Nb96 O383 Nb7A 108.0(4) . . ?
Nb1D O384 Nb97 96.0(3) . . ?
Nb6D O384 Nb1D 98.2(4) . . ?
Nb6D O384 Nb97 96.2(3) . . ?
Cu8 O384 Nb1D 121.2(4) . . ?
Cu8 O384 Nb6D 121.1(5) . . ?
Cu8 O384 Nb97 118.5(4) . . ?
Nb1E O385 K1 100.8(3) . . ?
Nb7E O385 Nb1E 148.5(5) . . ?
Nb7E O385 K1 105.9(4) . . ?
Nb25 O386 Nb57 114.7(4) . . ?
Nb41 O387 Nb58 116.9(4) . . ?
Nb41 O387 K16 131.0(5) . . ?
Nb58 O387 K16 109.3(4) . . ?
Nb56 O388 Nb31 100.4(4) . . ?
Nb56 O388 Cu6 118.4(4) . . ?
Cu6 O388 Nb31 118.4(4) . . ?
Nb7 O389 Nb64 94.4(4) . . ?
Nb7 O389 Nb66 93.2(3) . . ?
Nb64 O389 Nb66 92.6(3) . . ?
Nb16 O390 Nb55 90.4(3) . . ?
Nb48 O390 Nb16 103.7(4) . . ?
Nb48 O390 Nb52 108.4(4) . . ?
Nb48 O390 Nb55 155.4(5) . . ?
Nb52 O390 Nb16 92.6(3) . . ?
Nb52 O390 Nb55 90.6(3) . . ?
Nb34 O391 K7 87.8(3) . . ?
Nb56 O391 Nb34 107.0(5) . . ?
Nb56 O391 K7 100.0(3) . . ?
Nb64 O391 Nb34 109.0(5) . . ?
Nb64 O391 Nb56 143.4(6) . . ?
Nb64 O391 K7 88.1(3) . . ?
Nb15 O392 Nb27 105.5(4) . . ?
Nb15 O392 Nb37 100.5(4) . . ?
Nb15 O392 Nb58 140.2(4) . . ?
Nb27 O392 Nb37 96.5(3) . . ?
Nb58 O392 Nb27 104.0(4) . . ?
Nb58 O392 Nb37 102.0(4) . . ?
Nb62 O393 K10 108.8(4) . . ?
Nb62 O393 Na5 116.5(4) . 2_645 ?
Na5 O393 K10 92.8(3) 2_645 . ?
Nb2 O394 K8 91.0(3) . . ?
Nb25 O394 Nb2 107.3(4) . . ?
Nb25 O394 Nb69 147.8(4) . . ?
Nb25 O394 K8 86.5(3) . . ?
Nb69 O394 Nb2 104.4(4) . . ?
Nb69 O394 K8 98.3(3) . . ?
Nb44 O395 Nb33 90.5(3) . . ?
Nb44 O395 Nb47 93.0(3) . . ?
Nb47 O395 Nb33 91.6(4) . . ?
Nb60 O395 Nb33 155.2(5) . . ?
Nb60 O395 Nb44 107.5(4) . . ?
Nb60 O395 Nb47 104.0(4) . . ?
Nb51 O396 K2 98.8(4) . . ?
Nb67 O396 Nb51 148.8(5) . . ?
Nb67 O396 K2 106.5(4) . . ?
Nb56 O397 K7 119.7(4) . . ?
Nb72 O397 Nb56 147.0(5) . . ?
Nb72 O397 K7 93.3(3) . . ?
Nb12 O398 Nb7 140.0(5) . . ?
Nb12 O398 Nb27 104.7(4) . . ?
Nb27 O398 Nb7 106.7(4) . . ?
Nb23 O399 K11 87.9(3) . . ?
Nb57 O399 Nb23 108.3(4) . . ?
Nb57 O399 Nb67 144.5(5) . . ?
Nb57 O399 K11 86.0(3) . . ?
Nb67 O399 Nb23 106.8(4) . . ?
Nb67 O399 K11 100.4(3) . . ?
Nb3D O400 Nb5B 101.1(4) . . ?
Nb3D O400 Cu8 117.1(5) . . ?
Cu8 O400 Nb5B 121.1(5) . . ?
Nb4D O401 Nb84 109.7(4) . . ?
Nb4D O401 Nb92 108.7(4) . . ?
Nb4D O401 Cu7 109.9(4) . . ?
Nb92 O401 Nb84 93.3(3) . . ?
Cu7 O401 Nb84 114.3(4) . . ?
Cu7 O401 Nb92 119.7(5) . . ?
Nb4D O402 Nb6C 108.6(4) . . ?
Nb9D O402 Nb4D 127.7(5) . . ?
Nb9D O402 Nb6C 107.4(4) . . ?
Nb8B O403 Nb2B 107.1(4) . . ?
Nb89 O403 Nb2B 138.9(5) . . ?
Nb89 O403 Nb8B 103.9(4) . . ?
Nb3D O404 K4 120.0(4) . . ?
Nb9E O404 Nb3D 146.1(5) . . ?
Nb9E O404 K4 93.8(3) . . ?
Nb85 O405 Nb4A 138.0(5) . . ?
Nb7D O406 Nb8E 113.7(5) . . ?
Nb4D O407 Nb1C 155.1(4) . . ?
Nb4D O407 Nb88 104.6(4) . . ?
Nb4D O407 Nb98 107.7(4) . . ?
Nb88 O407 Nb1C 91.0(3) . . ?
Nb88 O407 Nb98 92.4(3) . . ?
Nb98 O407 Nb1C 90.6(3) . . ?
Nb4D O408 Nb2A 95.6(4) . . ?
Nb88 O408 Nb2A 104.7(4) . . ?
Nb88 O408 Nb4D 101.1(4) . . ?
Nb88 O408 Nb92 141.9(5) . . ?
Nb92 O408 Nb2A 102.6(4) . . ?
Nb92 O408 Nb4D 102.2(4) . . ?
Nb4B O409 Nb93 153.6(6) . . ?
Nb4B O409 Na6 100.7(4) . . ?
Nb93 O409 Na6 103.9(4) . . ?
Nb9B O410 Nb3C 114.1(4) . . ?
Cu3 N1 H1A 110.6 . . ?
Cu3 N1 H1B 110.6 . . ?
H1A N1 H1B 108.7 . . ?
C1 N1 Cu3 105.8(10) . . ?
C1 N1 H1A 110.6 . . ?
C1 N1 H1B 110.6 . . ?
Cu3 N2 H2A 110.2 . . ?
Cu3 N2 H2B 110.2 . . ?
H2A N2 H2B 108.5 . . ?
C2 N2 Cu3 107.8(11) . . ?
C2 N2 H2A 110.2 . . ?
C2 N2 H2B 110.2 . . ?
Cu3 N3 H3A 109.8 . . ?
Cu3 N3 H3B 109.8 . . ?
H3A N3 H3B 108.3 . . ?
C3 N3 Cu3 109.2(10) . . ?
C3 N3 H3A 109.8 . . ?
C3 N3 H3B 109.8 . . ?
Cu3 N4 H4A 110.5 . . ?
Cu3 N4 H4B 110.5 . . ?
H4A N4 H4B 108.7 . . ?
C4 N4 Cu3 105.9(11) . . ?
C4 N4 H4A 110.5 . . ?
C4 N4 H4B 110.5 . . ?
Cu4 N5 H5A 110.7 . . ?
Cu4 N5 H5B 110.7 . . ?
H5A N5 H5B 108.8 . . ?
C5 N5 Cu4 105.4(11) . . ?
C5 N5 H5A 110.7 . . ?
C5 N5 H5B 110.7 . . ?
Cu4 N6 H6A 110.1 . . ?
Cu4 N6 H6B 110.1 . . ?
H6A N6 H6B 108.4 . . ?
C6 N6 Cu4 108.1(11) . . ?
C6 N6 H6A 110.1 . . ?
C6 N6 H6B 110.1 . . ?
Cu4 N7 H7A 110.2 . . ?
Cu4 N7 H7B 110.2 . . ?
H7A N7 H7B 108.5 . . ?
C7 N7 Cu4 107.6(10) . . ?
C7 N7 H7A 110.2 . . ?
C7 N7 H7B 110.2 . . ?
Cu4 N8 H8A 110.2 . . ?
Cu4 N8 H8B 110.2 . . ?
H8A N8 H8B 108.5 . . ?
C8 N8 Cu4 107.4(10) . . ?
C8 N8 H8A 110.2 . . ?
C8 N8 H8B 110.2 . . ?
Cu2 N9 H9A 110.5 . . ?
Cu2 N9 H9B 110.5 . . ?
H9A N9 H9B 108.7 . . ?
C9 N9 Cu2 106.1(10) . . ?
C9 N9 H9A 110.5 . . ?
C9 N9 H9B 110.5 . . ?
Cu2 N10 H10A 109.8 . . ?
Cu2 N10 H10B 109.8 . . ?
H10A N10 H10B 108.2 . . ?
C10 N10 Cu2 109.5(12) . . ?
C10 N10 H10A 109.8 . . ?
C10 N10 H10B 109.8 . . ?
Cu2 N11 H11A 109.8 . . ?
Cu2 N11 H11B 109.8 . . ?
H11A N11 H11B 108.2 . . ?
C11 N11 Cu2 109.4(11) . . ?
C11 N11 H11A 109.8 . . ?
C11 N11 H11B 109.8 . . ?
Cu2 N12 H12A 110.5 . . ?
Cu2 N12 H12B 110.5 . . ?
H12A N12 H12B 108.7 . . ?
C12 N12 Cu2 106.0(11) . . ?
C12 N12 H12A 110.5 . . ?
C12 N12 H12B 110.5 . . ?
Cu1 N13 H13A 110.0 . . ?
Cu1 N13 H13B 110.0 . . ?
H13A N13 H13B 108.4 . . ?
C16 N13 Cu1 108.6(12) . . ?
C16 N13 H13A 110.0 . . ?
C16 N13 H13B 110.0 . . ?
Cu1 N14 H14A 109.4 . . ?
Cu1 N14 H14B 109.4 . . ?
H14A N14 H14B 108.0 . . ?
C13 N14 Cu1 111.2(13) . . ?
C13 N14 H14A 109.4 . . ?
C13 N14 H14B 109.4 . . ?
Cu1 N15 H15A 110.1 . . ?
Cu1 N15 H15B 110.1 . . ?
H15A N15 H15B 108.4 . . ?
C15 N15 Cu1 108.1(11) . . ?
C15 N15 H15A 110.1 . . ?
C15 N15 H15B 110.1 . . ?
Cu1 N16 H16A 110.5 . . ?
Cu1 N16 H16B 110.5 . . ?
H16A N16 H16B 108.7 . . ?
C14 N16 Cu1 106.0(10) . . ?
C14 N16 H16A 110.5 . . ?
C14 N16 H16B 110.5 . . ?
N1 C1 H1C 110.0 . . ?
N1 C1 H1D 110.0 . . ?
N1 C1 C2 108.5(14) . . ?
H1C C1 H1D 108.4 . . ?
C2 C1 H1C 110.0 . . ?
C2 C1 H1D 110.0 . . ?
N2 C2 C1 107.1(15) . . ?
N2 C2 H2C 110.3 . . ?
N2 C2 H2D 110.3 . . ?
C1 C2 H2C 110.3 . . ?
C1 C2 H2D 110.3 . . ?
H2C C2 H2D 108.5 . . ?
N3 C3 H3C 109.4 . . ?
N3 C3 H3D 109.4 . . ?
N3 C3 C4 111.3(13) . . ?
H3C C3 H3D 108.0 . . ?
C4 C3 H3C 109.4 . . ?
C4 C3 H3D 109.4 . . ?
N4 C4 C3 108.6(14) . . ?
N4 C4 H4C 110.0 . . ?
N4 C4 H4D 110.0 . . ?
C3 C4 H4C 110.0 . . ?
C3 C4 H4D 110.0 . . ?
H4C C4 H4D 108.3 . . ?
N5 C5 H5C 110.2 . . ?
N5 C5 H5D 110.2 . . ?
H5C C5 H5D 108.5 . . ?
C6 C5 N5 107.7(14) . . ?
C6 C5 H5C 110.2 . . ?
C6 C5 H5D 110.2 . . ?
N6 C6 H6C 109.5 . . ?
N6 C6 H6D 109.5 . . ?
C5 C6 N6 110.8(14) . . ?
C5 C6 H6C 109.5 . . ?
C5 C6 H6D 109.5 . . ?
H6C C6 H6D 108.1 . . ?
N7 C7 H7C 110.4 . . ?
N7 C7 H7D 110.4 . . ?
N7 C7 C8 106.8(13) . . ?
H7C C7 H7D 108.6 . . ?
C8 C7 H7C 110.4 . . ?
C8 C7 H7D 110.4 . . ?
N8 C8 C7 106.6(13) . . ?
N8 C8 H8C 110.4 . . ?
N8 C8 H8D 110.4 . . ?
C7 C8 H8C 110.4 . . ?
C7 C8 H8D 110.4 . . ?
H8C C8 H8D 108.6 . . ?
N9 C9 H9C 110.1 . . ?
N9 C9 H9D 110.1 . . ?
N9 C9 C10 108.1(15) . . ?
H9C C9 H9D 108.4 . . ?
C10 C9 H9C 110.1 . . ?
C10 C9 H9D 110.1 . . ?
N10 C10 C9 104.7(15) . . ?
N10 C10 H10C 110.8 . . ?
N10 C10 H10D 110.8 . . ?
C9 C10 H10C 110.8 . . ?
C9 C10 H10D 110.8 . . ?
H10C C10 H10D 108.9 . . ?
N11 C11 H11C 109.4 . . ?
N11 C11 H11D 109.4 . . ?
N11 C11 C12 111.1(14) . . ?
H11C C11 H11D 108.0 . . ?
C12 C11 H11C 109.4 . . ?
C12 C11 H11D 109.4 . . ?
N12 C12 C11 107.4(14) . . ?
N12 C12 H12C 110.2 . . ?
N12 C12 H12D 110.2 . . ?
C11 C12 H12C 110.2 . . ?
C11 C12 H12D 110.2 . . ?
H12C C12 H12D 108.5 . . ?
N14 C13 H13C 110.2 . . ?
N14 C13 H13D 110.2 . . ?
H13C C13 H13D 108.5 . . ?
C16 C13 N14 107.5(17) . . ?
C16 C13 H13C 110.2 . . ?
C16 C13 H13D 110.2 . . ?
N16 C14 H14C 109.9 . . ?
N16 C14 H14D 109.9 . . ?
H14C C14 H14D 108.3 . . ?
C15 C14 N16 109.0(15) . . ?
C15 C14 H14C 109.9 . . ?
C15 C14 H14D 109.9 . . ?
N15 C15 H15C 109.9 . . ?
N15 C15 H15D 109.9 . . ?
C14 C15 N15 108.8(15) . . ?
C14 C15 H15C 109.9 . . ?
C14 C15 H15D 109.9 . . ?
H15C C15 H15D 108.3 . . ?
N13 C16 C13 109.6(16) . . ?
N13 C16 H16C 109.8 . . ?
N13 C16 H16D 109.8 . . ?
C13 C16 H16C 109.8 . . ?
C13 C16 H16D 109.8 . . ?
H16C C16 H16D 108.2 . . ?
O313 K1 O328 128.1(3) . . ?
O313 K1 O338 132.2(3) . . ?
O313 K1 O376 139.1(3) . . ?
O313 K1 O378 73.3(3) . . ?
O313 K1 O385 88.8(3) . . ?
O328 K1 O385 61.8(3) . . ?
O336 K1 O313 87.2(3) . . ?
O336 K1 O328 130.8(3) . . ?
O336 K1 O338 123.6(3) . . ?
O336 K1 O376 73.5(3) . . ?
O336 K1 O378 136.7(3) . . ?
O336 K1 O385 90.6(3) . . ?
O338 K1 O328 60.7(3) . . ?
O338 K1 O385 122.2(3) . . ?
O376 K1 O328 57.3(3) . . ?
O376 K1 O338 87.7(3) . . ?
O376 K1 O385 56.5(2) . . ?
O378 K1 O328 90.2(3) . . ?
O378 K1 O338 59.2(3) . . ?
O378 K1 O376 143.2(3) . . ?
O378 K1 O385 126.2(3) . . ?
O73 K2 O99 62.0(3) . . ?
O73 K2 O396 61.5(3) . . ?
O99 K2 O396 123.2(3) . . ?
O133 K2 O73 124.2(3) . . ?
O133 K2 O99 131.3(3) . . ?
O133 K2 O372 73.4(3) . . ?
O133 K2 O396 86.3(3) . . ?
O153 K2 O73 58.7(3) . . ?
O153 K2 O99 89.8(3) . . ?
O153 K2 O133 137.1(3) . . ?
O153 K2 O372 143.9(3) . . ?
O153 K2 O396 56.3(3) . . ?
O167 K2 O73 131.3(3) . . ?
O167 K2 O99 126.6(3) . . ?
O167 K2 O133 87.4(3) . . ?
O167 K2 O153 72.9(3) . . ?
O167 K2 O372 138.1(3) . . ?
O167 K2 O396 88.5(3) . . ?
O372 K2 O73 89.4(3) . . ?
O372 K2 O99 58.0(3) . . ?
O372 K2 O396 125.7(3) . . ?
O187 K3 O276 92.5(3) . . ?
O187 K3 O308 57.0(3) . . ?
O187 K3 O333 56.7(3) . . ?
O187 K3 O379 142.2(3) . . ?
O187 K3 O11W 90.3(3) . . ?
O308 K3 O276 58.7(3) . . ?
O333 K3 O276 119.5(3) . . ?
O333 K3 O308 60.9(3) . . ?
O347 K3 O187 87.2(3) . . ?
O347 K3 O276 144.4(3) . . ?
O347 K3 O308 141.8(3) . . ?
O347 K3 O333 89.7(3) . . ?
O347 K3 O379 93.6(3) . . ?
O347 K3 O11W 86.3(3) . . ?
O379 K3 O276 107.5(3) . . ?
O379 K3 O308 106.7(3) . . ?
O379 K3 O333 85.5(3) . . ?
O379 K3 O11W 127.4(3) . . ?
O11W K3 O276 58.2(3) . . ?
O11W K3 O308 105.0(3) . . ?
O11W K3 O333 146.9(3) . . ?
O219 K4 O207 59.0(3) . . ?
O287 K4 O207 138.8(3) . . ?
O287 K4 O219 139.6(3) . . ?
O287 K4 O314 91.4(3) . . ?
O287 K4 O356 85.5(3) . . ?
O287 K4 O404 90.6(3) . . ?
O287 K4 O6W 82.7(3) . 2_644 ?
O314 K4 O207 116.1(3) . . ?
O314 K4 O219 112.4(3) . . ?
O314 K4 O404 85.2(3) . . ?
O314 K4 O6W 132.8(3) . 2_644 ?
O356 K4 O207 88.8(3) . . ?
O356 K4 O219 55.6(3) . . ?
O356 K4 O314 142.8(3) . . ?
O356 K4 O404 57.8(3) . . ?
O356 K4 O6W 83.7(3) . 2_644 ?
O404 K4 O207 120.1(3) . . ?
O404 K4 O219 61.1(3) . . ?
O404 K4 O6W 141.4(3) . 2_644 ?
O6W K4 O207 56.1(3) 2_644 . ?
O6W K4 O219 101.3(3) 2_644 . ?
O5 K5 O212 117.2(3) 3_675 . ?
O5 K5 O251 155.0(3) 3_675 . ?
O5 K5 O72W 71.1(5) 3_675 . ?
O13 K5 O5 93.4(3) . 3_675 ?
O13 K5 O212 71.4(3) . . ?
O13 K5 O251 111.5(3) . . ?
O13 K5 O72W 57.0(5) . . ?
O136 K5 O5 83.7(3) 3_675 3_675 ?
O136 K5 O13 143.3(4) 3_675 . ?
O136 K5 O212 141.4(3) 3_675 . ?
O136 K5 O251 75.6(3) 3_675 . ?
O136 K5 O72W 150.0(5) 3_675 . ?
O251 K5 O212 74.1(3) . . ?
O251 K5 O72W 123.2(5) . . ?
O258 K5 O5 78.5(3) . 3_675 ?
O258 K5 O13 134.2(3) . . ?
O258 K5 O136 81.2(3) . 3_675 ?
O258 K5 O212 72.8(3) . . ?
O258 K5 O251 84.6(3) . . ?
O258 K5 O72W 78.0(5) . . ?
O72W K5 O212 49.1(5) . . ?
O48 K6 O64 62.4(3) . . ?
O48 K6 O225 132.7(3) . . ?
O48 K6 O2W 65.3(3) . . ?
O64 K6 O225 126.8(3) . . ?
O64 K6 O2W 73.0(3) . . ?
O75 K6 O48 110.8(3) . . ?
O75 K6 O64 58.8(3) . . ?
O75 K6 O225 69.8(3) . . ?
O75 K6 O2W 122.8(3) . . ?
O212 K6 O48 142.0(3) . . ?
O212 K6 O64 112.5(3) . . ?
O212 K6 O75 93.5(3) . . ?
O212 K6 O225 82.2(3) . . ?
O212 K6 O351 61.8(3) . . ?
O212 K6 O2W 77.1(3) . . ?
O225 K6 O2W 156.2(3) . . ?
O351 K6 O48 117.6(3) . . ?
O351 K6 O64 171.6(3) . . ?
O351 K6 O75 125.9(3) . . ?
O351 K6 O225 60.2(3) . . ?
O351 K6 O2W 99.1(3) . . ?
O43 K7 O71 58.3(3) . . ?
O45 K7 O43 140.2(3) . . ?
O45 K7 O71 141.9(3) . . ?
O45 K7 O100 91.5(3) . . ?
O45 K7 O369 86.4(3) . . ?
O45 K7 O397 89.8(3) . . ?
O45 K7 O10W 85.9(3) . . ?
O100 K7 O43 111.4(3) . . ?
O100 K7 O71 112.8(3) . . ?
O100 K7 O397 86.0(3) . . ?
O100 K7 O10W 130.0(3) . . ?
O369 K7 O43 55.8(3) . . ?
O369 K7 O71 89.4(3) . . ?
O369 K7 O100 144.1(3) . . ?
O369 K7 O397 58.1(3) . . ?
O369 K7 O10W 85.7(3) . . ?
O397 K7 O43 61.3(3) . . ?
O397 K7 O71 119.5(3) . . ?
O397 K7 O10W 143.8(3) . . ?
O10W K7 O43 101.5(3) . . ?
O10W K7 O71 56.0(3) . . ?
O122 K8 O75 89.5(3) . . ?
O122 K8 O125 123.2(3) . . ?
O122 K8 O371 98.6(3) . . ?
O122 K8 O3W 162.1(3) . . ?
O122 K8 O47W 86.6(5) . . ?
O125 K8 O75 129.6(3) . . ?
O125 K8 O371 60.3(3) . . ?
O125 K8 O3W 66.8(3) . . ?
O125 K8 O47W 71.9(4) . . ?
O225 K8 O75 72.5(3) . . ?
O225 K8 O122 93.8(3) . . ?
O225 K8 O125 132.5(3) . . ?
O225 K8 O371 149.0(3) . . ?
O225 K8 O3W 70.6(3) . . ?
O225 K8 O47W 83.0(5) . . ?
O371 K8 O75 79.3(3) . . ?
O3W K8 O75 93.9(3) . . ?
O3W K8 O371 99.3(3) . . ?
O3W K8 O47W 82.9(5) . . ?
O47W K8 O75 154.9(5) . . ?
O47W K8 O371 125.9(5) . . ?
O81 K9 O220 93.9(3) . . ?
O81 K9 O234 73.1(3) . . ?
O81 K9 O266 151.3(4) . . ?
O81 K9 O342 134.4(4) . . ?
O81 K9 O5W 71.9(3) . . ?
O81 K9 O51W 78.9(5) . . ?
O220 K9 O234 90.7(3) . . ?
O220 K9 O266 97.5(3) . . ?
O220 K9 O342 118.0(3) . . ?
O220 K9 O5W 162.2(4) . . ?
O220 K9 O51W 83.5(5) . . ?
O266 K9 O234 80.5(3) . . ?
O342 K9 O234 132.6(3) . . ?
O342 K9 O266 60.2(3) . . ?
O342 K9 O51W 73.9(5) . . ?
O5W K9 O234 95.1(3) . . ?
O5W K9 O266 100.0(3) . . ?
O5W K9 O342 69.2(3) . . ?
O5W K9 O51W 83.3(5) . . ?
O51W K9 O234 151.0(5) . . ?
O51W K9 O266 128.4(5) . . ?
O65 K10 O124 89.4(3) 2_645 2_645 ?
O65 K10 O361 58.1(3) 2_645 2_645 ?
O65 K10 O393 79.3(3) 2_645 . ?
O65 K10 O10W 75.2(3) 2_645 . ?
O65 K10 O13W 130.4(4) 2_645 2_645 ?
O117 K10 O65 152.6(4) . 2_645 ?
O117 K10 O124 80.0(3) . 2_645 ?
O117 K10 O361 131.3(3) . 2_645 ?
O117 K10 O393 92.0(3) . . ?
O117 K10 O10W 128.1(3) . . ?
O117 K10 O13W 72.7(3) . 2_645 ?
O124 K10 O361 58.6(3) 2_645 2_645 ?
O124 K10 O10W 139.3(3) 2_645 . ?
O124 K10 O13W 79.7(3) 2_645 2_645 ?
O393 K10 O124 138.7(3) . 2_645 ?
O393 K10 O361 135.8(3) . 2_645 ?
O393 K10 O10W 75.9(3) . . ?
O393 K10 O13W 136.5(3) . 2_645 ?
O10W K10 O361 81.7(3) . 2_645 ?
O13W K10 O361 75.4(3) 2_645 2_645 ?
O13W K10 O10W 82.2(4) 2_645 . ?
O57 K11 O119 111.8(3) . . ?
O57 K11 O154 114.7(3) . . ?
O57 K11 O13W 130.1(4) . . ?
O68 K11 O57 92.5(3) . . ?
O68 K11 O119 140.4(3) . . ?
O68 K11 O152 90.9(3) . . ?
O68 K11 O154 138.6(3) . . ?
O68 K11 O168 86.0(3) . . ?
O68 K11 O13W 81.8(3) . . ?
O119 K11 O154 58.5(3) . . ?
O152 K11 O57 85.7(3) . . ?
O152 K11 O119 61.8(3) . . ?
O152 K11 O154 120.3(3) . . ?
O152 K11 O13W 143.5(4) . . ?
O168 K11 O57 142.9(3) . . ?
O168 K11 O119 55.6(3) . . ?
O168 K11 O152 57.3(3) . . ?
O168 K11 O154 89.2(3) . . ?
O168 K11 O13W 86.4(3) . . ?
O13W K11 O119 102.9(3) . . ?
O13W K11 O154 56.9(3) . . ?
O230 K12 O232 155.3(4) . 2_654 ?
O230 K12 O271 91.4(3) . . ?
O230 K12 O284 57.7(3) . . ?
O230 K12 O339 79.7(3) . 2_654 ?
O230 K12 O6W 73.5(3) . . ?
O230 K12 O11W 129.5(3) . . ?
O232 K12 O271 80.2(3) 2_654 . ?
O232 K12 O284 131.4(3) 2_654 . ?
O232 K12 O339 91.4(3) 2_654 2_654 ?
O232 K12 O6W 127.2(3) 2_654 . ?
O232 K12 O11W 71.7(3) 2_654 . ?
O271 K12 O284 58.7(3) . . ?
O339 K12 O271 138.8(3) 2_654 . ?
O339 K12 O284 136.3(3) 2_654 . ?
O339 K12 O6W 76.9(3) 2_654 . ?
O339 K12 O11W 137.1(3) 2_654 . ?
O6W K12 O271 138.9(3) . . ?
O6W K12 O284 81.5(3) . . ?
O6W K12 O11W 82.6(3) . . ?
O11W K12 O271 78.3(3) . . ?
O11W K12 O284 75.4(3) . . ?
O24 K13 O81 80.2(3) . . ?
O24 K13 O146 59.1(3) . . ?
O24 K13 O234 96.4(3) . . ?
O24 K13 O262 144.6(3) . . ?
O24 K13 O357 118.5(3) . . ?
O24 K13 O24W 77.4(4) . . ?
O81 K13 O146 60.0(3) . . ?
O81 K13 O262 130.9(3) . . ?
O81 K13 O357 125.9(3) . . ?
O81 K13 O24W 154.7(4) . . ?
O146 K13 O357 173.9(3) . . ?
O234 K13 O81 70.6(3) . . ?
O234 K13 O146 127.1(3) . . ?
O234 K13 O262 108.8(3) . . ?
O234 K13 O357 57.8(3) . . ?
O234 K13 O24W 123.3(4) . . ?
O262 K13 O146 117.1(3) . . ?
O262 K13 O357 61.1(3) . . ?
O262 K13 O24W 68.2(4) . . ?
O24W K13 O146 97.9(4) . . ?
O24W K13 O357 76.0(4) . . ?
O55 K14 O176 162.5(3) . 3_675 ?
O55 K14 O221 136.7(3) . 3_675 ?
O55 K14 O277 119.5(3) . 3_675 ?
O55 K14 O337 127.8(3) . 3_675 ?
O55 K14 O37W 83.5(5) . . ?
O98 K14 O55 87.8(3) . . ?
O98 K14 O176 86.7(3) . 3_675 ?
O98 K14 O221 75.2(3) . 3_675 ?
O98 K14 O277 135.8(3) . 3_675 ?
O98 K14 O337 132.1(3) . 3_675 ?
O98 K14 O37W 81.0(4) . . ?
O176 K14 O221 57.1(2) 3_675 3_675 ?
O277 K14 O176 56.6(2) 3_675 3_675 ?
O277 K14 O221 99.5(3) 3_675 3_675 ?
O337 K14 O176 66.8(3) 3_675 3_675 ?
O337 K14 O221 56.9(3) 3_675 3_675 ?
O337 K14 O277 58.8(3) 3_675 3_675 ?
O37W K14 O176 79.3(4) . 3_675 ?
O37W K14 O221 130.7(5) . 3_675 ?
O37W K14 O277 69.6(4) . 3_675 ?
O37W K14 O337 127.8(4) . 3_675 ?
O5 K15 O98 85.3(3) 3_675 3_675 ?
O5 K15 O132 61.0(3) 3_675 3_675 ?
O5 K15 O176 135.5(3) 3_675 . ?
O5 K15 O227 156.6(3) 3_675 . ?
O5 K15 O37W 140.7(4) 3_675 3_675 ?
O98 K15 O132 56.4(3) 3_675 3_675 ?
O98 K15 O176 83.8(3) 3_675 . ?
O98 K15 O227 117.9(3) 3_675 . ?
O98 K15 O37W 73.1(4) 3_675 3_675 ?
O132 K15 O227 127.9(3) 3_675 . ?
O176 K15 O132 137.9(3) . 3_675 ?
O176 K15 O227 56.2(2) . . ?
O176 K15 O37W 75.4(3) . 3_675 ?
O258 K15 O5 76.8(3) . 3_675 ?
O258 K15 O98 68.2(3) . 3_675 ?
O258 K15 O132 110.4(3) . 3_675 ?
O258 K15 O176 59.0(3) . . ?
O258 K15 O227 113.0(3) . . ?
O258 K15 O37W 121.8(4) . 3_675 ?
O37W K15 O132 79.7(4) 3_675 3_675 ?
O37W K15 O227 53.5(4) 3_675 . ?
O70 K16 O110 88.2(3) . . ?
O70 K16 O227 101.1(3) . . ?
O70 K16 O259 137.4(3) . . ?
O70 K16 O289 154.4(3) . . ?
O227 K16 O110 135.1(3) . . ?
O259 K16 O110 134.1(3) . . ?
O259 K16 O227 55.7(2) . . ?
O289 K16 O110 80.3(3) . . ?
O289 K16 O227 103.2(3) . . ?
O289 K16 O259 55.9(3) . . ?
O387 K16 O70 72.4(3) . . ?
O387 K16 O110 53.9(3) . . ?
O387 K16 O227 169.7(3) . . ?
O387 K16 O259 123.7(3) . . ?
O387 K16 O289 82.3(3) . . ?
O387 K16 O5W 83.5(3) . . ?
O5W K16 O70 82.0(3) . . ?
O5W K16 O110 137.2(3) . . ?
O5W K16 O227 87.7(3) . . ?
O5W K16 O259 63.7(3) . . ?
O5W K16 O289 91.0(3) . . ?
O43 K17 O60 60.4(3) . . ?
O43 K17 O62 101.1(3) . . ?
O43 K17 O360 54.2(3) . . ?
O43 K17 O22W 143.1(3) . . ?
O60 K17 O62 56.2(3) . . ?
O60 K17 O360 102.2(3) . . ?
O60 K17 O22W 154.0(4) . . ?
O62 K17 O360 100.3(3) . . ?
O62 K17 O22W 100.4(3) . . ?
O84 K17 O43 97.0(3) . . ?
O84 K17 O60 102.0(3) . . ?
O84 K17 O62 59.0(3) . . ?
O84 K17 O360 54.0(3) . . ?
O84 K17 O22W 69.6(3) . . ?
O22W K17 O360 92.6(3) . . ?
O60W K17 O43 82.9(6) . . ?
O60W K17 O60 88.9(6) . . ?
O60W K17 O62 133.5(6) . . ?
O60W K17 O84 167.4(6) . . ?
O60W K17 O360 117.9(6) . . ?
O60W K17 O22W 103.0(6) . . ?
O51 K18 O181 138.3(3) . . ?
O79 K18 O51 54.2(3) . . ?
O79 K18 O181 136.4(3) . . ?
O107 K18 O51 101.5(3) . . ?
O107 K18 O79 55.9(3) . . ?
O107 K18 O181 81.8(3) . . ?
O107 K18 O292 154.7(3) . . ?
O292 K18 O51 101.6(3) . . ?
O292 K18 O79 135.0(3) . . ?
O292 K18 O181 87.8(3) . . ?
O318 K18 O51 167.9(3) . . ?
O318 K18 O79 122.4(3) . . ?
O318 K18 O107 82.8(3) . . ?
O318 K18 O181 53.2(3) . . ?
O318 K18 O292 72.6(3) . . ?
O318 K18 O3W 83.3(3) . . ?
O3W K18 O51 85.4(3) . . ?
O3W K18 O79 62.0(3) . . ?
O3W K18 O107 91.2(3) . . ?
O3W K18 O181 136.4(3) . . ?
O3W K18 O292 80.5(3) . . ?
O51 K19 O74 117.2(3) 3_775 3_775 ?
O51 K19 O216 86.9(3) 3_775 . ?
O51 K19 O75W 149.4(5) 3_775 3_775 ?
O74 K19 O216 129.9(4) 3_775 . ?
O74 K19 O75W 38.4(5) 3_775 3_775 ?
O142 K19 O51 61.8(3) 3_775 3_775 ?
O142 K19 O74 59.8(3) 3_775 3_775 ?
O142 K19 O216 106.5(4) 3_775 . ?
O142 K19 O75W 98.2(5) 3_775 3_775 ?
O198 K19 O51 164.0(4) . 3_775 ?
O198 K19 O74 67.8(3) . 3_775 ?
O198 K19 O142 114.7(4) . 3_775 ?
O198 K19 O211 87.2(4) . . ?
O198 K19 O216 79.1(3) . . ?
O198 K19 O75W 43.3(5) . 3_775 ?
O211 K19 O51 98.6(3) . 3_775 ?
O211 K19 O74 130.5(4) . 3_775 ?
O211 K19 O142 157.5(4) . 3_775 ?
O211 K19 O216 81.9(4) . . ?
O211 K19 O75W 94.4(5) . 3_775 ?
O216 K19 O75W 122.4(5) . 3_775 ?
O12 K20 O330 131.2(3) 3_675 . ?
O98 K20 O12 72.0(3) 3_675 3_675 ?
O98 K20 O104 55.4(3) 3_675 3_675 ?
O98 K20 O330 145.8(3) 3_675 . ?
O104 K20 O12 58.7(3) 3_675 3_675 ?
O104 K20 O330 153.6(3) 3_675 . ?
O136 K20 O12 120.5(3) 3_675 3_675 ?
O136 K20 O98 80.3(3) 3_675 3_675 ?
O136 K20 O104 62.1(3) 3_675 3_675 ?
O136 K20 O330 100.4(3) 3_675 . ?
O136 K20 O53W 121.2(6) 3_675 . ?
O221 K20 O12 97.6(3) . 3_675 ?
O221 K20 O98 78.9(3) . 3_675 ?
O221 K20 O104 132.4(3) . 3_675 ?
O221 K20 O136 127.5(3) . 3_675 ?
O221 K20 O330 73.7(3) . . ?
O221 K20 O53W 105.6(5) . . ?
O53W K20 O12 67.2(5) . 3_675 ?
O53W K20 O98 139.2(6) . 3_675 ?
O53W K20 O104 101.5(5) . 3_675 ?
O53W K20 O330 69.4(5) . . ?
O257 Na1 O287 71.3(3) . 2_654 ?
O257 Na1 O339 146.1(4) . 2_654 ?
O257 Na1 K4 83.4(3) . 2_654 ?
O257 Na1 K12 99.7(3) . . ?
O257 Na1 O6W 68.4(4) . . ?
O287 Na1 K4 42.7(2) 2_654 2_654 ?
O287 Na1 K12 127.3(3) 2_654 . ?
O287 Na1 O6W 83.7(4) 2_654 . ?
O339 Na1 O287 121.7(3) 2_654 2_654 ?
O339 Na1 K4 88.4(2) 2_654 2_654 ?
O339 Na1 K12 46.7(2) 2_654 . ?
O339 Na1 O6W 81.4(4) 2_654 . ?
K4 Na1 K12 85.36(13) 2_654 . ?
O6W Na1 K4 49.0(3) . 2_654 ?
O6W Na1 K12 47.0(3) . . ?
O87 Na2 O153 74.2(3) . . ?
O87 Na2 O167 78.5(3) . . ?
O87 Na2 K2 49.3(2) . . ?
O87 Na2 O42W 102.9(5) . . ?
O153 Na2 K2 42.11(19) . . ?
O167 Na2 O153 69.6(3) . . ?
O167 Na2 K2 40.8(2) . . ?
O42W Na2 O153 74.8(5) . . ?
O42W Na2 O167 142.5(5) . . ?
O42W Na2 K2 112.8(5) . . ?
Nb58 Na3 K8 99.18(12) . . ?
Nb58 Na3 K16 55.69(8) . . ?
O75 Na3 Nb58 144.1(3) . . ?
O75 Na3 O110 159.0(4) . . ?
O75 Na3 O121 83.4(3) . . ?
O75 Na3 K8 53.8(2) . . ?
O75 Na3 K16 153.2(3) . . ?
O75 Na3 O3W 97.4(3) . . ?
O75 Na3 O72W 90.9(6) . . ?
O110 Na3 Nb58 27.1(2) . . ?
O110 Na3 O121 81.6(3) . . ?
O110 Na3 K8 126.3(3) . . ?
O110 Na3 K16 47.7(2) . . ?
O110 Na3 O3W 92.9(3) . . ?
O110 Na3 O72W 100.8(6) . . ?
O121 Na3 Nb58 98.4(3) . . ?
O121 Na3 K8 124.8(3) . . ?
O121 Na3 K16 115.6(2) . . ?
O121 Na3 O3W 163.7(3) . . ?
K8 Na3 K16 117.61(14) . . ?
O3W Na3 Nb58 71.3(2) . . ?
O3W Na3 K8 47.8(2) . . ?
O3W Na3 K16 69.8(2) . . ?
O72W Na3 Nb58 124.8(5) . . ?
O72W Na3 O121 80.1(5) . . ?
O72W Na3 K8 127.1(5) . . ?
O72W Na3 K16 75.2(5) . . ?
O72W Na3 O3W 116.2(6) . . ?
O36 Na4 Nb13 22.4(3) . . ?
O38W Na4 Nb13 76.5(5) . . ?
O38W Na4 O36 89.3(6) . . ?
O54W Na4 Nb13 104.4(8) . . ?
O54W Na4 O36 88.4(8) . . ?
O54W Na4 O38W 81.9(9) . . ?
O54W Na4 O64W 163.2(12) . . ?
O64W Na4 Nb13 92.2(8) . . ?
O64W Na4 O36 108.2(9) . . ?
O64W Na4 O38W 100.4(9) . . ?
O28 Na5 O45 72.6(3) . 2_655 ?
O28 Na5 O393 141.8(4) . 2_655 ?
O28 Na5 K7 83.9(3) . 2_655 ?
O28 Na5 K10 97.1(3) . 2_655 ?
O28 Na5 O10W 66.8(3) . 2_655 ?
O45 Na5 K7 44.8(2) 2_655 2_655 ?
O45 Na5 K10 128.6(3) 2_655 2_655 ?
O45 Na5 O10W 84.7(4) 2_655 2_655 ?
O393 Na5 O45 124.2(4) 2_655 2_655 ?
O393 Na5 K7 88.2(3) 2_655 2_655 ?
O393 Na5 K10 44.9(2) 2_655 2_655 ?
O393 Na5 O10W 80.0(4) 2_655 2_655 ?
K7 Na5 K10 84.74(14) 2_655 2_655 ?
O10W Na5 K7 48.5(3) 2_655 2_655 ?
O10W Na5 K10 46.9(3) 2_655 2_655 ?
Nb4B Na6 K4 147.0(2) . . ?
Nb91 Na6 Nb4B 101.68(19) . . ?
Nb91 Na6 K4 52.12(9) . . ?
O219 Na6 Nb4B 108.2(3) . . ?
O219 Na6 Nb91 31.5(2) . . ?
O219 Na6 O296 61.4(3) . . ?
O219 Na6 O409 102.3(4) . . ?
O219 Na6 K4 38.9(2) . . ?
O296 Na6 Nb4B 83.3(3) . . ?
O296 Na6 Nb91 30.9(2) . . ?
O296 Na6 O409 56.9(3) . . ?
O296 Na6 K4 79.4(2) . . ?
O327 Na6 Nb4B 31.0(2) . . ?
O327 Na6 Nb91 109.5(3) . . ?
O327 Na6 O219 98.9(4) . . ?
O327 Na6 O296 104.6(4) . . ?
O327 Na6 O409 59.9(3) . . ?
O327 Na6 K4 130.3(3) . . ?
O409 Na6 Nb4B 30.0(2) . . ?
O409 Na6 Nb91 82.4(3) . . ?
O409 Na6 K4 134.5(3) . . ?
Nb13 Na7 K11 148.7(2) . . ?
Nb30 Na7 Nb13 102.7(2) . . ?
Nb30 Na7 K11 52.11(9) . . ?
O41 Na7 Nb13 31.4(2) . . ?
O41 Na7 Nb30 110.3(3) . . ?
O41 Na7 O105 104.6(4) . . ?
O41 Na7 O119 100.6(4) . . ?
O41 Na7 O157 61.2(3) . . ?
O41 Na7 K11 131.4(3) . . ?
O41 Na7 O43W 67.0(4) . . ?
O105 Na7 Nb13 83.3(3) . . ?
O105 Na7 Nb30 31.2(2) . . ?
O105 Na7 O157 56.4(3) . . ?
O105 Na7 K11 79.7(2) . . ?
O105 Na7 O43W 156.8(4) . . ?
O119 Na7 Nb13 110.3(3) . . ?
O119 Na7 Nb30 31.2(2) . . ?
O119 Na7 O105 61.4(3) . . ?
O119 Na7 O157 104.0(4) . . ?
O119 Na7 K11 38.4(2) . . ?
O119 Na7 O43W 139.8(5) . . ?
O157 Na7 Nb13 30.8(2) . . ?
O157 Na7 Nb30 83.1(3) . . ?
O157 Na7 K11 135.1(3) . . ?
O157 Na7 O43W 102.3(4) . . ?
O43W Na7 Nb13 79.5(3) . . ?
O43W Na7 Nb30 170.9(4) . . ?
O43W Na7 K11 122.5(4) . . ?
O48 Na8 O226 79.0(4) . . ?
O48 Na8 K6 46.8(3) . . ?
O48 Na8 O39W 92.8(6) . . ?
O226 Na8 K6 55.3(3) . . ?
O2W Na8 O48 82.1(4) . . ?
O2W Na8 O226 90.5(4) . . ?
O2W Na8 K6 49.6(3) . . ?
O2W Na8 O31W 166.2(6) . . ?
O2W Na8 O39W 107.5(6) . . ?
O31W Na8 O48 90.7(5) . . ?
O31W Na8 O226 76.5(5) . . ?
O31W Na8 K6 117.4(5) . . ?
O31W Na8 O39W 84.5(6) . . ?
O33W Na8 O48 171.5(6) . . ?
O33W Na8 O226 101.0(5) . . ?
O33W Na8 K6 126.4(5) . . ?
O33W Na8 O2W 89.4(6) . . ?
O33W Na8 O31W 97.5(7) . . ?
O33W Na8 O39W 89.9(7) . . ?
O39W Na8 O226 159.1(6) . . ?
O39W Na8 K6 130.1(5) . . ?
Nb2A Na9 Nb92 54.77(10) . . ?
Nb90 Na9 Nb2A 158.5(2) . . ?
Nb90 Na9 Nb92 114.55(18) . . ?
O181 Na9 Nb2A 71.7(2) . . ?
O181 Na9 Nb90 106.7(3) . . ?
O181 Na9 Nb92 26.6(2) . . ?
O273 Na9 Nb2A 154.1(4) . . ?
O273 Na9 Nb90 29.7(2) . . ?
O273 Na9 Nb92 99.8(3) . . ?
O273 Na9 O181 82.8(4) . . ?
O273 Na9 O346 62.2(3) . . ?
O275 Na9 Nb2A 24.3(2) . . ?
O275 Na9 Nb90 169.8(4) . . ?
O275 Na9 Nb92 74.3(3) . . ?
O275 Na9 O181 83.4(4) . . ?
O275 Na9 O273 158.0(4) . . ?
O275 Na9 O346 139.4(4) . . ?
O346 Na9 Nb2A 130.7(3) . . ?
O346 Na9 Nb90 32.8(2) . . ?
O346 Na9 Nb92 118.1(3) . . ?
O346 Na9 O181 125.9(4) . . ?
O164 Na10 O195 168.2(4) 3_775 . ?
O164 Na10 Na20 127.6(4) 3_775 3_775 ?
O195 Na10 Na20 40.7(3) . 3_775 ?
O216 Na10 O164 105.1(4) . 3_775 ?
O216 Na10 O195 82.9(4) . . ?
O216 Na10 Na20 113.8(4) . 3_775 ?
O216 Na10 O29W 110.9(5) . . ?
O29W Na10 O164 96.2(5) . 3_775 ?
O29W Na10 O195 72.7(5) . . ?
O29W Na10 Na20 38.2(5) . 3_775 ?
O48W Na10 O164 118.9(6) . 3_775 ?
O48W Na10 O195 69.7(6) . . ?
O48W Na10 O216 85.5(6) . . ?
O48W Na10 Na20 98.4(6) . 3_775 ?
O48W Na10 O29W 136.6(7) . . ?
O37 Na11 O262 81.4(4) . . ?
O37 Na11 K13 57.2(3) . . ?
O262 Na11 K13 47.9(3) . . ?
O7W Na11 O37 76.8(6) . . ?
O7W Na11 O262 91.6(6) . . ?
O7W Na11 K13 119.3(6) . . ?
O7W Na11 O24W 165.8(7) . . ?
O24W Na11 O37 89.5(5) . . ?
O24W Na11 O262 82.8(5) . . ?
O24W Na11 K13 48.2(4) . . ?
O36W Na11 O37 96.4(5) . . ?
O36W Na11 O262 171.8(6) . . ?
O36W Na11 K13 124.4(5) . . ?
O36W Na11 O7W 95.6(8) . . ?
O36W Na11 O24W 89.3(6) . . ?
O36W Na11 O52W 91.2(7) . . ?
O52W Na11 O37 161.8(7) . . ?
O52W Na11 O262 93.2(7) . . ?
O52W Na11 K13 129.9(7) . . ?
O52W Na11 O7W 86.1(8) . . ?
O52W Na11 O24W 107.2(8) . . ?
O232 Na12 K3 117.1(3) 2_654 . ?
O232 Na12 K12 44.4(2) 2_654 . ?
O271 Na12 O232 79.6(3) . 2_654 ?
O271 Na12 O326 144.6(4) . 2_654 ?
O271 Na12 O347 120.6(4) . . ?
O271 Na12 K3 86.3(3) . . ?
O271 Na12 K12 47.1(2) . . ?
O271 Na12 O11W 82.1(4) . . ?
O326 Na12 O232 76.0(3) 2_654 2_654 ?
O326 Na12 O347 71.4(3) 2_654 . ?
O326 Na12 K3 82.5(3) 2_654 . ?
O326 Na12 K12 98.1(3) 2_654 . ?
O326 Na12 O11W 65.5(4) 2_654 . ?
O347 Na12 O232 144.0(4) . 2_654 ?
O347 Na12 K3 44.5(2) . . ?
O347 Na12 K12 126.5(3) . . ?
O347 Na12 O11W 83.4(4) . . ?
K3 Na12 K12 82.75(17) . . ?
O11W Na12 O232 69.6(3) . 2_654 ?
O11W Na12 K3 47.8(3) . . ?
O11W Na12 K12 47.0(3) . . ?
O48 Na13 K6 44.9(3) . . ?
O48 Na13 O31W 83.9(5) . . ?
O226 Na13 O48 76.5(4) . . ?
O226 Na13 K6 53.1(3) . . ?
O226 Na13 O31W 72.5(5) . . ?
O27W Na13 O48 86.4(5) . . ?
O27W Na13 O226 88.8(5) . . ?
O27W Na13 K6 53.7(5) . . ?
O27W Na13 O31W 160.4(7) . . ?
O31W Na13 K6 108.5(4) . . ?
O288 Na14 O308 93.9(4) . . ?
O68 Na15 O117 142.7(5) 2_645 . ?
O68 Na15 O124 120.8(4) 2_645 2_645 ?
O68 Na15 K10 123.8(4) 2_645 . ?
O68 Na15 K11 42.0(2) 2_645 2_645 ?
O68 Na15 O13W 80.0(4) 2_645 2_645 ?
O117 Na15 K10 44.2(2) . . ?
O117 Na15 K11 117.6(3) . 2_645 ?
O123 Na15 O68 69.9(4) . 2_645 ?
O123 Na15 O117 77.2(3) . . ?
O123 Na15 O124 145.2(4) . 2_645 ?
O123 Na15 K10 98.4(3) . . ?
O123 Na15 K11 82.5(3) . 2_645 ?
O123 Na15 O13W 66.0(4) . 2_645 ?
O124 Na15 O117 78.5(3) 2_645 . ?
O124 Na15 K10 47.2(2) 2_645 . ?
O124 Na15 K11 87.1(3) 2_645 2_645 ?
O124 Na15 O13W 82.6(4) 2_645 2_645 ?
K11 Na15 K10 82.82(18) 2_645 . ?
O13W Na15 O117 70.7(4) 2_645 . ?
O13W Na15 K10 47.3(3) 2_645 . ?
O13W Na15 K11 47.2(3) 2_645 2_645 ?
O37 Na16 O262 79.9(5) . . ?
O37 Na16 K13 54.6(3) . . ?
O37 Na16 O7W 72.6(5) . . ?
O262 Na16 K13 45.5(3) . . ?
O262 Na16 O7W 86.1(6) . . ?
O7W Na16 K13 109.6(5) . . ?
O57W Na16 O37 91.5(7) . . ?
O57W Na16 O262 85.0(7) . . ?
O57W Na16 K13 54.5(6) . . ?
O57W Na16 O7W 163.0(8) . . ?
Nb1 Na17 Nb27 161.2(4) . . ?
Nb1 Na17 Nb50 62.63(15) . . ?
Nb1 Na17 Nb58 115.0(3) . . ?
Nb27 Na17 Nb50 102.6(3) . . ?
Nb27 Na17 Nb58 55.84(15) . . ?
Nb58 Na17 Nb50 107.2(3) . . ?
O69 Na17 Nb1 169.1(5) . . ?
O69 Na17 Nb27 24.9(3) . . ?
O69 Na17 Nb50 113.3(4) . . ?
O69 Na17 Nb58 75.7(3) . . ?
O69 Na17 O110 84.9(4) . . ?
O69 Na17 O121 154.9(5) . . ?
O69 Na17 O126 140.9(5) . . ?
O110 Na17 Nb1 105.7(3) . . ?
O110 Na17 Nb27 73.2(3) . . ?
O110 Na17 Nb50 127.6(4) . . ?
O110 Na17 Nb58 27.2(2) . . ?
O121 Na17 Nb1 31.1(2) . . ?
O121 Na17 Nb27 152.5(4) . . ?
O121 Na17 Nb50 91.8(3) . . ?
O121 Na17 Nb58 97.7(4) . . ?
O121 Na17 O110 79.4(4) . . ?
O126 Na17 Nb1 32.9(2) . . ?
O126 Na17 Nb27 133.0(4) . . ?
O126 Na17 Nb50 30.4(2) . . ?
O126 Na17 Nb58 119.5(4) . . ?
O126 Na17 O110 126.0(5) . . ?
O126 Na17 O121 63.5(4) . . ?
Nb35 Na18 K20 52.47(14) 3_675 . ?
O136 Na18 Nb35 25.5(2) 3_675 3_675 ?
O136 Na18 K20 38.5(3) 3_675 . ?
O251 Na18 Nb35 107.3(4) . 3_675 ?
O251 Na18 O136 81.9(5) . 3_675 ?
O251 Na18 K20 66.8(3) . . ?
O40W Na18 Nb35 89.8(7) . 3_675 ?
O40W Na18 O136 90.7(7) . 3_675 ?
O40W Na18 O251 86.0(6) . . ?
O40W Na18 K20 55.8(7) . . ?
Nb8E Na19 K1 63.7(2) . . ?
O312 Na19 Nb8E 111.9(5) . . ?
O312 Na19 O336 82.5(5) . . ?
O312 Na19 O376 84.0(6) . . ?
O312 Na19 K1 55.4(4) . . ?
O336 Na19 Nb8E 30.6(2) . . ?
O336 Na19 O376 78.4(5) . . ?
O336 Na19 K1 45.3(3) . . ?
O376 Na19 Nb8E 74.2(4) . . ?
O376 Na19 K1 46.3(3) . . ?
O74W Na19 Nb8E 127.8(8) . . ?
O74W Na19 O312 111.2(8) . . ?
O74W Na19 O336 155.2(10) . . ?
O74W Na19 O376 82.5(8) . . ?
O74W Na19 K1 125.3(9) . . ?
Nb61 Na20 K17 52.49(18) . . ?
O85 Na20 Nb61 21.7(3) . . ?
O85 Na20 O195 164.6(8) . 3_775 ?
O85 Na20 K17 71.7(4) . . ?
O85 Na20 Na10 137.5(6) . 3_775 ?
O85 Na20 O22W 104.8(6) . . ?
O85 Na20 O62W 77.7(8) . . ?
O195 Na20 Nb61 172.5(6) 3_775 . ?
O195 Na20 K17 123.3(5) 3_775 . ?
O195 Na20 Na10 51.5(4) 3_775 3_775 ?
O195 Na20 O22W 90.5(6) 3_775 . ?
O195 Na20 O62W 87.0(8) 3_775 . ?
Na10 Na20 Nb61 121.1(4) 3_775 . ?
Na10 Na20 K17 92.6(3) 3_775 . ?
O22W Na20 Nb61 83.3(5) . . ?
O22W Na20 K17 37.2(3) . . ?
O22W Na20 Na10 56.3(4) . 3_775 ?
O29W Na20 Nb61 80.6(5) 3_775 . ?
O29W Na20 O85 88.9(7) 3_775 . ?
O29W Na20 O195 93.7(7) 3_775 3_775 ?
O29W Na20 K17 91.9(5) 3_775 . ?
O29W Na20 Na10 51.4(5) 3_775 3_775 ?
O29W Na20 O22W 75.9(6) 3_775 . ?
O29W Na20 O62W 107.9(9) 3_775 . ?
O62W Na20 Nb61 99.4(8) . . ?
O62W Na20 K17 143.1(8) . . ?
O62W Na20 Na10 124.2(8) . 3_775 ?
O62W Na20 O22W 175.6(9) . . ?
Na8 O2W K6 93.0(4) . . ?
K8 O3W K18 117.7(4) . . ?
K8 O3W Na3 78.5(3) . . ?
K18 O3W Na3 161.8(4) . . ?
K9 O5W K16 114.9(4) . . ?
K12 O6W K4 131.3(4) . 2_654 ?
Na1 O6W K4 85.7(3) . 2_654 ?
Na1 O6W K12 88.8(4) . . ?
Na11 O7W Na16 81.4(7) . . ?
K7 O10W K10 130.8(4) . . ?
Na5 O10W K7 83.5(3) 2_645 . ?
Na5 O10W K10 88.7(4) 2_645 . ?
K3 O11W K12 127.2(4) . . ?
K3 O11W Na12 83.9(3) . . ?
Na12 O11W K12 87.1(4) . . ?
K11 O13W K10 128.0(5) . 2_655 ?
Na15 O13W K10 86.7(4) 2_655 2_655 ?
Na15 O13W K11 86.1(4) 2_655 . ?
Na20 O22W K17 110.4(5) . . ?
Na11 O24W K13 93.4(5) . . ?
Na13 O27W K6 89.2(6) . . ?
Na20 O29W Na10 90.4(7) 3_775 . ?
Na8 O31W Na13 83.7(5) . . ?
K14 O37W K15 83.2(4) . 3_675 ?
Na16 O57W K13 88.9(7) . . ?
Na3 O72W K5 155.0(9) . . ?
Na19 O74W K9 119.4(10) . . ?

loop_
_geom_bond_atom_site_label_1
_geom_bond_atom_site_label_2
_geom_bond_distance
_geom_bond_site_symmetry_2
_geom_bond_publ_flag
Nb1E O277 1.912(9) . ?
Nb1E O332 1.951(9) . ?
Nb1E O337 1.963(10) . ?
Nb1E O359 2.020(9) . ?
Nb1E O376 1.985(9) . ?
Nb1E O385 2.019(9) . ?
Nb1D O238 1.921(9) . ?
Nb1D O338 2.036(10) . ?
Nb1D O346 1.994(9) . ?
Nb1D O378 1.991(9) . ?
Nb1D O380 1.906(10) . ?
Nb1D O384 2.106(9) . ?
Nb1C O202 1.759(11) . ?
Nb1C O231 1.950(10) . ?
Nb1C O242 2.018(10) . ?
Nb1C O255 2.054(11) . ?
Nb1C O324 1.965(11) . ?
Nb1C O407 2.366(9) . ?
Nb1B O177 2.083(9) . ?
Nb1B O184 2.079(10) . ?
Nb1B O248 2.084(9) . ?
Nb1B O316 2.082(10) . ?
Nb1B O348 2.220(9) . ?
Nb1B O379 1.734(10) . ?
Nb1A O198 1.750(11) . ?
Nb1A O233 2.297(9) . ?
Nb1A O235 1.862(10) . ?
Nb1A O243 2.144(9) . ?
Nb1A O270 2.067(10) . ?
Nb1A O303 1.986(11) . ?
Nb2E O265 1.822(10) . ?
Nb2E O298 1.887(10) . ?
Nb2E O306 1.867(10) . ?
Nb2E O329 1.820(9) . ?
Nb2D O184 2.065(10) . ?
Nb2D O248 2.054(9) . ?
Nb2D O264 1.914(11) . ?
Nb2D O293 1.721(10) . ?
Nb2D O377 1.910(11) . ?
Nb2C O220 1.760(10) . ?
Nb2C O256 2.092(9) . ?
Nb2C O299 2.068(9) . ?
Nb2C O302 2.291(10) . ?
Nb2C O309 1.934(9) . ?
Nb2C O358 1.965(9) . ?
Nb2B O287 1.770(10) . ?
Nb2B O290 1.951(10) . ?
Nb2B O302 2.276(8) . ?
Nb2B O345 2.049(10) . ?
Nb2B O358 1.981(9) . ?
Nb2B O403 2.097(10) . ?
Nb2A O205 2.146(9) . ?
Nb2A O275 1.727(11) . ?
Nb2A O343 2.096(9) . ?
Nb2A O354 2.060(9) . ?
Nb2A O355 2.092(10) . ?
Nb2A O408 2.216(9) . ?
Nb3E O178 1.964(10) . ?
Nb3E O224 1.904(10) . ?
Nb3E O305 1.996(10) . ?
Nb3E O313 1.938(10) . ?
Nb3E O327 1.982(9) . ?
Nb3E O353 2.177(9) . ?
Nb3D O182 1.850(9) . ?
Nb3D O183 2.037(9) . ?
Nb3D O312 2.003(9) . ?
Nb3D O345 2.047(9) . ?
Nb3D O400 1.944(9) . ?
Nb3D O404 2.045(9) . ?
Nb3C O213 1.995(11) . ?
Nb3C O218 1.960(11) . ?
Nb3C O252 1.769(10) . ?
Nb3C O315 2.291(9) . ?
Nb3C O377 1.968(11) . ?
Nb3C O410 2.007(9) . ?
Nb3B O209 1.746(12) . ?
Nb3B O244 2.092(10) . ?
Nb3B O246 2.097(9) . ?
Nb3B O253 1.905(11) . ?
Nb3B O279 1.923(10) . ?
Nb3B O298 2.545(9) . ?
Nb3A O183 2.080(9) . ?
Nb3A O263 1.974(11) . ?
Nb3A O269 2.150(10) . ?
Nb3A O285 2.265(9) . ?
Nb3A O295 1.763(10) . ?
Nb3A O352 1.879(10) . ?
Nb4E O236 1.997(9) . ?
Nb4E O266 1.890(9) . ?
Nb4E O328 1.983(11) . ?
Nb4E O342 1.927(9) . ?
Nb4E O359 2.149(8) . ?
Nb4E O376 1.958(9) . ?
Nb4D O267 1.773(10) . ?
Nb4D O381 2.402(9) . ?
Nb4D O401 1.952(9) . ?
Nb4D O402 1.955(10) . ?
Nb4D O407 1.899(9) . ?
Nb4D O408 2.194(10) . ?
Nb4C O180 1.782(10) . ?
Nb4C O269 2.213(11) . ?
Nb4C O280 1.970(9) . ?
Nb4C O285 1.925(10) . ?
Nb4C O291 1.909(10) . ?
Nb4C O304 2.431(10) . ?
Nb4B Nb8A 3.2849(16) . ?
Nb4B O246 2.028(9) . ?
Nb4B O250 1.762(11) . ?
Nb4B O327 1.929(9) . ?
Nb4B O344 2.020(10) . ?
Nb4B O409 1.861(9) . ?
Nb4A O199 1.961(12) . ?
Nb4A O279 1.958(11) . ?
Nb4A O297 1.757(10) . ?
Nb4A O310 1.961(9) . ?
Nb4A O405 1.987(9) . ?
Nb5E O187 1.902(10) . ?
Nb5E O271 1.785(10) . ?
Nb5E O284 2.088(9) . ?
Nb5E O305 1.950(10) . ?
Nb5E O344 2.085(9) . ?
Nb5E O353 2.442(9) . ?
Nb5D Nb6C 3.2695(15) . ?
Nb5D O226 1.730(10) . ?
Nb5D O231 1.944(10) . ?
Nb5D O268 1.911(10) . ?
Nb5D O323 2.015(10) . ?
Nb5D O351 2.024(9) . ?
Nb5C O177 2.090(9) . ?
Nb5C O221 1.935(10) . ?
Nb5C O228 1.753(10) . ?
Nb5C O337 1.900(10) . ?
Nb5C O348 2.142(9) . ?
Nb5C O375 2.321(8) . ?
Nb5B O266 1.981(10) . ?
Nb5B O299 2.059(9) . ?
Nb5B O300 2.039(9) . ?
Nb5B O312 1.937(9) . ?
Nb5B O338 1.844(10) . ?
Nb5B O400 2.027(9) . ?
Nb5A O234 1.748(10) . ?
Nb5A O256 2.079(10) . ?
Nb5A O299 2.102(9) . ?
Nb5A O300 2.078(8) . ?
Nb5A O322 2.202(10) . ?
Nb5A O357 2.122(9) . ?
Nb6E O186 1.930(10) . ?
Nb6E O187 2.087(9) . ?
Nb6E O308 2.008(10) . ?
Nb6E O313 1.978(10) . ?
Nb6E O333 1.850(9) . ?
Nb6E O353 2.132(8) . ?
Nb6D O182 2.015(9) . ?
Nb6D O224 1.986(10) . ?
Nb6D O239 1.921(9) . ?
Nb6D O352 1.997(10) . ?
Nb6D O378 1.936(10) . ?
Nb6D O384 2.054(9) . ?
Nb6C O212 1.736(10) . ?
Nb6C O294 2.080(9) . ?
Nb6C O323 2.116(10) . ?
Nb6C O331 2.144(9) . ?
Nb6C O351 2.087(9) . ?
Nb6C O381 2.175(9) . ?
Nb6B O213 1.933(10) . ?
Nb6B O254 1.754(11) . ?
Nb6B O283 1.987(10) . ?
Nb6B O315 2.280(10) . ?
Nb6B O354 2.084(9) . ?
Nb6B O355 2.067(9) . ?
Nb6A O233 1.944(11) . ?
Nb6A O243 2.408(9) . ?
Nb6A O278 1.774(10) . ?
Nb6A O280 1.952(10) . ?
Nb6A O301 1.905(10) . ?
Nb6A O322 2.211(9) . ?
Nb7E O177 2.012(9) . ?
Nb7E O188 1.931(8) . ?
Nb7E O316 2.061(9) . ?
Nb7E O333 2.038(9) . ?
Nb7E O349 2.007(9) . ?
Nb7E O385 1.843(9) . ?
Nb7D O185 2.449(9) . ?
Nb7D O321 2.059(9) . ?
Nb7D O339 1.779(9) . ?
Nb7D O356 1.893(9) . ?
Nb7D O382 2.077(9) . ?
Nb7D O406 1.925(10) . ?
Nb7C O176 2.000(9) . ?
Nb7C O227 1.774(9) . ?
Nb7C O259 1.986(9) . ?
Nb7C O277 2.036(9) . ?
Nb7C O342 1.992(9) . ?
Nb7C O359 2.285(9) . ?
Nb7B O179 2.305(9) . ?
Nb7B O251 1.763(10) . ?
Nb7B O323 2.082(10) . ?
Nb7B O330 1.951(10) . ?
Nb7B O331 2.091(9) . ?
Nb7B O334 1.910(10) . ?
Nb7A O232 1.732(10) . ?
Nb7A O237 2.119(9) . ?
Nb7A O319 2.105(10) . ?
Nb7A O321 2.106(9) . ?
Nb7A O382 2.103(9) . ?
Nb7A O383 2.085(10) . ?
Nb8E O185 2.134(9) . ?
Nb8E O186 1.932(10) . ?
Nb8E O288 1.945(10) . ?
Nb8E O332 1.902(9) . ?
Nb8E O336 1.982(10) . ?
Nb8E O406 2.006(9) . ?
Nb8D O188 2.040(9) . ?
Nb8D O328 1.884(10) . ?
Nb8D O343 2.053(9) . ?
Nb8D O349 1.937(9) . ?
Nb8D O355 2.032(9) . ?
Nb8D O380 1.961(10) . ?
Nb8C O176 1.895(9) . ?
Nb8C O221 1.978(9) . ?
Nb8C O258 1.740(11) . ?
Nb8C O294 2.052(9) . ?
Nb8C O331 2.167(9) . ?
Nb8C O375 2.283(9) . ?
Nb8B O183 2.092(9) . ?
Nb8B O206 2.113(11) . ?
Nb8B O269 2.208(10) . ?
Nb8B O314 1.738(10) . ?
Nb8B O345 2.088(10) . ?
Nb8B O403 2.067(9) . ?
Nb8A O230 1.738(10) . ?
Nb8A O244 2.116(9) . ?
Nb8A O246 2.079(9) . ?
Nb8A O284 2.086(9) . ?
Nb8A O320 2.084(10) . ?
Nb8A O344 2.094(9) . ?
Nb9E O178 1.906(10) . ?
Nb9E O185 2.157(9) . ?
Nb9E O219 1.981(9) . ?
Nb9E O336 1.966(9) . ?
Nb9E O356 2.107(9) . ?
Nb9E O404 1.840(9) . ?
Nb9D O179 1.928(9) . ?
Nb9D O307 1.782(10) . ?
Nb9D O331 2.366(9) . ?
Nb9D O348 2.236(9) . ?
Nb9D O375 1.931(9) . ?
Nb9D O402 1.944(9) . ?
Nb9C O223 1.767(12) . ?
Nb9C O282 1.893(10) . ?
Nb9C O288 1.951(10) . ?
Nb9C O382 2.037(9) . ?
Nb9C O383 2.040(9) . ?
Nb9B O184 2.103(10) . ?
Nb9B O283 1.958(11) . ?
Nb9B O315 2.257(9) . ?
Nb9B O316 2.038(9) . ?
Nb9B O347 1.766(9) . ?
Nb9B O410 1.938(9) . ?
Nb9A O217 1.739(11) . ?
Nb9A O229 1.952(10) . ?
Nb9A O241 1.988(9) . ?
Nb9A O290 2.015(10) . ?
Nb9A O302 2.314(9) . ?
Nb9A O309 1.989(10) . ?
Nb73 O190 1.757(13) . ?
Nb73 O197 2.030(11) . ?
Nb73 O245 1.938(10) . ?
Nb73 O261 2.041(13) . ?
Nb73 O281 1.960(12) . ?
Nb73 O291 2.359(10) . ?
Nb74 O194 1.995(11) . ?
Nb74 O196 1.908(11) . ?
Nb74 O211 1.755(11) . ?
Nb74 O215 2.084(11) . ?
Nb74 O243 2.090(9) . ?
Nb74 O301 2.282(10) . ?
Nb75 O203 2.077(10) . ?
Nb75 O215 2.092(11) . ?
Nb75 O216 1.727(11) . ?
Nb75 O243 2.153(10) . ?
Nb75 O270 2.092(10) . ?
Nb75 O304 2.146(11) . ?
Nb76 O193 1.739(12) . ?
Nb76 O200 1.932(13) . ?
Nb76 O203 2.053(11) . ?
Nb76 O215 2.059(11) . ?
Nb76 O281 1.912(11) . ?
Nb77 O192 1.764(13) . ?
Nb77 O197 1.877(11) . ?
Nb77 O203 2.097(10) . ?
Nb77 O240 1.963(12) . ?
Nb77 O291 2.293(10) . ?
Nb77 O304 2.083(10) . ?
Nb78 O179 2.340(9) . ?
Nb78 O214 1.738(12) . ?
Nb78 O264 1.970(11) . ?
Nb78 O268 1.955(9) . ?
Nb78 O325 2.045(10) . ?
Nb78 O334 2.027(10) . ?
Nb79 O179 2.307(8) . ?
Nb79 O248 2.070(10) . ?
Nb79 O325 1.894(10) . ?
Nb79 O330 2.004(10) . ?
Nb79 O341 1.755(9) . ?
Nb79 O348 2.106(9) . ?
Nb80 O205 2.047(9) . ?
Nb80 O218 1.946(11) . ?
Nb80 O274 1.758(10) . ?
Nb80 O324 1.912(11) . ?
Nb80 O354 2.052(10) . ?
Nb81 O191 1.763(11) . ?
Nb81 O196 2.030(11) . ?
Nb81 O200 1.945(13) . ?
Nb81 O208 2.058(11) . ?
Nb81 O247 1.940(10) . ?
Nb81 O301 2.362(10) . ?
Nb82 O260 2.003(10) . ?
Nb82 O272 1.996(10) . ?
Nb82 O282 1.963(10) . ?
Nb82 O306 2.547(10) . ?
Nb82 O340 1.760(10) . ?
Nb82 O350 1.953(10) . ?
Nb83 O195 1.750(11) . ?
Nb83 O263 1.943(11) . ?
Nb83 O270 2.063(10) . ?
Nb83 O285 2.305(9) . ?
Nb83 O304 2.146(10) . ?
Nb83 O311 1.870(11) . ?
Nb84 O259 1.884(10) . ?
Nb84 O289 1.747(10) . ?
Nb84 O294 2.071(9) . ?
Nb84 O318 1.956(10) . ?
Nb84 O381 2.131(9) . ?
Nb84 O401 2.342(9) . ?
Nb85 O237 2.037(9) . ?
Nb85 O298 2.468(8) . ?
Nb85 O319 2.075(9) . ?
Nb85 O326 1.776(10) . ?
Nb85 O335 1.926(11) . ?
Nb85 O405 1.899(9) . ?
Nb86 O201 1.745(11) . ?
Nb86 O206 2.056(10) . ?
Nb86 O240 1.996(12) . ?
Nb86 O261 1.898(12) . ?
Nb86 O269 2.130(10) . ?
Nb86 O291 2.319(10) . ?
Nb87 O194 1.954(10) . ?
Nb87 O208 1.905(10) . ?
Nb87 O222 1.735(12) . ?
Nb87 O301 2.322(10) . ?
Nb87 O322 2.113(9) . ?
Nb87 O357 2.077(9) . ?
Nb88 O205 2.062(9) . ?
Nb88 O210 1.736(11) . ?
Nb88 O255 1.907(11) . ?
Nb88 O292 1.986(11) . ?
Nb88 O407 2.294(9) . ?
Nb88 O408 2.114(9) . ?
Nb89 O206 2.054(11) . ?
Nb89 O229 1.925(10) . ?
Nb89 O245 1.922(10) . ?
Nb89 O249 1.747(11) . ?
Nb89 O403 2.064(10) . ?
Nb90 O233 2.267(10) . ?
Nb90 O273 1.748(11) . ?
Nb90 O300 2.057(9) . ?
Nb90 O303 1.946(10) . ?
Nb90 O322 2.173(9) . ?
Nb90 O346 1.893(9) . ?
Nb91 O207 1.764(10) . ?
Nb91 O219 1.935(9) . ?
Nb91 O296 1.887(11) . ?
Nb91 O319 2.032(9) . ?
Nb91 O321 2.054(9) . ?
Nb92 O181 1.747(10) . ?
Nb92 O236 1.900(10) . ?
Nb92 O318 1.969(10) . ?
Nb92 O343 2.081(10) . ?
Nb92 O401 2.233(9) . ?
Nb92 O408 2.181(9) . ?
Nb93 O253 1.997(10) . ?
Nb93 O286 1.755(11) . ?
Nb93 O296 1.986(10) . ?
Nb93 O298 2.525(10) . ?
Nb93 O335 1.976(10) . ?
Nb93 O409 1.994(9) . ?
Nb94 O260 1.869(11) . ?
Nb94 O276 1.778(9) . ?
Nb94 O284 2.062(10) . ?
Nb94 O308 1.906(9) . ?
Nb94 O320 2.038(9) . ?
Nb95 O244 2.072(10) . ?
Nb95 O257 1.761(10) . ?
Nb95 O306 2.480(10) . ?
Nb95 O310 1.919(9) . ?
Nb95 O320 2.079(9) . ?
Nb95 O350 1.946(11) . ?
Nb96 O199 1.927(11) . ?
Nb96 O237 2.114(9) . ?
Nb96 O272 1.904(10) . ?
Nb96 O306 2.563(9) . ?
Nb96 O317 1.742(11) . ?
Nb96 O383 2.067(9) . ?
Nb97 O204 1.743(11) . ?
Nb97 O235 2.016(10) . ?
Nb97 O238 2.019(9) . ?
Nb97 O239 2.038(9) . ?
Nb97 O311 1.980(11) . ?
Nb97 O384 2.289(9) . ?
Nb98 O225 1.740(11) . ?
Nb98 O242 1.895(11) . ?
Nb98 O292 1.950(10) . ?
Nb98 O351 2.107(8) . ?
Nb98 O381 2.074(9) . ?
Nb98 O407 2.318(9) . ?
Nb99 O241 1.907(10) . ?
Nb99 O247 1.916(11) . ?
Nb99 O256 2.024(10) . ?
Nb99 O262 1.735(11) . ?
Nb99 O357 2.057(9) . ?
Nb1 O121 1.792(11) . ?
Nb1 O126 1.878(10) . ?
Nb1 O163 2.301(10) . ?
Nb1 O173 2.054(9) . ?
Nb1 O175 1.944(9) . ?
Nb1 O363 2.171(9) . ?
Nb2 O64 2.125(9) . ?
Nb2 O75 1.748(10) . ?
Nb2 O102 2.093(9) . ?
Nb2 O173 2.091(8) . ?
Nb2 O363 2.201(8) . ?
Nb2 O394 2.108(8) . ?
Nb3 Nb34 3.2479(15) . ?
Nb3 O21 2.040(11) . ?
Nb3 O39 1.906(11) . ?
Nb3 O49 1.938(10) . ?
Nb3 O58 1.755(10) . ?
Nb3 O139 2.072(10) . ?
Nb4 O14 2.033(9) . ?
Nb4 O34 1.786(10) . ?
Nb4 O63 1.981(10) . ?
Nb4 O67 1.976(10) . ?
Nb4 O366 2.302(8) . ?
Nb4 O368 2.038(10) . ?
Nb5 O22 1.938(10) . ?
Nb5 O70 1.940(10) . ?
Nb5 O81 1.741(11) . ?
Nb5 O146 2.107(10) . ?
Nb5 O365 2.094(9) . ?
Nb5 O367 2.333(10) . ?
Nb6 O76 2.001(10) . ?
Nb6 O143 1.965(9) . ?
Nb6 O164 1.920(9) . ?
Nb6 O364 2.045(9) . ?
Nb6 O370 2.025(10) . ?
Nb6 O372 1.946(9) . ?
Nb7 O93 1.740(13) . ?
Nb7 O109 2.058(10) . ?
Nb7 O145 1.932(10) . ?
Nb7 O150 1.970(10) . ?
Nb7 O389 2.267(10) . ?
Nb7 O398 2.093(10) . ?
Nb8 O24 1.710(10) . ?
Nb8 O53 2.093(10) . ?
Nb8 O116 2.078(9) . ?
Nb8 O146 2.067(10) . ?
Nb8 O170 2.126(9) . ?
Nb8 O365 2.157(10) . ?
Nb9 O37 1.742(11) . ?
Nb9 O38 1.934(12) . ?
Nb9 O40 1.898(10) . ?
Nb9 O53 2.023(10) . ?
Nb9 O146 2.027(10) . ?
Nb10 O74 1.765(10) . ?
Nb10 O116 2.047(9) . ?
Nb10 O137 2.301(9) . ?
Nb10 O142 1.904(10) . ?
Nb10 O148 1.958(9) . ?
Nb10 O170 2.157(9) . ?
Nb11 O6 1.774(11) . ?
Nb11 O22 2.014(10) . ?
Nb11 O30 1.964(11) . ?
Nb11 O38 1.957(12) . ?
Nb11 O52 2.040(11) . ?
Nb11 O367 2.345(10) . ?
Nb12 Nb27 3.2488(16) . ?
Nb12 O4 1.728(12) . ?
Nb12 O17 1.914(11) . ?
Nb12 O30 1.914(11) . ?
Nb12 O94 2.034(10) . ?
Nb12 O398 2.030(10) . ?
Nb13 Nb28 3.2706(16) . ?
Nb13 O20 2.075(9) . ?
Nb13 O36 1.740(11) . ?
Nb13 O41 1.930(10) . ?
Nb13 O131 2.028(9) . ?
Nb13 O157 1.882(10) . ?
Nb14 O27 1.744(10) . ?
Nb14 O103 1.866(9) . ?
Nb14 O106 2.160(9) . ?
Nb14 O140 1.962(11) . ?
Nb14 O155 2.273(9) . ?
Nb14 O159 2.103(9) . ?
Nb15 O52 1.896(10) . ?
Nb15 O70 1.965(9) . ?
Nb15 O80 1.763(11) . ?
Nb15 O94 2.089(10) . ?
Nb15 O367 2.300(10) . ?
Nb15 O392 2.136(8) . ?
Nb16 O21 2.084(12) . ?
Nb16 O32 1.756(11) . ?
Nb16 O66 1.911(11) . ?
Nb16 O96 1.969(11) . ?
Nb16 O165 2.105(9) . ?
Nb16 O390 2.323(9) . ?
Nb17 O59 2.098(11) . ?
Nb17 O65 1.725(11) . ?
Nb17 O88 2.108(10) . ?
Nb17 O92 2.066(11) . ?
Nb17 O115 2.115(9) . ?
Nb17 O361 2.120(9) . ?
Nb18 O51 1.786(10) . ?
Nb18 O79 1.993(10) . ?
Nb18 O125 1.993(9) . ?
Nb18 O142 1.978(10) . ?
Nb18 O164 2.058(9) . ?
Nb18 O364 2.280(9) . ?
Nb19 O77 1.918(12) . ?
Nb19 O86 2.466(9) . ?
Nb19 O95 2.084(9) . ?
Nb19 O97 2.073(10) . ?
Nb19 O123 1.766(9) . ?
Nb19 O160 1.898(9) . ?
Nb20 O18 2.090(10) . ?
Nb20 O98 1.729(11) . ?
Nb20 O104 2.099(9) . ?
Nb20 O132 2.094(9) . ?
Nb20 O166 2.163(11) . ?
Nb20 O362 2.151(10) . ?
Nb21 O13 1.762(11) . ?
Nb21 O23 1.976(9) . ?
Nb21 O29 1.916(10) . ?
Nb21 O64 2.077(9) . ?
Nb21 O156 2.351(10) . ?
Nb21 O363 2.099(9) . ?
Nb22 O28 1.738(10) . ?
Nb22 O56 1.898(12) . ?
Nb22 O59 2.083(9) . ?
Nb22 O115 2.083(11) . ?
Nb22 O134 2.483(10) . ?
Nb22 O172 1.921(11) . ?
Nb23 O57 1.725(9) . ?
Nb23 O106 2.195(10) . ?
Nb23 O120 2.107(10) . ?
Nb23 O159 2.078(9) . ?
Nb23 O161 2.060(10) . ?
Nb23 O399 2.087(10) . ?
Nb24 O2 1.755(12) . ?
Nb24 O18 2.017(10) . ?
Nb24 O46 1.915(12) . ?
Nb24 O82 1.922(10) . ?
Nb24 O132 2.048(10) . ?
Nb25 O102 2.068(9) . ?
Nb25 O122 1.765(10) . ?
Nb25 O127 1.909(10) . ?
Nb25 O151 2.293(10) . ?
Nb25 O386 1.967(9) . ?
Nb25 O394 2.025(9) . ?
Nb26 O12 1.752(11) . ?
Nb26 O67 1.886(10) . ?
Nb26 O104 2.076(10) . ?
Nb26 O140 1.986(11) . ?
Nb26 O155 2.327(9) . ?
Nb26 O166 2.125(10) . ?
Nb27 O69 1.724(11) . ?
Nb27 O94 2.121(10) . ?
Nb27 O109 2.086(9) . ?
Nb27 O149 2.061(8) . ?
Nb27 O392 2.174(9) . ?
Nb27 O398 2.073(10) . ?
Nb28 O20 2.090(10) . ?
Nb28 O95 2.099(10) . ?
Nb28 O97 2.112(10) . ?
Nb28 O113 2.105(9) . ?
Nb28 O117 1.767(9) . ?
Nb28 O131 2.106(9) . ?
Nb29 O11 1.760(12) . ?
Nb29 O56 1.998(10) . ?
Nb29 O105 1.979(9) . ?
Nb29 O134 2.520(10) . ?
Nb29 O138 2.000(10) . ?
Nb29 O157 1.989(10) . ?
Nb30 O59 2.028(9) . ?
Nb30 O105 1.895(10) . ?
Nb30 O119 1.902(9) . ?
Nb30 O154 1.750(11) . ?
Nb30 O361 2.032(10) . ?
Nb31 O87 1.950(9) . ?
Nb31 O99 1.856(9) . ?
Nb31 O109 2.041(9) . ?
Nb31 O128 1.962(10) . ?
Nb31 O149 2.072(9) . ?
Nb31 O388 2.058(9) . ?
Nb32 O76 1.875(10) . ?
Nb32 O90 1.752(10) . ?
Nb32 O137 2.289(8) . ?
Nb32 O148 1.956(10) . ?
Nb32 O165 2.184(9) . ?
Nb32 O189 2.059(10) . ?
Nb33 O3 2.002(11) . ?
Nb33 O9 1.741(13) . ?
Nb33 O15 2.042(10) . ?
Nb33 O44 1.963(11) . ?
Nb33 O82 1.966(11) . ?
Nb33 O395 2.338(10) . ?
Nb34 O21 2.080(10) . ?
Nb34 O100 1.721(10) . ?
Nb34 O139 2.101(10) . ?
Nb34 O165 2.196(9) . ?
Nb34 O189 2.106(9) . ?
Nb34 O391 2.090(11) . ?
Nb35 O63 1.883(10) . ?
Nb35 O104 2.085(10) . ?
Nb35 O136 1.748(9) . ?
Nb35 O163 2.310(9) . ?
Nb35 O175 1.973(10) . ?
Nb35 O362 2.141(10) . ?
Nb36 O54 1.741(11) . ?
Nb36 O60 1.998(10) . ?
Nb36 O62 1.994(10) . ?
Nb36 O77 1.974(11) . ?
Nb36 O86 2.525(11) . ?
Nb36 O141 1.965(10) . ?
Nb37 O50 1.776(10) . ?
Nb37 O129 1.966(9) . ?
Nb37 O144 1.933(9) . ?
Nb37 O365 2.381(9) . ?
Nb37 O367 1.906(10) . ?
Nb37 O392 2.202(9) . ?
Nb38 O35 1.767(11) . ?
Nb38 O86 2.568(9) . ?
Nb38 O92 2.089(10) . ?
Nb38 O115 2.078(10) . ?
Nb38 O141 1.944(10) . ?
Nb38 O147 1.927(10) . ?
Nb39 O5 1.767(10) . ?
Nb39 O8 1.922(11) . ?
Nb39 O23 1.960(11) . ?
Nb39 O132 2.124(10) . ?
Nb39 O156 2.307(9) . ?
Nb39 O362 2.088(10) . ?
Nb40 O48 1.746(10) . ?
Nb40 O64 2.066(9) . ?
Nb40 O102 2.031(9) . ?
Nb40 O111 1.910(10) . ?
Nb40 O130 1.885(11) . ?
Nb41 O79 1.880(10) . ?
Nb41 O107 1.776(10) . ?
Nb41 O116 2.081(9) . ?
Nb41 O144 2.340(9) . ?
Nb41 O365 2.136(9) . ?
Nb41 O387 1.922(10) . ?
Nb42 O16 1.900(11) . ?
Nb42 O31 1.726(10) . ?
Nb42 O44 1.906(11) . ?
Nb42 O120 2.046(9) . ?
Nb42 O161 2.070(10) . ?
Nb43 O41 1.959(10) . ?
Nb43 O112 1.903(9) . ?
Nb43 O158 1.986(9) . ?
Nb43 O167 1.975(9) . ?
Nb43 O174 2.159(9) . ?
Nb43 O373 1.949(10) . ?
Nb44 O3 1.903(11) . ?
Nb44 O18 2.106(9) . ?
Nb44 O55 1.775(11) . ?
Nb44 O89 1.952(10) . ?
Nb44 O166 2.072(10) . ?
Nb44 O395 2.312(9) . ?
Nb45 O83 1.925(10) . ?
Nb45 O88 2.089(10) . ?
Nb45 O124 1.772(9) . ?
Nb45 O168 1.880(10) . ?
Nb45 O169 2.448(9) . ?
Nb45 O361 2.073(9) . ?
Nb46 O20 2.064(9) . ?
Nb46 O42 1.932(11) . ?
Nb46 O78 1.746(10) . ?
Nb46 O97 2.074(10) . ?
Nb46 O134 2.562(10) . ?
Nb46 O138 1.910(11) . ?
Nb47 O15 1.915(11) . ?
Nb47 O25 1.751(11) . ?
Nb47 O89 1.992(11) . ?
Nb47 O106 2.118(9) . ?
Nb47 O120 2.059(10) . ?
Nb47 O395 2.316(10) . ?
Nb48 O129 1.954(8) . ?
Nb48 O135 1.797(10) . ?
Nb48 O137 1.932(9) . ?
Nb48 O165 2.219(9) . ?
Nb48 O170 2.377(9) . ?
Nb48 O390 1.895(10) . ?
Nb49 O1 1.754(10) . ?
Nb49 O8 2.035(11) . ?
Nb49 O29 2.043(11) . ?
Nb49 O46 1.962(13) . ?
Nb49 O130 1.977(11) . ?
Nb49 O156 2.316(9) . ?
Nb50 O73 2.032(10) . ?
Nb50 O126 1.989(10) . ?
Nb50 O128 1.897(10) . ?
Nb50 O153 1.979(9) . ?
Nb50 O366 2.147(9) . ?
Nb50 O368 1.950(9) . ?
Nb51 O14 1.938(10) . ?
Nb51 O103 2.014(10) . ?
Nb51 O112 1.965(9) . ?
Nb51 O153 1.966(9) . ?
Nb51 O366 2.037(8) . ?
Nb51 O396 2.023(10) . ?
Nb52 O26 1.771(12) . ?
Nb52 O47 1.913(11) . ?
Nb52 O53 2.099(10) . ?
Nb52 O96 1.946(10) . ?
Nb52 O170 2.096(9) . ?
Nb52 O390 2.314(10) . ?
Nb53 O19 1.981(9) . ?
Nb53 O99 2.013(10) . ?
Nb53 O125 1.917(9) . ?
Nb53 O364 2.129(9) . ?
Nb53 O371 1.900(10) . ?
Nb53 O372 1.991(9) . ?
Nb54 O83 2.026(10) . ?
Nb54 O84 1.946(10) . ?
Nb54 O133 1.972(10) . ?
Nb54 O143 1.910(9) . ?
Nb54 O169 2.163(9) . ?
Nb54 O360 1.974(10) . ?
Nb55 O7 1.762(11) . ?
Nb55 O40 1.983(10) . ?
Nb55 O47 2.031(11) . ?
Nb55 O49 1.945(11) . ?
Nb55 O66 2.033(10) . ?
Nb55 O390 2.367(10) . ?
Nb56 O87 1.986(10) . ?
Nb56 O189 2.044(9) . ?
Nb56 O370 1.822(10) . ?
Nb56 O388 1.927(9) . ?
Nb56 O391 2.062(10) . ?
Nb56 O397 2.028(9) . ?
Nb57 O68 1.775(10) . ?
Nb57 O108 1.924(9) . ?
Nb57 O151 2.262(8) . ?
Nb57 O161 2.107(11) . ?
Nb57 O386 1.983(10) . ?
Nb57 O399 2.042(9) . ?
Nb58 O19 1.910(10) . ?
Nb58 O110 1.746(10) . ?
Nb58 O144 2.252(9) . ?
Nb58 O149 2.075(10) . ?
Nb58 O387 1.976(10) . ?
Nb58 O392 2.171(8) . ?
Nb59 O16 1.987(11) . ?
Nb59 O91 1.779(10) . ?
Nb59 O108 2.015(9) . ?
Nb59 O111 1.983(10) . ?
Nb59 O127 1.999(9) . ?
Nb59 O151 2.291(8) . ?
Nb60 O106 2.224(9) . ?
Nb60 O118 1.792(10) . ?
Nb60 O155 1.913(9) . ?
Nb60 O162 1.954(9) . ?
Nb60 O166 2.434(10) . ?
Nb60 O395 1.910(10) . ?
Nb61 O62 1.867(10) . ?
Nb61 O84 1.943(9) . ?
Nb61 O85 1.759(11) . ?
Nb61 O88 2.011(10) . ?
Nb61 O92 2.030(10) . ?
Nb62 O113 2.072(9) . ?
Nb62 O131 2.074(10) . ?
Nb62 O158 1.950(9) . ?
Nb62 O174 2.437(9) . ?
Nb62 O369 1.902(9) . ?
Nb62 O393 1.767(10) . ?
Nb63 O43 1.926(9) . ?
Nb63 O60 1.883(11) . ?
Nb63 O71 1.760(10) . ?
Nb63 O95 2.032(10) . ?
Nb63 O113 2.044(10) . ?
Nb64 O45 1.768(10) . ?
Nb64 O101 1.931(10) . ?
Nb64 O139 2.087(11) . ?
Nb64 O150 1.973(11) . ?
Nb64 O389 2.272(9) . ?
Nb64 O391 2.037(10) . ?
Nb65 O42 1.944(12) . ?
Nb65 O61 1.761(9) . ?
Nb65 O147 1.960(11) . ?
Nb65 O160 1.993(9) . ?
Nb65 O172 1.956(11) . ?
Nb66 O10 1.756(11) . ?
Nb66 O17 1.989(11) . ?
Nb66 O39 1.967(11) . ?
Nb66 O101 2.021(10) . ?
Nb66 O145 2.008(12) . ?
Nb66 O389 2.316(9) . ?
Nb67 O114 2.031(9) . ?
Nb67 O152 2.048(9) . ?
Nb67 O159 2.025(9) . ?
Nb67 O374 1.922(8) . ?
Nb67 O396 1.842(10) . ?
Nb67 O399 2.061(9) . ?
Nb68 O33 1.776(10) . ?
Nb68 O156 1.917(9) . ?
Nb68 O162 1.950(10) . ?
Nb68 O163 1.920(10) . ?
Nb68 O362 2.408(9) . ?
Nb68 O363 2.198(9) . ?
Nb69 O73 1.849(10) . ?
Nb69 O114 1.921(9) . ?
Nb69 O173 2.044(9) . ?
Nb69 O371 1.982(10) . ?
Nb69 O374 2.037(9) . ?
Nb69 O394 2.106(9) . ?
Nb70 O72 1.838(9) . ?
Nb70 O86 1.882(10) . ?
Nb70 O134 1.870(10) . ?
Nb70 O171 1.814(9) . ?
Nb71 O119 2.008(10) . ?
Nb71 O133 1.949(9) . ?
Nb71 O152 1.858(9) . ?
Nb71 O168 2.107(9) . ?
Nb71 O169 2.150(9) . ?
Nb71 O373 1.912(10) . ?
Nb72 O43 1.980(10) . ?
Nb72 O167 1.976(10) . ?
Nb72 O174 2.147(9) . ?
Nb72 O360 1.897(10) . ?
Nb72 O369 2.100(8) . ?
Nb72 O397 1.858(9) . ?
Cu1 O58 2.401(10) . ?
Cu1 N13 1.972(15) . ?
Cu1 N14 2.017(16) . ?
Cu1 N15 2.013(15) . ?
Cu1 N16 2.046(14) . ?
Cu2 O249 2.397(11) . ?
Cu2 N9 1.991(14) . ?
Cu2 N10 2.004(17) . ?
Cu2 N11 2.040(14) . ?
Cu2 N12 2.038(13) . ?
Cu3 O31 2.397(10) . ?
Cu3 N1 2.039(13) . ?
Cu3 N2 2.043(15) . ?
Cu3 N3 2.036(14) . ?
Cu3 N4 2.033(14) . ?
Cu4 O293 2.343(10) . ?
Cu4 N5 2.040(15) . ?
Cu4 N6 2.040(14) . ?
Cu4 N7 2.020(16) . ?
Cu4 N8 2.018(13) . ?
Cu5 O155 2.018(9) . ?
Cu5 O163 1.986(9) . ?
Cu5 O366 2.000(9) . ?
Cu5 O374 2.011(9) . ?
Cu6 O137 1.987(9) . ?
Cu6 O144 1.988(9) . ?
Cu6 O364 2.018(9) . ?
Cu6 O388 1.992(9) . ?
Cu7 O188 2.005(9) . ?
Cu7 O359 2.022(8) . ?
Cu7 O375 1.986(9) . ?
Cu7 O401 1.978(9) . ?
Cu8 O233 1.999(10) . ?
Cu8 O285 2.023(9) . ?
Cu8 O384 2.030(9) . ?
Cu8 O400 1.976(10) . ?
O5 K5 2.796(12) 3_675 ?
O5 K15 2.784(12) 3_675 ?
O12 K20 3.030(12) 3_675 ?
O13 K5 2.782(10) . ?
O24 K13 2.781(10) . ?
O28 Na5 2.721(13) . ?
O36 Na4 2.432(11) . ?
O37 K13 3.290(11) . ?
O37 Na11 2.474(15) . ?
O37 Na16 2.507(15) . ?
O41 Na7 2.698(11) . ?
O43 K7 2.963(10) . ?
O43 K17 2.796(11) . ?
O45 K7 2.703(11) . ?
O45 Na5 2.794(12) 2_645 ?
O48 K6 2.859(11) . ?
O48 Na8 2.424(12) . ?
O48 Na13 2.533(13) . ?
O51 K18 3.299(10) . ?
O51 K19 2.813(11) 3_775 ?
O55 K14 2.731(13) . ?
O57 K11 2.850(11) . ?
O60 K17 2.841(11) . ?
O62 K17 2.843(11) . ?
O64 K6 2.892(11) . ?
O65 K10 2.824(10) 2_655 ?
O68 K11 2.651(10) . ?
O68 Na15 2.786(14) 2_655 ?
O69 Na17 2.475(14) . ?
O70 K16 2.950(11) . ?
O71 K7 3.088(11) . ?
O73 K2 2.872(9) . ?
O74 K19 2.902(11) 3_775 ?
O75 K6 2.846(10) . ?
O75 K8 2.991(10) . ?
O75 Na3 2.581(11) . ?
O79 K18 3.043(10) . ?
O81 K9 2.558(10) . ?
O81 K13 2.870(12) . ?
O84 K17 2.751(10) . ?
O85 Na20 2.335(18) . ?
O87 K2 3.151(9) . ?
O87 Na2 2.657(11) . ?
O98 K14 2.706(11) . ?
O98 K15 2.905(11) 3_675 ?
O98 K20 2.971(11) 3_675 ?
O99 K2 2.942(9) . ?
O100 K7 2.801(10) . ?
O102 K6 3.286(10) . ?
O104 K20 2.985(10) 3_675 ?
O105 Na7 2.774(11) . ?
O107 K18 2.913(10) . ?
O110 K16 3.367(11) . ?
O110 Na3 2.698(11) . ?
O110 Na17 2.851(14) . ?
O113 K10 3.185(10) . ?
O114 K2 3.176(9) . ?
O117 K10 2.794(10) . ?
O117 Na15 2.997(12) . ?
O119 K11 2.921(10) . ?
O119 Na7 2.717(12) . ?
O121 Na3 2.764(12) . ?
O121 Na17 2.734(13) . ?
O122 K8 2.650(10) . ?
O123 Na15 2.759(13) . ?
O124 K10 2.936(10) 2_655 ?
O124 Na15 2.826(12) 2_655 ?
O125 K8 2.755(9) . ?
O126 Na17 2.714(13) . ?
O132 K15 3.101(10) 3_675 ?
O133 K2 2.789(9) . ?
O136 K5 2.781(10) 3_675 ?
O136 K20 2.729(12) 3_675 ?
O136 Na18 2.701(15) 3_675 ?
O142 K19 2.771(11) 3_775 ?
O146 K13 2.924(11) . ?
O152 K11 2.836(9) . ?
O153 K2 2.790(9) . ?
O153 Na2 2.999(11) . ?
O154 K11 2.993(10) . ?
O157 Na7 2.786(12) . ?
O164 Na10 2.801(11) 3_775 ?
O167 K2 2.747(9) . ?
O167 Na2 2.756(11) . ?
O168 K11 2.819(10) . ?
O176 K14 2.980(9) 3_675 ?
O176 K15 2.944(9) . ?
O181 K18 3.392(12) . ?
O181 Na9 2.876(13) . ?
O182 K1 3.077(10) . ?
O187 K3 2.709(10) . ?
O195 Na10 2.805(12) . ?
O195 Na20 2.336(18) 3_775 ?
O198 K19 2.639(12) . ?
O207 K4 3.065(11) . ?
O211 K19 2.706(13) . ?
O212 K5 3.265(10) . ?
O212 K6 2.743(10) . ?
O216 K19 2.974(13) . ?
O216 Na10 2.699(14) . ?
O219 K4 2.966(10) . ?
O219 Na6 2.722(12) . ?
O220 K9 2.685(10) . ?
O221 K14 3.084(10) 3_675 ?
O221 K20 2.590(10) . ?
O225 K6 2.912(12) . ?
O225 K8 2.551(11) . ?
O226 K6 3.221(10) . ?
O226 Na8 2.479(13) . ?
O226 Na13 2.507(13) . ?
O227 K15 3.201(11) . ?
O227 K16 3.169(11) . ?
O230 K12 2.774(10) . ?
O232 K12 2.808(10) 2_644 ?
O232 Na12 3.014(13) 2_644 ?
O234 K9 2.964(11) . ?
O234 K13 2.849(11) . ?
O251 K5 2.802(11) . ?
O251 Na18 2.510(16) . ?
O256 K13 3.342(11) . ?
O257 Na1 2.662(12) . ?
O258 K5 2.651(11) . ?
O258 K15 2.762(11) . ?
O258 K20 3.256(11) . ?
O259 K16 2.989(11) . ?
O262 K13 2.890(11) . ?
O262 Na11 2.486(13) . ?
O262 Na16 2.526(15) . ?
O266 K9 2.892(9) . ?
O271 K12 2.934(11) . ?
O271 Na12 2.755(13) . ?
O273 Na9 2.712(13) . ?
O275 Na9 2.565(12) . ?
O276 K3 2.997(10) . ?
O277 K14 2.875(10) 3_675 ?
O284 K12 3.152(9) . ?
O287 K4 2.661(10) . ?
O287 Na1 2.790(11) 2_644 ?
O288 Na14 2.751(11) . ?
O289 K16 2.957(11) . ?
O292 K18 2.982(11) . ?
O296 Na6 2.819(11) . ?
O299 K9 3.372(11) . ?
O308 K3 2.955(10) . ?
O308 Na14 2.853(12) . ?
O312 K1 3.203(9) . ?
O312 Na19 2.461(15) . ?
O313 K1 2.767(9) . ?
O314 K4 2.808(11) . ?
O316 K3 3.367(9) . ?
O318 K18 2.770(10) . ?
O321 K12 3.172(9) 2_644 ?
O326 Na12 2.771(13) 2_644 ?
O327 Na6 2.721(11) . ?
O328 K1 2.969(10) . ?
O330 K20 3.147(10) . ?
O333 K3 2.866(9) . ?
O336 K1 2.763(10) . ?
O336 Na19 2.603(14) . ?
O337 K14 2.840(10) 3_675 ?
O338 K1 2.909(10) . ?
O339 K12 2.919(10) 2_644 ?
O339 Na1 2.787(10) 2_644 ?
O342 K9 2.743(10) . ?
O345 K4 3.406(10) . ?
O346 Na9 2.747(11) . ?
O347 K3 2.688(10) . ?
O347 Na12 2.821(13) . ?
O349 K1 3.133(9) . ?
O351 K6 2.837(10) . ?
O356 K4 2.773(10) . ?
O357 K13 2.939(11) . ?
O360 K17 3.268(10) . ?
O361 K10 3.148(9) 2_655 ?
O369 K7 2.731(10) . ?
O370 K2 3.109(10) . ?
O371 K8 2.883(9) . ?
O372 K2 2.825(9) . ?
O376 K1 2.806(9) . ?
O376 Na19 2.67(2) . ?
O378 K1 2.801(9) . ?
O379 K3 2.743(11) . ?
O385 K1 3.025(10) . ?
O387 K16 2.766(10) . ?
O391 K7 3.362(10) . ?
O393 K10 2.895(10) . ?
O393 Na5 2.764(11) 2_645 ?
O394 K8 3.381(10) . ?
O396 K2 3.099(10) . ?
O397 K7 2.849(9) . ?
O399 K11 3.369(9) . ?
O404 K4 2.850(10) . ?
O409 Na6 2.825(12) . ?
N1 H1A 0.9100 . ?
N1 H1B 0.9100 . ?
N1 C1 1.47(2) . ?
N2 H2A 0.9100 . ?
N2 H2B 0.9100 . ?
N2 C2 1.49(2) . ?
N3 H3A 0.9100 . ?
N3 H3B 0.9100 . ?
N3 C3 1.45(2) . ?
N4 H4A 0.9100 . ?
N4 H4B 0.9100 . ?
N4 C4 1.48(2) . ?
N5 H5A 0.9100 . ?
N5 H5B 0.9100 . ?
N5 C5 1.48(2) . ?
N6 H6A 0.9100 . ?
N6 H6B 0.9100 . ?
N6 C6 1.48(2) . ?
N7 H7A 0.9100 . ?
N7 H7B 0.9100 . ?
N7 C7 1.52(2) . ?
N8 H8A 0.9100 . ?
N8 H8B 0.9100 . ?
N8 C8 1.46(2) . ?
N9 H9A 0.9100 . ?
N9 H9B 0.9100 . ?
N9 C9 1.47(2) . ?
N10 H10A 0.9100 . ?
N10 H10B 0.9100 . ?
N10 C10 1.47(2) . ?
N11 H11A 0.9100 . ?
N11 H11B 0.9100 . ?
N11 C11 1.46(2) . ?
N12 H12A 0.9100 . ?
N12 H12B 0.9100 . ?
N12 C12 1.50(2) . ?
N13 H13A 0.9100 . ?
N13 H13B 0.9100 . ?
N13 C16 1.46(2) . ?
N14 H14A 0.9100 . ?
N14 H14B 0.9100 . ?
N14 C13 1.49(3) . ?
N15 H15A 0.9100 . ?
N15 H15B 0.9100 . ?
N15 C15 1.48(2) . ?
N16 H16A 0.9100 . ?
N16 H16B 0.9100 . ?
N16 C14 1.46(2) . ?
C1 H1C 0.9900 . ?
C1 H1D 0.9900 . ?
C1 C2 1.51(3) . ?
C2 H2C 0.9900 . ?
C2 H2D 0.9900 . ?
C3 H3C 0.9900 . ?
C3 H3D 0.9900 . ?
C3 C4 1.53(2) . ?
C4 H4C 0.9900 . ?
C4 H4D 0.9900 . ?
C5 H5C 0.9900 . ?
C5 H5D 0.9900 . ?
C5 C6 1.47(2) . ?
C6 H6C 0.9900 . ?
C6 H6D 0.9900 . ?
C7 H7C 0.9900 . ?
C7 H7D 0.9900 . ?
C7 C8 1.54(2) . ?
C8 H8C 0.9900 . ?
C8 H8D 0.9900 . ?
C9 H9C 0.9900 . ?
C9 H9D 0.9900 . ?
C9 C10 1.54(3) . ?
C10 H10C 0.9900 . ?
C10 H10D 0.9900 . ?
C11 H11C 0.9900 . ?
C11 H11D 0.9900 . ?
C11 C12 1.51(2) . ?
C12 H12C 0.9900 . ?
C12 H12D 0.9900 . ?
C13 H13C 0.9900 . ?
C13 H13D 0.9900 . ?
C13 C16 1.48(3) . ?
C14 H14C 0.9900 . ?
C14 H14D 0.9900 . ?
C14 C15 1.45(3) . ?
C15 H15C 0.9900 . ?
C15 H15D 0.9900 . ?
C16 H16C 0.9900 . ?
C16 H16D 0.9900 . ?
K3 O11W 2.855(12) . ?
K4 O6W 2.966(12) 2_644 ?
K5 O72W 3.21(2) . ?
K6 O2W 2.982(12) . ?
K7 O10W 2.893(12) . ?
K8 O3W 2.777(11) . ?
K8 O47W 2.801(19) . ?
K9 O5W 2.715(11) . ?
K9 O51W 2.88(2) . ?
K10 O10W 2.995(14) . ?
K10 O13W 2.945(14) 2_645 ?
K11 O13W 2.908(12) . ?
K12 O6W 2.932(14) . ?
K12 O11W 2.933(13) . ?
K13 O24W 2.904(15) . ?
K14 O37W 2.766(15) . ?
K15 O37W 3.06(2) 3_675 ?
K16 O5W 2.877(14) . ?
K17 O22W 2.910(14) . ?
K17 O60W 2.68(3) . ?
K18 O3W 2.861(13) . ?
K19 O75W 3.33(3) 3_775 ?
K20 O53W 2.82(2) . ?
Na1 O6W 2.793(12) . ?
Na2 O42W 2.71(2) . ?
Na3 O3W 3.019(13) . ?
Na3 O72W 2.73(2) . ?
Na4 O38W 2.29(2) . ?
Na4 O54W 1.94(3) . ?
Na4 O64W 2.03(3) . ?
Na5 O10W 2.869(13) 2_655 ?
Na7 O43W 2.95(2) . ?
Na8 O2W 2.374(12) . ?
Na8 O31W 2.385(17) . ?
Na8 O33W 2.362(17) . ?
Na8 O39W 2.434(18) . ?
Na10 Na20 3.582(15) 3_775 ?
Na10 O29W 2.799(17) . ?
Na10 O48W 2.68(3) . ?
Na11 O7W 2.409(19) . ?
Na11 O24W 2.424(17) . ?
Na11 O36W 2.342(18) . ?
Na11 O52W 2.36(3) . ?
Na12 O11W 2.881(14) . ?
Na13 O27W 2.427(17) . ?
Na13 O31W 2.587(18) . ?
Na15 O13W 2.884(16) 2_645 ?
Na16 O7W 2.61(2) . ?
Na16 O57W 2.41(3) . ?
Na18 O40W 2.26(3) . ?
Na19 O74W 2.42(3) . ?
Na20 O22W 2.577(18) . ?
Na20 O29W 2.21(2) 3_775 ?
Na20 O62W 2.52(3) . ?

loop_
_smtbx_masks_void_nr
_smtbx_masks_void_average_x
_smtbx_masks_void_average_y
_smtbx_masks_void_average_z
_smtbx_masks_void_volume
_smtbx_masks_void_count_electrons
_smtbx_masks_void_content
1 -0.149 -0.472 -0.220 26372.6 6430.8 ?
